data_1577190
loop_
_publ_author_name
'Zhou, Qifeng'
'Bao, Lin-Tao'
'Liu, Rui'
'Sun, Zhitao'
'Ye, Zhuolin'
'Jiao, Liuying'
'Fan, Wei'
'Zou, Ya'
'Yang, Hai-Bo'
'Wu, Jishan'

_publ_section_title
;
 \p-Aggregation-Free, Fused Perylene Pentamers: Synthesis, Narrowband
 Far-Red to Near-Infrared Emission, and Chiroptical Properties
;
_journal_name_full 'Chemical Science'
_journal_paper_doi 10.1039/D6SC00676K
_journal_year 2026
_chemical_formula_moiety 'C328 H364.02, 2.417(C6 H5 Cl), 0.315[C6H5Cl], 0.5[CH2Cl2]'
_chemical_formula_sum 'C344.89 H378.68 Cl3.74'
_chemical_formula_weight 4656.30
_space_group_crystal_system triclinic
_space_group_IT_number 2
_space_group_name_Hall '-P 1'
_space_group_name_H-M_alt 'P -1'
_atom_sites_solution_hydrogens geom
_atom_sites_solution_primary dual
_audit_creation_date 2025-09-08
_audit_creation_method
;
Olex2 1.3
(compiled 2020.11.12 svn.r5f609507 for OlexSys, GUI svn.r6408)
;
_audit_update_record
;
2025-09-28 deposited with the CCDC.	2026-04-29 downloaded from the CCDC.
;
_cell_angle_alpha 101.304(6)
_cell_angle_beta 91.702(6)
_cell_angle_gamma 101.051(6)
_cell_formula_units_Z 2
_cell_length_a 14.4516(13)
_cell_length_b 28.598(2)
_cell_length_c 39.034(3)
_cell_measurement_reflns_used 9997
_cell_measurement_temperature 100.00
_cell_measurement_theta_max 66.398
_cell_measurement_theta_min 2.166
_cell_volume 15488(2)
_computing_cell_refinement 'SAINT V8.40B (?, 2016)'
_computing_data_reduction 'SAINT V8.40B (?, 2016)'
_computing_molecular_graphics 'Olex2 1.3 (Dolomanov et al., 2009)'
_computing_publication_material 'Olex2 1.3 (Dolomanov et al., 2009)'
_computing_structure_refinement 'XL  (Sheldrick, 2008)'
_computing_structure_solution 'XT  (Sheldrick, 2015)'
_diffrn_ambient_temperature 100.00
_diffrn_measured_fraction_theta_full 0.980
_diffrn_measured_fraction_theta_max 0.980
_diffrn_measurement_device_type 'Bruker APEX-II CCD'
_diffrn_radiation_type CuK\a
_diffrn_radiation_wavelength 1.54178
_diffrn_reflns_av_R_equivalents 0.1473
_diffrn_reflns_av_unetI/netI 0.1060
_diffrn_reflns_Laue_measured_fraction_full 0.980
_diffrn_reflns_Laue_measured_fraction_max 0.980
_diffrn_reflns_limit_h_max 17
_diffrn_reflns_limit_h_min -17
_diffrn_reflns_limit_k_max 30
_diffrn_reflns_limit_k_min -33
_diffrn_reflns_limit_l_max 46
_diffrn_reflns_limit_l_min -46
_diffrn_reflns_number 283312
_diffrn_reflns_point_group_measured_fraction_full 0.980
_diffrn_reflns_point_group_measured_fraction_max 0.980
_diffrn_reflns_theta_full 67.036
_diffrn_reflns_theta_max 67.036
_diffrn_reflns_theta_min 2.166
_diffrn_source_current 1.1
_diffrn_source_power 0.05500000000000001
_diffrn_source_voltage 50.0
_exptl_absorpt_coefficient_mu 0.705
_exptl_absorpt_correction_T_max 0.7528
_exptl_absorpt_correction_T_min 0.6098
_exptl_absorpt_correction_type multi-scan
_exptl_absorpt_process_details
;
SADABS-2016/2 (Bruker,2016/2) was used for absorption correction.
wR2(int) was 0.1352 before and 0.0792 after correction.
The Ratio of minimum to maximum transmission is 0.8100.
The \l/2 correction factor is Not present.
;
_exptl_crystal_colour 'clear dark violet'
_exptl_crystal_colour_lustre clear
_exptl_crystal_colour_modifier dark
_exptl_crystal_colour_primary violet
_exptl_crystal_density_diffrn 0.998
_exptl_crystal_description needle
_exptl_crystal_F_000 5023
_exptl_crystal_size_max 0.403
_exptl_crystal_size_mid 0.078
_exptl_crystal_size_min 0.059
_refine_diff_density_max 1.170
_refine_diff_density_min -0.682
_refine_diff_density_rms 0.074
_refine_ls_extinction_coef 0.00024(5)
_refine_ls_extinction_expression Fc^*^=kFc[1+0.001xFc^2^\l^3^/sin(2\q)]^-1/4^
_refine_ls_extinction_method 'SHELXL-2019/1 (Sheldrick 2019)'
_refine_ls_goodness_of_fit_ref 1.186
_refine_ls_hydrogen_treatment constr
_refine_ls_matrix_type full
_refine_ls_number_parameters 4685
_refine_ls_number_reflns 54159
_refine_ls_number_restraints 4718
_refine_ls_restrained_S_all 1.194
_refine_ls_R_factor_all 0.1814
_refine_ls_R_factor_gt 0.1179
_refine_ls_shift/su_max 0.000
_refine_ls_shift/su_mean 0.000
_refine_ls_structure_factor_coef Fsqd
_refine_ls_weighting_details 'w=1/[\s^2^(Fo^2^)+(0.2000P)^2^] where P=(Fo^2^+2Fc^2^)/3'
_refine_ls_weighting_scheme calc
_refine_ls_wR_factor_gt 0.3192
_refine_ls_wR_factor_ref 0.3797
_reflns_Friedel_coverage 0.000
_reflns_number_gt 26808
_reflns_number_total 54159
_reflns_threshold_expression 'I > 2\s(I)'
_cod_data_source_file d6sc00676k2.cif
_cod_data_source_block cu_zqf0120_0m
_cod_database_code 1577190
_shelx_shelxl_version_number 2019/1
_shelx_space_group_comment
;
The symmetry employed for this shelxl refinement is uniquely defined
by the following loop, which should always be used as a source of
symmetry information in preference to the above space-group names.
They are only intended as comments.
;
_shelx_estimated_absorpt_t_max 0.960
_shelx_estimated_absorpt_t_min 0.764
_olex2_refinement_description
;
1. Restrained distances
 C336-C275 = C335-C275 = C334-C275
 1.54 with sigma of 0.02
 C274-C238
 1.54 with sigma of 0.01
 C85-C57
 1.54 with sigma of 0.02
 C57-C41
 1.54 with sigma of 0.02
 C195-C179
 1.54 with sigma of 0.02
 C311-C265
 1.527 with sigma of 0.02
 C99-C111 \\sim C99A-C1C
 with sigma of 0.02
 C324-C326 \\sim C1U-C1W
 with sigma of 0.04
 C327-C329 \\sim C333-C3V
 with sigma of 0.04
 C3V-C1 \\sim C1-C333
 with sigma of 0.02
 C238-C333 \\sim C238-C1 \\sim C333-C1
 with sigma of 0.04
 C274-C238 \\sim C274-C333 \\sim C274-C1
 with sigma of 0.02
 C269-C324 \\sim C1Q-C1U
 with sigma of 0.02
 C41-C83 \\sim C41-C84 \\sim C41-C85 \\sim C83-C84 \\sim C83-C85
 with sigma of 0.04
 C235-C324 \\sim C1O-C1U
 with sigma of 0.04
 C324-C325 \\sim C1U-C1V
 with sigma of 0.04
 Cl1-C451 \\sim Cl1-C450
 with sigma of 0.02
 C386-C429 \\sim C386-C2B
 with sigma of 0.02
 C57-C41 \\sim C57-C83 \\sim C57-C85
 with sigma of 0.02
 C83-C84 \\sim C84-C85
 with sigma of 0.02
 C386-C430 \\sim C386-C2C
 with sigma of 0.02
 C386-C431 \\sim C386-C448
 with sigma of 0.02
 C335-C336 \\sim C336-C334
 with sigma of 0.02
 C336-C334 \\sim C334-C335
 with sigma of 0.02
 C239-C334 \\sim C239-C335 \\sim C239-C336 \\sim C334-C335 \\sim C334-C336
\\sim C335-C336
 with sigma of 0.04
 C312-C265 \\sim C311-C265
 with sigma of 0.02
 C275-C239 \\sim C275-C334 \\sim C275-C335 \\sim C275-C336
 with sigma of 0.02
 C89-C111 \\sim C89A-C1C
 with sigma of 0.04
 C271-C329 \\sim C274-C3V
 with sigma of 0.02
 C111-C112 \\sim C1C-C1D
 with sigma of 0.04
 C111-C113 \\sim C1C-C1E
 with sigma of 0.04
 C269-C326 \\sim C1Q-C1W
 with sigma of 0.02
 C328-C329 \\sim C1-C3V
 with sigma of 0.04
 C235-C326 \\sim C1O-C1W
 with sigma of 0.04
 C325-C326 \\sim C1V-C1W
 with sigma of 0.04
 Cl7-C438 \\sim Cl7A-C3A
 with sigma of 0.02
 C118-C102 \\sim C124-C105
 with sigma of 0.02
 C118-C116 \\sim C124-C122
 with sigma of 0.04
 C119-C120 \\sim C126-C125
 with sigma of 0.04
 C279-C280 \\sim C286-C285
 with sigma of 0.04
 C279-C281 \\sim C286-C287
 with sigma of 0.04
 C276-C277 \\sim C283-C282
 with sigma of 0.04
 C276-C278 \\sim C283-C284
 with sigma of 0.04
 C277-C278 \\sim C282-C284
 with sigma of 0.04
 C280-C281 \\sim C285-C287
 with sigma of 0.04
 C275-C216 \\sim C275-C273
 with sigma of 0.02
 C35-C47 \\sim C35-C47A
 with sigma of 0.02
 C47-C66 \\sim C47A-C66A
 with sigma of 0.02
 C47-C67 \\sim C47A-C67A
 with sigma of 0.02
 C66-C88 \\sim C66A-C88A
 with sigma of 0.02
 C67-C89 \\sim C67A-C89A
 with sigma of 0.02
 C88-C97 \\sim C88A-C97A
 with sigma of 0.02
 C88-C98 \\sim C88A-C98A
 with sigma of 0.02
 C89-C97 \\sim C89A-C97A
 with sigma of 0.02
 C89-C99 \\sim C89A-C99A
 with sigma of 0.02
 C98-C108 \\sim C98A-C1B
 with sigma of 0.02
 C98-C109 \\sim C98A-C442
 with sigma of 0.02
 C98-C110 \\sim C98A-C1F
 with sigma of 0.02
 C99-C112 \\sim C99A-C1D
 with sigma of 0.02
 C99-C113 \\sim C99A-C1E
 with sigma of 0.02
 C35-C66 \\sim C35-C66A
 with sigma of 0.04
 C35-C67 \\sim C35-C67A
 with sigma of 0.04
 C47-C88 \\sim C47A-C88A
 with sigma of 0.04
 C47-C89 \\sim C47A-C89A
 with sigma of 0.04
 C66-C67 \\sim C66A-C67A
 with sigma of 0.04
 C66-C97 \\sim C66A-C97A
 with sigma of 0.04
 C66-C98 \\sim C66A-C98A
 with sigma of 0.04
 C67-C97 \\sim C67A-C97A
 with sigma of 0.04
 C67-C99 \\sim C67A-C99A
 with sigma of 0.04
 C88-C89 \\sim C88A-C89A
 with sigma of 0.04
 C88-C108 \\sim C88A-C1B
 with sigma of 0.04
 C88-C109 \\sim C88A-C442
 with sigma of 0.04
 C88-C110 \\sim C88A-C1F
 with sigma of 0.04
 C89-C112 \\sim C89A-C1D
 with sigma of 0.04
 C89-C113 \\sim C89A-C1E
 with sigma of 0.04
 C97-C98 \\sim C97A-C98A
 with sigma of 0.04
 C97-C99 \\sim C97A-C99A
 with sigma of 0.04
 C108-C109 \\sim C1B-C442
 with sigma of 0.04
 C108-C110 \\sim C1B-C1F
 with sigma of 0.04
 C109-C110 \\sim C442-C1F
 with sigma of 0.04
 C112-C113 \\sim C1D-C1E
 with sigma of 0.04
 C382-C417 \\sim C382-C1J
 with sigma of 0.02
 C382-C418 \\sim C382-C1I
 with sigma of 0.02
 C382-C419 \\sim C382-C444
 with sigma of 0.02
 C344-C378 \\sim C344-C1L
 with sigma of 0.02
 C344-C379 \\sim C344-C445
 with sigma of 0.02
 C344-C380 \\sim C344-C1K
 with sigma of 0.02
 C193-C211 \\sim C193-C446
 with sigma of 0.02
 C193-C212 \\sim C193-C1M
 with sigma of 0.02
 C211-C234 \\sim C446-C1N
 with sigma of 0.02
 C212-C235 \\sim C1M-C1O
 with sigma of 0.02
 C234-C267 \\sim C1N-C267
 with sigma of 0.02
 C234-C268 \\sim C1N-C1P
 with sigma of 0.02
 C235-C267 \\sim C1O-C267
 with sigma of 0.02
 C235-C269 \\sim C1O-C1Q
 with sigma of 0.02
 C268-C321 \\sim C1P-C1R
 with sigma of 0.02
 C268-C322 \\sim C1P-C1S
 with sigma of 0.02
 C268-C323 \\sim C1P-C1T
 with sigma of 0.02
 C269-C325 \\sim C1Q-C1V
 with sigma of 0.02
 C193-C234 \\sim C193-C1N
 with sigma of 0.04
 C193-C235 \\sim C193-C1O
 with sigma of 0.04
 C211-C267 \\sim C446-C267
 with sigma of 0.04
 C211-C268 \\sim C446-C1P
 with sigma of 0.04
 C212-C267 \\sim C1M-C267
 with sigma of 0.04
 C212-C269 \\sim C1M-C1Q
 with sigma of 0.04
 C234-C321 \\sim C1N-C1R
 with sigma of 0.04
 C234-C322 \\sim C1N-C1S
 with sigma of 0.04
 C234-C323 \\sim C1N-C1T
 with sigma of 0.04
 C235-C325 \\sim C1O-C1V
 with sigma of 0.04
 C267-C268 \\sim C267-C1P
 with sigma of 0.04
 C267-C269 \\sim C267-C1Q
 with sigma of 0.04
 C321-C322 \\sim C1R-C1S
 with sigma of 0.04
 C321-C323 \\sim C1R-C1T
 with sigma of 0.04
 C322-C323 \\sim C1S-C1T
 with sigma of 0.04
 Cl9-C23A \\sim Cl9A-C23B
 with sigma of 0.02
 C433-C434 \\sim C447-C1Z
 with sigma of 0.02
 C433-C23A \\sim C447-C23B
 with sigma of 0.02
 C434-C436 \\sim C1Z-C1Y
 with sigma of 0.02
 C435-C436 \\sim C1X-C1Y
 with sigma of 0.02
 C435-C25A \\sim C1X-C25B
 with sigma of 0.02
 C23A-C25A \\sim C23B-C25B
 with sigma of 0.02
 Cl9-C433 \\sim Cl9A-C447
 with sigma of 0.04
 Cl9-C25A \\sim Cl9A-C25B
 with sigma of 0.04
 C433-C436 \\sim C447-C1Y
 with sigma of 0.04
 C433-C25A \\sim C447-C25B
 with sigma of 0.04
 C434-C435 \\sim C1Z-C1X
 with sigma of 0.04
 C434-C23A \\sim C1Z-C23B
 with sigma of 0.04
 C435-C23A \\sim C1X-C23B
 with sigma of 0.04
 C436-C25A \\sim C1Y-C25B
 with sigma of 0.04
 C206-C228 \\sim C206-C449
 with sigma of 0.02
 C206-C229 \\sim C206-C2D
 with sigma of 0.02
 C228-C254 \\sim C449-C2E
 with sigma of 0.02
 C229-C255 \\sim C2D-C2F
 with sigma of 0.02
 C254-C298 \\sim C2E-C2G
 with sigma of 0.02
 C254-C299 \\sim C2E-C299
 with sigma of 0.02
 C255-C299 \\sim C2F-C299
 with sigma of 0.02
 C255-C300 \\sim C2F-C2H
 with sigma of 0.02
 C298-C349 \\sim C2G-C2I
 with sigma of 0.02
 C298-C350 \\sim C2G-C2J
 with sigma of 0.02
 C298-C351 \\sim C2G-C2K
 with sigma of 0.02
 C300-C352 \\sim C2H-C2L
 with sigma of 0.02
 C300-C353 \\sim C2H-C2M
 with sigma of 0.02
 C300-C354 \\sim C2H-C2N
 with sigma of 0.02
 C206-C254 \\sim C206-C2E
 with sigma of 0.04
 C206-C255 \\sim C206-C2F
 with sigma of 0.04
 C228-C298 \\sim C449-C2G
 with sigma of 0.04
 C228-C299 \\sim C449-C299
 with sigma of 0.04
 C229-C299 \\sim C2D-C299
 with sigma of 0.04
 C229-C300 \\sim C2D-C2H
 with sigma of 0.04
 C254-C349 \\sim C2E-C2I
 with sigma of 0.04
 C254-C350 \\sim C2E-C2J
 with sigma of 0.04
 C254-C351 \\sim C2E-C2K
 with sigma of 0.04
 C255-C352 \\sim C2F-C2L
 with sigma of 0.04
 C255-C353 \\sim C2F-C2M
 with sigma of 0.04
 C255-C354 \\sim C2F-C2N
 with sigma of 0.04
 C298-C299 \\sim C2G-C299
 with sigma of 0.04
 C299-C300 \\sim C299-C2H
 with sigma of 0.04
 C349-C350 \\sim C2I-C2J
 with sigma of 0.04
 C349-C351 \\sim C2I-C2K
 with sigma of 0.04
 C350-C351 \\sim C2J-C2K
 with sigma of 0.04
 C352-C353 \\sim C2L-C2M
 with sigma of 0.04
 C352-C354 \\sim C2L-C2N
 with sigma of 0.04
 C353-C354 \\sim C2M-C2N
 with sigma of 0.04
 C179-C215 \\sim C179-C216
 with sigma of 0.02
 C379-C378 \\sim C378-C380
 with sigma of 0.02
 C378-C379 \\sim C378-C380 \\sim C379-C380
 with sigma of 0.04
 C344-C293 \\sim C344-C378 \\sim C344-C379 \\sim C344-C380
 with sigma of 0.02
 C194-C179 \\sim C195-C179
 with sigma of 0.02
 C312-C314 \\sim C314-C313
 with sigma of 0.02
 C312-C313 \\sim C312-C314 \\sim C313-C314
 with sigma of 0.04
 C265-C232 \\sim C265-C312 \\sim C265-C313 \\sim C265-C314
 with sigma of 0.02
2. Restrained planarity
 C11, C7, C6, C8, C10, C12, C9, C13
 with sigma of 0.01
 C17, C28, C38, C52, C39, C29, C54, C11, C53
 with sigma of 0.01
 Cl9A, C23B, C25B, C1X, C1Y, C1Z, C447
 with sigma of 0.01
 C47A, C67A, C66A, C88A, C97A, C89A, C98A, C99A
 with sigma of 0.01
 C274, C238, C215, C179, C216, C239, C273
 with sigma of 0.01
 C449, C299, C2F, C2D, C206, C189, C2E, C2G, C2H
 with sigma of 0.01
 C195, C215, C238, C273, C239, C216, C275, C274
 with sigma of 0.01
3. Uiso/Uaniso restraints and constraints
C194 \\sim C213 \\sim C236 \\sim C270 \\sim C237 \\sim C214 \\sim C271 \\sim
C272 \\sim C327 \\sim C328 \\sim C329 \\sim C330 \\sim C331 \\sim C332 \\sim
C195 \\sim C216 \\sim C239 \\sim C238 \\sim C273 \\sim C275 \\sim C334 \\sim
C335 \\sim C336 \\sim C333 \\sim C274 \\sim C215 \\sim C3V \\sim C1: within 2A
with sigma of 0.005 and sigma for terminal atoms of 0.01 within 2A
C193 \\sim C211 \\sim C212 \\sim C234 \\sim C235 \\sim C267 \\sim C268 \\sim
C269 \\sim C321 \\sim C322 \\sim C323 \\sim C324 \\sim C325 \\sim C326 \\sim
C446 \\sim C1M \\sim C1N \\sim C1O \\sim C1P \\sim C1Q \\sim C1R \\sim C1S
\\sim C1T \\sim C1U \\sim C1V \\sim C1W: within 2A with sigma of 0.01 and sigma
for terminal atoms of 0.02 within 2A
C59 \\sim C60 \\sim C58 \\sim C42 \\sim C32 \\sim C22 \\sim C81 \\sim C80 \\sim
C55 \\sim C82 \\sim C44 \\sim C14 \\sim C23 \\sim C33 \\sim C43 \\sim C61 \\sim
C62 \\sim C63 \\sim C40 \\sim C30 \\sim C56 \\sim C41 \\sim C31 \\sim C18 \\sim
C83 \\sim C57 \\sim C84 \\sim C85: within 2A with sigma of 0.01 and sigma for
terminal atoms of 0.02 within 2A
Cl1 \\sim C451 \\sim C455 \\sim C450 \\sim C454 \\sim C453 \\sim C452: within
2A with sigma of 0.002 and sigma for terminal atoms of 0.004 within 2A
C386 \\sim C429 \\sim C430 \\sim C431 \\sim C448 \\sim C2B \\sim C2C: within 2A
with sigma of 0.005 and sigma for terminal atoms of 0.01 within 2A
C265 \\sim C309 \\sim C310 \\sim C311 \\sim C312 \\sim C313 \\sim C314: within
2A with sigma of 0.01 and sigma for terminal atoms of 0.02 within 2A
C47 \\sim C66 \\sim C67 \\sim C88 \\sim C89 \\sim C97 \\sim C98 \\sim C99 \\sim
C108 \\sim C109 \\sim C111 \\sim C112 \\sim C113 \\sim C47A \\sim C67A \\sim
C89A \\sim C97A \\sim C88A \\sim C442 \\sim C99A \\sim C1B \\sim C1C \\sim C1D
\\sim C1E \\sim C98A \\sim C110 \\sim C1F \\sim C66A: within 2A with sigma of
0.01 and sigma for terminal atoms of 0.02 within 2A
C420 \\sim C383 \\sim C421 \\sim C422 \\sim C423 \\sim C424 \\sim C425: within
2A with sigma of 0.01 and sigma for terminal atoms of 0.02 within 2A
Cl7 \\sim C432 \\sim C441 \\sim C440 \\sim C439 \\sim C438 \\sim C437 \\sim
Cl7A \\sim C1A \\sim C6A \\sim C5A \\sim C4A \\sim C3A \\sim C2A: within 2A
with sigma of 0.01 and sigma for terminal atoms of 0.02 within 2A
C118 \\sim C50 \\sim C70 \\sim C92 \\sim C101 \\sim C93 \\sim C71 \\sim C102
\\sim C103 \\sim C119 \\sim C116 \\sim C117 \\sim C120 \\sim C106 \\sim C125
\\sim C126 \\sim C95 \\sim C73 \\sim C51 \\sim C72 \\sim C94 \\sim C104 \\sim
C122 \\sim C123 \\sim C105 \\sim C124: within 2A with sigma of 0.01 and sigma
for terminal atoms of 0.02 within 2A
C318 \\sim C316 \\sim C266 \\sim C320 \\sim C317 \\sim C319 \\sim C315: within
2A with sigma of 0.01 and sigma for terminal atoms of 0.02 within 2A
C182 \\sim C181 \\sim C196 \\sim C198 \\sim C218 \\sim C240 \\sim C217 \\sim
C241 \\sim C242 \\sim C279 \\sim C276 \\sim C277 \\sim C278 \\sim C280 \\sim
C281 \\sim C282 \\sim C283 \\sim C243 \\sim C284 \\sim C219 \\sim C220 \\sim
C244 \\sim C285 \\sim C245 \\sim C286 \\sim C287 \\sim C199 \\sim C197: within
2A with sigma of 0.01 and sigma for terminal atoms of 0.02 within 2A
C230 \\sim C256 \\sim C257 \\sim C301 \\sim C302 \\sim C355 \\sim C356 \\sim
C357 \\sim C387 \\sim C388 \\sim C389 \\sim C390 \\sim C391 \\sim C392 \\sim
C358 \\sim C393 \\sim C394 \\sim C395 \\sim C303 \\sim C258 \\sim C359 \\sim
C304 \\sim C259 \\sim C360 \\sim C396 \\sim C397 \\sim C398: within 2A with
sigma of 0.01 and sigma for terminal atoms of 0.02 within 2A
C231 \\sim C260 \\sim C261 \\sim C305 \\sim C306 \\sim C361 \\sim C362 \\sim
C363 \\sim C399 \\sim C400 \\sim C401 \\sim C402 \\sim C403 \\sim C404 \\sim
C262 \\sim C263 \\sim C307 \\sim C308 \\sim C364 \\sim C365 \\sim C405 \\sim
C406 \\sim C407 \\sim C408 \\sim C409 \\sim C410: within 2A with sigma of 0.01
and sigma for terminal atoms of 0.02 within 2A
C2 \\sim C5 \\sim C7 \\sim C6 \\sim C8 \\sim C10 \\sim C12 \\sim C9 \\sim C3
\\sim C13 \\sim C19 \\sim C20 \\sim C21 \\sim C4 \\sim C77 \\sim C54 \\sim C78
\\sim C79 \\sim C39 \\sim C29 \\sim C17 \\sim C28 \\sim C38 \\sim C52 \\sim C74
\\sim C75 \\sim C53 \\sim C76: within 2A with sigma of 0.01 and sigma for
terminal atoms of 0.02 within 2A
C339 \\sim C369 \\sim C370 \\sim C371 \\sim C443 \\sim C1G \\sim C1H: within 2A
with sigma of 0.01 and sigma for terminal atoms of 0.02 within 2A
C382 \\sim C417 \\sim C418 \\sim C419 \\sim C444 \\sim C1I \\sim C1J: within 2A
with sigma of 0.01 and sigma for terminal atoms of 0.02 within 2A
C344 \\sim C378 \\sim C379 \\sim C380 \\sim C445 \\sim C1K \\sim C1L: within 2A
with sigma of 0.01 and sigma for terminal atoms of 0.02 within 2A
Cl9 \\sim C433 \\sim C434 \\sim C435 \\sim C436 \\sim C23A \\sim C25A \\sim
C447 \\sim C23B \\sim C25B \\sim C1X \\sim C1Y \\sim C1Z \\sim Cl9A: within 2A
with sigma of 0.01 and sigma for terminal atoms of 0.02 within 2A
C206 \\sim C228 \\sim C229 \\sim C254 \\sim C255 \\sim C298 \\sim C299 \\sim
C300 \\sim C349 \\sim C350 \\sim C351 \\sim C352 \\sim C353 \\sim C354 \\sim
C449 \\sim C2D \\sim C2E \\sim C2F \\sim C2G \\sim C2H \\sim C2I \\sim C2J
\\sim C2K \\sim C2L \\sim C2M \\sim C2N: within 2A with sigma of 0.005 and
sigma for terminal atoms of 0.01 within 2A
Uanis(C85) = Uanis(C63)
4. Others
 Sof(Cl7A)=Sof(C1A)=Sof(H1AA)=Sof(C6A)=Sof(H6A)=Sof(C5A)=Sof(H5AA)=Sof(C4A)=
 Sof(H4AA)=Sof(C3A)=Sof(C2A)=Sof(H2AA)=1-FVAR(1)
 Sof(Cl7)=Sof(C432)=Sof(H432)=Sof(C441)=Sof(H441)=Sof(C440)=Sof(H440)=
 Sof(C439)=Sof(H439)=Sof(C438)=Sof(C437)=Sof(H437)=FVAR(1)
 Sof(C106)=Sof(C125)=Sof(H12D)=Sof(H12E)=Sof(H12F)=Sof(C126)=Sof(H12G)=
 Sof(H12H)=Sof(H12I)=Sof(C51)=Sof(C72)=Sof(H72)=Sof(C94)=Sof(C104)=Sof(H104)=
 Sof(C95)=Sof(C73)=Sof(H73)=Sof(C122)=Sof(H12J)=Sof(H12K)=Sof(H12L)=Sof(C123)=
 Sof(H12M)=Sof(H12N)=Sof(H12O)=Sof(C105)=Sof(C124)=Sof(H12P)=Sof(H12Q)=
 Sof(H12R)=1-FVAR(2)
 Sof(C118)=Sof(H11A)=Sof(H11B)=Sof(H11C)=Sof(C50)=Sof(C70)=Sof(H70)=Sof(C92)=
 Sof(C101)=Sof(H101)=Sof(C93)=Sof(C71)=Sof(H71)=Sof(C102)=Sof(C103)=Sof(C119)=
 Sof(H11D)=Sof(H11E)=Sof(H11F)=Sof(C116)=Sof(H11S)=Sof(H11T)=Sof(H11U)=
 Sof(C117)=Sof(H11V)=Sof(H11W)=Sof(H11X)=Sof(C120)=Sof(H12A)=Sof(H12B)=
 Sof(H12C)=FVAR(2)
 Sof(C318)=Sof(H31P)=Sof(H31Q)=Sof(H31R)=Sof(C319)=Sof(H31S)=Sof(H31T)=
 Sof(H31U)=Sof(C320)=Sof(H32Z)=Sof(HH)=Sof(HI)=1-FVAR(3)
 Sof(C315)=Sof(H31G)=Sof(H31H)=Sof(H31I)=Sof(C316)=Sof(H31J)=Sof(H31K)=
 Sof(H31L)=Sof(C317)=Sof(H31M)=Sof(H31N)=Sof(H31O)=FVAR(3)
 Sof(C282)=Sof(H28G)=Sof(H28H)=Sof(H28I)=Sof(C283)=Sof(H28J)=Sof(H28K)=
 Sof(H28L)=Sof(C243)=Sof(C284)=Sof(H28M)=Sof(H28N)=Sof(H28O)=Sof(C198)=
 Sof(H198)=Sof(C182)=Sof(C199)=Sof(H199)=Sof(C220)=Sof(C244)=Sof(H244)=
 Sof(C219)=Sof(C285)=Sof(H28P)=Sof(H28Q)=Sof(H28R)=Sof(C245)=Sof(C286)=
 Sof(H28S)=Sof(H28T)=Sof(H28U)=Sof(C287)=Sof(H28V)=Sof(H28W)=Sof(H28X)=1-FVAR(4)
 Sof(C196)=Sof(H196)=Sof(C181)=Sof(C197)=Sof(H197)=Sof(C218)=Sof(C240)=
 Sof(H240)=Sof(C217)=Sof(C241)=Sof(C242)=Sof(C279)=Sof(H27A)=Sof(H27B)=
 Sof(H27C)=Sof(C276)=Sof(H27D)=Sof(H27E)=Sof(H27F)=Sof(C277)=Sof(H27G)=
 Sof(H27H)=Sof(H27I)=Sof(C278)=Sof(H27J)=Sof(H27K)=Sof(H27L)=Sof(C280)=
 Sof(H28A)=Sof(H28B)=Sof(H28C)=Sof(C281)=Sof(H28D)=Sof(H28E)=Sof(H28F)=FVAR(4)
 Sof(C358)=Sof(C393)=Sof(H39M)=Sof(H39N)=Sof(H39O)=Sof(C394)=Sof(H39P)=
 Sof(H39Q)=Sof(H39R)=Sof(C395)=Sof(H39S)=Sof(H39T)=Sof(H39U)=Sof(C303)=
 Sof(C258)=Sof(H258)=Sof(C359)=Sof(H359)=Sof(C304)=Sof(C259)=Sof(H259)=
 Sof(C360)=Sof(C396)=Sof(H39V)=Sof(H39W)=Sof(H39X)=Sof(C397)=Sof(H39Y)=Sof(HJ)=
 Sof(HK)=Sof(C398)=Sof(H39Z)=Sof(HL)=1-FVAR(5)
 Sof(C256)=Sof(H256)=Sof(C257)=Sof(H257)=Sof(C301)=Sof(C302)=Sof(C355)=
 Sof(C356)=Sof(H356)=Sof(C357)=Sof(C387)=Sof(H38A)=Sof(H38B)=Sof(H38C)=
 Sof(C388)=Sof(H38D)=Sof(H38E)=Sof(H38F)=Sof(C389)=Sof(H38G)=Sof(H38H)=
 Sof(H38I)=Sof(C390)=Sof(H39A)=Sof(H39B)=Sof(H39C)=Sof(C391)=Sof(H39D)=
 Sof(H39E)=Sof(H39F)=Sof(C392)=Sof(H39J)=Sof(H39K)=Sof(H39L)=FVAR(5)
 Sof(H36D)=Sof(C262)=Sof(H26B)=Sof(H26C)=Sof(C263)=Sof(H26D)=Sof(H26E)=
 Sof(C307)=Sof(C308)=Sof(C364)=Sof(C365)=Sof(C405)=Sof(H40P)=Sof(H40Q)=
 Sof(H40R)=Sof(C406)=Sof(H40S)=Sof(H40T)=Sof(H40U)=Sof(C407)=Sof(H40V)=
 Sof(H40W)=Sof(H40X)=Sof(C408)=Sof(H40Y)=Sof(HM)=Sof(HN)=Sof(C409)=Sof(H40Z)=
 Sof(HO)=Sof(HP)=Sof(C410)=Sof(H41Z)=Sof(HQ)=Sof(HR)=1-FVAR(6)
 Sof(C260)=Sof(H260)=Sof(C261)=Sof(H261)=Sof(C305)=Sof(C306)=Sof(H361)=
 Sof(C362)=Sof(C363)=Sof(C399)=Sof(H39G)=Sof(H39H)=Sof(H39I)=Sof(C400)=
 Sof(H40A)=Sof(H40B)=Sof(H40C)=Sof(C401)=Sof(H40D)=Sof(H40E)=Sof(H40F)=
 Sof(C402)=Sof(H40G)=Sof(H40H)=Sof(H40I)=Sof(C403)=Sof(H40J)=Sof(H40K)=
 Sof(H40L)=Sof(C404)=Sof(H40M)=Sof(H40N)=Sof(H40O)=FVAR(6)
 Sof(C312)=Sof(H31V)=Sof(H31W)=Sof(H31X)=Sof(C313)=Sof(H31Y)=Sof(HS)=Sof(HT)=
 Sof(C314)=Sof(H31Z)=Sof(HU)=Sof(HV)=1-FVAR(7)
 Sof(C309)=Sof(H30A)=Sof(H30B)=Sof(C310)=Sof(H31A)=Sof(H31B)=Sof(H31C)=
 Sof(C311)=Sof(H31D)=Sof(H31E)=Sof(H31F)=FVAR(7)
 Sof(C77)=Sof(H77A)=Sof(H77B)=Sof(H77C)=Sof(C54)=Sof(C78)=Sof(H78A)=Sof(H78B)=
 Sof(H78C)=Sof(C79)=Sof(H79A)=Sof(H79B)=Sof(H79C)=Sof(C28)=Sof(H28)=Sof(C38)=
 Sof(C52)=Sof(H52)=Sof(C39)=Sof(C29)=Sof(H29)=Sof(C17)=Sof(C74)=Sof(H74A)=
 Sof(H74B)=Sof(H74C)=Sof(C75)=Sof(H75A)=Sof(H75B)=Sof(H75C)=Sof(C53)=Sof(C76)=
 Sof(H76A)=Sof(H76B)=Sof(H76C)=1-FVAR(8)
 Sof(C2)=Sof(H2A)=Sof(H2B)=Sof(H2C)=Sof(C5)=Sof(H5A)=Sof(H5B)=Sof(H5C)=Sof(C7)=
 Sof(H7)=Sof(C6)=Sof(C8)=Sof(H8)=Sof(C10)=Sof(C12)=Sof(H12)=Sof(C9)=Sof(C3)=
 Sof(C13)=Sof(C19)=Sof(H19A)=Sof(H19B)=Sof(H19C)=Sof(C20)=Sof(H20A)=Sof(H20B)=
 Sof(H20C)=Sof(C21)=Sof(H21A)=Sof(H21B)=Sof(H21C)=Sof(C4)=Sof(H4A)=Sof(H4B)=
 Sof(H4C)=FVAR(8)
 Sof(C80)=Sof(H80A)=Sof(H80B)=Sof(H80C)=Sof(C55)=Sof(C81)=Sof(H81A)=Sof(H81B)=
 Sof(H81C)=Sof(C82)=Sof(H82A)=Sof(H82B)=Sof(H82C)=Sof(C40)=Sof(C30)=Sof(H30)=
 Sof(C18)=Sof(C31)=Sof(H31)=Sof(C41)=Sof(C56)=Sof(H56)=Sof(C83)=Sof(H83A)=
 Sof(H83B)=Sof(H83C)=Sof(C57)=Sof(C84)=Sof(H84A)=Sof(H84B)=Sof(H84C)=Sof(C85)=
 Sof(H85A)=Sof(H85B)=Sof(H85C)=1-FVAR(9)
 Sof(C42)=Sof(C44)=Sof(C32)=Sof(C22)=Sof(H22)=Sof(C14)=Sof(C23)=Sof(H23)=
 Sof(C33)=Sof(C43)=Sof(H43)=Sof(C58)=Sof(H58A)=Sof(H58B)=Sof(H58C)=Sof(C59)=
 Sof(H59A)=Sof(H59B)=Sof(H59C)=Sof(C60)=Sof(H60A)=Sof(H60B)=Sof(H60C)=Sof(C61)=
 Sof(H61A)=Sof(H61B)=Sof(H61C)=Sof(C62)=Sof(H62A)=Sof(H62B)=Sof(H62C)=Sof(C63)=
 Sof(H63A)=Sof(H63B)=Sof(H63C)=FVAR(9)
 Sof(C195)=Sof(C215)=Sof(H215)=Sof(C238)=Sof(C273)=Sof(H273)=Sof(C239)=
 Sof(C216)=Sof(H216)=Sof(C275)=Sof(C334)=Sof(H33J)=Sof(H33K)=Sof(H33L)=
 Sof(C335)=Sof(H33M)=Sof(H33N)=Sof(H33O)=Sof(C336)=Sof(H33P)=Sof(H33Q)=
 Sof(H33R)=Sof(C333)=Sof(H33S)=Sof(H33T)=Sof(H33U)=Sof(C274)=Sof(C3V)=Sof(H3VA)=
 Sof(H3VB)=Sof(H3VC)=Sof(C1)=Sof(H1A)=Sof(H1B)=Sof(H1C)=1-FVAR(10)
 Sof(C194)=Sof(C213)=Sof(H213)=Sof(C236)=Sof(C270)=Sof(H270)=Sof(C237)=
 Sof(C214)=Sof(H214)=Sof(C271)=Sof(C272)=Sof(C327)=Sof(H32S)=Sof(H32T)=
 Sof(H32U)=Sof(C328)=Sof(H32V)=Sof(H32W)=Sof(H32X)=Sof(C329)=Sof(H32Y)=Sof(HF)=
 Sof(HG)=Sof(C330)=Sof(H33A)=Sof(H33B)=Sof(H33C)=Sof(C331)=Sof(H33D)=Sof(H33E)=
 Sof(H33F)=Sof(C332)=Sof(H33G)=Sof(H33H)=Sof(H33I)=FVAR(10)
 Sof(C121)=Sof(H12V)=Sof(H12W)=Sof(H12X)=1-FVAR(11)
 Sof(C127)=Sof(H12S)=Sof(H12T)=Sof(H12U)=FVAR(11)
 Sof(C423)=Sof(H42V)=Sof(H42W)=Sof(H42X)=Sof(C424)=Sof(H42Y)=Sof(HW)=Sof(HX)=
 Sof(C425)=Sof(H42Z)=Sof(HY)=Sof(HZ)=1-FVAR(12)
 Sof(C420)=Sof(H42A)=Sof(H42B)=Sof(H42C)=Sof(C421)=Sof(H42D)=Sof(H42E)=
 Sof(H42F)=Sof(C422)=Sof(H42S)=Sof(H42T)=Sof(H42U)=FVAR(12)
 Sof(C47A)=Sof(C67A)=Sof(H67A)=Sof(C89A)=Sof(C97A)=Sof(H97A)=Sof(C66A)=
 Sof(H66A)=Sof(C88A)=Sof(C442)=Sof(H44A)=Sof(H44B)=Sof(H44C)=Sof(C99A)=Sof(C1B)=
 Sof(H1BA)=Sof(H1BB)=Sof(H1BC)=Sof(C1C)=Sof(H1CA)=Sof(H1CB)=Sof(H1CC)=Sof(C1D)=
 Sof(H1DA)=Sof(H1DB)=Sof(H1DC)=Sof(C1E)=Sof(H1EA)=Sof(H1EB)=Sof(H1EC)=Sof(C98A)=
 Sof(C1F)=Sof(H1FA)=Sof(H1FB)=Sof(H1FC)=1-FVAR(13)
 Sof(C47)=Sof(C66)=Sof(H66)=Sof(C67)=Sof(H67)=Sof(C88)=Sof(C89)=Sof(C97)=
 Sof(H97)=Sof(C98)=Sof(C99)=Sof(C108)=Sof(H10A)=Sof(H10B)=Sof(H10C)=Sof(C109)=
 Sof(H10D)=Sof(H10E)=Sof(H10F)=Sof(C110)=Sof(H11G)=Sof(H11H)=Sof(H11I)=
 Sof(C111)=Sof(H11J)=Sof(H11K)=Sof(H11L)=Sof(C112)=Sof(H11M)=Sof(H11N)=
 Sof(H11O)=Sof(C113)=Sof(H11P)=Sof(H11Q)=Sof(H11R)=FVAR(13)
 Sof(C443)=Sof(H44D)=Sof(H44E)=Sof(H44F)=Sof(C1G)=Sof(H1GA)=Sof(H1GB)=
 Sof(H1GC)=Sof(C1H)=Sof(H1HA)=Sof(H1HB)=Sof(H1HC)=1-FVAR(14)
 Sof(C369)=Sof(H36A)=Sof(H36B)=Sof(H36C)=Sof(C370)=Sof(H37A)=Sof(H37B)=
 Sof(H37C)=Sof(C371)=Sof(H37D)=Sof(H37E)=Sof(H37F)=FVAR(14)
 Sof(C444)=Sof(H44G)=Sof(H44H)=Sof(H44I)=Sof(C1I)=Sof(H1IA)=Sof(H1IB)=
 Sof(H1IC)=Sof(C1J)=Sof(H1JA)=Sof(H1JB)=Sof(H1JC)=1-FVAR(15)
 Sof(C417)=Sof(H41J)=Sof(H41K)=Sof(H41L)=Sof(C418)=Sof(H41M)=Sof(H41N)=
 Sof(H41O)=Sof(C419)=Sof(H41P)=Sof(H41Q)=Sof(H41R)=FVAR(15)
 Sof(C445)=Sof(H44J)=Sof(H44K)=Sof(H44L)=Sof(C1K)=Sof(H1KA)=Sof(H1KB)=
 Sof(H1KC)=Sof(C1L)=Sof(H1LA)=Sof(H1LB)=Sof(H1LC)=1-FVAR(16)
 Sof(C378)=Sof(H37Y)=Sof(H)=Sof(HA)=Sof(C379)=Sof(H37Z)=Sof(HB)=Sof(HC)=
 Sof(C380)=Sof(H38J)=Sof(H38K)=Sof(H38L)=FVAR(16)
 Sof(H26A)=Sof(C446)=Sof(H446)=Sof(C1M)=Sof(H1M)=Sof(C1N)=Sof(C1O)=Sof(C1P)=
 Sof(C1Q)=Sof(C1R)=Sof(H1RA)=Sof(H1RB)=Sof(H1RC)=Sof(C1S)=Sof(H1SA)=Sof(H1SB)=
 Sof(H1SC)=Sof(C1T)=Sof(H1TA)=Sof(H1TB)=Sof(H1TC)=Sof(C1U)=Sof(H1UA)=Sof(H1UB)=
 Sof(H1UC)=Sof(C1V)=Sof(H1VA)=Sof(H1VB)=Sof(H1VC)=Sof(C1W)=Sof(H1WA)=Sof(H1WB)=
 Sof(H1WC)=1-FVAR(17)
 Sof(C211)=Sof(H211)=Sof(C212)=Sof(H212)=Sof(C234)=Sof(C235)=Sof(H267)=
 Sof(C268)=Sof(C269)=Sof(C321)=Sof(H32A)=Sof(H32B)=Sof(H32C)=Sof(C322)=
 Sof(H32D)=Sof(H32E)=Sof(H32F)=Sof(C323)=Sof(H32G)=Sof(H32H)=Sof(H32I)=
 Sof(C324)=Sof(H32J)=Sof(H32K)=Sof(H32L)=Sof(C325)=Sof(H32M)=Sof(H32N)=
 Sof(H32O)=Sof(C326)=Sof(H32P)=Sof(H32Q)=Sof(H32R)=FVAR(17)
 Sof(C447)=Sof(H447)=Sof(C23B)=Sof(C25B)=Sof(H25B)=Sof(C1X)=Sof(H1X)=Sof(C1Y)=
 Sof(H1Y)=Sof(C1Z)=Sof(H1Z)=Sof(Cl9A)=1-FVAR(18)
 Sof(Cl9)=Sof(C433)=Sof(H433)=Sof(C434)=Sof(H434)=Sof(C435)=Sof(H435)=
 Sof(C436)=Sof(H436)=Sof(C23A)=Sof(C25A)=Sof(H25A)=FVAR(18)
 Sof(C448)=Sof(H44M)=Sof(H44N)=Sof(H44O)=Sof(C2B)=Sof(H2BA)=Sof(H2BB)=
 Sof(H2BC)=Sof(C2C)=Sof(H2CA)=Sof(H2CB)=Sof(H2CC)=1-FVAR(19)
 Sof(C429)=Sof(H42P)=Sof(H42Q)=Sof(H42R)=Sof(C430)=Sof(H43A)=Sof(H43B)=
 Sof(H43C)=Sof(C431)=Sof(H43D)=Sof(H43E)=Sof(H43F)=FVAR(19)
 Sof(H29A)=Sof(C449)=Sof(H449)=Sof(C2D)=Sof(H2D)=Sof(C2E)=Sof(C2F)=Sof(C2G)=
 Sof(C2H)=Sof(C2I)=Sof(H2IA)=Sof(H2IB)=Sof(H2IC)=Sof(C2J)=Sof(H2JA)=Sof(H2JB)=
 Sof(H2JC)=Sof(C2K)=Sof(H2KA)=Sof(H2KB)=Sof(H2KC)=Sof(C2L)=Sof(H2LA)=Sof(H2LB)=
 Sof(H2LC)=Sof(C2M)=Sof(H2MA)=Sof(H2MB)=Sof(H2MC)=Sof(C2N)=Sof(H2NA)=Sof(H2NB)=
 Sof(H2NC)=1-FVAR(20)
 Sof(C228)=Sof(H228)=Sof(C229)=Sof(H229)=Sof(C254)=Sof(C255)=Sof(C298)=
 Sof(H299)=Sof(C300)=Sof(C349)=Sof(H34A)=Sof(H34B)=Sof(H34C)=Sof(C350)=
 Sof(H35A)=Sof(H35B)=Sof(H35C)=Sof(C351)=Sof(H35D)=Sof(H35E)=Sof(H35F)=
 Sof(C352)=Sof(H35G)=Sof(H35H)=Sof(H35I)=Sof(C353)=Sof(H35J)=Sof(H35K)=
 Sof(H35L)=Sof(C354)=Sof(H35M)=Sof(H35N)=Sof(H35O)=FVAR(20)
 Fixed Sof: Cl1(0.4169) C451(0.4169) H451(0.4169) C455(0.4169) C450(0.4169)
 H450(0.4169) C454(0.4169) H454(0.4169) C453(0.4169) H453(0.4169) C452(0.4169)
 H452(0.4169)
5.a Secondary CH2 refined with riding coordinates:
 C262(H26B,H26C), C263(H26D,H26E)
5.b Me refined with riding coordinates:
 C324(H32J,H32K,H32L), C83(H83A,H83B,H83C), C333(H33S,H33T,H33U)
5.c Aromatic/amide H refined with riding coordinates:
 C22(H22), C23(H23), C43(H43), C159(H159), C171(H171), C132(H132), C153(H153),
 C224(H224), C164(H164), C141(H141), C162(H162), C248(H248), C249(H249),
 C207(H207), C96(H96), C174(H174), C170(H170), C228(H228), C229(H229),
 C256(H256), C257(H257), C260(H260), C261(H261), C184(H184), C340(H340),
 C114(H114), C148(H148), C299(H299), C299(H29A), C356(H356), C361(H361),
 C361(H36D), C87(H87), C139(H139), C157(H157), C226(H226), C91(H91), C65(H65),
 C147(H147), C250(H250), C251(H251), C246(H246), C69(H69), C294(H294),
 C295(H295), C296(H296), C297(H297), C288(H288), C289(H289), C191(H191),
 C343(H343), C366(H366), C25(H25), C180(H180), C209(H209), C210(H210),
 C213(H213), C270(H270), C214(H214), C381(H381), C384(H384), C27(H27), C70(H70),
  C101(H101), C71(H71), C66(H66), C67(H67), C196(H196), C197(H197), C240(H240),
 C211(H211), C212(H212), C7(H7), C8(H8), C12(H12), C264(H264), C97(H97),
 C267(H26A), C267(H267), C432(H432), C441(H441), C440(H440), C439(H439),
 C437(H437), C1A(H1AA), C6A(H6A), C5A(H5AA), C4A(H4AA), C2A(H2AA), C433(H433),
 C434(H434), C435(H435), C436(H436), C25A(H25A), C72(H72), C104(H104), C73(H73),
  C198(H198), C199(H199), C244(H244), C258(H258), C359(H359), C259(H259),
 C28(H28), C52(H52), C29(H29), C30(H30), C31(H31), C56(H56), C215(H215),
 C273(H273), C216(H216), C67A(H67A), C97A(H97A), C66A(H66A), C446(H446),
 C1M(H1M), C447(H447), C25B(H25B), C1X(H1X), C1Y(H1Y), C1Z(H1Z), C449(H449),
 C2D(H2D), C451(H451), C450(H450), C454(H454), C453(H453), C452(H452)
5.d Fitted hexagon refined as free rotating group:
 C32(C22,C14,C23,C33,C43), C194(C213,C236,C270,C237,C214), C50(C70,C92,C101,
 C93,C71), C196(C181,C197,C218,C240,C217), C7(C6,C8,C10,C12,C9), C432(C441,C440,
 C439,C438,C437), C1A(C6A,C5A,C4A,C3A,C2A), C51(C72,C94,C104,C95,C73),
 C198(C182,C199,C220,C244,C219), C28(C38,C52,C39,C29,C17), C40(C30,C18,C31,C41,
 C56), C195(C215,C238,C273,C239,C216), C451(C455,C450,C454,C453,C452)
5.e X=CH2 refined with riding coordinates:
 C309(H30A,H30B), C398(H39Z,HL)
5.f Idealised Me refined as rotating group:
 C2(H2A,H2B,H2C), C58(H58A,H58B,H58C), C59(H59A,H59B,H59C), C420(H42A,H42B,
 H42C), C60(H60A,H60B,H60C), C5(H5A,H5B,H5C), C118(H11A,H11B,H11C), C369(H36A,
 H36B,H36C), C370(H37A,H37B,H37C), C371(H37D,H37E,H37F), C372(H37G,H37H,H37I),
 C373(H37J,H37K,H37L), C374(H37M,H37N,H37O), C349(H34A,H34B,H34C), C350(H35A,
 H35B,H35C), C351(H35D,H35E,H35F), C352(H35G,H35H,H35I), C353(H35J,H35K,H35L),
 C354(H35M,H35N,H35O), C387(H38A,H38B,H38C), C388(H38D,H38E,H38F), C389(H38G,
 H38H,H38I), C390(H39A,H39B,H39C), C391(H39D,H39E,H39F), C399(H39G,H39H,H39I),
 C400(H40A,H40B,H40C), C401(H40D,H40E,H40F), C402(H40G,H40H,H40I), C403(H40J,
 H40K,H40L), C404(H40M,H40N,H40O), C375(H37P,H37Q,H37R), C376(H37S,H37T,H37U),
 C377(H37V,H37W,H37X), C378(H37Y,H,HA), C379(H37Z,HB,HC), C380(H38J,H38K,H38L),
 C411(H41A,H41B,H41C), C412(H41D,H41E,H41F), C413(H41G,H41H,H41I), C417(H41J,
 H41K,H41L), C418(H41M,H41N,H41O), C419(H41P,H41Q,H41R), C421(H42D,H42E,H42F),
 C426(H42G,H42H,H42I), C427(H42J,H42K,H42L), C428(H42M,H42N,H42O), C429(H42P,
 H42Q,H42R), C430(H43A,H43B,H43C), C431(H43D,H43E,H43F), C414(H41S,H41T,H41U),
 C415(H41V,H41W,H41X), C416(H41Y,HD,HE), C279(H27A,H27B,H27C), C310(H31A,H31B,
 H31C), C311(H31D,H31E,H31F), C315(H31G,H31H,H31I), C316(H31J,H31K,H31L),
 C317(H31M,H31N,H31O), C119(H11D,H11E,H11F), C108(H10A,H10B,H10C), C109(H10D,
 H10E,H10F), C110(H11G,H11H,H11I), C111(H11J,H11K,H11L), C112(H11M,H11N,H11O),
 C113(H11P,H11Q,H11R), C276(H27D,H27E,H27F), C277(H27G,H27H,H27I), C278(H27J,
 H27K,H27L), C280(H28A,H28B,H28C), C281(H28D,H28E,H28F), C321(H32A,H32B,H32C),
 C322(H32D,H32E,H32F), C323(H32G,H32H,H32I), C325(H32M,H32N,H32O), C326(H32P,
 H32Q,H32R), C327(H32S,H32T,H32U), C328(H32V,H32W,H32X), C329(H32Y,HF,HG),
 C330(H33A,H33B,H33C), C331(H33D,H33E,H33F), C332(H33G,H33H,H33I), C116(H11S,
 H11T,H11U), C117(H11V,H11W,H11X), C120(H12A,H12B,H12C), C19(H19A,H19B,H19C),
 C20(H20A,H20B,H20C), C21(H21A,H21B,H21C), C125(H12D,H12E,H12F), C126(H12G,H12H,
 H12I), C122(H12J,H12K,H12L), C123(H12M,H12N,H12O), C124(H12P,H12Q,H12R),
 C318(H31P,H31Q,H31R), C319(H31S,H31T,H31U), C320(H32Z,HH,HI), C282(H28G,H28H,
 H28I), C283(H28J,H28K,H28L), C284(H28M,H28N,H28O), C285(H28P,H28Q,H28R),
 C286(H28S,H28T,H28U), C287(H28V,H28W,H28X), C392(H39J,H39K,H39L), C393(H39M,
 H39N,H39O), C394(H39P,H39Q,H39R), C395(H39S,H39T,H39U), C396(H39V,H39W,H39X),
 C397(H39Y,HJ,HK), C405(H40P,H40Q,H40R), C406(H40S,H40T,H40U), C407(H40V,H40W,
 H40X), C408(H40Y,HM,HN), C409(H40Z,HO,HP), C410(H41Z,HQ,HR), C312(H31V,H31W,
 H31X), C313(H31Y,HS,HT), C314(H31Z,HU,HV), C4(H4A,H4B,H4C), C77(H77A,H77B,
 H77C), C78(H78A,H78B,H78C), C79(H79A,H79B,H79C), C74(H74A,H74B,H74C), C75(H75A,
 H75B,H75C), C76(H76A,H76B,H76C), C61(H61A,H61B,H61C), C62(H62A,H62B,H62C),
 C63(H63A,H63B,H63C), C80(H80A,H80B,H80C), C81(H81A,H81B,H81C), C82(H82A,H82B,
 H82C), C84(H84A,H84B,H84C), C85(H85A,H85B,H85C), C422(H42S,H42T,H42U),
 C334(H33J,H33K,H33L), C335(H33M,H33N,H33O), C336(H33P,H33Q,H33R), C3V(H3VA,
 H3VB,H3VC), C1(H1A,H1B,H1C), C127(H12S,H12T,H12U), C121(H12V,H12W,H12X),
 C423(H42V,H42W,H42X), C424(H42Y,HW,HX), C425(H42Z,HY,HZ), C442(H44A,H44B,H44C),
  C1B(H1BA,H1BB,H1BC), C1C(H1CA,H1CB,H1CC), C1D(H1DA,H1DB,H1DC), C1E(H1EA,H1EB,
 H1EC), C1F(H1FA,H1FB,H1FC), C443(H44D,H44E,H44F), C1G(H1GA,H1GB,H1GC),
 C1H(H1HA,H1HB,H1HC), C444(H44G,H44H,H44I), C1I(H1IA,H1IB,H1IC), C1J(H1JA,H1JB,
 H1JC), C445(H44J,H44K,H44L), C1K(H1KA,H1KB,H1KC), C1L(H1LA,H1LB,H1LC),
 C1R(H1RA,H1RB,H1RC), C1S(H1SA,H1SB,H1SC), C1T(H1TA,H1TB,H1TC), C1U(H1UA,H1UB,
 H1UC), C1V(H1VA,H1VB,H1VC), C1W(H1WA,H1WB,H1WC), C448(H44M,H44N,H44O),
 C2B(H2BA,H2BB,H2BC), C2C(H2CA,H2CB,H2CC), C2I(H2IA,H2IB,H2IC), C2J(H2JA,H2JB,
 H2JC), C2K(H2KA,H2KB,H2KC), C2L(H2LA,H2LB,H2LC), C2M(H2MA,H2MB,H2MC), C2N(H2NA,
 H2NB,H2NC)
;
_smtbx_masks_void_probe_radius 1.2
_smtbx_masks_void_truncation_radius 1.2
_olex2_submission_special_instructions 'No special instructions were received'

loop_
_space_group_symop_operation_xyz
'x, y, z'
'-x, -y, -z'

loop_
_atom_site_label
_atom_site_type_symbol
_atom_site_fract_x
_atom_site_fract_y
_atom_site_fract_z
_atom_site_U_iso_or_equiv
_atom_site_adp_type
_atom_site_occupancy
_atom_site_site_symmetry_order
_atom_site_calc_flag
_atom_site_refinement_flags_posn
_atom_site_refinement_flags_adp
_atom_site_refinement_flags_occupancy
_atom_site_disorder_assembly
_atom_site_disorder_group
C2 C -0.0576(11) 0.5515(6) 0.1502(5) 0.129(5) Uani 0.542(4) 1 d . U P A 1
H2A H -0.102959 0.524836 0.135301 0.193 Uiso 0.542(4) 1 calc R U P A 1
H2B H -0.091796 0.572811 0.165404 0.193 Uiso 0.542(4) 1 calc R U P A 1
H2C H -0.016987 0.538033 0.164605 0.193 Uiso 0.542(4) 1 calc R U P A 1
C42 C 0.2856(10) 0.6883(4) 0.0383(3) 0.089(3) Uani 0.522(4) 1 d . U P A 1
C44 C 0.3770(13) 0.5347(5) -0.0340(4) 0.114(3) Uani 0.522(4) 1 d . U P A 1
C32 C 0.3072(6) 0.63595(18) 0.03427(16) 0.080(2) Uani 0.522(4) 1 d G U P A 1
C22 C 0.3033(5) 0.61499(18) 0.06358(13) 0.067(2) Uani 0.522(4) 1 d G U P A 1
H22 H 0.287287 0.632231 0.085223 0.080 Uiso 0.522(4) 1 calc R U P A 1
C14 C 0.3230(6) 0.56879(19) 0.06124(14) 0.0674(19) Uani 0.522(4) 1 d G U P A 1
C23 C 0.3464(6) 0.54356(19) 0.02958(17) 0.080(2) Uani 0.522(4) 1 d G U P A 1
H23 H 0.359833 0.511984 0.027979 0.096 Uiso 0.522(4) 1 calc R U P A 1
C33 C 0.3503(7) 0.5645(2) 0.00026(14) 0.097(2) Uani 0.522(4) 1 d G U P A 1
C43 C 0.3306(7) 0.6107(2) 0.00261(14) 0.094(2) Uani 0.522(4) 1 d G U P A 1
H43 H 0.333257 0.625047 -0.017430 0.112 Uiso 0.522(4) 1 calc R U P A 1
C58 C 0.3553(11) 0.7230(4) 0.0653(3) 0.098(4) Uani 0.522(4) 1 d . U P A 1
H58A H 0.345947 0.714537 0.088217 0.147 Uiso 0.522(4) 1 calc R U P A 1
H58B H 0.345913 0.756289 0.066267 0.147 Uiso 0.522(4) 1 calc R U P A 1
H58C H 0.419702 0.720917 0.058875 0.147 Uiso 0.522(4) 1 calc R U P A 1
C59 C 0.2930(12) 0.7067(4) 0.0035(3) 0.108(4) Uani 0.522(4) 1 d . U P A 1
H59A H 0.353183 0.702413 -0.006259 0.162 Uiso 0.522(4) 1 calc R U P A 1
H59B H 0.289706 0.741230 0.007962 0.162 Uiso 0.522(4) 1 calc R U P A 1
H59C H 0.240638 0.687963 -0.013137 0.162 Uiso 0.522(4) 1 calc R U P A 1
C420 C 0.6688(12) 0.2799(6) 0.5932(4) 0.106(4) Uani 0.548(10) 1 d . U P B 1
H42A H 0.632333 0.303382 0.587772 0.159 Uiso 0.548(10) 1 calc R U P B 1
H42B H 0.702710 0.292515 0.616306 0.159 Uiso 0.548(10) 1 calc R U P B 1
H42C H 0.625889 0.248922 0.593369 0.159 Uiso 0.548(10) 1 calc R U P B 1
C150 C 0.6847(3) 0.14381(12) 0.21438(10) 0.0448(9) Uani 1 1 d . . . . .
C159 C 0.7572(3) 0.13784(12) 0.23793(11) 0.0475(9) Uani 1 1 d . . . . .
H159 H 0.796481 0.166324 0.251521 0.057 Uiso 1 1 calc R U . . .
C160 C 0.6363(3) 0.10136(12) 0.19182(10) 0.0447(9) Uani 1 1 d . . . . .
C142 C 0.6611(3) 0.19010(12) 0.21135(11) 0.0458(9) Uani 1 1 d . . . . .
C171 C 0.7735(3) 0.09385(12) 0.24208(11) 0.0489(9) Uani 1 1 d . . . . .
H171 H 0.823353 0.092606 0.258108 0.059 Uiso 1 1 calc R U . . .
C60 C 0.1869(10) 0.6876(4) 0.0505(5) 0.094(4) Uani 0.522(4) 1 d . U P A 1
H60A H 0.143386 0.658990 0.036861 0.142 Uiso 0.522(4) 1 calc R U P A 1
H60B H 0.166279 0.717199 0.047205 0.142 Uiso 0.522(4) 1 calc R U P A 1
H60C H 0.187138 0.686074 0.075394 0.142 Uiso 0.522(4) 1 calc R U P A 1
C152 C 0.5725(3) 0.10354(12) 0.16322(10) 0.0449(9) Uani 1 1 d . . . . .
C172 C 0.6528(3) 0.05531(12) 0.19679(11) 0.0455(9) Uani 1 1 d . . . . .
C136 C 0.6954(3) 0.23500(12) 0.23648(10) 0.0450(9) Uani 1 1 d . . . . .
C137 C 0.6051(3) 0.19227(12) 0.18129(10) 0.0451(9) Uani 1 1 d . . . . .
C185 C 0.7161(3) 0.04913(12) 0.22247(11) 0.0462(9) Uani 1 1 d . . . . .
C163 C 0.5256(3) 0.06003(12) 0.13958(10) 0.0462(9) Uani 1 1 d . . . . .
C144 C 0.5597(3) 0.14827(12) 0.15692(11) 0.0476(9) Uani 1 1 d . . . . .
C186 C 0.6040(3) 0.01375(12) 0.17376(11) 0.0464(9) Uani 1 1 d . . . . .
C131 C 0.6997(3) 0.27937(12) 0.22468(10) 0.0452(9) Uani 1 1 d . . . . .
C143 C 0.7243(3) 0.23904(12) 0.27325(11) 0.0471(9) Uani 1 1 d . . . . .
C132 C 0.5925(3) 0.23781(12) 0.17539(11) 0.0496(10) Uani 1 1 d . . . . .
H132 H 0.549004 0.238630 0.156882 0.060 Uiso 1 1 calc R U . . .
C202 C 0.7235(3) 0.00039(12) 0.22478(11) 0.0475(9) Uani 1 1 d . . . . .
C175 C 0.4652(3) 0.05910(12) 0.11072(11) 0.0489(10) Uani 1 1 d . . . . .
C176 C 0.5430(3) 0.01577(12) 0.14542(11) 0.0471(9) Uani 1 1 d . . . . .
C153 C 0.5026(3) 0.14770(12) 0.12597(11) 0.0502(10) Uani 1 1 d . . . . .
H153 H 0.496365 0.178005 0.120620 0.060 Uiso 1 1 calc R U . . .
C203 C 0.6121(3) -0.03363(12) 0.17338(11) 0.0484(9) Uani 1 1 d . . . . .
C128 C 0.6405(3) 0.28067(12) 0.19528(11) 0.0482(9) Uani 1 1 d . . . . .
C135 C 0.7598(3) 0.32309(12) 0.24332(11) 0.0496(10) Uani 1 1 d . . . . .
C151 C 0.6833(3) 0.20344(12) 0.29337(10) 0.0447(9) Uani 1 1 d . . . . .
C149 C 0.7868(3) 0.28223(12) 0.29083(11) 0.0462(9) Uani 1 1 d . . . . .
C223 C 0.7845(3) -0.00947(12) 0.25272(11) 0.0482(9) Uani 1 1 d . . . . .
C224 C 0.6713(3) -0.03996(13) 0.20043(11) 0.0511(10) Uani 1 1 d . . . . .
H224 H 0.676377 -0.071945 0.202465 0.061 Uiso 1 1 calc R U . . .
C189 C 0.4222(3) 0.01227(12) 0.08994(11) 0.0499(10) Uani 1 1 d . . . . .
C164 C 0.4572(3) 0.10632(12) 0.10402(11) 0.0504(10) Uani 1 1 d . . . . .
H164 H 0.419780 0.108265 0.084111 0.060 Uiso 1 1 calc R U . . .
C190 C 0.5070(3) -0.02930(12) 0.12516(11) 0.0491(10) Uani 1 1 d . . . . .
C208 C 0.5525(3) -0.06718(12) 0.14069(11) 0.0499(10) Uani 1 1 d . . . . .
C107 C 0.6274(3) 0.32831(12) 0.18917(11) 0.0528(10) Uani 1 1 d . . . . .
C5 C -0.0136(11) 0.6318(5) 0.1338(4) 0.121(4) Uani 0.542(4) 1 d . U P A 1
H5A H -0.080092 0.631593 0.127888 0.182 Uiso 0.542(4) 1 calc R U P A 1
H5B H 0.026480 0.650014 0.119031 0.182 Uiso 0.542(4) 1 calc R U P A 1
H5C H 0.002773 0.647453 0.158490 0.182 Uiso 0.542(4) 1 calc R U P A 1
C141 C 0.8025(3) 0.32324(12) 0.27521(11) 0.0478(9) Uani 1 1 d . . . . .
H141 H 0.844106 0.352056 0.287209 0.057 Uiso 1 1 calc R U . . .
C130 C 0.7702(3) 0.36717(13) 0.22819(11) 0.0555(11) Uani 1 1 d . . . . .
C118 C 0.7437(12) 0.7235(6) 0.0509(5) 0.122(5) Uani 0.504(4) 1 d D U P C 1
H11A H 0.776654 0.756121 0.048990 0.182 Uiso 0.504(4) 1 calc R U P C 1
H11B H 0.691221 0.726231 0.065979 0.182 Uiso 0.504(4) 1 calc R U P C 1
H11C H 0.719069 0.704732 0.027533 0.182 Uiso 0.504(4) 1 calc R U P C 1
C161 C 0.7196(3) 0.20820(12) 0.32775(10) 0.0465(9) Uani 1 1 d . . . . .
C162 C 0.5997(3) 0.16649(12) 0.28226(11) 0.0458(9) Uani 1 1 d . . . . .
H162 H 0.568998 0.164602 0.260031 0.055 Uiso 1 1 calc R U . . .
C158 C 0.8294(3) 0.28494(12) 0.32523(10) 0.0467(9) Uani 1 1 d . . . . .
C248 C 0.8425(3) -0.04393(12) 0.24450(11) 0.0495(10) Uani 1 1 d . . . . .
H248 H 0.843568 -0.060010 0.220832 0.059 Uiso 1 1 calc R U . . .
C249 C 0.7851(3) 0.01410(13) 0.28742(11) 0.0519(10) Uani 1 1 d . . . . .
H249 H 0.746642 0.037594 0.293143 0.062 Uiso 1 1 calc R U . . .
C206 C 0.3524(3) 0.01047(11) 0.06047(11) 0.0525(9) Uani 1 1 d D U . . .
C207 C 0.4451(3) -0.03067(12) 0.09676(11) 0.0520(10) Uani 1 1 d . . . . .
H207 H 0.418018 -0.061016 0.081868 0.062 Uiso 1 1 calc R U . . .
C230 C 0.6164(3) -0.08847(13) 0.11352(11) 0.0524(9) Uani 1 1 d . U . . .
C231 C 0.4784(3) -0.10805(12) 0.15033(11) 0.0517(9) Uani 1 1 d . U . . .
C115 C 0.6972(3) 0.37062(13) 0.20458(12) 0.0579(11) Uani 1 1 d . . . . .
C96 C 0.5520(3) 0.33355(13) 0.16939(12) 0.0611(12) Uani 1 1 d . . . . .
H96 H 0.503574 0.305703 0.160914 0.073 Uiso 1 1 calc R U . . .
C134 C 0.8479(3) 0.40679(13) 0.23811(11) 0.0551(11) Uani 1 1 d . . . . .
C173 C 0.6798(3) 0.17376(12) 0.34821(11) 0.0472(9) Uani 1 1 d . . . . .
C169 C 0.7971(3) 0.24816(12) 0.34337(11) 0.0476(9) Uani 1 1 d . . . . .
C174 C 0.5623(3) 0.13414(12) 0.30182(11) 0.0509(10) Uani 1 1 d . . . . .
H174 H 0.507984 0.109977 0.292545 0.061 Uiso 1 1 calc R U . . .
C170 C 0.9054(3) 0.32377(13) 0.34281(11) 0.0507(10) Uani 1 1 d . . . . .
H170 H 0.928195 0.349870 0.331537 0.061 Uiso 1 1 calc R U . . .
C290 C 0.8976(3) -0.05480(13) 0.27002(12) 0.0517(10) Uani 1 1 d . . . . .
C291 C 0.8398(3) 0.00459(13) 0.31399(11) 0.0537(10) Uani 1 1 d . . . . .
C228 C 0.3603(10) -0.0145(4) 0.0267(3) 0.0527(14) Uani 0.478(9) 1 d D U P D 1
H228 H 0.410961 -0.031164 0.022094 0.063 Uiso 0.478(9) 1 calc R U P D 1
C229 C 0.2742(7) 0.0321(4) 0.0687(4) 0.0522(14) Uani 0.478(9) 1 d D U P D 1
H229 H 0.266337 0.046416 0.092251 0.063 Uiso 0.478(9) 1 calc R U P D 1
C256 C 0.574(4) -0.1152(15) 0.0796(8) 0.055(3) Uani 0.514(5) 1 d . U P E 1
H256 H 0.508006 -0.123079 0.073961 0.065 Uiso 0.514(5) 1 calc R U P E 1
C257 C 0.7169(10) -0.0709(4) 0.1205(4) 0.055(2) Uani 0.514(5) 1 d . U P E 1
H257 H 0.741536 -0.049608 0.141998 0.066 Uiso 0.514(5) 1 calc R U P E 1
C260 C 0.380(2) -0.1126(7) 0.1485(7) 0.060(3) Uani 0.550(6) 1 d . U P F 1
H260 H 0.361305 -0.088232 0.138080 0.072 Uiso 0.550(6) 1 calc R U P F 1
C261 C 0.5018(12) -0.1465(8) 0.1590(5) 0.058(3) Uani 0.550(6) 1 d . U P F 1
H261 H 0.566276 -0.149284 0.159379 0.070 Uiso 0.550(6) 1 calc R U P F 1
C100 C 0.6905(4) 0.41673(13) 0.19698(12) 0.0624(12) Uani 1 1 d . . . . .
C86 C 0.5422(4) 0.37844(14) 0.16082(13) 0.0696(14) Uani 1 1 d . . . . .
C129 C 0.8301(3) 0.45387(13) 0.23639(12) 0.0580(11) Uani 1 1 d . . . . .
C140 C 0.9389(3) 0.40136(13) 0.24994(11) 0.0532(10) Uani 1 1 d . . . . .
C187 C 0.6021(3) 0.13536(12) 0.33577(10) 0.0462(9) Uani 1 1 d . . . . .
C188 C 0.7171(3) 0.17916(13) 0.38205(11) 0.0489(9) Uani 1 1 d . . . . .
C183 C 0.8357(3) 0.25085(13) 0.37786(11) 0.0505(10) Uani 1 1 d . . . . .
C184 C 0.9452(3) 0.32415(13) 0.37484(12) 0.0557(11) Uani 1 1 d . . . . .
H184 H 0.996811 0.349782 0.384604 0.067 Uiso 1 1 calc R U . . .
C339 C 0.9593(3) -0.09337(14) 0.26207(13) 0.0587(11) Uani 1 1 d . U . . .
C340 C 0.8966(3) -0.02972(13) 0.30479(12) 0.0527(10) Uani 1 1 d . . . . .
H340 H 0.935761 -0.036284 0.322525 0.063 Uiso 1 1 calc R U . . .
C341 C 0.8346(4) 0.03037(15) 0.35193(12) 0.0617(12) Uani 1 1 d . . . . .
C254 C 0.2944(8) -0.0155(4) -0.0006(3) 0.0559(12) Uani 0.478(9) 1 d D U P D 1
C255 C 0.2082(8) 0.0322(4) 0.0419(3) 0.0605(13) Uani 0.478(9) 1 d D U P D 1
C301 C 0.6388(11) -0.1282(4) 0.0560(5) 0.059(2) Uani 0.514(5) 1 d . U P E 1
C302 C 0.7783(7) -0.0858(4) 0.0948(3) 0.0595(17) Uani 0.514(5) 1 d . U P E 1
C305 C 0.3106(11) -0.1404(4) 0.1571(4) 0.062(2) Uani 0.550(6) 1 d . U P F 1
C306 C 0.4339(11) -0.1839(6) 0.1679(4) 0.069(2) Uani 0.550(6) 1 d . U P F 1
C114 C 0.7523(4) 0.45776(14) 0.21670(14) 0.0720(15) Uani 1 1 d . . . . .
H114 H 0.740057 0.489170 0.216459 0.086 Uiso 1 1 calc R U . . .
C90 C 0.6172(4) 0.41955(13) 0.17156(14) 0.0737(15) Uani 1 1 d . . . . .
C64 C 0.4580(4) 0.38202(14) 0.14130(14) 0.0741(15) Uani 1 1 d . . . . .
C133 C 0.8987(4) 0.49712(14) 0.25474(12) 0.0641(13) Uani 1 1 d . . . . .
C145 C 1.0019(3) 0.44239(14) 0.26745(12) 0.0577(11) Uani 1 1 d . . . . .
C148 C 0.9727(3) 0.35649(14) 0.24319(12) 0.0551(10) Uani 1 1 d . . . . .
H148 H 0.934952 0.329079 0.227866 0.066 Uiso 1 1 calc R U . . .
C204 C 0.5695(3) 0.10415(13) 0.35956(11) 0.0499(10) Uani 1 1 d . . . . .
C205 C 0.6852(3) 0.15139(13) 0.40586(11) 0.0494(9) Uani 1 1 d . . . . .
C200 C 0.7954(3) 0.21656(13) 0.39661(11) 0.0519(10) Uani 1 1 d . . . . .
C201 C 0.9130(3) 0.28776(13) 0.39448(11) 0.0519(10) Uani 1 1 d . . . . .
C369 C 0.928(2) -0.1280(10) 0.2241(10) 0.065(5) Uani 0.44(4) 1 d . U P G 1
H36A H 0.966643 -0.152855 0.219787 0.097 Uiso 0.44(4) 1 calc R U P G 1
H36B H 0.936522 -0.108369 0.206056 0.097 Uiso 0.44(4) 1 calc R U P G 1
H36C H 0.861135 -0.143814 0.223383 0.097 Uiso 0.44(4) 1 calc R U P G 1
C370 C 0.953(2) -0.1263(13) 0.2871(10) 0.066(5) Uani 0.44(4) 1 d . U P G 1
H37A H 0.887213 -0.141487 0.288502 0.099 Uiso 0.44(4) 1 calc R U P G 1
H37B H 0.979762 -0.107692 0.310294 0.099 Uiso 0.44(4) 1 calc R U P G 1
H37C H 0.989531 -0.151694 0.279135 0.099 Uiso 0.44(4) 1 calc R U P G 1
C371 C 1.059(2) -0.0685(10) 0.2595(10) 0.091(6) Uani 0.44(4) 1 d . U P G 1
H37D H 1.101682 -0.090114 0.262894 0.137 Uiso 0.44(4) 1 calc R U P G 1
H37E H 1.074536 -0.038542 0.277561 0.137 Uiso 0.44(4) 1 calc R U P G 1
H37F H 1.065452 -0.060338 0.236310 0.137 Uiso 0.44(4) 1 calc R U P G 1
C372 C 0.8977(4) 0.01530(17) 0.37832(13) 0.0706(13) Uani 1 1 d . . . . .
H37G H 0.889574 0.032298 0.402057 0.106 Uiso 1 1 calc R U . . .
H37H H 0.963977 0.023902 0.373044 0.106 Uiso 1 1 calc R U . . .
H37I H 0.880084 -0.019934 0.376745 0.106 Uiso 1 1 calc R U . . .
C373 C 0.7330(4) 0.0180(2) 0.36300(15) 0.0792(15) Uani 1 1 d . . . . .
H37J H 0.713463 -0.017329 0.360456 0.119 Uiso 1 1 calc R U . . .
H37K H 0.690292 0.029583 0.348098 0.119 Uiso 1 1 calc R U . . .
H37L H 0.730378 0.033896 0.387496 0.119 Uiso 1 1 calc R U . . .
C374 C 0.8654(5) 0.08603(16) 0.35466(14) 0.0808(16) Uani 1 1 d . . . . .
H37M H 0.864783 0.102872 0.379052 0.121 Uiso 1 1 calc R U . . .
H37N H 0.821446 0.097023 0.339878 0.121 Uiso 1 1 calc R U . . .
H37O H 0.929302 0.093398 0.346794 0.121 Uiso 1 1 calc R U . . .
C298 C 0.3005(10) -0.0425(4) -0.0379(4) 0.0567(16) Uani 0.478(9) 1 d D U P D 1
C299 C 0.2221(3) 0.01053(14) 0.00721(13) 0.0651(10) Uani 1 1 d D U . . .
H299 H 0.181269 0.013657 -0.011378 0.078 Uiso 0.478(9) 1 calc R U P D 1
H29A H 0.177543 0.010120 -0.011299 0.078 Uiso 0.522(9) 1 calc R U P D 2
C300 C 0.1218(7) 0.0543(4) 0.0515(3) 0.0656(16) Uani 0.478(9) 1 d D U P D 1
C355 C 0.5938(12) -0.1558(5) 0.0201(5) 0.069(2) Uani 0.514(5) 1 d . U P E 1
C356 C 0.7382(8) -0.1134(4) 0.0632(3) 0.0578(18) Uani 0.514(5) 1 d . U P E 1
H356 H 0.778386 -0.122921 0.045507 0.069 Uiso 0.514(5) 1 calc R U P E 1
C357 C 0.8855(9) -0.0683(5) 0.1028(4) 0.076(2) Uani 0.514(5) 1 d . U P E 1
C361 C 0.3487(4) -0.18290(18) 0.16794(15) 0.0781(14) Uani 1 1 d . U . . .
H361 H 0.305995 -0.208580 0.174712 0.094 Uiso 0.550(6) 1 calc R U P F 1
H36D H 0.302684 -0.208126 0.173711 0.094 Uiso 0.450(6) 1 calc R U P F 2
C362 C 0.2063(9) -0.1386(5) 0.1536(4) 0.075(2) Uani 0.550(6) 1 d . U P F 1
C363 C 0.4661(10) -0.2303(4) 0.1767(4) 0.084(3) Uani 0.550(6) 1 d . U P F 1
C68 C 0.6147(5) 0.46320(14) 0.15846(15) 0.0835(18) Uani 1 1 d . . . . .
C87 C 0.3782(4) 0.34371(14) 0.13083(14) 0.0768(16) Uani 1 1 d . . . . .
H87 H 0.381833 0.312485 0.135057 0.092 Uiso 1 1 calc R U . . .
C45 C 0.4524(4) 0.42697(14) 0.13329(15) 0.0831(18) Uani 1 1 d . . . . .
C138 C 0.9806(4) 0.49038(14) 0.27085(13) 0.0647(13) Uani 1 1 d . . . . .
C139 C 0.8834(4) 0.54625(13) 0.25827(12) 0.0648(13) Uani 1 1 d . . . . .
H139 H 0.828954 0.551604 0.246601 0.078 Uiso 1 1 calc R U . . .
C154 C 1.0894(3) 0.43640(15) 0.28235(12) 0.0591(11) Uani 1 1 d . . . . .
C157 C 1.0553(3) 0.35146(16) 0.25758(12) 0.0606(11) Uani 1 1 d . . . . .
H157 H 1.073389 0.320743 0.252358 0.073 Uiso 1 1 calc R U . . .
C225 C 0.4889(3) 0.06248(13) 0.34675(11) 0.0488(10) Uani 1 1 d . . . . .
C226 C 0.6086(3) 0.11226(13) 0.39374(11) 0.0510(10) Uani 1 1 d . . . . .
H226 H 0.583757 0.091426 0.408889 0.061 Uiso 1 1 calc R U . . .
C227 C 0.7467(3) 0.17286(14) 0.44117(11) 0.0537(10) Uani 1 1 d . . . . .
C221 C 0.8188(3) 0.21540(13) 0.43062(11) 0.0535(10) Uani 1 1 d . . . . .
C222 C 0.9478(3) 0.28431(14) 0.42883(12) 0.0579(11) Uani 1 1 d . . . . .
C349 C 0.3777(12) -0.0719(6) -0.0405(7) 0.063(3) Uani 0.478(9) 1 d D U P D 1
H34A H 0.439467 -0.049765 -0.035056 0.095 Uiso 0.478(9) 1 calc R U P D 1
H34B H 0.375065 -0.091228 -0.064338 0.095 Uiso 0.478(9) 1 calc R U P D 1
H34C H 0.368671 -0.093612 -0.023836 0.095 Uiso 0.478(9) 1 calc R U P D 1
C350 C 0.3248(14) -0.0058(6) -0.0618(5) 0.063(3) Uani 0.478(9) 1 d D U P D 1
H35A H 0.277087 0.014510 -0.060622 0.094 Uiso 0.478(9) 1 calc R U P D 1
H35B H 0.325612 -0.023406 -0.086009 0.094 Uiso 0.478(9) 1 calc R U P D 1
H35C H 0.387081 0.014810 -0.054129 0.094 Uiso 0.478(9) 1 calc R U P D 1
C351 C 0.2041(12) -0.0752(6) -0.0503(5) 0.063(3) Uani 0.478(9) 1 d D U P D 1
H35D H 0.185388 -0.096115 -0.033535 0.095 Uiso 0.478(9) 1 calc R U P D 1
H35E H 0.207773 -0.095403 -0.073358 0.095 Uiso 0.478(9) 1 calc R U P D 1
H35F H 0.157143 -0.054927 -0.051833 0.095 Uiso 0.478(9) 1 calc R U P D 1
C352 C 0.0675(9) 0.0620(4) 0.0199(3) 0.067(3) Uani 0.478(9) 1 d D U P D 1
H35G H 0.112238 0.074976 0.003992 0.101 Uiso 0.478(9) 1 calc R U P D 1
H35H H 0.026653 0.085179 0.027547 0.101 Uiso 0.478(9) 1 calc R U P D 1
H35I H 0.028755 0.030908 0.007619 0.101 Uiso 0.478(9) 1 calc R U P D 1
C353 C 0.1557(10) 0.1047(4) 0.0759(3) 0.077(2) Uani 0.478(9) 1 d D U P D 1
H35J H 0.182985 0.100518 0.098178 0.116 Uiso 0.478(9) 1 calc R U P D 1
H35K H 0.101935 0.120795 0.080376 0.116 Uiso 0.478(9) 1 calc R U P D 1
H35L H 0.203635 0.124607 0.064766 0.116 Uiso 0.478(9) 1 calc R U P D 1
C354 C 0.0555(8) 0.0235(5) 0.0713(3) 0.078(3) Uani 0.478(9) 1 d D U P D 1
H35M H 0.033075 -0.008984 0.056557 0.117 Uiso 0.478(9) 1 calc R U P D 1
H35N H 0.001420 0.038791 0.077336 0.117 Uiso 0.478(9) 1 calc R U P D 1
H35O H 0.088870 0.020548 0.092732 0.117 Uiso 0.478(9) 1 calc R U P D 1
C387 C 0.5426(10) -0.1271(5) 0.0008(4) 0.076(3) Uani 0.514(5) 1 d . U P E 1
H38A H 0.492541 -0.116308 0.014820 0.114 Uiso 0.514(5) 1 calc R U P E 1
H38B H 0.514546 -0.147572 -0.021620 0.114 Uiso 0.514(5) 1 calc R U P E 1
H38C H 0.587045 -0.098695 -0.003429 0.114 Uiso 0.514(5) 1 calc R U P E 1
C388 C 0.6624(13) -0.1806(7) -0.0049(4) 0.116(4) Uani 0.514(5) 1 d . U P E 1
H38D H 0.709379 -0.155446 -0.012067 0.173 Uiso 0.514(5) 1 calc R U P E 1
H38E H 0.625831 -0.201654 -0.025663 0.173 Uiso 0.514(5) 1 calc R U P E 1
H38F H 0.694712 -0.200212 0.007561 0.173 Uiso 0.514(5) 1 calc R U P E 1
C389 C 0.4995(11) -0.2016(4) 0.0246(3) 0.100(3) Uani 0.514(5) 1 d . U P E 1
H38G H 0.523243 -0.226477 0.034360 0.150 Uiso 0.514(5) 1 calc R U P E 1
H38H H 0.466658 -0.216509 0.001543 0.150 Uiso 0.514(5) 1 calc R U P E 1
H38I H 0.455535 -0.187818 0.040253 0.150 Uiso 0.514(5) 1 calc R U P E 1
C390 C 0.9144(10) -0.0809(6) 0.1380(4) 0.088(3) Uani 0.514(5) 1 d . U P E 1
H39A H 0.885647 -0.062287 0.157141 0.132 Uiso 0.514(5) 1 calc R U P E 1
H39B H 0.983363 -0.072524 0.142187 0.132 Uiso 0.514(5) 1 calc R U P E 1
H39C H 0.892436 -0.115789 0.136956 0.132 Uiso 0.514(5) 1 calc R U P E 1
C391 C 0.9446(9) -0.0890(6) 0.0757(4) 0.093(3) Uani 0.514(5) 1 d . U P E 1
H39D H 0.929600 -0.124609 0.071919 0.139 Uiso 0.514(5) 1 calc R U P E 1
H39E H 1.011537 -0.077138 0.083517 0.139 Uiso 0.514(5) 1 calc R U P E 1
H39F H 0.931665 -0.078936 0.053728 0.139 Uiso 0.514(5) 1 calc R U P E 1
C399 C 0.1739(12) -0.1471(6) 0.1162(5) 0.087(4) Uani 0.550(6) 1 d . U P F 1
H39G H 0.209580 -0.121544 0.105549 0.130 Uiso 0.550(6) 1 calc R U P F 1
H39H H 0.106399 -0.146525 0.114129 0.130 Uiso 0.550(6) 1 calc R U P F 1
H39I H 0.184244 -0.178918 0.104075 0.130 Uiso 0.550(6) 1 calc R U P F 1
C400 C 0.1969(8) -0.0827(5) 0.1708(4) 0.090(3) Uani 0.550(6) 1 d . U P F 1
H40A H 0.221823 -0.074391 0.195357 0.135 Uiso 0.550(6) 1 calc R U P F 1
H40B H 0.130215 -0.080214 0.169612 0.135 Uiso 0.550(6) 1 calc R U P F 1
H40C H 0.232916 -0.060216 0.157801 0.135 Uiso 0.550(6) 1 calc R U P F 1
C401 C 0.1460(7) -0.1716(5) 0.1741(3) 0.089(3) Uani 0.550(6) 1 d . U P F 1
H40D H 0.156149 -0.204942 0.166755 0.133 Uiso 0.550(6) 1 calc R U P F 1
H40E H 0.079200 -0.171143 0.169482 0.133 Uiso 0.550(6) 1 calc R U P F 1
H40F H 0.163802 -0.160057 0.199166 0.133 Uiso 0.550(6) 1 calc R U P F 1
C402 C 0.5187(14) -0.2131(5) 0.2124(5) 0.107(4) Uani 0.550(6) 1 d . U P F 1
H40G H 0.567506 -0.184218 0.212199 0.161 Uiso 0.550(6) 1 calc R U P F 1
H40H H 0.548377 -0.239042 0.217962 0.161 Uiso 0.550(6) 1 calc R U P F 1
H40I H 0.474354 -0.205034 0.230018 0.161 Uiso 0.550(6) 1 calc R U P F 1
C403 C 0.3794(10) -0.2695(4) 0.1797(4) 0.110(4) Uani 0.550(6) 1 d . U P F 1
H40J H 0.328324 -0.253909 0.189210 0.164 Uiso 0.550(6) 1 calc R U P F 1
H40K H 0.396395 -0.289967 0.195374 0.164 Uiso 0.550(6) 1 calc R U P F 1
H40L H 0.358314 -0.289781 0.156491 0.164 Uiso 0.550(6) 1 calc R U P F 1
C404 C 0.5132(11) -0.2542(4) 0.1464(4) 0.116(4) Uani 0.550(6) 1 d . U P F 1
H40M H 0.488647 -0.247249 0.124691 0.173 Uiso 0.550(6) 1 calc R U P F 1
H40N H 0.500257 -0.289506 0.144984 0.173 Uiso 0.550(6) 1 calc R U P F 1
H40O H 0.581574 -0.241627 0.149714 0.173 Uiso 0.550(6) 1 calc R U P F 1
C91 C 0.6959(5) 0.50293(14) 0.15970(15) 0.0828(18) Uani 1 1 d . . . . .
H91 H 0.756524 0.498683 0.167005 0.099 Uiso 1 1 calc R U . . .
C48 C 0.5317(4) 0.46732(14) 0.14128(15) 0.0834(18) Uani 1 1 d . . . . .
C65 C 0.2961(4) 0.34910(14) 0.11493(14) 0.0747(15) Uani 1 1 d . . . . .
H65 H 0.244205 0.322270 0.109488 0.090 Uiso 1 1 calc R U . . .
C34 C 0.3677(4) 0.43220(14) 0.11559(15) 0.0805(17) Uani 1 1 d . . . . .
C146 C 1.0453(4) 0.53216(15) 0.29039(13) 0.0712(14) Uani 1 1 d . . . . .
C147 C 0.9457(4) 0.58569(15) 0.27815(13) 0.0731(15) Uani 1 1 d . . . . .
H147 H 0.932485 0.617335 0.279970 0.088 Uiso 1 1 calc R U . . .
C165 C 1.1163(3) 0.39129(16) 0.28050(12) 0.0602(11) Uani 1 1 d . . . . .
C166 C 1.1499(4) 0.47775(16) 0.30119(13) 0.0674(13) Uani 1 1 d . . . . .
C250 C 0.4920(3) 0.02894(12) 0.31618(11) 0.0489(9) Uani 1 1 d . . . . .
H250 H 0.547982 0.031772 0.303935 0.059 Uiso 1 1 calc R U . . .
C251 C 0.4070(3) 0.05805(16) 0.36467(12) 0.0583(11) Uani 1 1 d . . . . .
H251 H 0.405396 0.080040 0.386217 0.070 Uiso 1 1 calc R U . . .
C252 C 0.6882(3) 0.19491(13) 0.47049(11) 0.0538(10) Uani 1 1 d . . . . .
C253 C 0.7910(3) 0.13428(14) 0.45404(11) 0.0559(10) Uani 1 1 d . . . . .
C246 C 0.8988(3) 0.24980(14) 0.44646(12) 0.0594(11) Uani 1 1 d . . . . .
H246 H 0.920338 0.249773 0.469684 0.071 Uiso 1 1 calc R U . . .
C247 C 1.0401(3) 0.31492(14) 0.44558(12) 0.0563(11) Uani 1 1 d . . . . .
C69 C 0.6881(4) 0.54573(14) 0.15082(13) 0.0737(15) Uani 1 1 d . . . . .
H69 H 0.742831 0.570781 0.152686 0.088 Uiso 1 1 calc R U . . .
C36 C 0.5250(4) 0.51322(14) 0.13224(14) 0.0773(16) Uani 1 1 d . . . . .
C46 C 0.2876(4) 0.39455(15) 0.10643(14) 0.0720(14) Uani 1 1 d . . . . .
C24 C 0.3651(4) 0.47765(15) 0.10775(14) 0.0762(16) Uani 1 1 d . . . . .
C155 C 1.1289(4) 0.52445(16) 0.30525(13) 0.0725(14) Uani 1 1 d . . . . .
C156 C 1.0289(4) 0.58028(14) 0.29589(13) 0.0738(15) Uani 1 1 d . . . . .
C177 C 1.2022(3) 0.39053(17) 0.29962(13) 0.0642(12) Uani 1 1 d . . . . .
C178 C 1.2334(4) 0.47885(17) 0.31875(13) 0.0690(13) Uani 1 1 d . . . . .
C292 C 0.4160(3) -0.00871(13) 0.30284(12) 0.0526(10) Uani 1 1 d . . . . .
C293 C 0.3288(4) 0.02294(18) 0.35214(14) 0.0703(13) Uani 1 1 d D . . . .
C294 C 0.5918(3) 0.19106(14) 0.46619(12) 0.0562(11) Uani 1 1 d . . . . .
H294 H 0.559411 0.174246 0.444417 0.067 Uiso 1 1 calc R U . . .
C295 C 0.7351(4) 0.21967(17) 0.50240(12) 0.0662(12) Uani 1 1 d . . . . .
H295 H 0.801168 0.221574 0.505719 0.079 Uiso 1 1 calc R U . . .
C296 C 0.7319(4) 0.09304(15) 0.46104(12) 0.0599(11) Uani 1 1 d . . . . .
H296 H 0.665381 0.090180 0.458375 0.072 Uiso 1 1 calc R U . . .
C297 C 0.8877(3) 0.13867(15) 0.45879(12) 0.0583(11) Uani 1 1 d . . . . .
H297 H 0.928572 0.166010 0.453321 0.070 Uiso 1 1 calc R U . . .
C288 C 1.1188(3) 0.32101(15) 0.42598(13) 0.0612(12) Uani 1 1 d . . . . .
H288 H 1.111149 0.308142 0.401474 0.073 Uiso 1 1 calc R U . . .
C289 C 1.0525(4) 0.33283(16) 0.48156(13) 0.0644(12) Uani 1 1 d . . . . .
H289 H 0.999504 0.329158 0.495343 0.077 Uiso 1 1 calc R U . . .
C337 C 1.2088(4) 0.34530(18) 0.44086(13) 0.0677(13) Uani 1 1 d . . . . .
C49 C 0.5993(4) 0.55381(14) 0.13872(12) 0.0657(13) Uani 1 1 d . . . . .
C26 C 0.4426(4) 0.51678(14) 0.11601(13) 0.0700(14) Uani 1 1 d . . . . .
C35 C 0.2056(4) 0.40618(15) 0.09097(13) 0.0684(13) Uani 1 1 d D . . . .
C15 C 0.2891(4) 0.48929(15) 0.09214(13) 0.0692(14) Uani 1 1 d . . . . .
C167 C 1.1967(4) 0.55936(16) 0.32560(14) 0.0746(15) Uani 1 1 d . . . . .
C168 C 1.1001(5) 0.61762(16) 0.31727(14) 0.0821(17) Uani 1 1 d . . . . .
C191 C 1.2604(3) 0.43464(17) 0.31804(13) 0.0664(12) Uani 1 1 d . . . . .
H191 H 1.318190 0.433893 0.329962 0.080 Uiso 1 1 calc R U . . .
C192 C 1.2309(3) 0.34332(18) 0.29982(13) 0.0674(12) Uani 1 1 d . . . . .
C179 C 1.2755(4) 0.53374(17) 0.33745(12) 0.0719(14) Uani 1 1 d D . . . .
C342 C 0.4237(3) -0.04355(14) 0.26833(13) 0.0612(11) Uani 1 1 d . . . . .
C343 C 0.3343(4) -0.01042(18) 0.32127(13) 0.0689(13) Uani 1 1 d . . . . .
H343 H 0.280485 -0.035202 0.312468 0.083 Uiso 1 1 calc R U . . .
C344 C 0.2329(4) 0.0250(2) 0.36883(15) 0.0898(16) Uani 1 1 d D U . . .
C345 C 0.5406(4) 0.21123(16) 0.49302(13) 0.0644(12) Uani 1 1 d . . . . .
C346 C 0.6882(5) 0.2416(2) 0.52952(14) 0.0810(15) Uani 1 1 d . . . . .
C347 C 0.7676(4) 0.05607(15) 0.47178(13) 0.0642(12) Uani 1 1 d . . . . .
C348 C 0.9264(3) 0.10366(16) 0.47151(13) 0.0620(11) Uani 1 1 d . . . . .
C338 C 1.1418(4) 0.35626(17) 0.49794(13) 0.0686(13) Uani 1 1 d . . . . .
C366 C 1.2168(4) 0.36189(19) 0.47688(14) 0.0735(14) Uani 1 1 d . . . . .
H366 H 1.277291 0.378031 0.487713 0.088 Uiso 1 1 calc R U . . .
C367 C 1.2931(4) 0.3523(2) 0.41797(15) 0.0737(14) Uani 1 1 d . . . . .
C37 C 0.5804(4) 0.59789(15) 0.13076(14) 0.0706(14) Uani 1 1 d . . . . .
C16 C 0.4217(4) 0.55797(15) 0.10708(13) 0.0689(14) Uani 1 1 d . . . . .
C47 C 0.1180(6) 0.3704(3) 0.0832(3) 0.0653(17) Uani 0.676(6) 1 d D U P H 1
C25 C 0.2081(4) 0.45354(16) 0.08443(13) 0.0697(13) Uani 1 1 d . . . . .
H25 H 0.152885 0.460740 0.074560 0.084 Uiso 1 1 calc R U . . .
C11 C 0.3172(4) 0.54463(16) 0.08968(16) 0.0822(17) Uani 1 1 d . . . . .
C180 C 1.1807(4) 0.60697(16) 0.33164(14) 0.0788(16) Uani 1 1 d . . . . .
H180 H 1.225868 0.632465 0.345845 0.095 Uiso 1 1 calc R U . . .
C209 C 1.3227(4) 0.3384(2) 0.29466(16) 0.0871(17) Uani 1 1 d . . . . .
H209 H 1.368126 0.366220 0.292341 0.105 Uiso 1 1 calc R U . . .
C210 C 1.1645(4) 0.30269(17) 0.30351(13) 0.0686(13) Uani 1 1 d . . . . .
H210 H 1.101460 0.306128 0.307600 0.082 Uiso 1 1 calc R U . . .
C193 C 1.2754(4) 0.53622(16) 0.37704(13) 0.0637(11) Uani 1 1 d D U . . .
C194 C 1.3621(3) 0.55940(16) 0.32434(15) 0.0678(14) Uani 0.592(3) 1 d DG U P I 1
C213 C 1.3999(4) 0.53242(13) 0.29665(15) 0.0712(13) Uani 0.592(3) 1 d G U P I 1
H213 H 1.371137 0.499326 0.287617 0.085 Uiso 0.592(3) 1 calc R U P I 1
C236 C 1.4798(4) 0.55386(17) 0.28216(14) 0.0769(13) Uani 0.592(3) 1 d G U P I 1
C270 C 1.5219(3) 0.60228(18) 0.29537(15) 0.0743(13) Uani 0.592(3) 1 d G U P I 1
H270 H 1.576514 0.616932 0.285470 0.089 Uiso 0.592(3) 1 calc R U P I 1
C237 C 1.4841(4) 0.62926(13) 0.32307(15) 0.0696(13) Uani 0.592(3) 1 d G U P I 1
C214 C 1.4042(4) 0.60782(16) 0.33755(13) 0.0649(14) Uani 0.592(3) 1 d G U P I 1
H214 H 1.378390 0.626264 0.356482 0.078 Uiso 0.592(3) 1 calc R U P I 1
C375 C 0.4409(4) -0.01428(17) 0.23938(13) 0.0711(13) Uani 1 1 d . . . . .
H37P H 0.390223 0.003817 0.238070 0.107 Uiso 1 1 calc R U . . .
H37Q H 0.441715 -0.036539 0.216889 0.107 Uiso 1 1 calc R U . . .
H37R H 0.501782 0.008602 0.244659 0.107 Uiso 1 1 calc R U . . .
C376 C 0.5065(5) -0.06885(18) 0.27203(17) 0.0888(17) Uani 1 1 d . . . . .
H37S H 0.564397 -0.044290 0.279704 0.133 Uiso 1 1 calc R U . . .
H37T H 0.514519 -0.089060 0.249383 0.133 Uiso 1 1 calc R U . . .
H37U H 0.493648 -0.089410 0.289377 0.133 Uiso 1 1 calc R U . . .
C377 C 0.3335(5) -0.0826(2) 0.25743(18) 0.101(2) Uani 1 1 d . . . . .
H37V H 0.323187 -0.102879 0.275008 0.151 Uiso 1 1 calc R U . . .
H37W H 0.340239 -0.102905 0.234682 0.151 Uiso 1 1 calc R U . . .
H37X H 0.279523 -0.066829 0.255614 0.151 Uiso 1 1 calc R U . . .
C378 C 0.174(2) -0.0282(7) 0.3581(11) 0.094(7) Uani 0.34(4) 1 d D U P J 1
H37Y H 0.156229 -0.035819 0.332874 0.141 Uiso 0.34(4) 1 calc R U P J 1
H H 0.116280 -0.030972 0.370939 0.141 Uiso 0.34(4) 1 calc R U P J 1
HA H 0.211411 -0.051056 0.363757 0.141 Uiso 0.34(4) 1 calc R U P J 1
C379 C 0.172(3) 0.0561(12) 0.3543(10) 0.094(7) Uani 0.34(4) 1 d D U P J 1
H37Z H 0.201409 0.090651 0.362268 0.141 Uiso 0.34(4) 1 calc R U P J 1
HB H 0.108818 0.049876 0.362684 0.141 Uiso 0.34(4) 1 calc R U P J 1
HC H 0.168173 0.047807 0.328645 0.141 Uiso 0.34(4) 1 calc R U P J 1
C380 C 0.245(3) 0.0358(15) 0.4085(4) 0.098(7) Uani 0.34(4) 1 d D U P J 1
H38J H 0.288437 0.016857 0.416065 0.147 Uiso 0.34(4) 1 calc R U P J 1
H38K H 0.183336 0.026915 0.417968 0.147 Uiso 0.34(4) 1 calc R U P J 1
H38L H 0.270395 0.070589 0.417089 0.147 Uiso 0.34(4) 1 calc R U P J 1
C381 C 0.5903(4) 0.23667(18) 0.52434(14) 0.0754(14) Uani 1 1 d . . . . .
H381 H 0.556766 0.251093 0.542744 0.090 Uiso 1 1 calc R U . . .
C382 C 0.4325(4) 0.2040(2) 0.48758(17) 0.0872(16) Uani 1 1 d D U . . .
C383 C 0.7441(6) 0.2713(3) 0.56384(18) 0.111(2) Uani 1 1 d . U . . .
C384 C 0.8657(4) 0.06302(17) 0.47734(13) 0.0669(12) Uani 1 1 d . . . . .
H384 H 0.891598 0.038724 0.485479 0.080 Uiso 1 1 calc R U . . .
C385 C 0.7035(4) 0.00871(18) 0.47724(16) 0.0791(15) Uani 1 1 d . . . . .
C386 C 1.0341(4) 0.1123(2) 0.47871(18) 0.0859(14) Uani 1 1 d D U . . .
C368 C 1.1590(4) 0.3753(2) 0.53772(15) 0.0873(17) Uani 1 1 d . . . . .
C411 C 1.3009(5) 0.3027(2) 0.39443(18) 0.0959(18) Uani 1 1 d . . . . .
H41A H 1.295290 0.277717 0.408658 0.144 Uiso 1 1 calc R U . . .
H41B H 1.362243 0.305869 0.384114 0.144 Uiso 1 1 calc R U . . .
H41C H 1.250123 0.293219 0.375711 0.144 Uiso 1 1 calc R U . . .
C412 C 1.2763(5) 0.3867(3) 0.39388(18) 0.0983(19) Uani 1 1 d . . . . .
H41D H 1.215646 0.373635 0.380202 0.148 Uiso 1 1 calc R U . . .
H41E H 1.327297 0.389598 0.377969 0.148 Uiso 1 1 calc R U . . .
H41F H 1.275042 0.418886 0.408061 0.148 Uiso 1 1 calc R U . . .
C413 C 1.3872(5) 0.3728(3) 0.43937(19) 0.111(2) Uani 1 1 d . . . . .
H41G H 1.385122 0.404501 0.454033 0.166 Uiso 1 1 calc R U . . .
H41H H 1.438202 0.376572 0.423521 0.166 Uiso 1 1 calc R U . . .
H41I H 1.398750 0.350341 0.454297 0.166 Uiso 1 1 calc R U . . .
C27 C 0.4926(4) 0.59904(16) 0.11504(16) 0.0784(16) Uani 1 1 d . . . . .
H27 H 0.481681 0.628674 0.109784 0.094 Uiso 1 1 calc R U . . .
C50 C 0.6503(4) 0.63707(18) 0.13032(18) 0.063(2) Uani 0.504(4) 1 d G U P C 1
C70 C 0.6854(4) 0.6501(2) 0.10001(15) 0.068(2) Uani 0.504(4) 1 d G U P C 1
H70 H 0.653145 0.635050 0.077876 0.082 Uiso 0.504(4) 1 calc R U P C 1
C92 C 0.7676(5) 0.6852(2) 0.10208(16) 0.0755(19) Uani 0.504(4) 1 d G U P C 1
C101 C 0.8148(4) 0.70727(19) 0.13447(19) 0.0717(19) Uani 0.504(4) 1 d G U P C 1
H101 H 0.871046 0.731262 0.135886 0.086 Uiso 0.504(4) 1 calc R U P C 1
C93 C 0.7798(5) 0.6942(2) 0.16478(15) 0.0674(17) Uani 0.504(4) 1 d G U P C 1
C71 C 0.6975(5) 0.6591(2) 0.16271(15) 0.064(2) Uani 0.504(4) 1 d G U P C 1
H71 H 0.673567 0.650196 0.183421 0.077 Uiso 0.504(4) 1 calc R U P C 1
C66 C 0.1117(7) 0.3232(3) 0.0637(2) 0.0575(16) Uani 0.676(6) 1 d D U P H 1
H66 H 0.165462 0.312923 0.053615 0.069 Uiso 0.676(6) 1 calc R U P H 1
C67 C 0.0415(6) 0.3877(3) 0.0975(2) 0.0740(18) Uani 0.676(6) 1 d D U P H 1
H67 H 0.049014 0.420615 0.109588 0.089 Uiso 0.676(6) 1 calc R U P H 1
C196 C 0.9889(5) 0.68089(19) 0.3398(2) 0.067(2) Uani 0.590(6) 1 d G U P K 1
H196 H 0.942842 0.655196 0.344927 0.081 Uiso 0.590(6) 1 calc R U P K 1
C181 C 1.0729(5) 0.67134(16) 0.3263(2) 0.061(2) Uani 0.590(6) 1 d G U P K 1
C197 C 1.1403(5) 0.7089(2) 0.3187(2) 0.065(2) Uani 0.590(6) 1 d G U P K 1
H197 H 1.197715 0.702407 0.309524 0.077 Uiso 0.590(6) 1 calc R U P K 1
C218 C 1.1238(5) 0.75607(18) 0.32467(19) 0.067(2) Uani 0.590(6) 1 d G U P K 1
C240 C 1.0399(5) 0.76562(16) 0.33815(19) 0.073(2) Uani 0.590(6) 1 d G U P K 1
H240 H 1.028584 0.797835 0.342201 0.087 Uiso 0.590(6) 1 calc R U P K 1
C217 C 0.9724(5) 0.7280(2) 0.3457(2) 0.070(2) Uani 0.590(6) 1 d G U P K 1
C232 C 1.3518(4) 0.2940(2) 0.29270(18) 0.097(2) Uani 1 1 d D . . . .
C233 C 1.1875(4) 0.25736(19) 0.30142(14) 0.0756(15) Uani 1 1 d . . . . .
C211 C 1.3510(9) 0.5530(10) 0.3993(3) 0.076(3) Uani 0.558(15) 1 d D U P L 1
H211 H 1.407378 0.570293 0.392057 0.092 Uiso 0.558(15) 1 calc R U P L 1
C212 C 1.1858(8) 0.5254(4) 0.3914(3) 0.070(2) Uani 0.558(15) 1 d D U P L 1
H212 H 1.129655 0.522526 0.377197 0.084 Uiso 0.558(15) 1 calc R U P L 1
C417 C 0.3930(6) 0.1480(3) 0.4860(3) 0.098(3) Uani 0.797(9) 1 d D U P M 1
H41J H 0.418049 0.128668 0.466190 0.147 Uiso 0.797(9) 1 calc R U P M 1
H41K H 0.323795 0.141279 0.482927 0.147 Uiso 0.797(9) 1 calc R U P M 1
H41L H 0.412513 0.139457 0.507806 0.147 Uiso 0.797(9) 1 calc R U P M 1
C418 C 0.3907(6) 0.2311(4) 0.5196(2) 0.107(3) Uani 0.797(9) 1 d D U P M 1
H41M H 0.404236 0.218082 0.540209 0.160 Uiso 0.797(9) 1 calc R U P M 1
H41N H 0.322160 0.226565 0.515097 0.160 Uiso 0.797(9) 1 calc R U P M 1
H41O H 0.419094 0.265894 0.523853 0.160 Uiso 0.797(9) 1 calc R U P M 1
C419 C 0.4032(7) 0.2184(5) 0.4547(3) 0.111(3) Uani 0.797(9) 1 d D U P M 1
H41P H 0.438109 0.251191 0.454181 0.166 Uiso 0.797(9) 1 calc R U P M 1
H41Q H 0.335267 0.218087 0.453914 0.166 Uiso 0.797(9) 1 calc R U P M 1
H41R H 0.417110 0.195305 0.434342 0.166 Uiso 0.797(9) 1 calc R U P M 1
C421 C 0.8031(12) 0.3142(6) 0.5590(4) 0.118(5) Uani 0.548(10) 1 d . U P B 1
H42D H 0.766021 0.332973 0.547611 0.177 Uiso 0.548(10) 1 calc R U P B 1
H42E H 0.853624 0.305976 0.544162 0.177 Uiso 0.548(10) 1 calc R U P B 1
H42F H 0.830891 0.333713 0.581740 0.177 Uiso 0.548(10) 1 calc R U P B 1
C426 C 0.7329(5) -0.03529(18) 0.45367(17) 0.0879(17) Uani 1 1 d . . . . .
H42G H 0.720870 -0.034219 0.429021 0.132 Uiso 1 1 calc R U . . .
H42H H 0.696048 -0.065526 0.458514 0.132 Uiso 1 1 calc R U . . .
H42I H 0.800324 -0.034053 0.458514 0.132 Uiso 1 1 calc R U . . .
C427 C 0.7150(6) 0.0043(2) 0.51526(18) 0.103(2) Uani 1 1 d . . . . .
H42J H 0.781911 0.006271 0.521761 0.154 Uiso 1 1 calc R U . . .
H42K H 0.678275 -0.027109 0.518172 0.154 Uiso 1 1 calc R U . . .
H42L H 0.692278 0.030735 0.530350 0.154 Uiso 1 1 calc R U . . .
C428 C 0.5998(5) 0.0069(2) 0.4673(2) 0.108(2) Uani 1 1 d . . . . .
H42M H 0.578633 0.034024 0.482286 0.163 Uiso 1 1 calc R U . . .
H42N H 0.561592 -0.023970 0.470450 0.163 Uiso 1 1 calc R U . . .
H42O H 0.592525 0.009574 0.442740 0.163 Uiso 1 1 calc R U . . .
C429 C 1.0713(8) 0.0687(3) 0.4837(3) 0.091(2) Uani 0.787(9) 1 d D U P N 1
H42P H 1.045637 0.057846 0.504411 0.137 Uiso 0.787(9) 1 calc R U P N 1
H42Q H 1.140421 0.077198 0.486931 0.137 Uiso 0.787(9) 1 calc R U P N 1
H42R H 1.052275 0.042495 0.463007 0.137 Uiso 0.787(9) 1 calc R U P N 1
C430 C 1.0848(5) 0.1291(3) 0.4469(2) 0.089(2) Uani 0.787(9) 1 d D U P N 1
H43A H 1.064216 0.104160 0.425596 0.134 Uiso 0.787(9) 1 calc R U P N 1
H43B H 1.153365 0.133755 0.451396 0.134 Uiso 0.787(9) 1 calc R U P N 1
H43C H 1.068467 0.159811 0.443893 0.134 Uiso 0.787(9) 1 calc R U P N 1
C431 C 1.0649(6) 0.1553(3) 0.5096(3) 0.105(2) Uani 0.787(9) 1 d D U P N 1
H43D H 1.039109 0.183139 0.505346 0.157 Uiso 0.787(9) 1 calc R U P N 1
H43E H 1.134045 0.164288 0.512129 0.157 Uiso 0.787(9) 1 calc R U P N 1
H43F H 1.041228 0.146129 0.531116 0.157 Uiso 0.787(9) 1 calc R U P N 1
C414 C 1.0707(5) 0.3634(2) 0.55726(15) 0.0922(18) Uani 1 1 d . . . . .
H41S H 1.020562 0.377640 0.548534 0.138 Uiso 1 1 calc R U . . .
H41T H 1.085119 0.376812 0.582352 0.138 Uiso 1 1 calc R U . . .
H41U H 1.049537 0.327960 0.553453 0.138 Uiso 1 1 calc R U . . .
C415 C 1.1948(5) 0.4311(2) 0.54440(19) 0.109(2) Uani 1 1 d . . . . .
H41V H 1.252192 0.438422 0.532057 0.163 Uiso 1 1 calc R U . . .
H41W H 1.208995 0.443884 0.569577 0.163 Uiso 1 1 calc R U . . .
H41X H 1.145940 0.446237 0.535791 0.163 Uiso 1 1 calc R U . . .
C416 C 1.2354(6) 0.3507(3) 0.55117(19) 0.121(3) Uani 1 1 d . . . . .
H41Y H 1.216694 0.315284 0.543245 0.181 Uiso 1 1 calc R U . . .
HD H 1.241787 0.358863 0.576827 0.181 Uiso 1 1 calc R U . . .
HE H 1.295978 0.362279 0.541962 0.181 Uiso 1 1 calc R U . . .
C88 C 0.0239(6) 0.2918(3) 0.0595(2) 0.0660(17) Uani 0.676(6) 1 d D U P H 1
C89 C -0.0441(6) 0.3573(4) 0.0942(2) 0.0774(17) Uani 0.676(6) 1 d D U P H 1
C7 C 0.1689(4) 0.56576(18) 0.11268(14) 0.0735(19) Uani 0.542(4) 1 d G U P A 1
H7 H 0.146169 0.552929 0.088962 0.088 Uiso 0.542(4) 1 calc R U P A 1
C6 C 0.1087(4) 0.5830(2) 0.13699(19) 0.084(2) Uani 0.542(4) 1 d G U P A 1
C8 C 0.1420(5) 0.6018(2) 0.17170(17) 0.091(2) Uani 0.542(4) 1 d G U P A 1
H8 H 0.100833 0.613577 0.188314 0.109 Uiso 0.542(4) 1 calc R U P A 1
C10 C 0.2356(5) 0.60332(18) 0.18209(13) 0.081(2) Uani 0.542(4) 1 d G U P A 1
C12 C 0.2958(4) 0.58607(18) 0.15777(16) 0.0661(19) Uani 0.542(4) 1 d G U P A 1
H12 H 0.359741 0.587119 0.164876 0.079 Uiso 0.542(4) 1 calc R U P A 1
C9 C 0.2625(4) 0.56729(12) 0.12307(14) 0.0622(18) Uani 0.542(4) 1 d G U P A 1
C264 C 1.2818(5) 0.2546(2) 0.29568(17) 0.097(2) Uani 1 1 d . . . . .
H264 H 1.298830 0.223716 0.293710 0.117 Uiso 1 1 calc R U . . .
C265 C 1.4530(5) 0.2892(3) 0.2858(2) 0.117(2) Uani 1 1 d D U . . .
C266 C 1.1127(5) 0.21198(19) 0.30315(17) 0.0891(16) Uani 1 1 d . U . . .
C234 C 1.3471(8) 0.5445(6) 0.4354(3) 0.088(3) Uani 0.558(15) 1 d D U P L 1
C235 C 1.1794(8) 0.5192(12) 0.4246(3) 0.082(2) Uani 0.558(15) 1 d D U P L 1
C97 C -0.0526(6) 0.3077(3) 0.0743(3) 0.0709(18) Uani 0.676(6) 1 d D U P H 1
H97 H -0.112179 0.285957 0.071527 0.085 Uiso 0.676(6) 1 calc R U P H 1
C98 C 0.0131(6) 0.2390(3) 0.0399(3) 0.0740(19) Uani 0.676(6) 1 d D U P H 1
C99 C -0.1280(7) 0.3763(4) 0.1111(3) 0.096(2) Uani 0.676(6) 1 d D U P H 1
C241 C 0.8743(10) 0.7378(4) 0.3606(3) 0.089(2) Uani 0.590(6) 1 d . U P K 1
C242 C 1.1953(9) 0.7974(3) 0.3141(3) 0.075(2) Uani 0.590(6) 1 d . U P K 1
C279 C 1.2975(9) 0.7924(3) 0.3207(3) 0.090(3) Uani 0.590(6) 1 d D U P K 1
H27A H 1.306155 0.760609 0.307948 0.136 Uiso 0.590(6) 1 calc R U P K 1
H27B H 1.311284 0.795087 0.345860 0.136 Uiso 0.590(6) 1 calc R U P K 1
H27C H 1.340458 0.818267 0.312639 0.136 Uiso 0.590(6) 1 calc R U P K 1
C309 C 1.5166(12) 0.3242(6) 0.2973(6) 0.087(4) Uani 0.394(14) 1 d . U P O 1
H30A H 1.502213 0.353419 0.310194 0.104 Uiso 0.394(14) 1 calc R U P O 1
H30B H 1.580347 0.322188 0.293302 0.104 Uiso 0.394(14) 1 calc R U P O 1
C310 C 1.4745(12) 0.2532(7) 0.3221(5) 0.084(4) Uani 0.394(14) 1 d . U P O 1
H31A H 1.460201 0.270909 0.344852 0.127 Uiso 0.394(14) 1 calc R U P O 1
H31B H 1.540650 0.249823 0.323131 0.127 Uiso 0.394(14) 1 calc R U P O 1
H31C H 1.433271 0.220827 0.316593 0.127 Uiso 0.394(14) 1 calc R U P O 1
C311 C 1.441(4) 0.2462(13) 0.2546(9) 0.103(8) Uani 0.394(14) 1 d D U P O 1
H31D H 1.398506 0.218090 0.260038 0.154 Uiso 0.394(14) 1 calc R U P O 1
H31E H 1.503042 0.237959 0.249790 0.154 Uiso 0.394(14) 1 calc R U P O 1
H31F H 1.414890 0.255126 0.233896 0.154 Uiso 0.394(14) 1 calc R U P O 1
C315 C 1.0620(11) 0.2198(4) 0.3378(4) 0.106(4) Uani 0.527(9) 1 d . U P P 1
H31G H 1.098793 0.211438 0.356363 0.159 Uiso 0.527(9) 1 calc R U P P 1
H31H H 0.998853 0.198919 0.334331 0.159 Uiso 0.527(9) 1 calc R U P P 1
H31I H 1.056462 0.253960 0.344417 0.159 Uiso 0.527(9) 1 calc R U P P 1
C316 C 1.1397(11) 0.1634(4) 0.2953(5) 0.115(4) Uani 0.527(9) 1 d . U P P 1
H31J H 1.162932 0.157863 0.271786 0.172 Uiso 0.527(9) 1 calc R U P P 1
H31K H 1.084426 0.137959 0.296345 0.172 Uiso 0.527(9) 1 calc R U P P 1
H31L H 1.189586 0.162416 0.312557 0.172 Uiso 0.527(9) 1 calc R U P P 1
C317 C 1.0286(11) 0.2091(5) 0.2756(5) 0.120(4) Uani 0.527(9) 1 d . U P P 1
H31M H 1.000404 0.237928 0.282131 0.180 Uiso 0.527(9) 1 calc R U P P 1
H31N H 0.980620 0.179746 0.275388 0.180 Uiso 0.527(9) 1 calc R U P P 1
H31O H 1.052447 0.208003 0.252313 0.180 Uiso 0.527(9) 1 calc R U P P 1
C267 C 1.2579(5) 0.5327(2) 0.44616(17) 0.0872(15) Uani 1 1 d D U . . .
H26A H 1.253502 0.528747 0.469697 0.105 Uiso 0.442(15) 1 calc R U P L 2
H267 H 1.251288 0.534149 0.470462 0.105 Uiso 0.558(15) 1 calc R U P L 1
C268 C 1.4385(11) 0.5575(6) 0.4587(4) 0.106(3) Uani 0.558(15) 1 d D U P L 1
C269 C 1.0844(9) 0.5051(5) 0.4413(4) 0.091(3) Uani 0.558(15) 1 d D U P L 1
C271 C 1.5178(8) 0.5217(3) 0.2512(3) 0.091(2) Uani 0.592(3) 1 d D U P I 1
C272 C 1.5305(6) 0.6842(3) 0.3375(3) 0.0750(18) Uani 0.592(3) 1 d . U P I 1
C102 C 0.8118(8) 0.6980(4) 0.0664(3) 0.082(3) Uani 0.504(4) 1 d D U P C 1
C103 C 0.8285(8) 0.7165(3) 0.2009(4) 0.077(2) Uani 0.504(4) 1 d . U P C 1
C119 C 0.9278(8) 0.7488(4) 0.1987(4) 0.091(3) Uani 0.504(4) 1 d D U P C 1
H11D H 0.954697 0.764921 0.222353 0.137 Uiso 0.504(4) 1 calc R U P C 1
H11E H 0.921018 0.773350 0.185003 0.137 Uiso 0.504(4) 1 calc R U P C 1
H11F H 0.969712 0.728201 0.187328 0.137 Uiso 0.504(4) 1 calc R U P C 1
C108 C -0.0639(8) 0.2276(4) 0.0118(3) 0.106(3) Uani 0.676(6) 1 d D U P H 1
H10A H -0.124609 0.227869 0.022333 0.158 Uiso 0.676(6) 1 calc R U P H 1
H10B H -0.064966 0.195354 -0.002662 0.158 Uiso 0.676(6) 1 calc R U P H 1
H10C H -0.053183 0.252110 -0.002801 0.158 Uiso 0.676(6) 1 calc R U P H 1
C109 C -0.0182(8) 0.2056(3) 0.0672(3) 0.097(3) Uani 0.676(6) 1 d D U P H 1
H10D H 0.029801 0.213632 0.086899 0.146 Uiso 0.676(6) 1 calc R U P H 1
H10E H -0.024858 0.171323 0.055817 0.146 Uiso 0.676(6) 1 calc R U P H 1
H10F H -0.078819 0.211342 0.075940 0.146 Uiso 0.676(6) 1 calc R U P H 1
C110 C 0.1023(8) 0.2268(5) 0.0273(4) 0.091(3) Uani 0.676(6) 1 d D U P H 1
H11G H 0.120789 0.243139 0.007999 0.136 Uiso 0.676(6) 1 calc R U P H 1
H11H H 0.093647 0.191498 0.019090 0.136 Uiso 0.676(6) 1 calc R U P H 1
H11I H 0.151761 0.237676 0.046491 0.136 Uiso 0.676(6) 1 calc R U P H 1
C111 C -0.2178(8) 0.3387(4) 0.1066(4) 0.117(3) Uani 0.676(6) 1 d D U P H 1
H11J H -0.240541 0.329615 0.081825 0.175 Uiso 0.676(6) 1 calc R U P H 1
H11K H -0.265751 0.352081 0.120449 0.175 Uiso 0.676(6) 1 calc R U P H 1
H11L H -0.205919 0.309866 0.114614 0.175 Uiso 0.676(6) 1 calc R U P H 1
C112 C -0.1463(8) 0.4179(4) 0.0939(3) 0.108(3) Uani 0.676(6) 1 d D U P H 1
H11M H -0.086774 0.441079 0.093926 0.162 Uiso 0.676(6) 1 calc R U P H 1
H11N H -0.191329 0.434632 0.107165 0.162 Uiso 0.676(6) 1 calc R U P H 1
H11O H -0.172545 0.404643 0.069778 0.162 Uiso 0.676(6) 1 calc R U P H 1
C113 C -0.1013(7) 0.3968(4) 0.1508(3) 0.108(3) Uani 0.676(6) 1 d D U P H 1
H11P H -0.101732 0.369794 0.162821 0.162 Uiso 0.676(6) 1 calc R U P H 1
H11Q H -0.147264 0.415982 0.160558 0.162 Uiso 0.676(6) 1 calc R U P H 1
H11R H -0.038050 0.417620 0.153922 0.162 Uiso 0.676(6) 1 calc R U P H 1
C3 C 0.0019(10) 0.5801(5) 0.1277(4) 0.104(3) Uani 0.542(4) 1 d . U P A 1
C13 C 0.2689(11) 0.6220(4) 0.2203(3) 0.109(3) Uani 0.542(4) 1 d . U P A 1
C276 C 0.8007(13) 0.6932(6) 0.3636(5) 0.125(5) Uani 0.590(6) 1 d D U P K 1
H27D H 0.789809 0.670192 0.340957 0.187 Uiso 0.590(6) 1 calc R U P K 1
H27E H 0.741467 0.703106 0.370275 0.187 Uiso 0.590(6) 1 calc R U P K 1
H27F H 0.823577 0.677490 0.381410 0.187 Uiso 0.590(6) 1 calc R U P K 1
C277 C 0.8264(13) 0.7637(6) 0.3351(5) 0.126(4) Uani 0.590(6) 1 d D U P K 1
H27G H 0.872301 0.791365 0.330498 0.189 Uiso 0.590(6) 1 calc R U P K 1
H27H H 0.772430 0.775348 0.345912 0.189 Uiso 0.590(6) 1 calc R U P K 1
H27I H 0.804460 0.740588 0.313034 0.189 Uiso 0.590(6) 1 calc R U P K 1
C278 C 0.8977(12) 0.7732(5) 0.3981(4) 0.128(4) Uani 0.590(6) 1 d D U P K 1
H27J H 0.909891 0.754414 0.415590 0.192 Uiso 0.590(6) 1 calc R U P K 1
H27K H 0.843771 0.788580 0.404356 0.192 Uiso 0.590(6) 1 calc R U P K 1
H27L H 0.953669 0.798377 0.397344 0.192 Uiso 0.590(6) 1 calc R U P K 1
C280 C 1.1739(9) 0.7964(4) 0.2745(3) 0.076(3) Uani 0.590(6) 1 d D U P K 1
H28A H 1.218382 0.822654 0.267402 0.115 Uiso 0.590(6) 1 calc R U P K 1
H28B H 1.109164 0.800994 0.270742 0.115 Uiso 0.590(6) 1 calc R U P K 1
H28C H 1.180746 0.764993 0.260524 0.115 Uiso 0.590(6) 1 calc R U P K 1
C281 C 1.1860(9) 0.8481(3) 0.3332(3) 0.086(3) Uani 0.590(6) 1 d D U P K 1
H28D H 1.186426 0.849160 0.358470 0.128 Uiso 0.590(6) 1 calc R U P K 1
H28E H 1.126517 0.855260 0.325057 0.128 Uiso 0.590(6) 1 calc R U P K 1
H28F H 1.239128 0.872260 0.328374 0.128 Uiso 0.590(6) 1 calc R U P K 1
C321 C 1.4803(15) 0.6097(6) 0.4629(5) 0.129(5) Uani 0.558(15) 1 d D U P L 1
H32A H 1.544640 0.616224 0.473809 0.194 Uiso 0.558(15) 1 calc R U P L 1
H32B H 1.441838 0.628929 0.477711 0.194 Uiso 0.558(15) 1 calc R U P L 1
H32C H 1.482265 0.618519 0.439837 0.194 Uiso 0.558(15) 1 calc R U P L 1
C322 C 1.5115(12) 0.5265(8) 0.4385(6) 0.140(6) Uani 0.558(15) 1 d D U P L 1
H32D H 1.544931 0.544526 0.422166 0.210 Uiso 0.558(15) 1 calc R U P L 1
H32E H 1.476117 0.494924 0.425607 0.210 Uiso 0.558(15) 1 calc R U P L 1
H32F H 1.557281 0.521362 0.455750 0.210 Uiso 0.558(15) 1 calc R U P L 1
C323 C 1.4244(15) 0.5416(7) 0.4938(4) 0.131(5) Uani 0.558(15) 1 d D U P L 1
H32G H 1.470307 0.521576 0.497567 0.196 Uiso 0.558(15) 1 calc R U P L 1
H32H H 1.360209 0.522561 0.493547 0.196 Uiso 0.558(15) 1 calc R U P L 1
H32I H 1.433755 0.570422 0.512845 0.196 Uiso 0.558(15) 1 calc R U P L 1
C324 C 1.081(2) 0.4557(7) 0.4498(7) 0.109(5) Uani 0.558(15) 1 d D U P L 1
H32J H 1.133237 0.457270 0.466694 0.163 Uiso 0.558(15) 1 calc R U P L 1
H32K H 1.020618 0.445468 0.459960 0.163 Uiso 0.558(15) 1 calc R U P L 1
H32L H 1.085294 0.432057 0.428377 0.163 Uiso 0.558(15) 1 calc R U P L 1
C325 C 1.0813(13) 0.5426(6) 0.4751(4) 0.100(4) Uani 0.558(15) 1 d D U P L 1
H32M H 1.019501 0.535289 0.484700 0.149 Uiso 0.558(15) 1 calc R U P L 1
H32N H 1.091529 0.575297 0.469956 0.149 Uiso 0.558(15) 1 calc R U P L 1
H32O H 1.130988 0.541087 0.492290 0.149 Uiso 0.558(15) 1 calc R U P L 1
C326 C 1.0010(9) 0.5014(5) 0.4148(4) 0.090(3) Uani 0.558(15) 1 d D U P L 1
H32P H 1.014438 0.484703 0.391614 0.135 Uiso 0.558(15) 1 calc R U P L 1
H32Q H 0.992004 0.534178 0.413624 0.135 Uiso 0.558(15) 1 calc R U P L 1
H32R H 0.943427 0.483000 0.422239 0.135 Uiso 0.558(15) 1 calc R U P L 1
C327 C 1.5971(8) 0.5496(3) 0.2354(3) 0.093(3) Uani 0.592(3) 1 d D U P I 1
H32S H 1.607816 0.530339 0.212728 0.139 Uiso 0.592(3) 1 calc R U P I 1
H32T H 1.654540 0.556576 0.251039 0.139 Uiso 0.592(3) 1 calc R U P I 1
H32U H 1.581146 0.580267 0.232019 0.139 Uiso 0.592(3) 1 calc R U P I 1
C328 C 1.4366(9) 0.4975(4) 0.2220(3) 0.112(3) Uani 0.592(3) 1 d D U P I 1
H32V H 1.402503 0.522161 0.216977 0.168 Uiso 0.592(3) 1 calc R U P I 1
H32W H 1.392767 0.471873 0.230020 0.168 Uiso 0.592(3) 1 calc R U P I 1
H32X H 1.463732 0.483246 0.200639 0.168 Uiso 0.592(3) 1 calc R U P I 1
C329 C 1.5501(9) 0.4791(3) 0.2633(3) 0.100(3) Uani 0.592(3) 1 d D U P I 1
H32Y H 1.569684 0.457798 0.243209 0.150 Uiso 0.592(3) 1 calc R U P I 1
HF H 1.497674 0.460637 0.273561 0.150 Uiso 0.592(3) 1 calc R U P I 1
HG H 1.603383 0.491769 0.280899 0.150 Uiso 0.592(3) 1 calc R U P I 1
C330 C 1.5594(8) 0.6890(3) 0.3763(3) 0.091(3) Uani 0.592(3) 1 d . U P I 1
H33A H 1.603774 0.667659 0.378563 0.136 Uiso 0.592(3) 1 calc R U P I 1
H33B H 1.503135 0.679608 0.388726 0.136 Uiso 0.592(3) 1 calc R U P I 1
H33C H 1.589737 0.722827 0.386362 0.136 Uiso 0.592(3) 1 calc R U P I 1
C331 C 1.6133(7) 0.7005(3) 0.3174(3) 0.093(3) Uani 0.592(3) 1 d . U P I 1
H33D H 1.645893 0.733364 0.328877 0.139 Uiso 0.592(3) 1 calc R U P I 1
H33E H 1.591089 0.700572 0.293447 0.139 Uiso 0.592(3) 1 calc R U P I 1
H33F H 1.657038 0.678055 0.316715 0.139 Uiso 0.592(3) 1 calc R U P I 1
C332 C 1.4572(7) 0.7149(3) 0.3330(3) 0.084(3) Uani 0.592(3) 1 d . U P I 1
H33G H 1.402985 0.705602 0.346464 0.126 Uiso 0.592(3) 1 calc R U P I 1
H33H H 1.436248 0.709253 0.308168 0.126 Uiso 0.592(3) 1 calc R U P I 1
H33I H 1.485379 0.749391 0.341492 0.126 Uiso 0.592(3) 1 calc R U P I 1
C116 C 0.9105(9) 0.7264(5) 0.0718(4) 0.102(4) Uani 0.504(4) 1 d D U P C 1
H11S H 0.950824 0.708536 0.082515 0.153 Uiso 0.504(4) 1 calc R U P C 1
H11T H 0.912118 0.758068 0.087232 0.153 Uiso 0.504(4) 1 calc R U P C 1
H11U H 0.933539 0.731368 0.049154 0.153 Uiso 0.504(4) 1 calc R U P C 1
C117 C 0.8103(12) 0.6490(6) 0.0395(4) 0.119(4) Uani 0.504(4) 1 d . U P C 1
H11V H 0.846997 0.655890 0.019657 0.178 Uiso 0.504(4) 1 calc R U P C 1
H11W H 0.744945 0.633731 0.030956 0.178 Uiso 0.504(4) 1 calc R U P C 1
H11X H 0.838188 0.626927 0.050963 0.178 Uiso 0.504(4) 1 calc R U P C 1
C120 C 0.8482(9) 0.6782(4) 0.2205(4) 0.083(3) Uani 0.504(4) 1 d D U P C 1
H12A H 0.897160 0.662386 0.209266 0.124 Uiso 0.504(4) 1 calc R U P C 1
H12B H 0.790245 0.653811 0.220114 0.124 Uiso 0.504(4) 1 calc R U P C 1
H12C H 0.870094 0.693684 0.244835 0.124 Uiso 0.504(4) 1 calc R U P C 1
C19 C 0.2309(14) 0.5837(6) 0.2410(4) 0.141(5) Uani 0.542(4) 1 d . U P A 1
H19A H 0.277111 0.584948 0.260249 0.211 Uiso 0.542(4) 1 calc R U P A 1
H19B H 0.219385 0.551398 0.225623 0.211 Uiso 0.542(4) 1 calc R U P A 1
H19C H 0.171531 0.589997 0.250648 0.211 Uiso 0.542(4) 1 calc R U P A 1
C20 C 0.2409(14) 0.6709(6) 0.2355(5) 0.144(5) Uani 0.542(4) 1 d . U P A 1
H20A H 0.172859 0.665442 0.238553 0.215 Uiso 0.542(4) 1 calc R U P A 1
H20B H 0.256364 0.693213 0.219453 0.215 Uiso 0.542(4) 1 calc R U P A 1
H20C H 0.275701 0.685261 0.258280 0.215 Uiso 0.542(4) 1 calc R U P A 1
C21 C 0.3783(10) 0.6325(5) 0.2267(3) 0.105(4) Uani 0.542(4) 1 d . U P A 1
H21A H 0.398452 0.660483 0.246125 0.157 Uiso 0.542(4) 1 calc R U P A 1
H21B H 0.407444 0.639613 0.205478 0.157 Uiso 0.542(4) 1 calc R U P A 1
H21C H 0.398041 0.603874 0.232577 0.157 Uiso 0.542(4) 1 calc R U P A 1
Cl7 Cl 0.5725(3) 0.27263(12) 0.40211(10) 0.1093(14) Uani 0.516(5) 1 d D U P Q 1
C432 C 0.7591(10) 0.3984(4) 0.4184(4) 0.143(4) Uani 0.516(5) 1 d G U P Q 1
H432 H 0.777130 0.425147 0.407300 0.172 Uiso 0.516(5) 1 calc R U P Q 1
C441 C 0.8055(11) 0.3977(5) 0.4500(4) 0.142(3) Uani 0.516(5) 1 d G U P Q 1
H441 H 0.855256 0.423964 0.460403 0.170 Uiso 0.516(5) 1 calc R U P Q 1
C440 C 0.7791(14) 0.3586(6) 0.4663(3) 0.137(3) Uani 0.516(5) 1 d G U P Q 1
H440 H 0.810840 0.358084 0.487828 0.164 Uiso 0.516(5) 1 calc R U P Q 1
C439 C 0.7063(15) 0.3201(5) 0.4510(4) 0.123(3) Uani 0.516(5) 1 d G U P Q 1
H439 H 0.688300 0.293386 0.462150 0.148 Uiso 0.516(5) 1 calc R U P Q 1
C438 C 0.6599(11) 0.3208(4) 0.4195(4) 0.122(3) Uani 0.516(5) 1 d DG U P Q 1
C437 C 0.6863(9) 0.3600(4) 0.4032(3) 0.125(3) Uani 0.516(5) 1 d G U P Q 1
H437 H 0.654587 0.360449 0.381621 0.150 Uiso 0.516(5) 1 calc R U P Q 1
Cl7A Cl 0.7874(5) 0.4117(2) 0.37043(17) 0.171(3) Uani 0.484(5) 1 d D U P Q 2
C1A C 0.7635(15) 0.3571(7) 0.4570(3) 0.134(3) Uani 0.484(5) 1 d G U P Q 2
H1AA H 0.792300 0.365956 0.480206 0.160 Uiso 0.484(5) 1 calc R U P Q 2
C6A C 0.6915(16) 0.3161(6) 0.4476(4) 0.120(3) Uani 0.484(5) 1 d G U P Q 2
H6A H 0.671125 0.296955 0.464359 0.144 Uiso 0.484(5) 1 calc R U P Q 2
C5A C 0.6493(11) 0.3031(4) 0.4137(4) 0.124(3) Uani 0.484(5) 1 d G U P Q 2
H5AA H 0.600091 0.275118 0.407312 0.149 Uiso 0.484(5) 1 calc R U P Q 2
C4A C 0.6791(10) 0.3311(5) 0.3893(3) 0.123(3) Uani 0.484(5) 1 d G U P Q 2
H4AA H 0.650232 0.322280 0.366111 0.148 Uiso 0.484(5) 1 calc R U P Q 2
C3A C 0.7510(10) 0.3721(4) 0.3987(3) 0.132(3) Uani 0.484(5) 1 d DG U P Q 2
C2A C 0.7932(11) 0.3851(5) 0.4326(4) 0.135(3) Uani 0.484(5) 1 d G U P Q 2
H2AA H 0.842441 0.413120 0.439004 0.162 Uiso 0.484(5) 1 calc R U P Q 2
Cl9 Cl 0.6426(7) -0.1604(3) 0.3865(2) 0.239(3) Uani 0.666(14) 1 d D U P R 1
C433 C 0.4876(14) -0.1417(6) 0.4165(5) 0.147(3) Uani 0.666(14) 1 d D U P R 1
H433 H 0.495036 -0.165011 0.430116 0.176 Uiso 0.666(14) 1 calc R U P R 1
C434 C 0.4139(13) -0.1169(6) 0.4215(5) 0.150(3) Uani 0.666(14) 1 d D U P R 1
H434 H 0.371796 -0.122299 0.439212 0.180 Uiso 0.666(14) 1 calc R U P R 1
C435 C 0.4647(13) -0.0745(5) 0.3774(5) 0.138(3) Uani 0.666(14) 1 d D U P R 1
H435 H 0.457291 -0.050183 0.364700 0.165 Uiso 0.666(14) 1 calc R U P R 1
C436 C 0.4024(12) -0.0855(6) 0.4014(5) 0.144(3) Uani 0.666(14) 1 d D U P R 1
H436 H 0.349257 -0.070304 0.404009 0.172 Uiso 0.666(14) 1 calc R U P R 1
C23A C 0.5499(11) -0.1324(5) 0.3915(5) 0.146(3) Uani 0.666(14) 1 d D U P R 1
C25A C 0.5380(13) -0.0984(5) 0.3714(5) 0.146(3) Uani 0.666(14) 1 d D U P R 1
H25A H 0.580068 -0.091883 0.353891 0.175 Uiso 0.666(14) 1 calc R U P R 1
C106 C 0.8256(7) 0.7102(3) 0.2277(3) 0.068(2) Uani 0.496(4) 1 d . U P C 2
C125 C 0.8085(10) 0.6672(4) 0.2459(4) 0.086(3) Uani 0.496(4) 1 d D U P C 2
H12D H 0.844036 0.642835 0.235123 0.129 Uiso 0.496(4) 1 calc R U P C 2
H12E H 0.740892 0.652546 0.243624 0.129 Uiso 0.496(4) 1 calc R U P C 2
H12F H 0.829529 0.678398 0.270795 0.129 Uiso 0.496(4) 1 calc R U P C 2
C126 C 0.9306(9) 0.7296(4) 0.2292(4) 0.093(3) Uani 0.496(4) 1 d D U P C 2
H12G H 0.955848 0.738948 0.253716 0.139 Uiso 0.496(4) 1 calc R U P C 2
H12H H 0.942815 0.758077 0.218345 0.139 Uiso 0.496(4) 1 calc R U P C 2
H12I H 0.961466 0.704306 0.216611 0.139 Uiso 0.496(4) 1 calc R U P C 2
C51 C 0.6638(4) 0.64555(18) 0.14569(18) 0.059(2) Uani 0.496(4) 1 d G U P C 2
C72 C 0.6888(5) 0.6778(2) 0.12352(15) 0.0659(17) Uani 0.496(4) 1 d G U P C 2
H72 H 0.658053 0.671427 0.100757 0.079 Uiso 0.496(4) 1 calc R U P C 2
C94 C 0.7589(5) 0.7192(2) 0.13464(17) 0.076(2) Uani 0.496(4) 1 d G U P C 2
C104 C 0.8040(4) 0.72848(18) 0.16794(19) 0.072(2) Uani 0.496(4) 1 d G U P C 2
H104 H 0.851872 0.756818 0.175536 0.087 Uiso 0.496(4) 1 calc R U P C 2
C95 C 0.7789(5) 0.6963(2) 0.19011(15) 0.0648(19) Uani 0.496(4) 1 d G U P C 2
C73 C 0.7089(5) 0.6548(2) 0.17899(16) 0.059(2) Uani 0.496(4) 1 d G U P C 2
H73 H 0.691747 0.632794 0.194150 0.071 Uiso 0.496(4) 1 calc R U P C 2
C122 C 0.8916(9) 0.7759(5) 0.1133(4) 0.104(4) Uani 0.496(4) 1 d D U P C 2
H12J H 0.908749 0.805363 0.131737 0.156 Uiso 0.496(4) 1 calc R U P C 2
H12K H 0.910012 0.783698 0.090752 0.156 Uiso 0.496(4) 1 calc R U P C 2
H12L H 0.924594 0.751024 0.118618 0.156 Uiso 0.496(4) 1 calc R U P C 2
C123 C 0.7360(13) 0.7997(6) 0.1230(6) 0.138(5) Uani 0.496(4) 1 d . U P C 2
H12M H 0.670479 0.791390 0.113026 0.207 Uiso 0.496(4) 1 calc R U P C 2
H12N H 0.769874 0.828183 0.114822 0.207 Uiso 0.496(4) 1 calc R U P C 2
H12O H 0.736858 0.807261 0.148598 0.207 Uiso 0.496(4) 1 calc R U P C 2
C105 C 0.7842(10) 0.7567(4) 0.1113(4) 0.095(3) Uani 0.496(4) 1 d D U P C 2
C124 C 0.7419(15) 0.7415(7) 0.0745(5) 0.133(5) Uani 0.496(4) 1 d D U P C 2
H12P H 0.768020 0.714229 0.062172 0.200 Uiso 0.496(4) 1 calc R U P C 2
H12Q H 0.756564 0.768906 0.062638 0.200 Uiso 0.496(4) 1 calc R U P C 2
H12R H 0.673156 0.731366 0.074666 0.200 Uiso 0.496(4) 1 calc R U P C 2
C318 C 1.1563(13) 0.1846(6) 0.3286(5) 0.119(4) Uani 0.473(9) 1 d . U P P 2
H31P H 1.219837 0.180944 0.322016 0.178 Uiso 0.473(9) 1 calc R U P P 2
H31Q H 1.116254 0.152398 0.327155 0.178 Uiso 0.473(9) 1 calc R U P P 2
H31R H 1.160178 0.203398 0.352685 0.178 Uiso 0.473(9) 1 calc R U P P 2
C319 C 1.0201(11) 0.2213(4) 0.3114(5) 0.098(4) Uani 0.473(9) 1 d . U P P 2
H31S H 1.023736 0.241188 0.335027 0.147 Uiso 0.473(9) 1 calc R U P P 2
H31T H 0.975864 0.190294 0.310130 0.147 Uiso 0.473(9) 1 calc R U P P 2
H31U H 0.997965 0.238630 0.294456 0.147 Uiso 0.473(9) 1 calc R U P P 2
C320 C 1.1116(13) 0.1797(6) 0.2657(5) 0.117(4) Uani 0.473(9) 1 d . U P P 2
H32Z H 1.088083 0.195838 0.248270 0.176 Uiso 0.473(9) 1 calc R U P P 2
HH H 1.070240 0.147953 0.264549 0.176 Uiso 0.473(9) 1 calc R U P P 2
HI H 1.175883 0.175276 0.260893 0.176 Uiso 0.473(9) 1 calc R U P P 2
C282 C 0.8847(17) 0.7804(7) 0.3481(5) 0.112(5) Uani 0.410(6) 1 d D U P K 2
H28G H 0.860455 0.764654 0.324069 0.168 Uiso 0.410(6) 1 calc R U P K 2
H28H H 0.929160 0.810844 0.347987 0.168 Uiso 0.410(6) 1 calc R U P K 2
H28I H 0.831958 0.787332 0.362155 0.168 Uiso 0.410(6) 1 calc R U P K 2
C283 C 0.8517(15) 0.7011(7) 0.3660(6) 0.104(5) Uani 0.410(6) 1 d D U P K 2
H28J H 0.808791 0.711942 0.383499 0.156 Uiso 0.410(6) 1 calc R U P K 2
H28K H 0.877580 0.674627 0.372644 0.156 Uiso 0.410(6) 1 calc R U P K 2
H28L H 0.816918 0.689531 0.343046 0.156 Uiso 0.410(6) 1 calc R U P K 2
C243 C 0.9363(13) 0.7457(5) 0.3643(4) 0.077(2) Uani 0.410(6) 1 d . U P K 2
C284 C 0.9692(13) 0.7667(7) 0.4034(4) 0.099(4) Uani 0.410(6) 1 d D U P K 2
H28M H 1.016918 0.796696 0.405471 0.148 Uiso 0.410(6) 1 calc R U P K 2
H28N H 0.996556 0.742801 0.413078 0.148 Uiso 0.410(6) 1 calc R U P K 2
H28O H 0.914967 0.773854 0.416485 0.148 Uiso 0.410(6) 1 calc R U P K 2
C198 C 1.0305(7) 0.6809(3) 0.3382(3) 0.066(3) Uani 0.410(6) 1 d G U P K 2
H198 H 0.983451 0.657893 0.345784 0.079 Uiso 0.410(6) 1 calc R U P K 2
C182 C 1.1060(8) 0.6659(2) 0.3210(4) 0.061(3) Uani 0.410(6) 1 d G U P K 2
C199 C 1.1748(7) 0.6997(3) 0.3099(3) 0.064(2) Uani 0.410(6) 1 d G U P K 2
H199 H 1.226414 0.689425 0.298170 0.077 Uiso 0.410(6) 1 calc R U P K 2
C220 C 1.1681(8) 0.7484(3) 0.3158(3) 0.073(2) Uani 0.410(6) 1 d G U P K 2
C244 C 1.0925(8) 0.7634(2) 0.3329(3) 0.067(2) Uani 0.410(6) 1 d G U P K 2
H244 H 1.087947 0.796717 0.336991 0.081 Uiso 0.410(6) 1 calc R U P K 2
C219 C 1.0237(7) 0.7297(3) 0.3441(3) 0.069(2) Uani 0.410(6) 1 d G U P K 2
C285 C 1.2129(16) 0.7870(8) 0.2676(5) 0.107(6) Uani 0.410(6) 1 d D U P K 2
H28P H 1.228773 0.758942 0.251794 0.161 Uiso 0.410(6) 1 calc R U P K 2
H28Q H 1.246167 0.817112 0.261463 0.161 Uiso 0.410(6) 1 calc R U P K 2
H28R H 1.144572 0.785292 0.265320 0.161 Uiso 0.410(6) 1 calc R U P K 2
C245 C 1.2407(17) 0.7863(6) 0.3026(6) 0.090(3) Uani 0.410(6) 1 d . U P K 2
C286 C 1.3413(16) 0.7707(7) 0.3000(7) 0.142(6) Uani 0.410(6) 1 d D U P K 2
H28S H 1.362067 0.765260 0.322771 0.213 Uiso 0.410(6) 1 calc R U P K 2
H28T H 1.387563 0.796704 0.293400 0.213 Uiso 0.410(6) 1 calc R U P K 2
H28U H 1.335830 0.740707 0.282290 0.213 Uiso 0.410(6) 1 calc R U P K 2
C287 C 1.2596(16) 0.8345(6) 0.3276(5) 0.117(5) Uani 0.410(6) 1 d D U P K 2
H28V H 1.218331 0.855027 0.320655 0.176 Uiso 0.410(6) 1 calc R U P K 2
H28W H 1.325810 0.850491 0.327185 0.176 Uiso 0.410(6) 1 calc R U P K 2
H28X H 1.247099 0.829582 0.351301 0.176 Uiso 0.410(6) 1 calc R U P K 2
C392 C 0.9081(8) -0.0118(5) 0.1104(4) 0.102(4) Uani 0.514(5) 1 d . U P E 1
H39J H 0.895870 -0.000544 0.088852 0.153 Uiso 0.514(5) 1 calc R U P E 1
H39K H 0.974714 0.000063 0.118694 0.153 Uiso 0.514(5) 1 calc R U P E 1
H39L H 0.868021 0.000619 0.128343 0.153 Uiso 0.514(5) 1 calc R U P E 1
C358 C 0.8636(8) -0.1119(4) 0.1043(3) 0.075(2) Uani 0.486(5) 1 d . U P E 2
C393 C 0.9146(12) -0.0634(6) 0.1209(5) 0.094(4) Uani 0.486(5) 1 d . U P E 2
H39M H 0.982736 -0.062284 0.120584 0.141 Uiso 0.486(5) 1 calc R U P E 2
H39N H 0.897527 -0.055534 0.145139 0.141 Uiso 0.486(5) 1 calc R U P E 2
H39O H 0.897810 -0.039580 0.108064 0.141 Uiso 0.486(5) 1 calc R U P E 2
C394 C 0.9153(9) -0.1304(5) 0.0715(3) 0.083(3) Uani 0.486(5) 1 d . U P E 2
H39P H 0.904594 -0.112760 0.053129 0.125 Uiso 0.486(5) 1 calc R U P E 2
H39Q H 0.890584 -0.165335 0.062922 0.125 Uiso 0.486(5) 1 calc R U P E 2
H39R H 0.983187 -0.124960 0.077842 0.125 Uiso 0.486(5) 1 calc R U P E 2
C395 C 0.8634(9) -0.1448(5) 0.1312(3) 0.089(3) Uani 0.486(5) 1 d . U P E 2
H39S H 0.927906 -0.149015 0.135969 0.134 Uiso 0.486(5) 1 calc R U P E 2
H39T H 0.822605 -0.176580 0.121845 0.134 Uiso 0.486(5) 1 calc R U P E 2
H39U H 0.839500 -0.129587 0.153008 0.134 Uiso 0.486(5) 1 calc R U P E 2
C303 C 0.7596(7) -0.1142(4) 0.0931(3) 0.0576(18) Uani 0.486(5) 1 d . U P E 2
C258 C 0.7085(12) -0.0888(4) 0.1189(4) 0.057(2) Uani 0.486(5) 1 d . U P E 2
H258 H 0.740823 -0.071489 0.140557 0.069 Uiso 0.486(5) 1 calc R U P E 2
C359 C 0.7141(8) -0.1385(4) 0.0618(3) 0.0560(19) Uani 0.486(5) 1 d . U P E 2
H359 H 0.749180 -0.153942 0.044353 0.067 Uiso 0.486(5) 1 calc R U P E 2
C304 C 0.6189(11) -0.1416(4) 0.0545(5) 0.060(2) Uani 0.486(5) 1 d . U P E 2
C259 C 0.577(4) -0.1178(17) 0.0835(9) 0.056(3) Uani 0.486(5) 1 d . U P E 2
H259 H 0.509695 -0.123678 0.081298 0.068 Uiso 0.486(5) 1 calc R U P E 2
C360 C 0.5700(14) -0.1690(6) 0.0192(6) 0.074(3) Uani 0.486(5) 1 d . U P E 2
C396 C 0.6186(10) -0.2056(4) 0.0034(4) 0.087(3) Uani 0.486(5) 1 d . U P E 2
H39V H 0.685401 -0.191012 0.002411 0.131 Uiso 0.486(5) 1 calc R U P E 2
H39W H 0.590576 -0.219939 -0.020434 0.131 Uiso 0.486(5) 1 calc R U P E 2
H39X H 0.613386 -0.230953 0.017223 0.131 Uiso 0.486(5) 1 calc R U P E 2
C397 C 0.5998(16) -0.1249(6) -0.0048(5) 0.110(4) Uani 0.486(5) 1 d . U P E 2
H39Y H 0.578444 -0.095375 0.006363 0.165 Uiso 0.486(5) 1 calc R U P E 2
HJ H 0.569447 -0.136512 -0.028558 0.165 Uiso 0.486(5) 1 calc R U P E 2
HK H 0.668565 -0.117447 -0.006014 0.165 Uiso 0.486(5) 1 calc R U P E 2
C398 C 0.4821(13) -0.1695(7) 0.0182(4) 0.115(4) Uani 0.486(5) 1 d . U P E 2
H39Z H 0.438835 -0.197247 0.005548 0.138 Uiso 0.486(5) 1 calc R U P E 2
HL H 0.459385 -0.142130 0.030197 0.138 Uiso 0.486(5) 1 calc R U P E 2
C262 C 0.385(2) -0.1040(8) 0.1472(9) 0.055(3) Uani 0.450(6) 1 d . U P F 2
H26B H 0.368397 -0.100107 0.123290 0.066 Uiso 0.450(6) 1 calc R U P F 2
H26C H 0.374049 -0.075484 0.164242 0.066 Uiso 0.450(6) 1 calc R U P F 2
C263 C 0.5189(16) -0.1445(10) 0.1659(6) 0.062(3) Uani 0.450(6) 1 d . U P F 2
H26D H 0.558964 -0.159400 0.148554 0.074 Uiso 0.450(6) 1 calc R U P F 2
H26E H 0.561246 -0.126311 0.186580 0.074 Uiso 0.450(6) 1 calc R U P F 2
C307 C 0.3233(14) -0.1536(6) 0.1549(6) 0.066(3) Uani 0.450(6) 1 d . U P F 2
C308 C 0.4576(13) -0.1821(7) 0.1763(5) 0.070(3) Uani 0.450(6) 1 d . U P F 2
C364 C 0.2188(11) -0.1615(6) 0.1467(4) 0.079(3) Uani 0.450(6) 1 d . U P F 2
C365 C 0.4960(14) -0.2180(6) 0.1941(6) 0.084(3) Uani 0.450(6) 1 d . U P F 2
C405 C 0.1954(17) -0.1626(8) 0.1084(6) 0.096(5) Uani 0.450(6) 1 d . U P F 2
H40P H 0.233123 -0.133914 0.101691 0.144 Uiso 0.450(6) 1 calc R U P F 2
H40Q H 0.128050 -0.162566 0.104652 0.144 Uiso 0.450(6) 1 calc R U P F 2
H40R H 0.209830 -0.192160 0.093983 0.144 Uiso 0.450(6) 1 calc R U P F 2
C406 C 0.1870(12) -0.1158(9) 0.1659(5) 0.104(4) Uani 0.450(6) 1 d . U P F 2
H40S H 0.183772 -0.116531 0.190843 0.156 Uiso 0.450(6) 1 calc R U P F 2
H40T H 0.124439 -0.114813 0.155994 0.156 Uiso 0.450(6) 1 calc R U P F 2
H40U H 0.232367 -0.086761 0.163171 0.156 Uiso 0.450(6) 1 calc R U P F 2
C407 C 0.1596(13) -0.2067(7) 0.1530(6) 0.122(5) Uani 0.450(6) 1 d . U P F 2
H40V H 0.182389 -0.234817 0.140205 0.183 Uiso 0.450(6) 1 calc R U P F 2
H40W H 0.093907 -0.208549 0.144873 0.183 Uiso 0.450(6) 1 calc R U P F 2
H40X H 0.163112 -0.206616 0.178121 0.183 Uiso 0.450(6) 1 calc R U P F 2
C408 C 0.4433(12) -0.2216(4) 0.2285(4) 0.095(4) Uani 0.450(6) 1 d . U P F 2
H40Y H 0.444204 -0.188824 0.242052 0.143 Uiso 0.450(6) 1 calc R U P F 2
HM H 0.475300 -0.239468 0.242594 0.143 Uiso 0.450(6) 1 calc R U P F 2
HN H 0.377763 -0.238880 0.222326 0.143 Uiso 0.450(6) 1 calc R U P F 2
C409 C 0.4670(12) -0.2693(4) 0.1686(4) 0.097(3) Uani 0.450(6) 1 d . U P F 2
H40Z H 0.414229 -0.268992 0.152364 0.146 Uiso 0.450(6) 1 calc R U P F 2
HO H 0.447784 -0.294377 0.182296 0.146 Uiso 0.450(6) 1 calc R U P F 2
HP H 0.521019 -0.276275 0.155381 0.146 Uiso 0.450(6) 1 calc R U P F 2
C410 C 0.6008(13) -0.2038(6) 0.2021(6) 0.121(5) Uani 0.450(6) 1 d . U P F 2
H41Z H 0.632620 -0.209262 0.180236 0.182 Uiso 0.450(6) 1 calc R U P F 2
HQ H 0.620525 -0.223628 0.217701 0.182 Uiso 0.450(6) 1 calc R U P F 2
HR H 0.617990 -0.169332 0.213487 0.182 Uiso 0.450(6) 1 calc R U P F 2
C312 C 1.458(2) 0.2479(6) 0.2549(5) 0.079(4) Uani 0.606(14) 1 d D U P O 2
H31V H 1.420184 0.217405 0.259048 0.118 Uiso 0.606(14) 1 calc R U P O 2
H31W H 1.523721 0.244564 0.252539 0.118 Uiso 0.606(14) 1 calc R U P O 2
H31X H 1.432771 0.255139 0.233379 0.118 Uiso 0.606(14) 1 calc R U P O 2
C313 C 1.5041(9) 0.2842(5) 0.3167(3) 0.105(4) Uani 0.606(14) 1 d D U P O 2
H31Y H 1.501997 0.311717 0.335832 0.157 Uiso 0.606(14) 1 calc R U P O 2
HS H 1.570050 0.283567 0.311744 0.157 Uiso 0.606(14) 1 calc R U P O 2
HT H 1.475153 0.253737 0.323493 0.157 Uiso 0.606(14) 1 calc R U P O 2
C314 C 1.5122(7) 0.3361(3) 0.2736(4) 0.090(4) Uani 0.606(14) 1 d D U P O 2
H31Z H 1.485548 0.338329 0.250779 0.135 Uiso 0.606(14) 1 calc R U P O 2
HU H 1.578290 0.332936 0.271865 0.135 Uiso 0.606(14) 1 calc R U P O 2
HV H 1.508768 0.365508 0.290901 0.135 Uiso 0.606(14) 1 calc R U P O 2
C4 C -0.0241(11) 0.5582(6) 0.0887(4) 0.134(5) Uani 0.542(4) 1 d . U P A 1
H4A H -0.011644 0.525172 0.083232 0.201 Uiso 0.542(4) 1 calc R U P A 1
H4B H 0.013890 0.578419 0.074612 0.201 Uiso 0.542(4) 1 calc R U P A 1
H4C H -0.091346 0.557094 0.083427 0.201 Uiso 0.542(4) 1 calc R U P A 1
C77 C -0.0094(15) 0.5920(8) 0.1740(6) 0.145(5) Uani 0.458(4) 1 d . U P A 2
H77A H -0.022799 0.622257 0.187655 0.217 Uiso 0.458(4) 1 calc R U P A 2
H77B H -0.041657 0.564347 0.183398 0.217 Uiso 0.458(4) 1 calc R U P A 2
H77C H -0.032138 0.588087 0.149472 0.217 Uiso 0.458(4) 1 calc R U P A 2
C54 C 0.0893(11) 0.5939(5) 0.1760(4) 0.107(3) Uani 0.458(4) 1 d . U P A 2
C78 C 0.1285(16) 0.6441(7) 0.2048(6) 0.148(5) Uani 0.458(4) 1 d . U P A 2
H78A H 0.123134 0.672115 0.194423 0.222 Uiso 0.458(4) 1 calc R U P A 2
H78B H 0.194829 0.645889 0.211950 0.222 Uiso 0.458(4) 1 calc R U P A 2
H78C H 0.090898 0.644478 0.225310 0.222 Uiso 0.458(4) 1 calc R U P A 2
C79 C 0.1200(17) 0.5560(8) 0.1940(6) 0.149(6) Uani 0.458(4) 1 d . U P A 2
H79A H 0.104512 0.561958 0.218529 0.224 Uiso 0.458(4) 1 calc R U P A 2
H79B H 0.188332 0.558242 0.192875 0.224 Uiso 0.458(4) 1 calc R U P A 2
H79C H 0.086849 0.523356 0.182097 0.224 Uiso 0.458(4) 1 calc R U P A 2
C28 C 0.2314(4) 0.60941(18) 0.08275(15) 0.069(2) Uani 0.458(4) 1 d G U P A 2
H28 H 0.263052 0.612698 0.062103 0.082 Uiso 0.458(4) 1 calc R U P A 2
C38 C 0.1680(5) 0.63907(18) 0.09422(19) 0.084(3) Uani 0.458(4) 1 d G U P A 2
C52 C 0.1217(5) 0.6343(2) 0.1244(2) 0.084(2) Uani 0.458(4) 1 d G U P A 2
H52 H 0.078394 0.654527 0.132267 0.101 Uiso 0.458(4) 1 calc R U P A 2
C39 C 0.1388(5) 0.5998(3) 0.14315(17) 0.092(2) Uani 0.458(4) 1 d G U P A 2
C29 C 0.2021(5) 0.5701(2) 0.13168(17) 0.079(2) Uani 0.458(4) 1 d G U P A 2
H29 H 0.213778 0.546558 0.144476 0.095 Uiso 0.458(4) 1 calc R U P A 2
C17 C 0.2484(4) 0.57493(15) 0.10147(17) 0.061(2) Uani 0.458(4) 1 d G U P A 2
C74 C 0.0805(13) 0.7063(5) 0.0870(5) 0.117(5) Uani 0.458(4) 1 d . U P A 2
H74A H 0.017456 0.685354 0.082823 0.175 Uiso 0.458(4) 1 calc R U P A 2
H74B H 0.081872 0.734045 0.075525 0.175 Uiso 0.458(4) 1 calc R U P A 2
H74C H 0.095334 0.718258 0.112196 0.175 Uiso 0.458(4) 1 calc R U P A 2
C75 C 0.2532(14) 0.7182(5) 0.0785(5) 0.119(5) Uani 0.458(4) 1 d . U P A 2
H75A H 0.260966 0.735935 0.102958 0.179 Uiso 0.458(4) 1 calc R U P A 2
H75B H 0.252386 0.741139 0.062966 0.179 Uiso 0.458(4) 1 calc R U P A 2
H75C H 0.305962 0.701434 0.073541 0.179 Uiso 0.458(4) 1 calc R U P A 2
C53 C 0.1526(11) 0.6777(4) 0.0721(5) 0.103(3) Uani 0.458(4) 1 d . U P A 2
C76 C 0.1258(16) 0.6553(7) 0.0336(5) 0.129(6) Uani 0.458(4) 1 d . U P A 2
H76A H 0.178448 0.642021 0.023107 0.193 Uiso 0.458(4) 1 calc R U P A 2
H76B H 0.111837 0.680358 0.021478 0.193 Uiso 0.458(4) 1 calc R U P A 2
H76C H 0.069834 0.629151 0.031446 0.193 Uiso 0.458(4) 1 calc R U P A 2
C61 C 0.3884(15) 0.5674(6) -0.0621(4) 0.142(5) Uani 0.522(4) 1 d . U P A 1
H61A H 0.326865 0.574374 -0.068177 0.213 Uiso 0.522(4) 1 calc R U P A 1
H61B H 0.412382 0.550148 -0.083142 0.213 Uiso 0.522(4) 1 calc R U P A 1
H61C H 0.432939 0.597953 -0.052627 0.213 Uiso 0.522(4) 1 calc R U P A 1
C62 C 0.2846(17) 0.4937(7) -0.0513(5) 0.166(5) Uani 0.522(4) 1 d . U P A 1
H62A H 0.273418 0.468155 -0.037615 0.249 Uiso 0.522(4) 1 calc R U P A 1
H62B H 0.295529 0.479467 -0.075429 0.249 Uiso 0.522(4) 1 calc R U P A 1
H62C H 0.229303 0.508907 -0.051339 0.249 Uiso 0.522(4) 1 calc R U P A 1
C63 C 0.430(2) 0.4987(8) -0.0319(6) 0.186(5) Uani 0.522(4) 1 d . U P A 1
H63A H 0.490681 0.513826 -0.018554 0.280 Uiso 0.522(4) 1 calc R U P A 1
H63B H 0.442119 0.483004 -0.055576 0.280 Uiso 0.522(4) 1 calc R U P A 1
H63C H 0.395055 0.474268 -0.020170 0.280 Uiso 0.522(4) 1 calc R U P A 1
C80 C 0.4880(17) 0.6539(5) 0.0089(4) 0.145(6) Uani 0.478(4) 1 d . U P A 2
H80A H 0.512818 0.646635 0.030503 0.217 Uiso 0.478(4) 1 calc R U P A 2
H80B H 0.436550 0.671502 0.014212 0.217 Uiso 0.478(4) 1 calc R U P A 2
H80C H 0.538565 0.674026 -0.001035 0.217 Uiso 0.478(4) 1 calc R U P A 2
C55 C 0.4512(13) 0.6072(5) -0.0169(4) 0.108(3) Uani 0.478(4) 1 d . U P A 2
C81 C 0.5306(16) 0.5808(8) -0.0267(6) 0.153(6) Uani 0.478(4) 1 d . U P A 2
H81A H 0.566222 0.594813 -0.044485 0.230 Uiso 0.478(4) 1 calc R U P A 2
H81B H 0.504344 0.546222 -0.036021 0.230 Uiso 0.478(4) 1 calc R U P A 2
H81C H 0.572850 0.584119 -0.005845 0.230 Uiso 0.478(4) 1 calc R U P A 2
C82 C 0.4249(16) 0.6157(7) -0.0522(4) 0.139(5) Uani 0.478(4) 1 d . U P A 2
H82A H 0.361857 0.623592 -0.052307 0.209 Uiso 0.478(4) 1 calc R U P A 2
H82B H 0.424498 0.586149 -0.069979 0.209 Uiso 0.478(4) 1 calc R U P A 2
H82C H 0.470987 0.642730 -0.057558 0.209 Uiso 0.478(4) 1 calc R U P A 2
C40 C 0.3849(7) 0.5690(3) -0.0029(2) 0.097(2) Uani 0.478(4) 1 d G U P A 2
C30 C 0.3800(6) 0.5715(2) 0.03295(19) 0.083(2) Uani 0.478(4) 1 d G U P A 2
H30 H 0.419235 0.597495 0.049049 0.099 Uiso 0.478(4) 1 calc R U P A 2
C18 C 0.3178(7) 0.5361(3) 0.04520(17) 0.075(2) Uani 0.478(4) 1 d G U P A 2
C31 C 0.2604(7) 0.4981(3) 0.0216(2) 0.114(3) Uani 0.478(4) 1 d G U P A 2
H31 H 0.217807 0.473838 0.030014 0.137 Uiso 0.478(4) 1 calc R U P A 2
C41 C 0.2652(9) 0.4955(3) -0.0142(2) 0.149(4) Uani 0.478(4) 1 d DG U P A 2
C56 C 0.3275(9) 0.5310(4) -0.02642(16) 0.125(3) Uani 0.478(4) 1 d G U P A 2
H56 H 0.330812 0.529221 -0.050900 0.150 Uiso 0.478(4) 1 calc R U P A 2
C83 C 0.174(2) 0.4120(7) -0.0211(5) 0.226(10) Uani 0.478(4) 1 d D U P A 2
H83A H 0.217721 0.407251 -0.003028 0.339 Uiso 0.478(4) 1 calc R U P A 2
H83B H 0.120352 0.423712 -0.010153 0.339 Uiso 0.478(4) 1 calc R U P A 2
H83C H 0.151018 0.380944 -0.037579 0.339 Uiso 0.478(4) 1 calc R U P A 2
C57 C 0.2248(15) 0.4491(6) -0.0407(5) 0.180(5) Uani 0.478(4) 1 d D U P A 2
C84 C 0.1651(18) 0.4580(8) -0.0678(5) 0.193(7) Uani 0.478(4) 1 d D U P A 2
H84A H 0.119523 0.476863 -0.057184 0.290 Uiso 0.478(4) 1 calc R U P A 2
H84B H 0.131036 0.426893 -0.081903 0.290 Uiso 0.478(4) 1 calc R U P A 2
H84C H 0.203884 0.476348 -0.082815 0.290 Uiso 0.478(4) 1 calc R U P A 2
C85 C 0.3063(16) 0.4264(8) -0.0558(6) 0.186(5) Uani 0.478(4) 1 d D U P A 2
H85A H 0.323938 0.438104 -0.077178 0.280 Uiso 0.478(4) 1 calc R U P A 2
H85B H 0.286399 0.390885 -0.061417 0.280 Uiso 0.478(4) 1 calc R U P A 2
H85C H 0.360731 0.435761 -0.038595 0.280 Uiso 0.478(4) 1 calc R U P A 2
C422 C 0.7884(13) 0.2308(6) 0.5785(4) 0.132(4) Uani 0.548(10) 1 d . U P B 1
H42S H 0.810641 0.243191 0.603163 0.197 Uiso 0.548(10) 1 calc R U P B 1
H42T H 0.841587 0.223415 0.564854 0.197 Uiso 0.548(10) 1 calc R U P B 1
H42U H 0.739919 0.201057 0.576363 0.197 Uiso 0.548(10) 1 calc R U P B 1
C195 C 1.3836(4) 0.54380(19) 0.32495(14) 0.0661(16) Uani 0.408(3) 1 d DG U P I 2
C215 C 1.4039(5) 0.5773(2) 0.30341(15) 0.0705(13) Uani 0.408(3) 1 d DG U P I 2
H215 H 1.356160 0.592929 0.296567 0.085 Uiso 0.408(3) 1 calc R U P I 2
C238 C 1.4942(5) 0.5879(2) 0.29189(16) 0.0757(14) Uani 0.408(3) 1 d DG U P I 2
C273 C 1.5641(4) 0.5650(2) 0.30191(17) 0.0780(17) Uani 0.408(3) 1 d DG U P I 2
H273 H 1.625757 0.572194 0.294034 0.094 Uiso 0.408(3) 1 calc R U P I 2
C239 C 1.5437(4) 0.5315(2) 0.32344(17) 0.078(2) Uani 0.408(3) 1 d DG U P I 2
C216 C 1.4534(5) 0.52091(18) 0.33497(14) 0.0671(16) Uani 0.408(3) 1 d DG U P I 2
H216 H 1.439516 0.498028 0.349685 0.080 Uiso 0.408(3) 1 calc R U P I 2
C275 C 1.6258(7) 0.5072(4) 0.3338(3) 0.093(3) Uani 0.408(3) 1 d D U P I 2
C334 C 1.6042(12) 0.4842(6) 0.3659(4) 0.114(4) Uani 0.408(3) 1 d D U P I 2
H33J H 1.591986 0.509053 0.385408 0.170 Uiso 0.408(3) 1 calc R U P I 2
H33K H 1.658366 0.471159 0.372527 0.170 Uiso 0.408(3) 1 calc R U P I 2
H33L H 1.548306 0.457873 0.360053 0.170 Uiso 0.408(3) 1 calc R U P I 2
C335 C 1.7115(9) 0.5527(5) 0.3438(4) 0.106(4) Uani 0.408(3) 1 d D U P I 2
H33M H 1.711396 0.573574 0.326694 0.159 Uiso 0.408(3) 1 calc R U P I 2
H33N H 1.771212 0.541211 0.343748 0.159 Uiso 0.408(3) 1 calc R U P I 2
H33O H 1.704744 0.571287 0.367204 0.159 Uiso 0.408(3) 1 calc R U P I 2
C336 C 1.6481(12) 0.4699(6) 0.3027(4) 0.118(5) Uani 0.408(3) 1 d D U P I 2
H33P H 1.592249 0.443804 0.295361 0.177 Uiso 0.408(3) 1 calc R U P I 2
H33Q H 1.700802 0.456009 0.309804 0.177 Uiso 0.408(3) 1 calc R U P I 2
H33R H 1.665352 0.485940 0.283173 0.177 Uiso 0.408(3) 1 calc R U P I 2
C333 C 1.6100(11) 0.6594(6) 0.2786(5) 0.119(4) Uani 0.408(3) 1 d D U P I 2
H33S H 1.620720 0.681790 0.262393 0.178 Uiso 0.408(3) 1 calc R U P I 2
H33T H 1.608699 0.677933 0.302430 0.178 Uiso 0.408(3) 1 calc R U P I 2
H33U H 1.661171 0.641179 0.277731 0.178 Uiso 0.408(3) 1 calc R U P I 2
C274 C 1.5177(9) 0.6246(3) 0.2682(3) 0.093(2) Uani 0.408(3) 1 d D U P I 2
C3V C 1.5187(15) 0.5945(7) 0.2309(5) 0.131(4) Uani 0.408(3) 1 d D U P I 2
H3VA H 1.540867 0.564543 0.232221 0.196 Uiso 0.408(3) 1 calc R U P I 2
H3VB H 1.561309 0.613578 0.217352 0.196 Uiso 0.408(3) 1 calc R U P I 2
H3VC H 1.454754 0.586253 0.219502 0.196 Uiso 0.408(3) 1 calc R U P I 2
C1 C 1.4374(12) 0.6524(7) 0.2670(5) 0.135(5) Uani 0.408(3) 1 d D U P I 2
H1A H 1.377172 0.631160 0.269383 0.203 Uiso 0.408(3) 1 calc R U P I 2
H1B H 1.434913 0.662875 0.244551 0.203 Uiso 0.408(3) 1 calc R U P I 2
H1C H 1.448673 0.681046 0.286188 0.203 Uiso 0.408(3) 1 calc R U P I 2
C127 C 0.7808(12) 0.7499(4) 0.2502(7) 0.090(6) Uani 0.49(3) 1 d . . P C 2
H12S H 0.714626 0.736310 0.253076 0.136 Uiso 0.49(3) 1 calc R U P C 2
H12T H 0.784128 0.777470 0.238505 0.136 Uiso 0.49(3) 1 calc R U P C 2
H12U H 0.815494 0.760968 0.273224 0.136 Uiso 0.49(3) 1 calc R U P C 2
C121 C 0.7677(10) 0.7487(4) 0.2226(8) 0.094(8) Uani 0.51(3) 1 d . . P C 1
H12V H 0.803687 0.766735 0.244407 0.141 Uiso 0.51(3) 1 calc R U P C 1
H12W H 0.710024 0.728045 0.228069 0.141 Uiso 0.51(3) 1 calc R U P C 1
H12X H 0.750876 0.771650 0.209054 0.141 Uiso 0.51(3) 1 calc R U P C 1
C423 C 0.8480(14) 0.2801(9) 0.5632(5) 0.135(5) Uani 0.452(10) 1 d . U P B 2
H42V H 0.876428 0.306552 0.582751 0.202 Uiso 0.452(10) 1 calc R U P B 2
H42W H 0.866423 0.289140 0.541033 0.202 Uiso 0.452(10) 1 calc R U P B 2
H42X H 0.870132 0.250407 0.565332 0.202 Uiso 0.452(10) 1 calc R U P B 2
C424 C 0.7093(15) 0.2588(7) 0.5940(5) 0.103(4) Uani 0.452(10) 1 d . U P B 2
H42Y H 0.745156 0.281044 0.614431 0.154 Uiso 0.452(10) 1 calc R U P B 2
HW H 0.715515 0.225357 0.594413 0.154 Uiso 0.452(10) 1 calc R U P B 2
HX H 0.642526 0.260989 0.594569 0.154 Uiso 0.452(10) 1 calc R U P B 2
C425 C 0.7203(15) 0.3326(5) 0.5663(4) 0.112(5) Uani 0.452(10) 1 d . U P B 2
H42Z H 0.654112 0.332437 0.571215 0.168 Uiso 0.452(10) 1 calc R U P B 2
HY H 0.732315 0.342537 0.543939 0.168 Uiso 0.452(10) 1 calc R U P B 2
HZ H 0.761651 0.355562 0.585074 0.168 Uiso 0.452(10) 1 calc R U P B 2
C47A C 0.1125(10) 0.3684(6) 0.0829(5) 0.065(3) Uani 0.324(6) 1 d D U P H 2
C67A C 0.0249(11) 0.3674(6) 0.0977(4) 0.068(2) Uani 0.324(6) 1 d D U P H 2
H67A H 0.019705 0.395195 0.114896 0.082 Uiso 0.324(6) 1 calc R U P H 2
C89A C -0.0546(10) 0.3304(7) 0.0902(4) 0.075(2) Uani 0.324(6) 1 d D U P H 2
C97A C -0.0499(11) 0.2883(6) 0.0647(4) 0.067(3) Uani 0.324(6) 1 d D U P H 2
H97A H -0.103111 0.262254 0.058677 0.080 Uiso 0.324(6) 1 calc R U P H 2
C66A C 0.1107(14) 0.3248(6) 0.0579(5) 0.062(3) Uani 0.324(6) 1 d D U P H 2
H66A H 0.166731 0.321758 0.046213 0.074 Uiso 0.324(6) 1 calc R U P H 2
C88A C 0.0333(11) 0.2859(5) 0.0490(4) 0.066(2) Uani 0.324(6) 1 d D U P H 2
C442 C -0.0200(16) 0.1939(7) 0.0392(7) 0.110(5) Uani 0.324(6) 1 d D U P H 2
H44A H 0.021670 0.189886 0.058208 0.164 Uiso 0.324(6) 1 calc R U P H 2
H44B H -0.033537 0.163851 0.021187 0.164 Uiso 0.324(6) 1 calc R U P H 2
H44C H -0.079174 0.200970 0.048443 0.164 Uiso 0.324(6) 1 calc R U P H 2
C99A C -0.1447(11) 0.3351(6) 0.1092(4) 0.094(3) Uani 0.324(6) 1 d D U P H 2
C1B C -0.0255(17) 0.2355(9) -0.0093(6) 0.109(5) Uani 0.324(6) 1 d D U P H 2
H1BA H -0.092311 0.230259 -0.004237 0.164 Uiso 0.324(6) 1 calc R U P H 2
H1BB H -0.015016 0.208146 -0.027230 0.164 Uiso 0.324(6) 1 calc R U P H 2
H1BC H -0.008520 0.265775 -0.017891 0.164 Uiso 0.324(6) 1 calc R U P H 2
C1C C -0.2322(14) 0.2989(10) 0.0920(8) 0.147(7) Uani 0.324(6) 1 d D U P H 2
H1CA H -0.254586 0.308981 0.071217 0.220 Uiso 0.324(6) 1 calc R U P H 2
H1CB H -0.281839 0.297630 0.108605 0.220 Uiso 0.324(6) 1 calc R U P H 2
H1CC H -0.216907 0.266531 0.085156 0.220 Uiso 0.324(6) 1 calc R U P H 2
C1D C -0.1627(17) 0.3865(8) 0.1170(8) 0.109(5) Uani 0.324(6) 1 d D U P H 2
H1DA H -0.102867 0.409553 0.124579 0.164 Uiso 0.324(6) 1 calc R U P H 2
H1DB H -0.206426 0.389568 0.135662 0.164 Uiso 0.324(6) 1 calc R U P H 2
H1DC H -0.190448 0.393534 0.095854 0.164 Uiso 0.324(6) 1 calc R U P H 2
C1E C -0.1285(17) 0.3200(9) 0.1458(6) 0.124(7) Uani 0.324(6) 1 d D U P H 2
H1EA H -0.131629 0.284838 0.141891 0.186 Uiso 0.324(6) 1 calc R U P H 2
H1EB H -0.177640 0.328722 0.161126 0.186 Uiso 0.324(6) 1 calc R U P H 2
H1EC H -0.066275 0.337281 0.156745 0.186 Uiso 0.324(6) 1 calc R U P H 2
C98A C 0.0319(13) 0.2387(5) 0.0220(5) 0.077(3) Uani 0.324(6) 1 d D U P H 2
C1F C 0.1285(15) 0.2298(11) 0.0183(8) 0.092(6) Uani 0.324(6) 1 d D U P H 2
H1FA H 0.164804 0.254049 0.006634 0.137 Uiso 0.324(6) 1 calc R U P H 2
H1FB H 0.125827 0.197138 0.004257 0.137 Uiso 0.324(6) 1 calc R U P H 2
H1FC H 0.159110 0.232406 0.041515 0.137 Uiso 0.324(6) 1 calc R U P H 2
C443 C 0.9225(19) -0.1324(9) 0.2843(8) 0.070(4) Uani 0.56(4) 1 d . U P G 2
H44D H 0.857080 -0.148189 0.276154 0.105 Uiso 0.56(4) 1 calc R U P G 2
H44E H 0.925023 -0.116426 0.309015 0.105 Uiso 0.56(4) 1 calc R U P G 2
H44F H 0.962267 -0.156817 0.281542 0.105 Uiso 0.56(4) 1 calc R U P G 2
C1G C 1.0635(12) -0.0697(6) 0.2743(6) 0.062(4) Uani 0.56(4) 1 d . U P G 2
H1GA H 1.102685 -0.094358 0.269364 0.094 Uiso 0.56(4) 1 calc R U P G 2
H1GB H 1.068441 -0.056156 0.299511 0.094 Uiso 0.56(4) 1 calc R U P G 2
H1GC H 1.085505 -0.043604 0.261718 0.094 Uiso 0.56(4) 1 calc R U P G 2
C1H C 0.9531(18) -0.1149(8) 0.2244(7) 0.064(4) Uani 0.56(4) 1 d . U P G 2
H1HA H 0.990841 -0.140269 0.220308 0.096 Uiso 0.56(4) 1 calc R U P G 2
H1HB H 0.977305 -0.089565 0.211464 0.096 Uiso 0.56(4) 1 calc R U P G 2
H1HC H 0.887000 -0.129256 0.216387 0.096 Uiso 0.56(4) 1 calc R U P G 2
C444 C 0.391(3) 0.1876(15) 0.4495(6) 0.093(6) Uani 0.203(9) 1 d D U P M 2
H44G H 0.428028 0.207194 0.434817 0.139 Uiso 0.203(9) 1 calc R U P M 2
H44H H 0.325240 0.191985 0.448297 0.139 Uiso 0.203(9) 1 calc R U P M 2
H44I H 0.392476 0.153193 0.441104 0.139 Uiso 0.203(9) 1 calc R U P M 2
C1I C 0.407(2) 0.2559(8) 0.4922(11) 0.097(6) Uani 0.203(9) 1 d D U P M 2
H1IA H 0.442742 0.277413 0.513047 0.146 Uiso 0.203(9) 1 calc R U P M 2
H1IB H 0.339220 0.253175 0.495054 0.146 Uiso 0.203(9) 1 calc R U P M 2
H1IC H 0.423465 0.269533 0.471526 0.146 Uiso 0.203(9) 1 calc R U P M 2
C1J C 0.381(3) 0.1750(13) 0.5138(9) 0.114(7) Uani 0.203(9) 1 d D U P M 2
H1JA H 0.414567 0.148987 0.516773 0.171 Uiso 0.203(9) 1 calc R U P M 2
H1JB H 0.316128 0.160692 0.504737 0.171 Uiso 0.203(9) 1 calc R U P M 2
H1JC H 0.381647 0.196973 0.536519 0.171 Uiso 0.203(9) 1 calc R U P M 2
C445 C 0.1729(13) 0.0454(6) 0.3437(5) 0.083(4) Uani 0.66(4) 1 d D U P J 2
H44J H 0.206997 0.077453 0.340986 0.124 Uiso 0.66(4) 1 calc R U P J 2
H44K H 0.112168 0.048520 0.353430 0.124 Uiso 0.66(4) 1 calc R U P J 2
H44L H 0.161877 0.023152 0.320750 0.124 Uiso 0.66(4) 1 calc R U P J 2
C1K C 0.2483(16) 0.0570(10) 0.4059(4) 0.118(5) Uani 0.66(4) 1 d D U P J 2
H1KA H 0.285208 0.042653 0.420956 0.178 Uiso 0.66(4) 1 calc R U P J 2
H1KB H 0.186928 0.059069 0.415440 0.178 Uiso 0.66(4) 1 calc R U P J 2
H1KC H 0.282518 0.089709 0.404805 0.178 Uiso 0.66(4) 1 calc R U P J 2
C1L C 0.1799(13) -0.0262(4) 0.3712(5) 0.084(3) Uani 0.66(4) 1 d D U P J 2
H1LA H 0.160649 -0.045463 0.347518 0.127 Uiso 0.66(4) 1 calc R U P J 2
H1LB H 0.123734 -0.023545 0.384313 0.127 Uiso 0.66(4) 1 calc R U P J 2
H1LC H 0.221491 -0.042095 0.383168 0.127 Uiso 0.66(4) 1 calc R U P J 2
C446 C 1.3531(12) 0.5469(13) 0.3987(4) 0.077(3) Uani 0.442(15) 1 d D U P L 2
H446 H 1.414140 0.550017 0.389983 0.092 Uiso 0.442(15) 1 calc R U P L 2
C1M C 1.1907(11) 0.5133(7) 0.3890(4) 0.078(3) Uani 0.442(15) 1 d D U P L 2
H1M H 1.140814 0.495201 0.372409 0.094 Uiso 0.442(15) 1 calc R U P L 2
C1N C 1.3413(10) 0.5539(8) 0.4366(4) 0.090(3) Uani 0.442(15) 1 d D U P L 2
C1O C 1.1791(10) 0.5165(15) 0.4237(4) 0.082(2) Uani 0.442(15) 1 d D U P L 2
C1P C 1.4237(12) 0.5743(7) 0.4637(4) 0.102(3) Uani 0.442(15) 1 d D U P L 2
C1Q C 1.0798(11) 0.4933(7) 0.4337(5) 0.092(3) Uani 0.442(15) 1 d D U P L 2
C1R C 1.4495(16) 0.6267(6) 0.4665(6) 0.106(5) Uani 0.442(15) 1 d D U P L 2
H1RA H 1.478250 0.633643 0.445165 0.159 Uiso 0.442(15) 1 calc R U P L 2
H1RB H 1.494861 0.641038 0.486759 0.159 Uiso 0.442(15) 1 calc R U P L 2
H1RC H 1.392826 0.640776 0.469540 0.159 Uiso 0.442(15) 1 calc R U P L 2
C1S C 1.5072(13) 0.5467(8) 0.4514(6) 0.109(5) Uani 0.442(15) 1 d D U P L 2
H1SA H 1.482766 0.511516 0.445920 0.164 Uiso 0.442(15) 1 calc R U P L 2
H1SB H 1.557645 0.554702 0.470175 0.164 Uiso 0.442(15) 1 calc R U P L 2
H1SC H 1.532498 0.557168 0.430446 0.164 Uiso 0.442(15) 1 calc R U P L 2
C1T C 1.3979(16) 0.5646(8) 0.5003(4) 0.111(5) Uani 0.442(15) 1 d D U P L 2
H1TA H 1.356259 0.586198 0.510428 0.167 Uiso 0.442(15) 1 calc R U P L 2
H1TB H 1.455694 0.570819 0.515705 0.167 Uiso 0.442(15) 1 calc R U P L 2
H1TC H 1.365398 0.530616 0.498032 0.167 Uiso 0.442(15) 1 calc R U P L 2
C1U C 1.086(2) 0.4465(8) 0.4454(8) 0.097(5) Uani 0.442(15) 1 d D U P L 2
H1UA H 1.095063 0.421898 0.425210 0.146 Uiso 0.442(15) 1 calc R U P L 2
H1UB H 1.026651 0.434749 0.455637 0.146 Uiso 0.442(15) 1 calc R U P L 2
H1UC H 1.138684 0.452490 0.462950 0.146 Uiso 0.442(15) 1 calc R U P L 2
C1V C 1.0501(15) 0.5304(7) 0.4626(6) 0.105(5) Uani 0.442(15) 1 d D U P L 2
H1VA H 1.085447 0.531665 0.484702 0.158 Uiso 0.442(15) 1 calc R U P L 2
H1VB H 0.982264 0.520921 0.465232 0.158 Uiso 0.442(15) 1 calc R U P L 2
H1VC H 1.063527 0.562590 0.456517 0.158 Uiso 0.442(15) 1 calc R U P L 2
C1W C 1.0038(13) 0.4748(9) 0.4021(6) 0.123(5) Uani 0.442(15) 1 d D U P L 2
H1WA H 1.010320 0.498561 0.386848 0.185 Uiso 0.442(15) 1 calc R U P L 2
H1WB H 0.940522 0.470982 0.410884 0.185 Uiso 0.442(15) 1 calc R U P L 2
H1WC H 1.012856 0.443433 0.388774 0.185 Uiso 0.442(15) 1 calc R U P L 2
C447 C 0.4637(19) -0.1375(9) 0.4185(7) 0.144(3) Uani 0.334(14) 1 d D U P R 2
H447 H 0.453848 -0.161204 0.432709 0.173 Uiso 0.334(14) 1 calc R U P R 2
C23B C 0.5265(13) -0.1404(7) 0.3924(6) 0.151(3) Uani 0.334(14) 1 d D U P R 2
C25B C 0.5394(19) -0.1050(9) 0.3720(8) 0.147(3) Uani 0.334(14) 1 d D U P R 2
H25B H 0.582162 -0.106400 0.353977 0.176 Uiso 0.334(14) 1 calc R U P R 2
C1X C 0.490(2) -0.0682(9) 0.3782(8) 0.140(3) Uani 0.334(14) 1 d D U P R 2
H1X H 0.498287 -0.043932 0.364410 0.168 Uiso 0.334(14) 1 calc R U P R 2
C1Y C 0.428(2) -0.0662(9) 0.4041(8) 0.141(4) Uani 0.334(14) 1 d D U P R 2
H1Y H 0.394055 -0.040544 0.408194 0.169 Uiso 0.334(14) 1 calc R U P R 2
C1Z C 0.4155(19) -0.0997(10) 0.4236(8) 0.144(4) Uani 0.334(14) 1 d D U P R 2
H1Z H 0.372478 -0.097600 0.441535 0.173 Uiso 0.334(14) 1 calc R U P R 2
Cl9A Cl 0.5887(13) -0.1845(5) 0.3837(5) 0.203(5) Uani 0.334(14) 1 d D U P R 2
C448 C 1.043(2) 0.1197(13) 0.5199(5) 0.099(4) Uani 0.213(9) 1 d D U P N 2
H44M H 1.016578 0.148098 0.530203 0.148 Uiso 0.213(9) 1 calc R U P N 2
H44N H 1.109194 0.124955 0.528078 0.148 Uiso 0.213(9) 1 calc R U P N 2
H44O H 1.007156 0.090684 0.526876 0.148 Uiso 0.213(9) 1 calc R U P N 2
C2B C 1.053(3) 0.0604(8) 0.4706(11) 0.082(4) Uani 0.213(9) 1 d D U P N 2
H2BA H 1.002177 0.038270 0.478844 0.123 Uiso 0.213(9) 1 calc R U P N 2
H2BB H 1.113495 0.059901 0.482616 0.123 Uiso 0.213(9) 1 calc R U P N 2
H2BC H 1.056161 0.049810 0.445321 0.123 Uiso 0.213(9) 1 calc R U P N 2
C2C C 1.089(2) 0.1548(9) 0.4664(10) 0.096(4) Uani 0.213(9) 1 d D U P N 2
H2CA H 1.047057 0.166862 0.451486 0.144 Uiso 0.213(9) 1 calc R U P N 2
H2CB H 1.140493 0.144798 0.452965 0.144 Uiso 0.213(9) 1 calc R U P N 2
H2CC H 1.114962 0.180657 0.486641 0.144 Uiso 0.213(9) 1 calc R U P N 2
C449 C 0.3537(8) -0.0185(3) 0.0276(3) 0.0524(14) Uani 0.522(9) 1 d D U P D 2
H449 H 0.399861 -0.038206 0.023613 0.063 Uiso 0.522(9) 1 calc R U P D 2
C2D C 0.2852(6) 0.0393(3) 0.0657(3) 0.0540(15) Uani 0.522(9) 1 d D U P D 2
H2D H 0.285135 0.059126 0.088313 0.065 Uiso 0.522(9) 1 calc R U P D 2
C2E C 0.2885(6) -0.0192(3) 0.0004(3) 0.0557(12) Uani 0.522(9) 1 d D U P D 2
C2F C 0.2172(6) 0.0411(2) 0.0399(2) 0.0597(13) Uani 0.522(9) 1 d D U P D 2
C2G C 0.2876(9) -0.0506(4) -0.0358(3) 0.0564(16) Uani 0.522(9) 1 d D U P D 2
C2H C 0.1452(6) 0.0744(3) 0.0483(2) 0.0624(15) Uani 0.522(9) 1 d D U P D 2
C2I C 0.3626(11) -0.0813(5) -0.0392(6) 0.060(3) Uani 0.522(9) 1 d D U P D 2
H2IA H 0.424935 -0.060296 -0.032288 0.091 Uiso 0.522(9) 1 calc R U P D 2
H2IB H 0.361291 -0.098637 -0.063571 0.091 Uiso 0.522(9) 1 calc R U P D 2
H2IC H 0.350117 -0.104981 -0.023977 0.091 Uiso 0.522(9) 1 calc R U P D 2
C2J C 0.3062(12) -0.0166(5) -0.0622(4) 0.066(3) Uani 0.522(9) 1 d D U P D 2
H2JA H 0.258062 0.003491 -0.060966 0.099 Uiso 0.522(9) 1 calc R U P D 2
H2JB H 0.303482 -0.036208 -0.085959 0.099 Uiso 0.522(9) 1 calc R U P D 2
H2JC H 0.368916 0.004518 -0.056501 0.099 Uiso 0.522(9) 1 calc R U P D 2
C2K C 0.1922(12) -0.0855(6) -0.0456(5) 0.065(3) Uani 0.522(9) 1 d D U P D 2
H2KA H 0.176275 -0.103344 -0.026844 0.098 Uiso 0.522(9) 1 calc R U P D 2
H2KB H 0.195888 -0.108677 -0.067423 0.098 Uiso 0.522(9) 1 calc R U P D 2
H2KC H 0.143322 -0.067029 -0.048884 0.098 Uiso 0.522(9) 1 calc R U P D 2
C2L C 0.0981(9) 0.0815(4) 0.0149(3) 0.069(2) Uani 0.522(9) 1 d D U P D 2
H2LA H 0.146454 0.095487 0.000677 0.104 Uiso 0.522(9) 1 calc R U P D 2
H2LB H 0.054170 0.103533 0.020858 0.104 Uiso 0.522(9) 1 calc R U P D 2
H2LC H 0.063359 0.049961 0.001638 0.104 Uiso 0.522(9) 1 calc R U P D 2
C2M C 0.1969(9) 0.1252(4) 0.0685(3) 0.074(3) Uani 0.522(9) 1 d D U P D 2
H2MA H 0.228087 0.121963 0.090320 0.111 Uiso 0.522(9) 1 calc R U P D 2
H2MB H 0.151042 0.146284 0.073944 0.111 Uiso 0.522(9) 1 calc R U P D 2
H2MC H 0.244279 0.139424 0.054046 0.111 Uiso 0.522(9) 1 calc R U P D 2
C2N C 0.0741(8) 0.0530(5) 0.0706(3) 0.080(2) Uani 0.522(9) 1 d D U P D 2
H2NA H 0.040755 0.020825 0.057897 0.119 Uiso 0.522(9) 1 calc R U P D 2
H2NB H 0.028661 0.074274 0.076258 0.119 Uiso 0.522(9) 1 calc R U P D 2
H2NC H 0.105998 0.049743 0.092237 0.119 Uiso 0.522(9) 1 calc R U P D 2
Cl1 Cl 1.5298(5) 0.4428(2) 0.35810(16) 0.155(2) Uani 0.4169 1 d D U P S -1
C451 C 1.6613(12) 0.5211(4) 0.3535(5) 0.161(3) Uani 0.4169 1 d DG U P S -1
H451 H 1.614877 0.540058 0.360114 0.193 Uiso 0.4169 1 calc R U P S -1
C455 C 1.6390(9) 0.4709(4) 0.3502(4) 0.160(3) Uani 0.4169 1 d G U P S -1
C450 C 1.7069(10) 0.4432(4) 0.3405(4) 0.160(3) Uani 0.4169 1 d DG U P S -1
H450 H 1.691665 0.408897 0.338266 0.192 Uiso 0.4169 1 calc R U P S -1
C454 C 1.7970(9) 0.4658(6) 0.3342(4) 0.161(3) Uani 0.4169 1 d G U P S -1
H454 H 1.843352 0.446903 0.327651 0.193 Uiso 0.4169 1 calc R U P S -1
C453 C 1.8192(10) 0.5161(6) 0.3376(4) 0.161(3) Uani 0.4169 1 d G U P S -1
H453 H 1.880802 0.531487 0.333266 0.193 Uiso 0.4169 1 calc R U P S -1
C452 C 1.7514(13) 0.5437(4) 0.3472(5) 0.161(3) Uani 0.4169 1 d G U P S -1
H452 H 1.766566 0.578065 0.349498 0.193 Uiso 0.4169 1 calc R U P S -1

loop_
_atom_site_aniso_label
_atom_site_aniso_U_11
_atom_site_aniso_U_22
_atom_site_aniso_U_33
_atom_site_aniso_U_23
_atom_site_aniso_U_13
_atom_site_aniso_U_12
C2 0.109(9) 0.108(8) 0.152(11) -0.011(8) 0.035(8) 0.014(7)
C42 0.125(7) 0.062(4) 0.085(6) 0.025(4) -0.014(5) 0.027(5)
C44 0.163(6) 0.091(5) 0.093(5) 0.018(4) 0.005(5) 0.039(5)
C32 0.114(5) 0.061(4) 0.070(5) 0.023(4) -0.014(4) 0.024(4)
C22 0.095(5) 0.046(4) 0.063(5) 0.014(3) -0.005(4) 0.021(4)
C14 0.098(5) 0.046(3) 0.064(4) 0.011(3) -0.004(4) 0.029(3)
C23 0.126(5) 0.056(4) 0.066(4) 0.012(4) -0.010(4) 0.043(4)
C33 0.141(5) 0.081(4) 0.074(4) 0.020(3) 0.004(4) 0.030(4)
C43 0.138(5) 0.079(4) 0.070(4) 0.026(4) 0.000(4) 0.029(4)
C58 0.155(11) 0.057(5) 0.085(7) 0.018(5) -0.012(7) 0.031(6)
C59 0.169(11) 0.075(6) 0.092(8) 0.043(6) -0.018(8) 0.032(7)
C420 0.127(10) 0.101(9) 0.065(6) -0.018(6) -0.001(7) -0.001(7)
C150 0.053(2) 0.0287(16) 0.052(2) 0.0088(15) -0.0078(19) 0.0080(15)
C159 0.055(2) 0.0292(16) 0.055(2) 0.0028(15) -0.0105(19) 0.0078(15)
C160 0.050(2) 0.0326(17) 0.053(2) 0.0090(15) -0.0058(19) 0.0109(15)
C142 0.051(2) 0.0298(16) 0.056(2) 0.0114(15) -0.0049(19) 0.0066(15)
C171 0.058(2) 0.0347(17) 0.054(2) 0.0077(16) -0.009(2) 0.0131(16)
C60 0.109(9) 0.066(6) 0.118(10) 0.030(7) -0.008(8) 0.031(6)
C152 0.053(2) 0.0279(16) 0.052(2) 0.0054(14) -0.0059(19) 0.0068(15)
C172 0.054(2) 0.0274(16) 0.054(2) 0.0065(15) -0.0066(19) 0.0104(15)
C136 0.055(2) 0.0299(16) 0.050(2) 0.0064(15) -0.0066(19) 0.0115(15)
C137 0.057(2) 0.0297(16) 0.049(2) 0.0090(15) -0.0047(19) 0.0113(15)
C185 0.056(2) 0.0319(17) 0.054(2) 0.0096(15) -0.0028(19) 0.0164(15)
C163 0.056(2) 0.0296(16) 0.052(2) 0.0047(15) -0.0037(19) 0.0112(15)
C144 0.052(2) 0.0315(17) 0.058(2) 0.0071(16) -0.006(2) 0.0091(15)
C186 0.054(2) 0.0333(17) 0.053(2) 0.0083(15) -0.0067(19) 0.0129(15)
C131 0.051(2) 0.0311(17) 0.051(2) 0.0060(15) -0.0086(19) 0.0075(15)
C143 0.055(2) 0.0324(17) 0.056(2) 0.0097(15) -0.0039(19) 0.0143(16)
C132 0.060(3) 0.0334(17) 0.055(2) 0.0110(16) -0.014(2) 0.0088(16)
C202 0.053(2) 0.0314(17) 0.061(2) 0.0104(16) -0.001(2) 0.0147(15)
C175 0.059(2) 0.0297(17) 0.056(2) 0.0055(15) -0.007(2) 0.0113(15)
C176 0.054(2) 0.0295(16) 0.058(2) 0.0100(15) -0.005(2) 0.0093(15)
C153 0.065(3) 0.0296(17) 0.055(2) 0.0105(15) -0.013(2) 0.0082(16)
C203 0.053(2) 0.0285(16) 0.062(3) 0.0047(15) -0.005(2) 0.0108(15)
C128 0.062(3) 0.0305(17) 0.051(2) 0.0104(15) -0.008(2) 0.0059(16)
C135 0.063(3) 0.0302(17) 0.055(2) 0.0110(15) -0.009(2) 0.0080(16)
C151 0.052(2) 0.0324(16) 0.050(2) 0.0086(15) -0.0036(19) 0.0122(15)
C149 0.051(2) 0.0316(16) 0.055(2) 0.0068(15) -0.0068(19) 0.0084(15)
C223 0.052(2) 0.0298(16) 0.063(3) 0.0083(16) -0.008(2) 0.0106(15)
C224 0.059(3) 0.0326(17) 0.064(3) 0.0097(16) -0.005(2) 0.0158(16)
C189 0.057(2) 0.0310(17) 0.060(3) 0.0063(16) -0.011(2) 0.0090(16)
C164 0.062(3) 0.0331(17) 0.055(2) 0.0075(16) -0.014(2) 0.0105(16)
C190 0.058(2) 0.0275(16) 0.060(3) 0.0063(15) -0.007(2) 0.0101(15)
C208 0.057(2) 0.0295(17) 0.062(3) 0.0062(16) -0.003(2) 0.0106(15)
C107 0.074(3) 0.0266(16) 0.056(2) 0.0106(15) -0.016(2) 0.0071(16)
C5 0.131(9) 0.109(7) 0.135(9) 0.004(7) -0.006(8) 0.074(7)
C141 0.053(2) 0.0315(17) 0.057(2) 0.0075(15) -0.009(2) 0.0081(15)
C130 0.071(3) 0.0316(18) 0.059(3) 0.0089(16) -0.021(2) 0.0026(17)
C118 0.133(10) 0.121(10) 0.121(11) 0.053(9) 0.022(10) 0.021(8)
C161 0.055(2) 0.0329(17) 0.051(2) 0.0067(15) -0.0056(19) 0.0119(15)
C162 0.055(2) 0.0310(16) 0.051(2) 0.0062(15) -0.0097(19) 0.0115(15)
C158 0.057(2) 0.0320(17) 0.049(2) 0.0072(15) -0.0079(19) 0.0075(15)
C248 0.060(3) 0.0326(17) 0.056(2) 0.0071(16) -0.004(2) 0.0127(16)
C249 0.064(3) 0.0367(18) 0.058(3) 0.0084(17) -0.003(2) 0.0190(17)
C206 0.059(2) 0.0298(14) 0.064(2) 0.0074(14) -0.0144(17) 0.0031(14)
C207 0.061(3) 0.0291(17) 0.061(3) 0.0016(16) -0.011(2) 0.0074(16)
C230 0.065(2) 0.0399(18) 0.058(2) 0.0143(16) 0.002(2) 0.0220(17)
C231 0.062(2) 0.0302(16) 0.060(2) 0.0032(15) -0.001(2) 0.0096(16)
C115 0.080(3) 0.0282(17) 0.063(3) 0.0118(16) -0.020(2) 0.0062(17)
C96 0.080(3) 0.0275(17) 0.071(3) 0.0107(17) -0.025(2) 0.0054(18)
C134 0.072(3) 0.0355(18) 0.054(2) 0.0105(16) -0.015(2) 0.0046(18)
C173 0.058(2) 0.0321(17) 0.050(2) 0.0049(15) -0.0044(19) 0.0106(16)
C169 0.057(2) 0.0287(16) 0.055(2) 0.0061(15) -0.007(2) 0.0088(15)
C174 0.060(3) 0.0303(17) 0.060(3) 0.0037(16) -0.007(2) 0.0086(16)
C170 0.058(2) 0.0366(18) 0.056(3) 0.0113(16) -0.007(2) 0.0044(16)
C290 0.053(2) 0.0347(17) 0.066(3) 0.0077(17) -0.009(2) 0.0122(16)
C291 0.066(3) 0.0380(18) 0.058(3) 0.0085(17) -0.003(2) 0.0142(17)
C228 0.059(3) 0.033(2) 0.063(3) 0.007(2) -0.010(2) 0.005(2)
C229 0.059(3) 0.031(2) 0.064(3) 0.007(2) -0.012(2) 0.006(2)
C256 0.074(4) 0.036(4) 0.059(5) 0.012(4) -0.004(5) 0.023(4)
C257 0.067(4) 0.046(4) 0.061(4) 0.020(4) 0.005(3) 0.024(4)
C260 0.064(4) 0.052(6) 0.061(4) 0.015(5) -0.004(4) 0.004(5)
C261 0.061(5) 0.037(4) 0.083(6) 0.018(4) 0.004(4) 0.022(4)
C100 0.088(3) 0.0307(18) 0.064(3) 0.0128(17) -0.029(2) 0.0039(19)
C86 0.097(4) 0.0340(19) 0.073(3) 0.0113(19) -0.038(3) 0.007(2)
C129 0.077(3) 0.0283(17) 0.062(3) 0.0079(16) -0.022(2) -0.0009(17)
C140 0.069(3) 0.0362(18) 0.052(2) 0.0122(16) -0.010(2) 0.0022(17)
C187 0.058(2) 0.0314(16) 0.048(2) 0.0063(15) -0.0004(19) 0.0070(15)
C188 0.061(3) 0.0358(18) 0.051(2) 0.0105(16) -0.001(2) 0.0095(16)
C183 0.059(3) 0.0387(18) 0.052(2) 0.0073(16) -0.008(2) 0.0078(17)
C184 0.063(3) 0.0379(19) 0.063(3) 0.0083(17) -0.010(2) 0.0061(17)
C339 0.062(3) 0.0407(19) 0.074(3) 0.0048(18) -0.013(2) 0.0213(18)
C340 0.061(3) 0.0397(19) 0.058(3) 0.0076(17) -0.008(2) 0.0176(17)
C341 0.076(3) 0.050(2) 0.061(3) 0.0058(19) -0.006(2) 0.025(2)
C254 0.060(2) 0.038(2) 0.063(2) 0.003(2) -0.010(2) 0.003(2)
C255 0.062(2) 0.046(2) 0.069(2) 0.003(2) -0.013(2) 0.009(2)
C301 0.080(4) 0.044(4) 0.060(3) 0.011(4) -0.002(4) 0.028(3)
C302 0.069(4) 0.054(3) 0.064(3) 0.021(3) 0.001(3) 0.025(3)
C305 0.063(4) 0.051(5) 0.070(4) 0.013(4) -0.005(3) 0.008(3)
C306 0.080(5) 0.040(3) 0.094(5) 0.023(4) 0.004(4) 0.021(4)
C114 0.099(4) 0.0291(18) 0.081(3) 0.0091(19) -0.039(3) 0.005(2)
C90 0.105(4) 0.0265(18) 0.082(3) 0.0085(19) -0.042(3) 0.004(2)
C64 0.098(4) 0.0322(19) 0.087(3) 0.010(2) -0.044(3) 0.010(2)
C133 0.085(3) 0.0336(19) 0.064(3) 0.0101(18) -0.026(3) -0.0075(19)
C145 0.063(3) 0.043(2) 0.062(3) 0.0168(18) -0.014(2) -0.0037(18)
C148 0.057(3) 0.045(2) 0.061(3) 0.0126(18) -0.004(2) 0.0030(18)
C204 0.057(2) 0.0360(18) 0.057(3) 0.0089(16) 0.000(2) 0.0128(16)
C205 0.059(3) 0.0420(19) 0.047(2) 0.0086(16) -0.0020(19) 0.0108(17)
C200 0.060(3) 0.0380(18) 0.054(3) 0.0063(16) -0.003(2) 0.0066(17)
C201 0.060(3) 0.0383(18) 0.055(3) 0.0068(16) -0.005(2) 0.0083(17)
C369 0.085(12) 0.035(10) 0.075(7) 0.001(9) -0.009(10) 0.026(8)
C370 0.073(13) 0.054(9) 0.081(9) 0.016(7) -0.015(10) 0.037(9)
C371 0.082(9) 0.075(8) 0.105(13) -0.015(11) -0.023(12) 0.026(7)
C372 0.085(4) 0.065(3) 0.063(3) 0.006(2) -0.010(3) 0.025(2)
C373 0.087(4) 0.085(3) 0.070(3) 0.010(3) 0.008(3) 0.035(3)
C374 0.120(5) 0.050(2) 0.070(3) -0.003(2) -0.004(3) 0.029(3)
C298 0.062(3) 0.037(3) 0.062(3) 0.002(2) -0.008(2) -0.002(3)
C299 0.064(2) 0.0580(18) 0.067(2) -0.0004(17) -0.0155(18) 0.0116(16)
C300 0.065(3) 0.053(3) 0.074(3) 0.005(3) -0.010(3) 0.010(3)
C355 0.094(6) 0.053(5) 0.066(4) 0.006(4) -0.001(4) 0.037(4)
C356 0.074(4) 0.046(4) 0.061(4) 0.016(3) 0.004(3) 0.029(3)
C357 0.068(5) 0.093(5) 0.077(5) 0.035(4) -0.005(4) 0.028(4)
C361 0.084(3) 0.055(2) 0.088(3) 0.012(2) 0.012(3) -0.003(2)
C362 0.064(4) 0.069(5) 0.090(5) 0.012(5) -0.002(4) 0.011(4)
C363 0.093(5) 0.050(4) 0.118(6) 0.033(4) 0.009(5) 0.025(4)
C68 0.126(5) 0.0267(19) 0.088(4) 0.013(2) -0.053(3) -0.001(2)
C87 0.103(4) 0.0312(19) 0.089(4) 0.009(2) -0.045(3) 0.008(2)
C45 0.123(4) 0.0292(19) 0.089(4) 0.006(2) -0.059(3) 0.012(2)
C138 0.082(3) 0.038(2) 0.066(3) 0.0156(19) -0.021(3) -0.009(2)
C139 0.091(3) 0.0305(18) 0.066(3) 0.0118(17) -0.021(3) -0.0025(19)
C154 0.062(3) 0.051(2) 0.063(3) 0.0190(19) -0.007(2) 0.0013(19)
C157 0.066(3) 0.053(2) 0.062(3) 0.012(2) -0.003(2) 0.010(2)
C225 0.054(2) 0.0362(18) 0.057(2) 0.0131(16) -0.006(2) 0.0091(16)
C226 0.065(3) 0.0384(18) 0.051(2) 0.0106(16) -0.002(2) 0.0150(17)
C227 0.065(3) 0.0435(19) 0.052(2) 0.0090(17) -0.002(2) 0.0110(18)
C221 0.065(3) 0.0422(19) 0.052(3) 0.0099(17) -0.004(2) 0.0097(18)
C222 0.069(3) 0.046(2) 0.055(3) 0.0089(18) -0.012(2) 0.0051(19)
C349 0.072(6) 0.041(5) 0.066(5) -0.001(5) -0.002(5) -0.002(5)
C350 0.071(6) 0.041(5) 0.067(4) 0.005(4) 0.000(4) -0.006(5)
C351 0.069(5) 0.045(6) 0.064(5) 0.004(4) 0.001(4) -0.011(4)
C352 0.064(5) 0.053(5) 0.081(5) 0.014(4) -0.008(4) 0.006(4)
C353 0.073(5) 0.065(5) 0.090(5) 0.002(4) -0.010(4) 0.019(4)
C354 0.074(5) 0.070(6) 0.085(6) 0.010(5) -0.003(5) 0.007(5)
C387 0.092(7) 0.080(6) 0.063(6) 0.013(4) -0.006(6) 0.036(6)
C388 0.140(9) 0.115(8) 0.094(7) 0.004(7) -0.008(7) 0.051(7)
C389 0.159(8) 0.053(5) 0.073(6) -0.016(5) -0.014(6) 0.019(6)
C390 0.070(6) 0.121(7) 0.076(7) 0.016(6) -0.010(6) 0.034(6)
C391 0.072(6) 0.132(8) 0.088(7) 0.030(6) 0.010(5) 0.046(6)
C399 0.077(7) 0.091(8) 0.097(8) 0.031(7) -0.008(6) 0.019(6)
C400 0.063(6) 0.085(7) 0.126(8) 0.013(7) 0.004(6) 0.033(5)
C401 0.061(5) 0.108(7) 0.093(7) 0.022(6) 0.005(5) 0.008(5)
C402 0.120(9) 0.083(6) 0.136(9) 0.055(7) -0.023(8) 0.033(6)
C403 0.119(8) 0.067(5) 0.153(9) 0.060(6) -0.003(7) 0.008(5)
C404 0.141(9) 0.063(5) 0.164(9) 0.044(6) 0.018(8) 0.049(6)
C91 0.119(4) 0.030(2) 0.089(4) 0.013(2) -0.050(3) -0.001(2)
C48 0.122(4) 0.0289(19) 0.091(4) 0.012(2) -0.059(3) 0.005(2)
C65 0.095(4) 0.0338(19) 0.088(4) 0.005(2) -0.044(3) 0.012(2)
C34 0.116(4) 0.031(2) 0.089(4) 0.003(2) -0.049(3) 0.020(2)
C146 0.094(4) 0.041(2) 0.068(3) 0.017(2) -0.026(3) -0.013(2)
C147 0.104(4) 0.035(2) 0.072(3) 0.0125(19) -0.027(3) -0.002(2)
C165 0.057(3) 0.059(2) 0.060(3) 0.011(2) -0.005(2) 0.003(2)
C166 0.072(3) 0.052(2) 0.069(3) 0.018(2) -0.018(3) -0.014(2)
C250 0.056(2) 0.0353(18) 0.057(2) 0.0127(16) 0.003(2) 0.0092(16)
C251 0.059(3) 0.060(2) 0.053(3) 0.0070(19) 0.004(2) 0.010(2)
C252 0.071(3) 0.0401(19) 0.051(2) 0.0125(17) -0.004(2) 0.0127(18)
C253 0.067(3) 0.049(2) 0.052(3) 0.0052(18) 0.002(2) 0.0176(19)
C246 0.078(3) 0.047(2) 0.051(2) 0.0090(18) -0.013(2) 0.010(2)
C247 0.060(3) 0.049(2) 0.058(3) 0.0130(19) -0.009(2) 0.0078(18)
C69 0.116(4) 0.0323(19) 0.068(3) 0.0113(19) -0.023(3) 0.007(2)
C36 0.127(5) 0.0265(19) 0.074(3) 0.0079(18) -0.041(3) 0.014(2)
C46 0.100(4) 0.038(2) 0.074(3) 0.0048(19) -0.035(3) 0.016(2)
C24 0.114(4) 0.038(2) 0.077(3) 0.010(2) -0.033(3) 0.022(2)
C155 0.085(4) 0.054(3) 0.069(3) 0.024(2) -0.022(3) -0.016(2)
C156 0.106(4) 0.036(2) 0.068(3) 0.0170(19) -0.029(3) -0.014(2)
C177 0.058(3) 0.070(3) 0.061(3) 0.011(2) -0.001(2) 0.009(2)
C178 0.067(3) 0.062(3) 0.069(3) 0.017(2) -0.015(3) -0.012(2)
C292 0.058(3) 0.0400(19) 0.061(3) 0.0131(17) 0.001(2) 0.0098(17)
C293 0.065(3) 0.072(3) 0.066(3) 0.008(2) 0.007(3) -0.001(2)
C294 0.067(3) 0.0405(19) 0.060(3) 0.0104(18) -0.006(2) 0.0105(18)
C295 0.070(3) 0.073(3) 0.053(3) 0.008(2) -0.005(2) 0.016(2)
C296 0.067(3) 0.055(2) 0.063(3) 0.020(2) 0.003(2) 0.016(2)
C297 0.068(3) 0.046(2) 0.056(3) 0.0033(18) 0.002(2) 0.0094(19)
C288 0.070(3) 0.049(2) 0.061(3) 0.0132(19) -0.014(2) 0.005(2)
C289 0.072(3) 0.056(2) 0.062(3) 0.013(2) -0.010(2) 0.004(2)
C337 0.066(3) 0.070(3) 0.064(3) 0.012(2) -0.016(3) 0.010(2)
C49 0.105(4) 0.0333(19) 0.060(3) 0.0097(17) -0.008(3) 0.019(2)
C26 0.112(4) 0.033(2) 0.063(3) 0.0077(18) -0.023(3) 0.016(2)
C35 0.096(4) 0.047(2) 0.065(3) 0.0062(19) -0.020(3) 0.030(2)
C15 0.108(4) 0.044(2) 0.064(3) 0.013(2) -0.008(3) 0.035(2)
C167 0.088(4) 0.052(2) 0.071(3) 0.017(2) -0.020(3) -0.017(2)
C168 0.118(5) 0.046(2) 0.068(3) 0.021(2) -0.032(3) -0.023(3)
C191 0.055(3) 0.073(3) 0.064(3) 0.010(2) -0.011(2) 0.002(2)
C192 0.056(3) 0.074(3) 0.067(3) 0.000(2) -0.004(2) 0.017(2)
C179 0.076(3) 0.065(3) 0.059(3) 0.014(2) -0.012(3) -0.023(2)
C342 0.064(3) 0.0386(19) 0.072(3) 0.0027(19) 0.000(2) -0.0029(18)
C343 0.066(3) 0.069(3) 0.061(3) 0.007(2) -0.001(2) -0.006(2)
C344 0.082(4) 0.086(3) 0.093(4) 0.007(3) 0.012(3) 0.007(3)
C345 0.074(3) 0.054(2) 0.066(3) 0.008(2) 0.001(3) 0.020(2)
C346 0.097(4) 0.084(3) 0.060(3) 0.001(3) -0.005(3) 0.030(3)
C347 0.079(3) 0.053(2) 0.066(3) 0.018(2) 0.003(3) 0.020(2)
C348 0.066(3) 0.055(2) 0.063(3) 0.002(2) -0.006(2) 0.020(2)
C338 0.077(3) 0.066(3) 0.056(3) 0.010(2) -0.015(3) 0.006(2)
C366 0.069(3) 0.076(3) 0.068(3) 0.012(2) -0.015(3) 0.004(2)
C367 0.058(3) 0.084(3) 0.076(3) 0.014(3) -0.012(3) 0.010(2)
C37 0.096(4) 0.039(2) 0.088(4) 0.024(2) 0.025(3) 0.029(2)
C16 0.104(4) 0.042(2) 0.074(3) 0.022(2) 0.021(3) 0.036(2)
C47 0.077(3) 0.060(3) 0.067(3) 0.019(3) -0.007(3) 0.029(3)
C25 0.099(4) 0.056(3) 0.063(3) 0.014(2) -0.011(3) 0.037(3)
C11 0.090(4) 0.066(3) 0.119(5) 0.053(3) 0.029(3) 0.046(3)
C180 0.109(4) 0.048(2) 0.065(3) 0.021(2) -0.027(3) -0.024(2)
C209 0.061(3) 0.102(4) 0.085(4) -0.014(3) -0.003(3) 0.019(3)
C210 0.066(3) 0.069(3) 0.070(3) 0.001(2) -0.010(3) 0.027(2)
C193 0.069(3) 0.053(2) 0.065(3) 0.0120(19) -0.007(2) 0.0063(19)
C194 0.067(3) 0.059(3) 0.070(3) 0.007(2) 0.002(2) 0.000(2)
C213 0.071(3) 0.060(2) 0.074(3) 0.006(2) 0.004(2) 0.002(2)
C236 0.079(3) 0.063(2) 0.081(3) 0.007(2) 0.007(2) 0.002(2)
C270 0.075(3) 0.063(2) 0.078(3) 0.009(2) 0.006(2) 0.001(2)
C237 0.070(3) 0.056(2) 0.076(3) 0.009(2) 0.006(2) 0.001(2)
C214 0.066(3) 0.053(2) 0.070(3) 0.008(2) 0.003(2) 0.004(2)
C375 0.081(3) 0.063(3) 0.060(3) 0.002(2) 0.002(3) 0.005(2)
C376 0.115(5) 0.056(3) 0.094(4) 0.000(3) 0.009(4) 0.031(3)
C377 0.106(5) 0.067(3) 0.098(4) -0.019(3) 0.019(4) -0.027(3)
C378 0.066(10) 0.114(11) 0.103(14) 0.034(10) 0.035(11) 0.005(9)
C379 0.102(11) 0.066(11) 0.105(13) -0.009(10) 0.023(11) 0.021(10)
C380 0.084(10) 0.114(14) 0.086(10) 0.008(10) 0.018(9) 0.009(12)
C381 0.095(4) 0.068(3) 0.067(3) 0.005(2) 0.009(3) 0.032(3)
C382 0.078(3) 0.088(3) 0.090(4) -0.002(3) 0.001(3) 0.025(3)
C383 0.117(5) 0.132(5) 0.068(4) -0.024(4) -0.014(4) 0.032(4)
C384 0.077(3) 0.063(3) 0.068(3) 0.013(2) -0.006(3) 0.032(2)
C385 0.097(4) 0.062(3) 0.091(4) 0.037(3) 0.010(3) 0.022(3)
C386 0.071(3) 0.078(3) 0.103(4) -0.001(3) -0.013(3) 0.024(2)
C368 0.079(4) 0.112(4) 0.061(3) 0.007(3) -0.008(3) 0.008(3)
C411 0.089(4) 0.108(4) 0.089(4) 0.011(3) -0.005(3) 0.026(3)
C412 0.089(4) 0.115(5) 0.094(5) 0.036(4) 0.009(4) 0.012(4)
C413 0.074(4) 0.147(6) 0.093(5) 0.007(4) -0.011(4) 0.001(4)
C27 0.101(4) 0.044(2) 0.112(4) 0.039(2) 0.039(3) 0.039(3)
C50 0.065(4) 0.036(3) 0.096(5) 0.023(3) 0.015(4) 0.024(3)
C70 0.069(4) 0.048(3) 0.098(5) 0.026(3) 0.009(4) 0.027(3)
C92 0.077(4) 0.054(3) 0.109(4) 0.038(3) 0.008(4) 0.026(3)
C101 0.071(4) 0.044(3) 0.106(4) 0.031(3) 0.007(4) 0.011(3)
C93 0.067(3) 0.040(3) 0.098(4) 0.016(3) 0.005(3) 0.016(3)
C71 0.063(4) 0.040(3) 0.097(5) 0.021(4) 0.008(4) 0.021(3)
C66 0.062(3) 0.054(3) 0.064(4) 0.021(3) -0.004(3) 0.020(3)
C67 0.082(4) 0.066(4) 0.081(4) 0.018(3) 0.006(3) 0.029(3)
C196 0.094(5) 0.042(3) 0.060(4) 0.007(3) -0.012(4) 0.006(3)
C181 0.090(5) 0.031(3) 0.055(4) 0.006(3) -0.015(4) -0.002(3)
C197 0.090(5) 0.032(3) 0.064(4) 0.006(3) -0.012(4) 0.001(3)
C218 0.096(5) 0.031(3) 0.065(4) 0.003(3) -0.013(4) 0.004(3)
C240 0.096(5) 0.044(3) 0.069(4) 0.000(3) -0.007(4) 0.007(4)
C217 0.097(5) 0.042(3) 0.066(3) 0.003(3) -0.006(4) 0.010(3)
C232 0.070(4) 0.103(4) 0.104(5) -0.033(4) -0.016(3) 0.040(3)
C233 0.082(4) 0.076(3) 0.071(3) -0.008(2) -0.013(3) 0.045(3)
C211 0.078(4) 0.068(6) 0.073(4) 0.007(4) -0.015(4) 0.000(4)
C212 0.085(4) 0.051(5) 0.077(4) 0.025(4) -0.001(4) 0.011(4)
C417 0.077(5) 0.094(5) 0.108(6) -0.003(4) 0.000(4) 0.003(4)
C418 0.085(5) 0.121(6) 0.109(6) -0.010(5) 0.015(5) 0.042(4)
C419 0.083(5) 0.153(8) 0.111(6) 0.042(6) -0.011(5) 0.046(6)
C421 0.112(9) 0.120(9) 0.080(7) -0.028(7) -0.016(7) -0.027(7)
C426 0.100(4) 0.053(3) 0.106(4) 0.017(3) -0.006(4) 0.007(3)
C427 0.142(6) 0.074(3) 0.107(5) 0.043(3) 0.024(4) 0.029(4)
C428 0.101(5) 0.080(4) 0.162(7) 0.068(4) 0.016(5) 0.016(3)
C429 0.074(5) 0.093(4) 0.111(6) 0.021(4) -0.013(4) 0.032(4)
C430 0.062(4) 0.073(4) 0.127(6) 0.012(4) -0.004(4) 0.009(3)
C431 0.080(4) 0.095(5) 0.121(5) -0.017(4) -0.023(4) 0.019(4)
C414 0.097(4) 0.106(4) 0.062(3) 0.002(3) -0.009(3) 0.009(3)
C415 0.102(5) 0.098(4) 0.092(5) -0.020(3) -0.010(4) -0.021(4)
C416 0.107(5) 0.181(8) 0.077(4) 0.029(5) -0.020(4) 0.039(5)
C88 0.066(3) 0.054(3) 0.083(4) 0.026(3) 0.000(3) 0.015(3)
C89 0.082(4) 0.069(4) 0.092(4) 0.019(3) 0.010(3) 0.038(3)
C7 0.084(4) 0.048(3) 0.091(4) 0.006(3) 0.000(4) 0.027(3)
C6 0.094(4) 0.064(4) 0.099(4) 0.011(3) 0.008(4) 0.034(3)
C8 0.101(5) 0.073(4) 0.102(4) 0.012(4) 0.006(5) 0.030(4)
C10 0.097(5) 0.063(4) 0.084(5) 0.016(4) -0.001(4) 0.021(4)
C12 0.081(5) 0.054(4) 0.071(4) 0.022(3) 0.003(4) 0.021(3)
C9 0.075(4) 0.041(3) 0.081(4) 0.022(3) 0.004(4) 0.029(3)
C264 0.099(5) 0.098(4) 0.093(4) -0.015(3) -0.017(4) 0.055(4)
C265 0.085(4) 0.120(5) 0.129(5) -0.030(4) -0.012(4) 0.034(4)
C266 0.108(4) 0.059(3) 0.101(4) 0.000(3) -0.008(3) 0.037(3)
C234 0.103(4) 0.076(5) 0.077(4) 0.018(4) -0.026(4) -0.002(4)
C235 0.102(4) 0.058(4) 0.085(4) 0.018(3) 0.010(4) 0.010(3)
C97 0.067(3) 0.062(4) 0.094(4) 0.032(3) 0.007(3) 0.022(3)
C98 0.068(4) 0.057(3) 0.093(4) 0.016(3) -0.005(4) 0.005(3)
C99 0.092(5) 0.089(4) 0.114(5) 0.015(4) 0.013(4) 0.036(4)
C241 0.113(6) 0.061(4) 0.093(5) 0.012(4) 0.013(5) 0.020(5)
C242 0.102(5) 0.037(3) 0.079(4) 0.012(3) -0.007(4) -0.002(3)
C279 0.118(7) 0.042(4) 0.097(7) 0.015(4) 0.009(6) -0.019(5)
C309 0.076(8) 0.078(7) 0.118(10) 0.027(7) -0.005(8) 0.037(6)
C310 0.059(8) 0.082(9) 0.109(9) -0.004(8) -0.001(7) 0.031(7)
C311 0.074(14) 0.112(11) 0.115(11) -0.009(10) 0.009(10) 0.035(10)
C315 0.117(8) 0.057(5) 0.133(9) 0.014(6) -0.003(8) -0.002(5)
C316 0.129(8) 0.069(6) 0.149(10) 0.014(6) -0.004(8) 0.036(6)
C317 0.117(8) 0.095(7) 0.130(9) 0.003(7) -0.028(8) 0.003(7)
C267 0.109(4) 0.074(3) 0.077(3) 0.018(2) 0.000(3) 0.012(3)
C268 0.119(5) 0.094(6) 0.093(5) 0.025(5) -0.023(5) -0.008(5)
C269 0.106(5) 0.066(5) 0.100(5) 0.021(4) 0.026(4) 0.006(4)
C271 0.100(4) 0.069(3) 0.097(4) 0.005(3) 0.020(4) 0.006(3)
C272 0.072(4) 0.055(3) 0.086(4) 0.001(3) 0.005(3) -0.003(3)
C102 0.083(5) 0.088(5) 0.096(6) 0.060(4) 0.021(5) 0.024(4)
C103 0.074(4) 0.047(4) 0.105(5) 0.010(4) 0.005(4) 0.009(3)
C119 0.076(7) 0.059(5) 0.126(9) 0.005(6) 0.001(6) -0.007(5)
C108 0.089(6) 0.109(6) 0.105(7) 0.009(6) -0.019(5) 0.003(5)
C109 0.097(6) 0.072(5) 0.129(8) 0.034(5) 0.009(6) 0.017(4)
C110 0.094(7) 0.062(4) 0.102(7) -0.002(5) 0.005(6) 0.001(5)
C111 0.092(6) 0.103(6) 0.155(8) 0.006(6) 0.012(6) 0.039(5)
C112 0.099(6) 0.094(6) 0.147(8) 0.032(6) 0.016(6) 0.052(5)
C113 0.091(6) 0.115(7) 0.108(7) 0.001(6) 0.021(5) 0.019(5)
C3 0.106(5) 0.094(5) 0.115(6) 0.002(5) 0.005(5) 0.045(4)
C13 0.131(7) 0.110(6) 0.083(6) 0.014(5) 0.009(6) 0.024(6)
C276 0.142(12) 0.087(8) 0.141(9) 0.029(7) 0.021(11) 0.006(9)
C277 0.145(11) 0.105(8) 0.137(10) 0.030(8) 0.009(9) 0.039(8)
C278 0.134(9) 0.103(7) 0.128(8) -0.016(7) 0.025(8) 0.017(7)
C280 0.092(7) 0.044(5) 0.089(7) 0.014(4) 0.005(6) 0.004(4)
C281 0.124(8) 0.032(3) 0.090(6) 0.007(4) -0.011(6) -0.002(4)
C321 0.140(10) 0.103(9) 0.121(8) 0.029(8) -0.039(8) -0.031(8)
C322 0.109(9) 0.144(12) 0.147(13) 0.042(10) -0.049(9) -0.027(9)
C323 0.146(10) 0.122(10) 0.108(9) 0.023(8) -0.043(8) -0.002(8)
C324 0.122(8) 0.074(9) 0.137(9) 0.020(7) 0.038(8) 0.033(7)
C325 0.111(9) 0.085(8) 0.104(9) 0.015(7) 0.013(7) 0.027(7)
C326 0.086(6) 0.078(6) 0.107(8) 0.016(6) 0.027(6) 0.015(5)
C327 0.112(6) 0.071(4) 0.096(6) 0.016(4) 0.028(5) 0.017(4)
C328 0.112(7) 0.086(6) 0.112(7) -0.029(5) 0.012(6) 0.010(5)
C329 0.126(7) 0.062(5) 0.116(7) 0.020(5) 0.037(6) 0.024(5)
C330 0.089(6) 0.065(5) 0.093(6) -0.002(4) -0.009(5) -0.022(4)
C331 0.086(5) 0.068(4) 0.109(6) 0.003(4) 0.010(5) -0.006(4)
C332 0.082(5) 0.057(4) 0.103(6) 0.000(4) 0.015(5) 0.004(4)
C116 0.093(8) 0.096(7) 0.143(9) 0.064(7) 0.029(7) 0.035(6)
C117 0.120(10) 0.136(10) 0.117(10) 0.051(8) 0.037(8) 0.033(8)
C120 0.080(6) 0.070(6) 0.093(7) 0.012(5) -0.004(5) 0.009(5)
C19 0.165(12) 0.159(12) 0.104(9) 0.052(9) 0.028(9) 0.017(10)
C20 0.161(11) 0.134(10) 0.124(10) -0.015(8) 0.003(9) 0.042(9)
C21 0.133(10) 0.106(8) 0.070(7) 0.001(6) -0.016(7) 0.032(7)
Cl7 0.130(3) 0.088(2) 0.114(3) 0.0284(17) -0.009(2) 0.0293(18)
C432 0.167(7) 0.124(6) 0.141(7) 0.038(6) 0.001(6) 0.025(6)
C441 0.160(7) 0.125(6) 0.137(7) 0.029(6) 0.016(7) 0.019(6)
C440 0.159(7) 0.111(5) 0.143(6) 0.023(5) 0.016(6) 0.037(5)
C439 0.150(6) 0.095(5) 0.131(6) 0.020(5) 0.005(5) 0.045(5)
C438 0.138(6) 0.103(5) 0.132(6) 0.025(5) 0.006(5) 0.041(5)
C437 0.149(6) 0.108(5) 0.128(6) 0.039(5) 0.003(5) 0.033(5)
Cl7A 0.226(6) 0.137(4) 0.175(5) 0.046(3) 0.026(4) 0.079(4)
C1A 0.161(7) 0.110(5) 0.137(6) 0.031(5) 0.013(6) 0.036(5)
C6A 0.148(6) 0.093(5) 0.130(6) 0.027(5) 0.004(5) 0.046(5)
C5A 0.137(6) 0.102(6) 0.135(6) 0.013(5) 0.007(5) 0.041(5)
C4A 0.139(6) 0.109(6) 0.128(7) 0.020(6) 0.004(6) 0.048(6)
C3A 0.156(7) 0.113(6) 0.135(7) 0.035(5) 0.007(6) 0.039(6)
C2A 0.157(6) 0.111(5) 0.139(7) 0.033(5) 0.009(6) 0.029(5)
Cl9 0.176(6) 0.152(5) 0.342(7) -0.078(5) -0.055(5) 0.058(4)
C433 0.164(6) 0.098(5) 0.166(6) 0.021(5) -0.040(5) 0.009(5)
C434 0.164(6) 0.105(6) 0.167(6) 0.013(5) -0.030(5) 0.013(5)
C435 0.160(7) 0.098(5) 0.149(6) 0.024(5) -0.039(5) 0.019(5)
C436 0.160(6) 0.105(6) 0.156(6) 0.016(5) -0.034(5) 0.020(5)
C23A 0.151(6) 0.097(5) 0.177(6) 0.004(5) -0.035(5) 0.025(5)
C25A 0.160(6) 0.102(5) 0.161(6) 0.010(5) -0.030(5) 0.012(5)
C106 0.071(5) 0.035(4) 0.093(5) 0.011(4) -0.007(5) 0.003(3)
C125 0.114(8) 0.048(5) 0.096(8) 0.014(5) -0.026(7) 0.022(5)
C126 0.079(6) 0.076(6) 0.113(8) 0.008(6) -0.011(6) 0.007(5)
C51 0.058(4) 0.037(3) 0.087(5) 0.024(3) 0.005(4) 0.015(3)
C72 0.068(3) 0.042(3) 0.095(4) 0.028(3) 0.001(3) 0.017(3)
C94 0.075(4) 0.053(3) 0.102(4) 0.032(3) -0.003(4) 0.005(3)
C104 0.071(4) 0.042(3) 0.102(4) 0.021(3) -0.001(4) 0.003(3)
C95 0.065(4) 0.037(3) 0.094(4) 0.014(3) -0.006(4) 0.015(3)
C73 0.065(4) 0.033(3) 0.086(5) 0.020(3) 0.003(4) 0.015(3)
C122 0.096(8) 0.079(6) 0.152(10) 0.060(7) 0.016(7) 0.015(6)
C123 0.138(11) 0.102(9) 0.199(14) 0.089(9) 0.009(11) 0.031(8)
C105 0.097(5) 0.071(4) 0.118(5) 0.040(4) -0.007(5) -0.005(4)
C124 0.158(10) 0.114(9) 0.122(10) 0.046(8) 0.006(10) -0.011(8)
C318 0.132(9) 0.084(7) 0.145(10) 0.045(7) -0.026(8) 0.017(7)
C319 0.113(8) 0.055(5) 0.127(9) 0.016(6) 0.009(8) 0.023(6)
C320 0.121(9) 0.091(7) 0.124(9) -0.010(7) -0.019(8) 0.020(7)
C282 0.133(11) 0.097(9) 0.106(10) 0.007(8) -0.009(9) 0.040(8)
C283 0.104(11) 0.069(8) 0.123(9) -0.009(8) 0.008(10) 0.010(9)
C243 0.096(5) 0.055(4) 0.078(4) 0.005(4) -0.011(5) 0.022(4)
C284 0.076(9) 0.112(9) 0.096(9) -0.010(7) -0.005(8) 0.019(8)
C198 0.090(6) 0.037(3) 0.062(4) 0.009(3) -0.016(5) 0.000(4)
C182 0.088(6) 0.035(3) 0.055(4) 0.006(3) -0.016(5) 0.007(4)
C199 0.091(5) 0.033(4) 0.063(5) 0.009(3) -0.013(4) 0.001(4)
C220 0.100(5) 0.038(4) 0.075(5) 0.017(3) -0.006(4) -0.001(4)
C244 0.095(5) 0.033(3) 0.068(4) 0.004(3) -0.011(4) 0.008(4)
C219 0.092(5) 0.044(3) 0.065(4) 0.003(3) -0.017(4) 0.010(4)
C285 0.135(12) 0.063(8) 0.100(9) -0.002(7) 0.020(10) -0.019(8)
C245 0.115(7) 0.050(5) 0.098(6) 0.021(5) 0.002(6) -0.007(5)
C286 0.149(12) 0.096(10) 0.174(13) 0.042(10) 0.029(11) -0.007(10)
C287 0.142(10) 0.076(7) 0.106(8) 0.005(7) -0.001(8) -0.031(8)
C392 0.061(6) 0.108(8) 0.140(9) 0.045(7) -0.002(6) 0.009(6)
C358 0.071(4) 0.083(4) 0.075(4) 0.014(4) 0.001(4) 0.027(4)
C393 0.067(7) 0.112(7) 0.096(9) 0.005(7) 0.006(7) 0.017(6)
C394 0.068(7) 0.120(8) 0.073(7) 0.010(6) 0.015(5) 0.056(6)
C395 0.078(7) 0.130(8) 0.079(7) 0.034(6) 0.000(6) 0.054(6)
C303 0.067(4) 0.049(4) 0.064(4) 0.014(3) 0.004(3) 0.027(3)
C258 0.069(4) 0.046(5) 0.062(4) 0.015(5) -0.001(4) 0.020(5)
C359 0.071(4) 0.043(4) 0.059(4) 0.010(4) 0.007(3) 0.024(4)
C304 0.079(4) 0.046(4) 0.061(3) 0.010(4) -0.003(4) 0.031(3)
C259 0.073(4) 0.040(5) 0.062(5) 0.010(5) -0.005(5) 0.026(4)
C360 0.093(6) 0.065(5) 0.066(4) -0.004(5) -0.008(5) 0.037(4)
C396 0.091(7) 0.040(5) 0.117(8) -0.019(5) -0.009(6) 0.020(5)
C397 0.147(10) 0.099(7) 0.078(7) 0.019(6) -0.028(8) 0.018(9)
C398 0.126(8) 0.116(8) 0.089(7) -0.020(7) -0.016(7) 0.034(7)
C262 0.060(4) 0.043(5) 0.061(4) 0.014(4) -0.001(4) 0.005(5)
C263 0.072(6) 0.034(4) 0.083(6) 0.015(5) 0.010(5) 0.016(5)
C307 0.065(4) 0.058(5) 0.070(4) 0.014(4) -0.002(4) 0.000(4)
C308 0.079(5) 0.039(3) 0.098(5) 0.022(4) 0.012(4) 0.016(4)
C364 0.069(5) 0.070(5) 0.091(5) 0.010(5) -0.002(4) 0.002(5)
C365 0.098(6) 0.051(4) 0.114(6) 0.036(5) 0.003(5) 0.021(4)
C405 0.084(10) 0.096(10) 0.095(9) 0.001(8) -0.016(8) 0.011(8)
C406 0.068(7) 0.116(9) 0.113(8) 0.000(8) -0.010(6) 0.004(8)
C407 0.098(8) 0.114(9) 0.143(10) 0.033(8) -0.001(8) -0.011(8)
C408 0.124(10) 0.053(6) 0.118(9) 0.047(6) -0.003(8) 0.013(6)
C409 0.131(8) 0.049(5) 0.131(8) 0.040(5) 0.050(7) 0.034(6)
C410 0.111(10) 0.105(8) 0.175(12) 0.082(8) -0.019(10) 0.039(8)
C312 0.067(10) 0.072(6) 0.103(7) 0.008(5) 0.007(6) 0.034(5)
C313 0.084(7) 0.110(8) 0.120(8) 0.010(7) -0.012(6) 0.035(6)
C314 0.059(5) 0.074(5) 0.135(9) 0.003(6) 0.012(6) 0.025(4)
C4 0.101(9) 0.156(11) 0.134(11) -0.015(9) -0.016(8) 0.049(8)
C77 0.136(10) 0.149(10) 0.140(10) 0.012(9) 0.014(9) 0.022(9)
C54 0.122(6) 0.092(5) 0.115(5) 0.021(5) 0.019(5) 0.038(5)
C78 0.156(10) 0.139(10) 0.139(10) 0.006(9) 0.013(9) 0.025(9)
C79 0.173(12) 0.150(11) 0.134(11) 0.042(9) 0.042(10) 0.035(10)
C28 0.089(5) 0.037(3) 0.090(5) 0.020(4) 0.006(5) 0.030(4)
C38 0.111(6) 0.052(4) 0.103(6) 0.019(4) -0.002(5) 0.049(4)
C52 0.099(5) 0.056(4) 0.106(5) 0.010(4) 0.013(5) 0.042(4)
C39 0.100(4) 0.080(4) 0.103(4) 0.014(4) 0.015(4) 0.040(4)
C29 0.091(4) 0.062(3) 0.094(4) 0.015(4) 0.008(4) 0.037(3)
C17 0.073(4) 0.030(3) 0.091(5) 0.022(3) 0.012(4) 0.022(3)
C74 0.159(12) 0.077(7) 0.130(11) 0.026(7) -0.001(10) 0.057(8)
C75 0.140(13) 0.073(8) 0.147(13) 0.029(8) 0.004(11) 0.022(8)
C53 0.139(8) 0.065(5) 0.120(7) 0.024(6) -0.003(7) 0.058(5)
C76 0.177(14) 0.098(9) 0.127(12) 0.015(9) -0.032(11) 0.079(10)
C61 0.185(11) 0.131(9) 0.101(8) 0.011(7) 0.020(8) 0.023(9)
C62 0.226(9) 0.130(8) 0.117(8) -0.005(7) 0.013(8) 0.006(8)
C63 0.243(10) 0.162(8) 0.142(8) 0.002(7) 0.017(8) 0.042(8)
C80 0.260(16) 0.078(8) 0.092(9) 0.032(7) 0.045(11) 0.006(10)
C55 0.155(6) 0.095(5) 0.081(5) 0.036(4) 0.014(5) 0.018(5)
C81 0.170(14) 0.161(13) 0.157(13) 0.072(11) 0.083(11) 0.051(11)
C82 0.192(12) 0.117(9) 0.095(9) 0.042(8) 0.015(9) -0.022(10)
C40 0.144(5) 0.080(4) 0.073(4) 0.025(3) 0.004(4) 0.026(4)
C30 0.123(5) 0.067(4) 0.065(4) 0.024(4) -0.004(4) 0.027(4)
C18 0.115(5) 0.054(4) 0.062(5) 0.016(4) -0.001(4) 0.029(4)
C31 0.162(7) 0.081(5) 0.085(5) 0.010(5) 0.011(6) 0.000(5)
C41 0.203(7) 0.116(6) 0.105(6) 0.011(6) 0.019(6) -0.013(6)
C56 0.174(6) 0.098(5) 0.094(5) 0.017(4) 0.009(5) 0.008(5)
C83 0.30(2) 0.147(14) 0.167(16) -0.024(13) 0.020(16) -0.057(15)
C57 0.237(10) 0.144(8) 0.128(8) 0.003(7) 0.022(8) -0.016(8)
C84 0.256(15) 0.166(12) 0.118(11) 0.002(11) -0.020(12) -0.023(12)
C85 0.243(10) 0.162(8) 0.142(8) 0.002(7) 0.017(8) 0.042(8)
C422 0.151(10) 0.158(9) 0.074(7) -0.017(7) -0.033(7) 0.050(8)
C195 0.065(3) 0.057(3) 0.069(3) 0.007(3) 0.004(3) 0.000(2)
C215 0.071(2) 0.060(2) 0.074(2) 0.009(2) 0.005(2) 0.001(2)
C238 0.076(3) 0.065(2) 0.079(3) 0.010(2) 0.007(2) 0.001(2)
C273 0.074(3) 0.070(3) 0.081(3) 0.008(3) 0.006(3) 0.000(3)
C239 0.067(3) 0.076(3) 0.081(4) 0.002(3) 0.000(3) 0.006(3)
C216 0.064(3) 0.060(3) 0.071(3) 0.006(3) 0.004(3) 0.003(3)
C275 0.071(4) 0.101(5) 0.093(5) -0.006(4) -0.006(4) 0.013(4)
C334 0.089(8) 0.129(9) 0.120(9) 0.020(8) -0.010(8) 0.025(7)
C335 0.060(7) 0.130(9) 0.100(8) -0.016(7) -0.028(7) -0.005(7)
C336 0.105(8) 0.130(9) 0.104(9) -0.026(8) -0.009(8) 0.038(7)
C333 0.112(7) 0.110(7) 0.120(7) 0.023(6) 0.011(7) -0.009(6)
C274 0.092(4) 0.086(4) 0.093(4) 0.017(3) 0.011(3) 0.001(3)
C3V 0.142(7) 0.116(7) 0.123(7) 0.016(6) 0.015(7) 0.005(7)
C1 0.135(9) 0.136(9) 0.132(9) 0.041(8) 0.016(9) 0.005(8)
C127 0.121(11) 0.061(6) 0.094(15) 0.015(7) 0.000(9) 0.031(6)
C121 0.080(8) 0.060(6) 0.14(2) 0.007(7) 0.006(9) 0.016(5)
C423 0.112(10) 0.166(11) 0.086(8) -0.036(9) -0.031(8) -0.002(9)
C424 0.121(10) 0.113(10) 0.067(7) 0.010(8) -0.019(8) 0.019(8)
C425 0.143(11) 0.080(8) 0.090(9) -0.013(6) -0.010(9) 0.000(8)
C47A 0.074(4) 0.059(4) 0.070(4) 0.019(4) -0.004(4) 0.027(4)
C67A 0.076(4) 0.058(4) 0.080(4) 0.020(4) 0.008(4) 0.030(4)
C89A 0.074(4) 0.065(4) 0.093(4) 0.021(4) 0.012(4) 0.024(4)
C97A 0.065(4) 0.050(5) 0.089(5) 0.015(4) 0.009(5) 0.019(4)
C66A 0.064(4) 0.056(4) 0.070(5) 0.018(4) -0.001(4) 0.018(4)
C88A 0.064(4) 0.056(4) 0.083(5) 0.019(4) 0.003(4) 0.019(4)
C442 0.105(8) 0.090(8) 0.118(9) 0.000(8) -0.001(9) 0.006(7)
C99A 0.087(5) 0.087(5) 0.111(6) 0.013(5) 0.016(5) 0.028(5)
C1B 0.100(10) 0.104(9) 0.108(11) -0.010(9) -0.018(9) 0.021(9)
C1C 0.092(11) 0.148(13) 0.167(13) -0.035(12) 0.026(11) 0.012(11)
C1D 0.089(8) 0.110(9) 0.133(9) 0.008(8) 0.028(8) 0.046(8)
C1E 0.120(14) 0.132(14) 0.138(15) 0.048(12) 0.049(12) 0.042(11)
C98A 0.070(5) 0.061(4) 0.095(6) 0.003(5) -0.002(5) 0.010(4)
C1F 0.082(10) 0.073(9) 0.107(11) -0.011(9) -0.001(9) 0.015(9)
C443 0.079(11) 0.041(6) 0.091(9) 0.004(5) -0.010(9) 0.030(8)
C1G 0.043(5) 0.061(5) 0.084(9) 0.008(7) -0.007(7) 0.023(4)
C1H 0.074(10) 0.038(9) 0.077(6) -0.004(7) -0.015(7) 0.024(6)
C444 0.068(10) 0.112(12) 0.098(11) 0.015(11) 0.004(10) 0.023(11)
C1I 0.069(10) 0.116(11) 0.112(11) 0.009(10) -0.004(10) 0.047(9)
C1J 0.099(11) 0.119(11) 0.113(11) 0.002(11) 0.012(11) 0.015(11)
C445 0.077(5) 0.054(6) 0.116(10) 0.002(6) 0.013(7) 0.025(5)
C1K 0.088(7) 0.145(12) 0.093(7) -0.017(7) 0.028(6) -0.011(10)
C1L 0.095(7) 0.094(6) 0.077(8) 0.043(5) 0.024(6) 0.021(5)
C446 0.081(5) 0.068(6) 0.073(4) 0.012(4) -0.016(4) -0.002(4)
C1M 0.090(5) 0.060(6) 0.080(5) 0.014(4) 0.003(4) 0.007(4)
C1N 0.101(4) 0.080(5) 0.079(4) 0.014(4) -0.024(4) 0.001(4)
C1O 0.101(4) 0.059(4) 0.086(4) 0.019(4) 0.010(4) 0.010(4)
C1P 0.115(5) 0.091(6) 0.090(5) 0.016(5) -0.023(5) -0.001(5)
C1Q 0.104(5) 0.070(6) 0.103(5) 0.020(5) 0.022(5) 0.011(4)
C1R 0.117(10) 0.079(9) 0.113(9) 0.023(8) -0.037(8) -0.002(7)
C1S 0.100(8) 0.105(10) 0.111(10) 0.020(8) -0.028(8) -0.002(8)
C1T 0.129(10) 0.098(10) 0.095(9) 0.021(8) -0.033(8) 0.000(8)
C1U 0.104(9) 0.060(8) 0.141(10) 0.046(8) 0.041(8) 0.017(7)
C1V 0.096(9) 0.076(8) 0.133(10) 0.011(8) 0.027(8) 0.002(7)
C1W 0.106(9) 0.120(10) 0.139(10) 0.041(9) 0.029(9) -0.008(9)
C447 0.158(7) 0.096(5) 0.168(6) 0.016(5) -0.035(6) 0.018(5)
C23B 0.157(6) 0.103(5) 0.179(6) 0.006(5) -0.032(5) 0.021(5)
C25B 0.160(6) 0.103(5) 0.163(6) 0.011(5) -0.032(6) 0.014(5)
C1X 0.159(7) 0.101(5) 0.152(6) 0.022(5) -0.036(6) 0.018(5)
C1Y 0.159(7) 0.100(6) 0.157(6) 0.022(6) -0.033(6) 0.017(6)
C1Z 0.163(7) 0.097(6) 0.164(6) 0.019(6) -0.032(6) 0.018(6)
Cl9A 0.195(9) 0.134(7) 0.280(10) 0.041(7) 0.001(8) 0.035(6)
C448 0.078(6) 0.094(6) 0.116(7) -0.005(6) -0.014(6) 0.026(6)
C2B 0.065(7) 0.084(7) 0.103(8) 0.018(7) -0.016(7) 0.035(6)
C2C 0.073(6) 0.084(6) 0.120(7) -0.004(6) -0.015(6) 0.015(6)
C449 0.059(3) 0.032(2) 0.063(2) 0.006(2) -0.010(2) 0.006(2)
C2D 0.060(3) 0.034(3) 0.064(3) 0.005(2) -0.013(2) 0.007(2)
C2E 0.060(2) 0.038(2) 0.063(2) 0.003(2) -0.011(2) 0.004(2)
C2F 0.061(2) 0.044(2) 0.069(2) 0.003(2) -0.013(2) 0.009(2)
C2G 0.062(3) 0.036(3) 0.062(2) 0.003(2) -0.008(2) -0.001(3)
C2H 0.063(3) 0.047(3) 0.073(3) 0.005(3) -0.013(3) 0.012(3)
C2I 0.066(5) 0.039(5) 0.067(4) 0.001(4) -0.004(4) 0.000(4)
C2J 0.068(6) 0.044(5) 0.071(4) -0.004(4) -0.003(4) -0.009(4)
C2K 0.070(5) 0.043(5) 0.065(5) -0.001(4) -0.006(4) -0.016(4)
C2L 0.068(5) 0.052(5) 0.083(5) 0.005(4) -0.013(4) 0.016(4)
C2M 0.079(6) 0.049(5) 0.091(6) -0.001(4) -0.009(5) 0.024(4)
C2N 0.075(5) 0.069(4) 0.089(5) 0.003(4) -0.006(4) 0.017(4)
Cl1 0.173(5) 0.133(4) 0.127(4) 0.013(3) 0.010(3) -0.032(3)
C451 0.180(6) 0.146(5) 0.118(5) 0.011(4) 0.003(5) -0.043(4)
C455 0.179(6) 0.144(5) 0.118(4) 0.011(4) 0.004(4) -0.042(4)
C450 0.180(6) 0.146(5) 0.117(5) 0.012(4) 0.003(5) -0.043(4)
C454 0.180(6) 0.147(5) 0.117(5) 0.011(4) 0.003(5) -0.045(5)
C453 0.180(6) 0.147(5) 0.116(5) 0.011(4) 0.003(5) -0.045(5)
C452 0.180(6) 0.147(5) 0.117(5) 0.011(4) 0.002(5) -0.044(5)

loop_
_atom_type_symbol
_atom_type_description
_atom_type_scat_dispersion_real
_atom_type_scat_dispersion_imag
_atom_type_scat_source
C C 0.0181 0.0091 'International Tables Vol C Tables 4.2.6.8 and 6.1.1.4'
H H 0.0000 0.0000 'International Tables Vol C Tables 4.2.6.8 and 6.1.1.4'
Cl Cl 0.3639 0.7018 'International Tables Vol C Tables 4.2.6.8 and 6.1.1.4'

loop_
_geom_angle_atom_site_label_1
_geom_angle_atom_site_label_2
_geom_angle_atom_site_label_3
_geom_angle
_geom_angle_site_symmetry_1
_geom_angle_site_symmetry_3
_geom_angle_publ_flag
H2A C2 H2B 109.5 . . ?
H2A C2 H2C 109.5 . . ?
H2B C2 H2C 109.5 . . ?
C3 C2 H2A 109.5 . . ?
C3 C2 H2B 109.5 . . ?
C3 C2 H2C 109.5 . . ?
C58 C42 C32 109.3(9) . . ?
C58 C42 C59 108.3(10) . . ?
C58 C42 C60 109.1(12) . . ?
C59 C42 C32 111.9(9) . . ?
C60 C42 C32 108.9(9) . . ?
C60 C42 C59 109.4(11) . . ?
C33 C44 C61 108.7(11) . . ?
C33 C44 C62 108.4(14) . . ?
C61 C44 C62 100.4(14) . . ?
C63 C44 C33 118.7(14) . . ?
C63 C44 C61 124.1(18) . . ?
C63 C44 C62 91.6(15) . . ?
C22 C32 C42 118.1(6) . . ?
C22 C32 C43 120.0 . . ?
C43 C32 C42 121.9(6) . . ?
C32 C22 H22 120.0 . . ?
C14 C22 C32 120.0 . . ?
C14 C22 H22 120.0 . . ?
C22 C14 C23 120.0 . . ?
C22 C14 C11 123.0(4) . . ?
C23 C14 C11 117.0(4) . . ?
C14 C23 H23 120.0 . . ?
C33 C23 C14 120.0 . . ?
C33 C23 H23 120.0 . . ?
C23 C33 C44 117.4(7) . . ?
C43 C33 C44 122.6(7) . . ?
C43 C33 C23 120.0 . . ?
C32 C43 H43 120.0 . . ?
C33 C43 C32 120.0 . . ?
C33 C43 H43 120.0 . . ?
C42 C58 H58A 109.5 . . ?
C42 C58 H58B 109.5 . . ?
C42 C58 H58C 109.5 . . ?
H58A C58 H58B 109.5 . . ?
H58A C58 H58C 109.5 . . ?
H58B C58 H58C 109.5 . . ?
C42 C59 H59A 109.5 . . ?
C42 C59 H59B 109.5 . . ?
C42 C59 H59C 109.5 . . ?
H59A C59 H59B 109.5 . . ?
H59A C59 H59C 109.5 . . ?
H59B C59 H59C 109.5 . . ?
H42A C420 H42B 109.5 . . ?
H42A C420 H42C 109.5 . . ?
H42B C420 H42C 109.5 . . ?
C383 C420 H42A 109.5 . . ?
C383 C420 H42B 109.5 . . ?
C383 C420 H42C 109.5 . . ?
C159 C150 C142 125.2(3) . . ?
C160 C150 C159 116.0(3) . . ?
C160 C150 C142 118.7(3) . . ?
C150 C159 H159 118.0 . . ?
C171 C159 C150 124.1(3) . . ?
C171 C159 H159 118.0 . . ?
C150 C160 C152 121.1(3) . . ?
C150 C160 C172 119.0(3) . . ?
C172 C160 C152 119.9(3) . . ?
C136 C142 C150 123.5(3) . . ?
C137 C142 C150 118.8(3) . . ?
C137 C142 C136 117.6(3) . . ?
C159 C171 H171 119.6 . . ?
C159 C171 C185 120.9(4) . . ?
C185 C171 H171 119.6 . . ?
C42 C60 H60A 109.5 . . ?
C42 C60 H60B 109.5 . . ?
C42 C60 H60C 109.5 . . ?
H60A C60 H60B 109.5 . . ?
H60A C60 H60C 109.5 . . ?
H60B C60 H60C 109.5 . . ?
C163 C152 C160 120.7(3) . . ?
C144 C152 C160 120.5(3) . . ?
C144 C152 C163 118.6(3) . . ?
C185 C172 C160 124.7(3) . . ?
C186 C172 C160 117.6(3) . . ?
C186 C172 C185 117.7(3) . . ?
C142 C136 C143 125.8(3) . . ?
C131 C136 C142 117.5(3) . . ?
C131 C136 C143 116.8(3) . . ?
C142 C137 C144 120.9(3) . . ?
C132 C137 C142 119.7(3) . . ?
C132 C137 C144 119.4(3) . . ?
C172 C185 C171 114.4(3) . . ?
C172 C185 C202 118.4(3) . . ?
C202 C185 C171 127.0(4) . . ?
C175 C163 C152 124.3(3) . . ?
C176 C163 C152 117.7(3) . . ?
C176 C163 C175 118.0(3) . . ?
C152 C144 C137 118.7(3) . . ?
C152 C144 C153 117.3(3) . . ?
C153 C144 C137 123.9(3) . . ?
C172 C186 C176 122.7(3) . . ?
C203 C186 C172 126.6(4) . . ?
C203 C186 C176 110.6(3) . . ?
C136 C131 C135 120.2(3) . . ?
C128 C131 C136 119.9(3) . . ?
C128 C131 C135 119.8(3) . . ?
C151 C143 C136 122.5(3) . . ?
C149 C143 C136 118.1(3) . . ?
C149 C143 C151 119.0(4) . . ?
C137 C132 H132 118.8 . . ?
C128 C132 C137 122.3(4) . . ?
C128 C132 H132 118.8 . . ?
C185 C202 C223 121.8(3) . . ?
C224 C202 C185 120.4(4) . . ?
C224 C202 C223 117.8(3) . . ?
C163 C175 C189 117.4(3) . . ?
C163 C175 C164 115.5(3) . . ?
C189 C175 C164 127.1(4) . . ?
C163 C176 C186 121.4(3) . . ?
C190 C176 C163 126.1(4) . . ?
C190 C176 C186 112.5(3) . . ?
C144 C153 H153 118.2 . . ?
C164 C153 C144 123.6(3) . . ?
C164 C153 H153 118.2 . . ?
C186 C203 C224 115.5(3) . . ?
C186 C203 C208 108.4(3) . . ?
C224 C203 C208 136.1(3) . . ?
C131 C128 C107 118.7(3) . . ?
C132 C128 C131 118.7(3) . . ?
C132 C128 C107 122.4(4) . . ?
C131 C135 C130 118.5(3) . . ?
C141 C135 C131 118.9(3) . . ?
C141 C135 C130 122.5(3) . . ?
C161 C151 C143 118.8(3) . . ?
C161 C151 C162 115.9(3) . . ?
C162 C151 C143 124.8(4) . . ?
C143 C149 C158 120.2(3) . . ?
C141 C149 C143 119.3(4) . . ?
C141 C149 C158 120.4(3) . . ?
C248 C223 C202 120.2(4) . . ?
C249 C223 C202 121.5(3) . . ?
C249 C223 C248 118.3(4) . . ?
C202 C224 H224 119.4 . . ?
C203 C224 C202 121.2(3) . . ?
C203 C224 H224 119.4 . . ?
C175 C189 C206 118.0(3) . . ?
C207 C189 C175 121.4(4) . . ?
C207 C189 C206 120.6(3) . . ?
C175 C164 H164 119.8 . . ?
C153 C164 C175 120.5(4) . . ?
C153 C164 H164 119.8 . . ?
C176 C190 C208 107.3(3) . . ?
C176 C190 C207 116.2(3) . . ?
C207 C190 C208 136.5(3) . . ?
C203 C208 C190 101.2(3) . . ?
C230 C208 C203 111.2(3) . . ?
C230 C208 C190 107.9(3) . . ?
C230 C208 C231 110.7(3) . . ?
C231 C208 C203 112.6(3) . . ?
C231 C208 C190 113.0(3) . . ?
C115 C107 C128 118.3(4) . . ?
C96 C107 C128 122.6(3) . . ?
C96 C107 C115 119.0(3) . . ?
H5A C5 H5B 109.5 . . ?
H5A C5 H5C 109.5 . . ?
H5B C5 H5C 109.5 . . ?
C3 C5 H5A 109.5 . . ?
C3 C5 H5B 109.5 . . ?
C3 C5 H5C 109.5 . . ?
C135 C141 C149 122.4(3) . . ?
C135 C141 H141 118.8 . . ?
C149 C141 H141 118.8 . . ?
C115 C130 C135 118.3(3) . . ?
C115 C130 C134 119.4(3) . . ?
C134 C130 C135 122.2(4) . . ?
H11A C118 H11B 109.5 . . ?
H11A C118 H11C 109.5 . . ?
H11B C118 H11C 109.5 . . ?
C102 C118 H11A 109.5 . . ?
C102 C118 H11B 109.5 . . ?
C102 C118 H11C 109.5 . . ?
C151 C161 C173 119.8(3) . . ?
C151 C161 C169 120.9(3) . . ?
C173 C161 C169 119.3(4) . . ?
C151 C162 H162 118.3 . . ?
C174 C162 C151 123.5(4) . . ?
C174 C162 H162 118.3 . . ?
C149 C158 C170 124.3(3) . . ?
C169 C158 C149 119.3(3) . . ?
C169 C158 C170 116.4(4) . . ?
C223 C248 H248 119.3 . . ?
C290 C248 C223 121.4(4) . . ?
C290 C248 H248 119.3 . . ?
C223 C249 H249 118.8 . . ?
C291 C249 C223 122.4(4) . . ?
C291 C249 H249 118.8 . . ?
C228 C206 C189 121.7(7) . . ?
C228 C206 C229 120.9(9) . . ?
C229 C206 C189 117.2(6) . . ?
C449 C206 C189 122.1(7) . . ?
C2D C206 C189 119.3(6) . . ?
C2D C206 C449 118.6(8) . . ?
C189 C207 H207 119.6 . . ?
C190 C207 C189 120.7(3) . . ?
C190 C207 H207 119.6 . . ?
C256 C230 C208 119(2) . . ?
C257 C230 C208 116.9(6) . . ?
C257 C230 C256 123(2) . . ?
C258 C230 C208 126.5(7) . . ?
C258 C230 C259 113(2) . . ?
C259 C230 C208 119(2) . . ?
C260 C231 C208 127.4(10) . . ?
C261 C231 C208 121.9(9) . . ?
C261 C231 C260 110.6(12) . . ?
C262 C231 C208 116.8(10) . . ?
C262 C231 C263 128.1(15) . . ?
C263 C231 C208 114.7(10) . . ?
C130 C115 C107 120.3(3) . . ?
C130 C115 C100 120.0(4) . . ?
C100 C115 C107 119.7(4) . . ?
C107 C96 H96 118.3 . . ?
C107 C96 C86 123.4(4) . . ?
C86 C96 H96 118.3 . . ?
C130 C134 C129 116.2(4) . . ?
C130 C134 C140 123.2(3) . . ?
C140 C134 C129 120.6(4) . . ?
C187 C173 C161 123.1(4) . . ?
C188 C173 C161 118.7(3) . . ?
C188 C173 C187 118.2(4) . . ?
C158 C169 C161 119.9(4) . . ?
C158 C169 C183 120.3(3) . . ?
C183 C169 C161 119.7(3) . . ?
C162 C174 H174 119.1 . . ?
C162 C174 C187 121.9(4) . . ?
C187 C174 H174 119.1 . . ?
C158 C170 H170 118.9 . . ?
C184 C170 C158 122.3(4) . . ?
C184 C170 H170 118.9 . . ?
C248 C290 C339 122.7(4) . . ?
C248 C290 C340 118.3(4) . . ?
C340 C290 C339 119.0(4) . . ?
C249 C291 C340 117.6(4) . . ?
C249 C291 C341 119.9(4) . . ?
C340 C291 C341 122.4(4) . . ?
C206 C228 H228 119.6 . . ?
C206 C228 C254 120.7(12) . . ?
C254 C228 H228 119.6 . . ?
C206 C229 H229 120.4 . . ?
C255 C229 C206 119.2(10) . . ?
C255 C229 H229 120.4 . . ?
C230 C256 H256 122.9 . . ?
C301 C256 C230 114(4) . . ?
C301 C256 H256 122.9 . . ?
C230 C257 H257 120.4 . . ?
C302 C257 C230 119.2(10) . . ?
C302 C257 H257 120.4 . . ?
C231 C260 H260 111.7 . . ?
C305 C260 C231 137(2) . . ?
C305 C260 H260 111.7 . . ?
C231 C261 H261 119.1 . . ?
C231 C261 C306 121.8(13) . . ?
C306 C261 H261 119.1 . . ?
C115 C100 C90 119.5(4) . . ?
C114 C100 C115 117.0(4) . . ?
C114 C100 C90 123.4(3) . . ?
C96 C86 C90 118.5(4) . . ?
C96 C86 C64 120.5(4) . . ?
C90 C86 C64 121.0(4) . . ?
C134 C129 C133 118.4(4) . . ?
C114 C129 C134 119.8(3) . . ?
C114 C129 C133 121.7(4) . . ?
C134 C140 C148 124.7(4) . . ?
C145 C140 C134 118.4(4) . . ?
C145 C140 C148 116.8(4) . . ?
C173 C187 C174 115.4(3) . . ?
C173 C187 C204 116.5(4) . . ?
C174 C187 C204 128.0(4) . . ?
C173 C188 C200 121.9(4) . . ?
C205 C188 C173 126.8(4) . . ?
C205 C188 C200 111.3(4) . . ?
C200 C183 C169 119.0(4) . . ?
C200 C183 C201 117.9(4) . . ?
C201 C183 C169 123.1(4) . . ?
C170 C184 H184 118.5 . . ?
C170 C184 C201 122.9(4) . . ?
C201 C184 H184 118.5 . . ?
C290 C339 C369 110.6(12) . . ?
C290 C339 C443 105.8(11) . . ?
C290 C339 C1G 109.6(7) . . ?
C370 C339 C290 114.2(14) . . ?
C370 C339 C369 105.8(17) . . ?
C370 C339 C371 111.7(14) . . ?
C371 C339 C290 109.0(12) . . ?
C371 C339 C369 105.1(14) . . ?
C1G C339 C443 109.1(10) . . ?
C1H C339 C290 111.4(10) . . ?
C1H C339 C443 111.9(13) . . ?
C1H C339 C1G 109.1(10) . . ?
C290 C340 H340 119.1 . . ?
C291 C340 C290 121.9(4) . . ?
C291 C340 H340 119.1 . . ?
C291 C341 C372 113.7(4) . . ?
C291 C341 C373 109.8(4) . . ?
C291 C341 C374 108.7(4) . . ?
C372 C341 C373 106.3(4) . . ?
C372 C341 C374 108.2(4) . . ?
C373 C341 C374 110.1(4) . . ?
C228 C254 C298 122.3(10) . . ?
C228 C254 C299 117.8(11) . . ?
C299 C254 C298 119.9(10) . . ?
C229 C255 C299 118.9(9) . . ?
C229 C255 C300 118.4(9) . . ?
C299 C255 C300 122.7(8) . . ?
C256 C301 C355 114(2) . . ?
C256 C301 C356 123(2) . . ?
C356 C301 C355 122.7(13) . . ?
C257 C302 C357 119.0(10) . . ?
C356 C302 C257 117.6(10) . . ?
C356 C302 C357 123.3(10) . . ?
C260 C305 C361 106.6(17) . . ?
C260 C305 C362 128.9(19) . . ?
C362 C305 C361 124.0(11) . . ?
C261 C306 C363 119.4(13) . . ?
C361 C306 C261 122.8(12) . . ?
C361 C306 C363 117.8(13) . . ?
C100 C114 H114 119.0 . . ?
C129 C114 C100 122.0(4) . . ?
C129 C114 H114 119.0 . . ?
C86 C90 C100 118.3(4) . . ?
C86 C90 C68 118.9(4) . . ?
C68 C90 C100 122.7(4) . . ?
C87 C64 C86 124.9(4) . . ?
C45 C64 C86 118.2(4) . . ?
C45 C64 C87 116.9(4) . . ?
C138 C133 C129 118.4(4) . . ?
C138 C133 C139 118.1(4) . . ?
C139 C133 C129 123.5(4) . . ?
C140 C145 C138 121.3(4) . . ?
C140 C145 C154 118.4(4) . . ?
C154 C145 C138 120.3(4) . . ?
C140 C148 H148 118.4 . . ?
C157 C148 C140 123.2(4) . . ?
C157 C148 H148 118.4 . . ?
C187 C204 C225 117.7(4) . . ?
C226 C204 C187 122.5(4) . . ?
C226 C204 C225 119.8(4) . . ?
C188 C205 C226 115.9(4) . . ?
C188 C205 C227 108.2(3) . . ?
C226 C205 C227 135.9(4) . . ?
C183 C200 C188 121.2(4) . . ?
C221 C200 C188 111.6(4) . . ?
C221 C200 C183 127.0(4) . . ?
C183 C201 C184 114.7(4) . . ?
C183 C201 C222 116.8(4) . . ?
C184 C201 C222 128.5(4) . . ?
C339 C369 H36A 109.5 . . ?
C339 C369 H36B 109.5 . . ?
C339 C369 H36C 109.5 . . ?
H36A C369 H36B 109.5 . . ?
H36A C369 H36C 109.5 . . ?
H36B C369 H36C 109.5 . . ?
C339 C370 H37A 109.5 . . ?
C339 C370 H37B 109.5 . . ?
C339 C370 H37C 109.5 . . ?
H37A C370 H37B 109.5 . . ?
H37A C370 H37C 109.5 . . ?
H37B C370 H37C 109.5 . . ?
C339 C371 H37D 109.5 . . ?
C339 C371 H37E 109.5 . . ?
C339 C371 H37F 109.5 . . ?
H37D C371 H37E 109.5 . . ?
H37D C371 H37F 109.5 . . ?
H37E C371 H37F 109.5 . . ?
C341 C372 H37G 109.5 . . ?
C341 C372 H37H 109.5 . . ?
C341 C372 H37I 109.5 . . ?
H37G C372 H37H 109.5 . . ?
H37G C372 H37I 109.5 . . ?
H37H C372 H37I 109.5 . . ?
C341 C373 H37J 109.5 . . ?
C341 C373 H37K 109.5 . . ?
C341 C373 H37L 109.5 . . ?
H37J C373 H37K 109.5 . . ?
H37J C373 H37L 109.5 . . ?
H37K C373 H37L 109.5 . . ?
C341 C374 H37M 109.5 . . ?
C341 C374 H37N 109.5 . . ?
C341 C374 H37O 109.5 . . ?
H37M C374 H37N 109.5 . . ?
H37M C374 H37O 109.5 . . ?
H37N C374 H37O 109.5 . . ?
C254 C298 C350 109.8(9) . . ?
C349 C298 C254 112.1(11) . . ?
C349 C298 C350 106.6(11) . . ?
C349 C298 C351 111.1(10) . . ?
C351 C298 C254 107.8(10) . . ?
C351 C298 C350 109.5(10) . . ?
C254 C299 C255 121.8(8) . . ?
C254 C299 H299 119.1 . . ?
C255 C299 H299 119.1 . . ?
C2E C299 H29A 118.0 . . ?
C2E C299 C2F 123.9(7) . . ?
C2F C299 H29A 118.0 . . ?
C255 C300 C353 108.5(8) . . ?
C352 C300 C255 112.8(9) . . ?
C352 C300 C353 107.3(9) . . ?
C354 C300 C255 111.5(9) . . ?
C354 C300 C352 109.2(9) . . ?
C354 C300 C353 107.4(10) . . ?
C301 C355 C388 115.1(13) . . ?
C301 C355 C389 110.4(12) . . ?
C387 C355 C301 114.5(11) . . ?
C387 C355 C388 109.4(15) . . ?
C387 C355 C389 99.3(12) . . ?
C388 C355 C389 106.8(11) . . ?
C301 C356 H356 118.7 . . ?
C302 C356 C301 122.5(10) . . ?
C302 C356 H356 118.7 . . ?
C302 C357 C390 109.1(10) . . ?
C391 C357 C302 115.3(12) . . ?
C391 C357 C390 108.1(10) . . ?
C391 C357 C392 111.6(11) . . ?
C392 C357 C302 108.4(9) . . ?
C392 C357 C390 103.8(12) . . ?
C305 C361 H361 119.5 . . ?
C306 C361 C305 121.0(10) . . ?
C306 C361 H361 119.5 . . ?
C307 C361 H36D 118.7 . . ?
C307 C361 C308 122.5(13) . . ?
C308 C361 H36D 118.7 . . ?
C305 C362 C400 106.9(9) . . ?
C305 C362 C401 112.8(11) . . ?
C399 C362 C305 109.9(13) . . ?
C399 C362 C400 106.1(11) . . ?
C399 C362 C401 114.0(11) . . ?
C401 C362 C400 106.7(11) . . ?
C402 C363 C306 105.3(10) . . ?
C402 C363 C403 107.9(12) . . ?
C403 C363 C306 110.4(11) . . ?
C404 C363 C306 109.8(11) . . ?
C404 C363 C402 119.9(13) . . ?
C404 C363 C403 103.4(12) . . ?
C90 C68 C91 124.5(5) . . ?
C48 C68 C90 119.1(5) . . ?
C48 C68 C91 116.2(4) . . ?
C64 C87 H87 118.1 . . ?
C65 C87 C64 123.8(4) . . ?
C65 C87 H87 118.1 . . ?
C64 C45 C48 120.8(4) . . ?
C64 C45 C34 119.3(4) . . ?
C34 C45 C48 119.8(4) . . ?
C133 C138 C145 121.0(4) . . ?
C133 C138 C146 118.7(4) . . ?
C146 C138 C145 120.3(4) . . ?
C133 C139 H139 119.1 . . ?
C147 C139 C133 121.9(5) . . ?
C147 C139 H139 119.1 . . ?
C165 C154 C145 124.4(4) . . ?
C166 C154 C145 117.6(4) . . ?
C166 C154 C165 117.9(4) . . ?
C148 C157 H157 119.2 . . ?
C148 C157 C165 121.5(4) . . ?
C165 C157 H157 119.2 . . ?
C250 C225 C204 121.2(4) . . ?
C250 C225 C251 118.7(4) . . ?
C251 C225 C204 120.1(4) . . ?
C204 C226 C205 120.0(4) . . ?
C204 C226 H226 120.0 . . ?
C205 C226 H226 120.0 . . ?
C205 C227 C221 100.9(3) . . ?
C252 C227 C205 111.8(4) . . ?
C252 C227 C221 108.7(3) . . ?
C253 C227 C205 111.9(3) . . ?
C253 C227 C221 115.2(4) . . ?
C253 C227 C252 108.2(3) . . ?
C200 C221 C227 108.0(3) . . ?
C200 C221 C246 115.2(4) . . ?
C246 C221 C227 136.8(4) . . ?
C201 C222 C247 121.1(4) . . ?
C246 C222 C201 120.7(4) . . ?
C246 C222 C247 118.1(4) . . ?
C298 C349 H34A 109.5 . . ?
C298 C349 H34B 109.5 . . ?
C298 C349 H34C 109.5 . . ?
H34A C349 H34B 109.5 . . ?
H34A C349 H34C 109.5 . . ?
H34B C349 H34C 109.5 . . ?
C298 C350 H35A 109.5 . . ?
C298 C350 H35B 109.5 . . ?
C298 C350 H35C 109.5 . . ?
H35A C350 H35B 109.5 . . ?
H35A C350 H35C 109.5 . . ?
H35B C350 H35C 109.5 . . ?
C298 C351 H35D 109.5 . . ?
C298 C351 H35E 109.5 . . ?
C298 C351 H35F 109.5 . . ?
H35D C351 H35E 109.5 . . ?
H35D C351 H35F 109.5 . . ?
H35E C351 H35F 109.5 . . ?
C300 C352 H35G 109.5 . . ?
C300 C352 H35H 109.5 . . ?
C300 C352 H35I 109.5 . . ?
H35G C352 H35H 109.5 . . ?
H35G C352 H35I 109.5 . . ?
H35H C352 H35I 109.5 . . ?
C300 C353 H35J 109.5 . . ?
C300 C353 H35K 109.5 . . ?
C300 C353 H35L 109.5 . . ?
H35J C353 H35K 109.5 . . ?
H35J C353 H35L 109.5 . . ?
H35K C353 H35L 109.5 . . ?
C300 C354 H35M 109.5 . . ?
C300 C354 H35N 109.5 . . ?
C300 C354 H35O 109.5 . . ?
H35M C354 H35N 109.5 . . ?
H35M C354 H35O 109.5 . . ?
H35N C354 H35O 109.5 . . ?
C355 C387 H38A 109.5 . . ?
C355 C387 H38B 109.5 . . ?
C355 C387 H38C 109.5 . . ?
H38A C387 H38B 109.5 . . ?
H38A C387 H38C 109.5 . . ?
H38B C387 H38C 109.5 . . ?
C355 C388 H38D 109.5 . . ?
C355 C388 H38E 109.5 . . ?
C355 C388 H38F 109.5 . . ?
H38D C388 H38E 109.5 . . ?
H38D C388 H38F 109.5 . . ?
H38E C388 H38F 109.5 . . ?
C355 C389 H38G 109.5 . . ?
C355 C389 H38H 109.5 . . ?
C355 C389 H38I 109.5 . . ?
H38G C389 H38H 109.5 . . ?
H38G C389 H38I 109.5 . . ?
H38H C389 H38I 109.5 . . ?
C357 C390 H39A 109.5 . . ?
C357 C390 H39B 109.5 . . ?
C357 C390 H39C 109.5 . . ?
H39A C390 H39B 109.5 . . ?
H39A C390 H39C 109.5 . . ?
H39B C390 H39C 109.5 . . ?
C357 C391 H39D 109.5 . . ?
C357 C391 H39E 109.5 . . ?
C357 C391 H39F 109.5 . . ?
H39D C391 H39E 109.5 . . ?
H39D C391 H39F 109.5 . . ?
H39E C391 H39F 109.5 . . ?
C362 C399 H39G 109.5 . . ?
C362 C399 H39H 109.5 . . ?
C362 C399 H39I 109.5 . . ?
H39G C399 H39H 109.5 . . ?
H39G C399 H39I 109.5 . . ?
H39H C399 H39I 109.5 . . ?
C362 C400 H40A 109.5 . . ?
C362 C400 H40B 109.5 . . ?
C362 C400 H40C 109.5 . . ?
H40A C400 H40B 109.5 . . ?
H40A C400 H40C 109.5 . . ?
H40B C400 H40C 109.5 . . ?
C362 C401 H40D 109.5 . . ?
C362 C401 H40E 109.5 . . ?
C362 C401 H40F 109.5 . . ?
H40D C401 H40E 109.5 . . ?
H40D C401 H40F 109.5 . . ?
H40E C401 H40F 109.5 . . ?
C363 C402 H40G 109.5 . . ?
C363 C402 H40H 109.5 . . ?
C363 C402 H40I 109.5 . . ?
H40G C402 H40H 109.5 . . ?
H40G C402 H40I 109.5 . . ?
H40H C402 H40I 109.5 . . ?
C363 C403 H40J 109.5 . . ?
C363 C403 H40K 109.5 . . ?
C363 C403 H40L 109.5 . . ?
H40J C403 H40K 109.5 . . ?
H40J C403 H40L 109.5 . . ?
H40K C403 H40L 109.5 . . ?
C363 C404 H40M 109.5 . . ?
C363 C404 H40N 109.5 . . ?
C363 C404 H40O 109.5 . . ?
H40M C404 H40N 109.5 . . ?
H40M C404 H40O 109.5 . . ?
H40N C404 H40O 109.5 . . ?
C68 C91 H91 118.7 . . ?
C69 C91 C68 122.5(5) . . ?
C69 C91 H91 118.7 . . ?
C68 C48 C45 120.9(4) . . ?
C68 C48 C36 119.1(4) . . ?
C45 C48 C36 120.0(5) . . ?
C87 C65 H65 119.6 . . ?
C87 C65 C46 120.9(4) . . ?
C46 C65 H65 119.6 . . ?
C46 C34 C45 123.5(4) . . ?
C24 C34 C45 117.7(5) . . ?
C24 C34 C46 118.8(4) . . ?
C155 C146 C138 117.5(4) . . ?
C155 C146 C156 118.5(4) . . ?
C156 C146 C138 124.1(5) . . ?
C139 C147 H147 119.1 . . ?
C139 C147 C156 121.9(4) . . ?
C156 C147 H147 119.1 . . ?
C154 C165 C157 114.2(4) . . ?
C154 C165 C177 118.0(4) . . ?
C157 C165 C177 127.7(4) . . ?
C154 C166 C155 122.5(5) . . ?
C178 C166 C154 125.9(5) . . ?
C178 C166 C155 111.5(4) . . ?
C225 C250 H250 118.9 . . ?
C225 C250 C292 122.2(4) . . ?
C292 C250 H250 118.9 . . ?
C225 C251 H251 119.1 . . ?
C293 C251 C225 121.7(4) . . ?
C293 C251 H251 119.1 . . ?
C294 C252 C227 122.7(4) . . ?
C294 C252 C295 118.8(4) . . ?
C295 C252 C227 118.5(4) . . ?
C296 C253 C227 119.0(4) . . ?
C297 C253 C227 122.3(4) . . ?
C297 C253 C296 118.6(4) . . ?
C221 C246 C222 121.7(4) . . ?
C221 C246 H246 119.2 . . ?
C222 C246 H246 119.2 . . ?
C288 C247 C222 120.2(4) . . ?
C289 C247 C222 121.2(4) . . ?
C289 C247 C288 118.2(4) . . ?
C91 C69 H69 119.3 . . ?
C91 C69 C49 121.4(5) . . ?
C49 C69 H69 119.3 . . ?
C49 C36 C48 123.3(5) . . ?
C26 C36 C48 118.2(4) . . ?
C26 C36 C49 118.5(4) . . ?
C65 C46 C35 127.3(5) . . ?
C34 C46 C65 115.6(4) . . ?
C34 C46 C35 117.1(4) . . ?
C34 C24 C26 121.9(5) . . ?
C15 C24 C34 125.2(5) . . ?
C15 C24 C26 112.9(4) . . ?
C146 C155 C166 121.8(4) . . ?
C167 C155 C146 125.6(5) . . ?
C167 C155 C166 112.5(5) . . ?
C146 C156 C147 115.2(4) . . ?
C146 C156 C168 116.5(5) . . ?
C147 C156 C168 128.2(4) . . ?
C165 C177 C192 119.8(4) . . ?
C191 C177 C165 120.3(4) . . ?
C191 C177 C192 119.9(4) . . ?
C166 C178 C191 117.2(4) . . ?
C166 C178 C179 107.9(4) . . ?
C191 C178 C179 134.8(5) . . ?
C250 C292 C342 119.2(4) . . ?
C250 C292 C343 116.7(4) . . ?
C343 C292 C342 124.0(4) . . ?
C251 C293 C343 118.1(5) . . ?
C251 C293 C344 120.3(4) . . ?
C343 C293 C344 121.0(4) . . ?
C252 C294 H294 119.1 . . ?
C252 C294 C345 121.7(4) . . ?
C345 C294 H294 119.1 . . ?
C252 C295 H295 119.0 . . ?
C346 C295 C252 121.9(5) . . ?
C346 C295 H295 119.0 . . ?
C253 C296 H296 119.0 . . ?
C347 C296 C253 121.9(5) . . ?
C347 C296 H296 119.0 . . ?
C253 C297 H297 119.3 . . ?
C253 C297 C348 121.3(4) . . ?
C348 C297 H297 119.3 . . ?
C247 C288 H288 118.6 . . ?
C247 C288 C337 122.8(5) . . ?
C337 C288 H288 118.6 . . ?
C247 C289 H289 119.3 . . ?
C247 C289 C338 121.3(5) . . ?
C338 C289 H289 119.3 . . ?
C288 C337 C367 120.9(5) . . ?
C366 C337 C288 116.4(5) . . ?
C366 C337 C367 122.8(4) . . ?
C36 C49 C69 115.8(4) . . ?
C36 C49 C37 117.2(5) . . ?
C37 C49 C69 126.9(5) . . ?
C36 C26 C24 122.5(4) . . ?
C36 C26 C16 126.4(5) . . ?
C16 C26 C24 111.1(5) . . ?
C46 C35 C47 120.5(6) . . ?
C46 C35 C47A 120.6(8) . . ?
C25 C35 C46 120.5(5) . . ?
C25 C35 C47 119.0(6) . . ?
C25 C35 C47A 118.8(9) . . ?
C24 C15 C25 116.9(4) . . ?
C24 C15 C11 107.4(4) . . ?
C25 C15 C11 135.5(4) . . ?
C155 C167 C179 107.8(4) . . ?
C155 C167 C180 116.4(5) . . ?
C180 C167 C179 135.7(4) . . ?
C156 C168 C181 114.6(5) . . ?
C180 C168 C156 121.7(5) . . ?
C180 C168 C181 123.4(5) . . ?
C182 C168 C156 125.7(7) . . ?
C182 C168 C180 111.8(6) . . ?
C177 C191 H191 119.8 . . ?
C178 C191 C177 120.5(4) . . ?
C178 C191 H191 119.8 . . ?
C209 C192 C177 120.5(5) . . ?
C209 C192 C210 118.8(5) . . ?
C210 C192 C177 120.6(4) . . ?
C178 C179 C195 103.9(4) . . ?
C167 C179 C178 100.3(4) . . ?
C167 C179 C195 122.8(4) . . ?
C193 C179 C178 107.1(4) . . ?
C193 C179 C167 109.6(4) . . ?
C193 C179 C195 111.2(4) . . ?
C194 C179 C178 118.2(4) . . ?
C194 C179 C167 103.1(4) . . ?
C194 C179 C193 116.9(4) . . ?
C292 C342 C375 108.9(3) . . ?
C376 C342 C292 109.6(4) . . ?
C376 C342 C375 109.3(4) . . ?
C377 C342 C292 112.2(4) . . ?
C377 C342 C375 108.2(5) . . ?
C377 C342 C376 108.6(4) . . ?
C292 C343 C293 122.5(4) . . ?
C292 C343 H343 118.7 . . ?
C293 C343 H343 118.7 . . ?
C293 C344 C378 105.0(15) . . ?
C293 C344 C445 106.1(9) . . ?
C379 C344 C293 115.5(18) . . ?
C379 C344 C378 104.5(14) . . ?
C380 C344 C293 111.7(17) . . ?
C380 C344 C378 105.6(12) . . ?
C380 C344 C379 113.4(17) . . ?
C1K C344 C293 110.8(9) . . ?
C1K C344 C445 112.0(11) . . ?
C1L C344 C293 111.1(9) . . ?
C1L C344 C445 108.3(9) . . ?
C1L C344 C1K 108.5(9) . . ?
C294 C345 C382 119.8(4) . . ?
C381 C345 C294 117.8(5) . . ?
C381 C345 C382 122.3(5) . . ?
C295 C346 C381 117.7(5) . . ?
C295 C346 C383 120.2(6) . . ?
C381 C346 C383 122.1(5) . . ?
C296 C347 C384 117.2(4) . . ?
C296 C347 C385 122.6(5) . . ?
C384 C347 C385 120.2(4) . . ?
C297 C348 C386 118.9(4) . . ?
C384 C348 C297 118.1(4) . . ?
C384 C348 C386 122.9(4) . . ?
C289 C338 C368 123.0(5) . . ?
C366 C338 C289 117.6(5) . . ?
C366 C338 C368 119.4(5) . . ?
C337 C366 H366 118.1 . . ?
C338 C366 C337 123.7(5) . . ?
C338 C366 H366 118.1 . . ?
C337 C367 C411 110.1(5) . . ?
C412 C367 C337 108.7(5) . . ?
C412 C367 C411 107.9(5) . . ?
C413 C367 C337 113.0(5) . . ?
C413 C367 C411 107.5(5) . . ?
C413 C367 C412 109.5(5) . . ?
C49 C37 C51 113.8(5) . . ?
C27 C37 C49 120.7(5) . . ?
C27 C37 C51 125.0(4) . . ?
C50 C37 C49 122.3(5) . . ?
C50 C37 C27 115.3(4) . . ?
C26 C16 C11 108.0(4) . . ?
C26 C16 C27 115.7(5) . . ?
C27 C16 C11 136.3(4) . . ?
C66 C47 C35 123.5(7) . . ?
C67 C47 C35 112.7(7) . . ?
C67 C47 C66 123.7(8) . . ?
C35 C25 H25 119.4 . . ?
C15 C25 C35 121.3(5) . . ?
C15 C25 H25 119.4 . . ?
C14 C11 C15 133.1(5) . . ?
C14 C11 C16 103.7(5) . . ?
C14 C11 C9 116.6(4) . . ?
C15 C11 C16 100.6(3) . . ?
C15 C11 C9 98.0(3) . . ?
C15 C11 C18 97.6(4) . . ?
C16 C11 C9 99.3(4) . . ?
C16 C11 C18 110.6(5) . . ?
C17 C11 C15 116.2(4) . . ?
C17 C11 C16 120.7(4) . . ?
C17 C11 C18 108.7(5) . . ?
C167 C180 H180 119.4 . . ?
C168 C180 C167 121.3(4) . . ?
C168 C180 H180 119.4 . . ?
C192 C209 H209 118.7 . . ?
C192 C209 C232 122.6(6) . . ?
C232 C209 H209 118.7 . . ?
C192 C210 H210 119.0 . . ?
C233 C210 C192 122.1(5) . . ?
C233 C210 H210 119.0 . . ?
C211 C193 C179 124.6(7) . . ?
C211 C193 C212 117.6(9) . . ?
C212 C193 C179 117.4(6) . . ?
C446 C193 C179 124.5(9) . . ?
C446 C193 C1M 117.6(11) . . ?
C1M C193 C179 115.7(8) . . ?
C213 C194 C179 116.0(4) . . ?
C213 C194 C214 120.0 . . ?
C214 C194 C179 123.9(4) . . ?
C194 C213 H213 120.0 . . ?
C236 C213 C194 120.0 . . ?
C236 C213 H213 120.0 . . ?
C213 C236 C271 117.3(5) . . ?
C270 C236 C213 120.0 . . ?
C270 C236 C271 122.7(5) . . ?
C236 C270 H270 120.0 . . ?
C236 C270 C237 120.0 . . ?
C237 C270 H270 120.0 . . ?
C270 C237 C272 120.0(5) . . ?
C214 C237 C270 120.0 . . ?
C214 C237 C272 120.0(5) . . ?
C194 C214 H214 120.0 . . ?
C237 C214 C194 120.0 . . ?
C237 C214 H214 120.0 . . ?
C342 C375 H37P 109.5 . . ?
C342 C375 H37Q 109.5 . . ?
C342 C375 H37R 109.5 . . ?
H37P C375 H37Q 109.5 . . ?
H37P C375 H37R 109.5 . . ?
H37Q C375 H37R 109.5 . . ?
C342 C376 H37S 109.5 . . ?
C342 C376 H37T 109.5 . . ?
C342 C376 H37U 109.5 . . ?
H37S C376 H37T 109.5 . . ?
H37S C376 H37U 109.5 . . ?
H37T C376 H37U 109.5 . . ?
C342 C377 H37V 109.5 . . ?
C342 C377 H37W 109.5 . . ?
C342 C377 H37X 109.5 . . ?
H37V C377 H37W 109.5 . . ?
H37V C377 H37X 109.5 . . ?
H37W C377 H37X 109.5 . . ?
C344 C378 H37Y 109.5 . . ?
C344 C378 H 109.5 . . ?
C344 C378 HA 109.5 . . ?
H37Y C378 H 109.5 . . ?
H37Y C378 HA 109.5 . . ?
H C378 HA 109.5 . . ?
C344 C379 H37Z 109.5 . . ?
C344 C379 HB 109.5 . . ?
C344 C379 HC 109.5 . . ?
H37Z C379 HB 109.5 . . ?
H37Z C379 HC 109.5 . . ?
HB C379 HC 109.5 . . ?
C344 C380 H38J 109.5 . . ?
C344 C380 H38K 109.5 . . ?
C344 C380 H38L 109.5 . . ?
H38J C380 H38K 109.5 . . ?
H38J C380 H38L 109.5 . . ?
H38K C380 H38L 109.5 . . ?
C345 C381 C346 122.0(5) . . ?
C345 C381 H381 119.0 . . ?
C346 C381 H381 119.0 . . ?
C345 C382 C417 105.7(5) . . ?
C345 C382 C1I 107.7(12) . . ?
C345 C382 C1J 111.5(16) . . ?
C418 C382 C345 111.4(5) . . ?
C418 C382 C417 105.5(6) . . ?
C419 C382 C345 111.9(6) . . ?
C419 C382 C417 110.8(7) . . ?
C419 C382 C418 111.2(7) . . ?
C444 C382 C345 116.1(15) . . ?
C444 C382 C1I 94(2) . . ?
C444 C382 C1J 115(2) . . ?
C1J C382 C1I 111(2) . . ?
C346 C383 C420 107.8(7) . . ?
C346 C383 C422 102.6(7) . . ?
C346 C383 C425 103.4(7) . . ?
C421 C383 C420 114.2(10) . . ?
C421 C383 C346 112.4(8) . . ?
C421 C383 C422 120.2(12) . . ?
C422 C383 C420 98.1(11) . . ?
C423 C383 C346 115.6(8) . . ?
C423 C383 C425 102.1(13) . . ?
C424 C383 C346 114.8(10) . . ?
C424 C383 C423 115.0(14) . . ?
C424 C383 C425 103.3(12) . . ?
C347 C384 H384 118.7 . . ?
C348 C384 C347 122.7(4) . . ?
C348 C384 H384 118.7 . . ?
C347 C385 C426 109.2(5) . . ?
C427 C385 C347 109.8(5) . . ?
C427 C385 C426 108.8(4) . . ?
C427 C385 C428 109.6(6) . . ?
C428 C385 C347 111.8(4) . . ?
C428 C385 C426 107.6(5) . . ?
C348 C386 C430 109.8(5) . . ?
C348 C386 C448 101.0(12) . . ?
C348 C386 C2B 102.6(16) . . ?
C429 C386 C348 115.2(6) . . ?
C429 C386 C430 105.5(7) . . ?
C429 C386 C431 112.0(7) . . ?
C431 C386 C348 108.9(5) . . ?
C431 C386 C430 104.9(6) . . ?
C2B C386 C448 97(2) . . ?
C2C C386 C348 115.0(13) . . ?
C2C C386 C448 111.9(19) . . ?
C2C C386 C2B 125(2) . . ?
C338 C368 C415 108.0(5) . . ?
C338 C368 C416 107.8(5) . . ?
C414 C368 C338 112.7(5) . . ?
C414 C368 C415 110.0(6) . . ?
C414 C368 C416 108.1(6) . . ?
C416 C368 C415 110.2(6) . . ?
C367 C411 H41A 109.5 . . ?
C367 C411 H41B 109.5 . . ?
C367 C411 H41C 109.5 . . ?
H41A C411 H41B 109.5 . . ?
H41A C411 H41C 109.5 . . ?
H41B C411 H41C 109.5 . . ?
C367 C412 H41D 109.5 . . ?
C367 C412 H41E 109.5 . . ?
C367 C412 H41F 109.5 . . ?
H41D C412 H41E 109.5 . . ?
H41D C412 H41F 109.5 . . ?
H41E C412 H41F 109.5 . . ?
C367 C413 H41G 109.5 . . ?
C367 C413 H41H 109.5 . . ?
C367 C413 H41I 109.5 . . ?
H41G C413 H41H 109.5 . . ?
H41G C413 H41I 109.5 . . ?
H41H C413 H41I 109.5 . . ?
C37 C27 H27 119.4 . . ?
C16 C27 C37 121.3(4) . . ?
C16 C27 H27 119.4 . . ?
C37 C50 C70 124.3(5) . . ?
C37 C50 C71 114.8(5) . . ?
C70 C50 C71 120.0 . . ?
C50 C70 H70 120.0 . . ?
C50 C70 C92 120.0 . . ?
C92 C70 H70 120.0 . . ?
C70 C92 C102 119.8(6) . . ?
C101 C92 C70 120.0 . . ?
C101 C92 C102 120.1(6) . . ?
C92 C101 H101 120.0 . . ?
C92 C101 C93 120.0 . . ?
C93 C101 H101 120.0 . . ?
C101 C93 C103 122.6(6) . . ?
C71 C93 C101 120.0 . . ?
C71 C93 C103 117.4(6) . . ?
C50 C71 H71 120.0 . . ?
C93 C71 C50 120.0 . . ?
C93 C71 H71 120.0 . . ?
C47 C66 H66 121.2 . . ?
C88 C66 C47 117.6(8) . . ?
C88 C66 H66 121.2 . . ?
C47 C67 H67 120.4 . . ?
C89 C67 C47 119.3(8) . . ?
C89 C67 H67 120.4 . . ?
C181 C196 H196 120.0 . . ?
C181 C196 C217 120.0 . . ?
C217 C196 H196 120.0 . . ?
C196 C181 C168 125.0(4) . . ?
C196 C181 C197 120.0 . . ?
C197 C181 C168 115.0(4) . . ?
C181 C197 H197 120.0 . . ?
C181 C197 C218 120.0 . . ?
C218 C197 H197 120.0 . . ?
C197 C218 C242 120.4(6) . . ?
C240 C218 C197 120.0 . . ?
C240 C218 C242 119.5(6) . . ?
C218 C240 H240 120.0 . . ?
C218 C240 C217 120.0 . . ?
C217 C240 H240 120.0 . . ?
C196 C217 C241 118.9(5) . . ?
C240 C217 C196 120.0 . . ?
C240 C217 C241 121.1(5) . . ?
C209 C232 C265 121.5(7) . . ?
C264 C232 C209 115.9(5) . . ?
C264 C232 C265 122.6(6) . . ?
C210 C233 C264 116.4(6) . . ?
C210 C233 C266 121.9(5) . . ?
C264 C233 C266 121.6(5) . . ?
C193 C211 H211 120.2 . . ?
C193 C211 C234 119.6(12) . . ?
C234 C211 H211 120.2 . . ?
C193 C212 H212 119.3 . . ?
C235 C212 C193 121.4(11) . . ?
C235 C212 H212 119.3 . . ?
C382 C417 H41J 109.5 . . ?
C382 C417 H41K 109.5 . . ?
C382 C417 H41L 109.5 . . ?
H41J C417 H41K 109.5 . . ?
H41J C417 H41L 109.5 . . ?
H41K C417 H41L 109.5 . . ?
C382 C418 H41M 109.5 . . ?
C382 C418 H41N 109.5 . . ?
C382 C418 H41O 109.5 . . ?
H41M C418 H41N 109.5 . . ?
H41M C418 H41O 109.5 . . ?
H41N C418 H41O 109.5 . . ?
C382 C419 H41P 109.5 . . ?
C382 C419 H41Q 109.5 . . ?
C382 C419 H41R 109.5 . . ?
H41P C419 H41Q 109.5 . . ?
H41P C419 H41R 109.5 . . ?
H41Q C419 H41R 109.5 . . ?
C383 C421 H42D 109.5 . . ?
C383 C421 H42E 109.5 . . ?
C383 C421 H42F 109.5 . . ?
H42D C421 H42E 109.5 . . ?
H42D C421 H42F 109.5 . . ?
H42E C421 H42F 109.5 . . ?
C385 C426 H42G 109.5 . . ?
C385 C426 H42H 109.5 . . ?
C385 C426 H42I 109.5 . . ?
H42G C426 H42H 109.5 . . ?
H42G C426 H42I 109.5 . . ?
H42H C426 H42I 109.5 . . ?
C385 C427 H42J 109.5 . . ?
C385 C427 H42K 109.5 . . ?
C385 C427 H42L 109.5 . . ?
H42J C427 H42K 109.5 . . ?
H42J C427 H42L 109.5 . . ?
H42K C427 H42L 109.5 . . ?
C385 C428 H42M 109.5 . . ?
C385 C428 H42N 109.5 . . ?
C385 C428 H42O 109.5 . . ?
H42M C428 H42N 109.5 . . ?
H42M C428 H42O 109.5 . . ?
H42N C428 H42O 109.5 . . ?
C386 C429 H42P 109.5 . . ?
C386 C429 H42Q 109.5 . . ?
C386 C429 H42R 109.5 . . ?
H42P C429 H42Q 109.5 . . ?
H42P C429 H42R 109.5 . . ?
H42Q C429 H42R 109.5 . . ?
C386 C430 H43A 109.5 . . ?
C386 C430 H43B 109.5 . . ?
C386 C430 H43C 109.5 . . ?
H43A C430 H43B 109.5 . . ?
H43A C430 H43C 109.5 . . ?
H43B C430 H43C 109.5 . . ?
C386 C431 H43D 109.5 . . ?
C386 C431 H43E 109.5 . . ?
C386 C431 H43F 109.5 . . ?
H43D C431 H43E 109.5 . . ?
H43D C431 H43F 109.5 . . ?
H43E C431 H43F 109.5 . . ?
C368 C414 H41S 109.5 . . ?
C368 C414 H41T 109.5 . . ?
C368 C414 H41U 109.5 . . ?
H41S C414 H41T 109.5 . . ?
H41S C414 H41U 109.5 . . ?
H41T C414 H41U 109.5 . . ?
C368 C415 H41V 109.5 . . ?
C368 C415 H41W 109.5 . . ?
C368 C415 H41X 109.5 . . ?
H41V C415 H41W 109.5 . . ?
H41V C415 H41X 109.5 . . ?
H41W C415 H41X 109.5 . . ?
C368 C416 H41Y 109.5 . . ?
C368 C416 HD 109.5 . . ?
C368 C416 HE 109.5 . . ?
H41Y C416 HD 109.5 . . ?
H41Y C416 HE 109.5 . . ?
HD C416 HE 109.5 . . ?
C66 C88 C98 120.3(7) . . ?
C97 C88 C66 119.8(8) . . ?
C97 C88 C98 119.9(7) . . ?
C67 C89 C97 118.2(7) . . ?
C67 C89 C99 119.0(8) . . ?
C97 C89 C99 122.8(9) . . ?
C6 C7 H7 120.0 . . ?
C6 C7 C9 120.0 . . ?
C9 C7 H7 120.0 . . ?
C7 C6 C8 120.0 . . ?
C7 C6 C3 122.9(7) . . ?
C8 C6 C3 117.1(7) . . ?
C6 C8 H8 120.0 . . ?
C10 C8 C6 120.0 . . ?
C10 C8 H8 120.0 . . ?
C8 C10 C13 118.9(7) . . ?
C12 C10 C8 120.0 . . ?
C12 C10 C13 121.0(7) . . ?
C10 C12 H12 120.0 . . ?
C10 C12 C9 120.0 . . ?
C9 C12 H12 120.0 . . ?
C7 C9 C11 110.1(4) . . ?
C12 C9 C11 129.9(4) . . ?
C12 C9 C7 120.0 . . ?
C232 C264 C233 124.2(5) . . ?
C232 C264 H264 117.9 . . ?
C233 C264 H264 117.9 . . ?
C232 C265 C310 98.3(7) . . ?
C232 C265 C311 104(2) . . ?
C232 C265 C312 112.3(13) . . ?
C232 C265 C314 112.3(6) . . ?
C309 C265 C232 118.3(9) . . ?
C309 C265 C310 95.2(10) . . ?
C309 C265 C311 134(3) . . ?
C311 C265 C310 97(2) . . ?
C312 C265 C314 102.7(10) . . ?
C313 C265 C232 111.7(8) . . ?
C313 C265 C312 111.0(12) . . ?
C313 C265 C314 106.3(8) . . ?
C233 C266 C315 110.7(6) . . ?
C233 C266 C317 107.4(7) . . ?
C233 C266 C318 106.7(7) . . ?
C233 C266 C320 102.3(8) . . ?
C315 C266 C317 100.4(10) . . ?
C316 C266 C233 118.7(8) . . ?
C316 C266 C315 111.9(10) . . ?
C316 C266 C317 105.9(9) . . ?
C319 C266 C233 114.9(6) . . ?
C319 C266 C318 114.3(11) . . ?
C319 C266 C320 112.1(11) . . ?
C320 C266 C318 105.4(10) . . ?
C211 C234 C268 118.3(10) . . ?
C267 C234 C211 114.9(10) . . ?
C267 C234 C268 126.0(10) . . ?
C212 C235 C269 124.0(11) . . ?
C267 C235 C212 118.2(10) . . ?
C267 C235 C269 117.0(9) . . ?
C88 C97 C89 121.3(7) . . ?
C88 C97 H97 119.3 . . ?
C89 C97 H97 119.3 . . ?
C88 C98 C109 106.8(8) . . ?
C108 C98 C88 109.8(7) . . ?
C108 C98 C109 107.5(8) . . ?
C110 C98 C88 113.3(7) . . ?
C110 C98 C108 113.2(10) . . ?
C110 C98 C109 105.8(8) . . ?
C89 C99 C113 109.0(8) . . ?
C111 C99 C89 113.9(9) . . ?
C111 C99 C112 107.8(9) . . ?
C111 C99 C113 109.2(10) . . ?
C112 C99 C89 108.1(9) . . ?
C112 C99 C113 108.7(9) . . ?
C276 C241 C217 116.6(10) . . ?
C276 C241 C277 105.5(12) . . ?
C276 C241 C278 109.3(11) . . ?
C277 C241 C217 108.4(10) . . ?
C277 C241 C278 109.3(11) . . ?
C278 C241 C217 107.6(11) . . ?
C218 C242 C280 108.4(7) . . ?
C279 C242 C218 111.9(7) . . ?
C279 C242 C280 110.2(10) . . ?
C281 C242 C218 113.3(9) . . ?
C281 C242 C279 107.7(8) . . ?
C281 C242 C280 105.2(8) . . ?
C242 C279 H27A 109.5 . . ?
C242 C279 H27B 109.5 . . ?
C242 C279 H27C 109.5 . . ?
H27A C279 H27B 109.5 . . ?
H27A C279 H27C 109.5 . . ?
H27B C279 H27C 109.5 . . ?
C265 C309 H30A 120.0 . . ?
C265 C309 H30B 120.0 . . ?
H30A C309 H30B 120.0 . . ?
C265 C310 H31A 109.5 . . ?
C265 C310 H31B 109.5 . . ?
C265 C310 H31C 109.5 . . ?
H31A C310 H31B 109.5 . . ?
H31A C310 H31C 109.5 . . ?
H31B C310 H31C 109.5 . . ?
C265 C311 H31D 109.5 . . ?
C265 C311 H31E 109.5 . . ?
C265 C311 H31F 109.5 . . ?
H31D C311 H31E 109.5 . . ?
H31D C311 H31F 109.5 . . ?
H31E C311 H31F 109.5 . . ?
C266 C315 H31G 109.5 . . ?
C266 C315 H31H 109.5 . . ?
C266 C315 H31I 109.5 . . ?
H31G C315 H31H 109.5 . . ?
H31G C315 H31I 109.5 . . ?
H31H C315 H31I 109.5 . . ?
C266 C316 H31J 109.5 . . ?
C266 C316 H31K 109.5 . . ?
C266 C316 H31L 109.5 . . ?
H31J C316 H31K 109.5 . . ?
H31J C316 H31L 109.5 . . ?
H31K C316 H31L 109.5 . . ?
C266 C317 H31M 109.5 . . ?
C266 C317 H31N 109.5 . . ?
C266 C317 H31O 109.5 . . ?
H31M C317 H31N 109.5 . . ?
H31M C317 H31O 109.5 . . ?
H31N C317 H31O 109.5 . . ?
C234 C267 H267 117.9 . . ?
C235 C267 C234 124.2(8) . . ?
C235 C267 H267 117.9 . . ?
C1N C267 H26A 118.5 . . ?
C1N C267 C1O 123.0(10) . . ?
C1O C267 H26A 118.5 . . ?
C234 C268 C322 106.8(11) . . ?
C234 C268 C323 111.8(11) . . ?
C321 C268 C234 110.4(12) . . ?
C321 C268 C322 108.1(13) . . ?
C321 C268 C323 112.8(12) . . ?
C323 C268 C322 106.5(13) . . ?
C324 C269 C235 107.7(13) . . ?
C324 C269 C325 109.6(12) . . ?
C324 C269 C326 108.3(12) . . ?
C325 C269 C235 109.3(11) . . ?
C326 C269 C235 109.9(10) . . ?
C326 C269 C325 112.0(11) . . ?
C236 C271 C328 110.3(8) . . ?
C327 C271 C236 112.7(7) . . ?
C327 C271 C328 108.8(10) . . ?
C327 C271 C329 109.5(9) . . ?
C329 C271 C236 110.1(8) . . ?
C329 C271 C328 105.2(8) . . ?
C330 C272 C237 106.5(7) . . ?
C331 C272 C237 111.3(7) . . ?
C331 C272 C330 111.9(8) . . ?
C331 C272 C332 107.8(8) . . ?
C332 C272 C237 108.3(7) . . ?
C332 C272 C330 111.0(8) . . ?
C118 C102 C92 106.0(10) . . ?
C118 C102 C117 106.4(13) . . ?
C116 C102 C118 113.2(10) . . ?
C116 C102 C92 113.9(10) . . ?
C116 C102 C117 108.2(11) . . ?
C117 C102 C92 108.8(8) . . ?
C93 C103 C119 111.5(10) . . ?
C93 C103 C121 110.0(13) . . ?
C120 C103 C93 112.3(8) . . ?
C120 C103 C119 104.8(10) . . ?
C120 C103 C121 109.7(15) . . ?
C121 C103 C119 108.3(9) . . ?
C103 C119 H11D 109.5 . . ?
C103 C119 H11E 109.5 . . ?
C103 C119 H11F 109.5 . . ?
H11D C119 H11E 109.5 . . ?
H11D C119 H11F 109.5 . . ?
H11E C119 H11F 109.5 . . ?
C98 C108 H10A 109.5 . . ?
C98 C108 H10B 109.5 . . ?
C98 C108 H10C 109.5 . . ?
H10A C108 H10B 109.5 . . ?
H10A C108 H10C 109.5 . . ?
H10B C108 H10C 109.5 . . ?
C98 C109 H10D 109.5 . . ?
C98 C109 H10E 109.5 . . ?
C98 C109 H10F 109.5 . . ?
H10D C109 H10E 109.5 . . ?
H10D C109 H10F 109.5 . . ?
H10E C109 H10F 109.5 . . ?
C98 C110 H11G 109.5 . . ?
C98 C110 H11H 109.5 . . ?
C98 C110 H11I 109.5 . . ?
H11G C110 H11H 109.5 . . ?
H11G C110 H11I 109.5 . . ?
H11H C110 H11I 109.5 . . ?
C99 C111 H11J 109.5 . . ?
C99 C111 H11K 109.5 . . ?
C99 C111 H11L 109.5 . . ?
H11J C111 H11K 109.5 . . ?
H11J C111 H11L 109.5 . . ?
H11K C111 H11L 109.5 . . ?
C99 C112 H11M 109.5 . . ?
C99 C112 H11N 109.5 . . ?
C99 C112 H11O 109.5 . . ?
H11M C112 H11N 109.5 . . ?
H11M C112 H11O 109.5 . . ?
H11N C112 H11O 109.5 . . ?
C99 C113 H11P 109.5 . . ?
C99 C113 H11Q 109.5 . . ?
C99 C113 H11R 109.5 . . ?
H11P C113 H11Q 109.5 . . ?
H11P C113 H11R 109.5 . . ?
H11Q C113 H11R 109.5 . . ?
C2 C3 C5 110.8(12) . . ?
C2 C3 C6 110.3(12) . . ?
C2 C3 C4 111.2(13) . . ?
C5 C3 C6 107.0(11) . . ?
C5 C3 C4 106.6(12) . . ?
C4 C3 C6 110.9(10) . . ?
C10 C13 C19 109.4(10) . . ?
C10 C13 C20 112.4(11) . . ?
C10 C13 C21 113.0(10) . . ?
C19 C13 C20 111.1(14) . . ?
C19 C13 C21 106.3(12) . . ?
C20 C13 C21 104.5(11) . . ?
C241 C276 H27D 109.5 . . ?
C241 C276 H27E 109.5 . . ?
C241 C276 H27F 109.5 . . ?
H27D C276 H27E 109.5 . . ?
H27D C276 H27F 109.5 . . ?
H27E C276 H27F 109.5 . . ?
C241 C277 H27G 109.5 . . ?
C241 C277 H27H 109.5 . . ?
C241 C277 H27I 109.5 . . ?
H27G C277 H27H 109.5 . . ?
H27G C277 H27I 109.5 . . ?
H27H C277 H27I 109.5 . . ?
C241 C278 H27J 109.5 . . ?
C241 C278 H27K 109.5 . . ?
C241 C278 H27L 109.5 . . ?
H27J C278 H27K 109.5 . . ?
H27J C278 H27L 109.5 . . ?
H27K C278 H27L 109.5 . . ?
C242 C280 H28A 109.5 . . ?
C242 C280 H28B 109.5 . . ?
C242 C280 H28C 109.5 . . ?
H28A C280 H28B 109.5 . . ?
H28A C280 H28C 109.5 . . ?
H28B C280 H28C 109.5 . . ?
C242 C281 H28D 109.5 . . ?
C242 C281 H28E 109.5 . . ?
C242 C281 H28F 109.5 . . ?
H28D C281 H28E 109.5 . . ?
H28D C281 H28F 109.5 . . ?
H28E C281 H28F 109.5 . . ?
C268 C321 H32A 109.5 . . ?
C268 C321 H32B 109.5 . . ?
C268 C321 H32C 109.5 . . ?
H32A C321 H32B 109.5 . . ?
H32A C321 H32C 109.5 . . ?
H32B C321 H32C 109.5 . . ?
C268 C322 H32D 109.5 . . ?
C268 C322 H32E 109.5 . . ?
C268 C322 H32F 109.5 . . ?
H32D C322 H32E 109.5 . . ?
H32D C322 H32F 109.5 . . ?
H32E C322 H32F 109.5 . . ?
C268 C323 H32G 109.5 . . ?
C268 C323 H32H 109.5 . . ?
C268 C323 H32I 109.5 . . ?
H32G C323 H32H 109.5 . . ?
H32G C323 H32I 109.5 . . ?
H32H C323 H32I 109.5 . . ?
C269 C324 H32J 109.5 . . ?
C269 C324 H32K 109.5 . . ?
C269 C324 H32L 109.5 . . ?
H32J C324 H32K 109.5 . . ?
H32J C324 H32L 109.5 . . ?
H32K C324 H32L 109.5 . . ?
C269 C325 H32M 109.5 . . ?
C269 C325 H32N 109.5 . . ?
C269 C325 H32O 109.5 . . ?
H32M C325 H32N 109.5 . . ?
H32M C325 H32O 109.5 . . ?
H32N C325 H32O 109.5 . . ?
C269 C326 H32P 109.5 . . ?
C269 C326 H32Q 109.5 . . ?
C269 C326 H32R 109.5 . . ?
H32P C326 H32Q 109.5 . . ?
H32P C326 H32R 109.5 . . ?
H32Q C326 H32R 109.5 . . ?
C271 C327 H32S 109.5 . . ?
C271 C327 H32T 109.5 . . ?
C271 C327 H32U 109.5 . . ?
H32S C327 H32T 109.5 . . ?
H32S C327 H32U 109.5 . . ?
H32T C327 H32U 109.5 . . ?
C271 C328 H32V 109.5 . . ?
C271 C328 H32W 109.5 . . ?
C271 C328 H32X 109.5 . . ?
H32V C328 H32W 109.5 . . ?
H32V C328 H32X 109.5 . . ?
H32W C328 H32X 109.5 . . ?
C271 C329 H32Y 109.5 . . ?
C271 C329 HF 109.5 . . ?
C271 C329 HG 109.5 . . ?
H32Y C329 HF 109.5 . . ?
H32Y C329 HG 109.5 . . ?
HF C329 HG 109.5 . . ?
C272 C330 H33A 109.5 . . ?
C272 C330 H33B 109.5 . . ?
C272 C330 H33C 109.5 . . ?
H33A C330 H33B 109.5 . . ?
H33A C330 H33C 109.5 . . ?
H33B C330 H33C 109.5 . . ?
C272 C331 H33D 109.5 . . ?
C272 C331 H33E 109.5 . . ?
C272 C331 H33F 109.5 . . ?
H33D C331 H33E 109.5 . . ?
H33D C331 H33F 109.5 . . ?
H33E C331 H33F 109.5 . . ?
C272 C332 H33G 109.5 . . ?
C272 C332 H33H 109.5 . . ?
C272 C332 H33I 109.5 . . ?
H33G C332 H33H 109.5 . . ?
H33G C332 H33I 109.5 . . ?
H33H C332 H33I 109.5 . . ?
C102 C116 H11S 109.5 . . ?
C102 C116 H11T 109.5 . . ?
C102 C116 H11U 109.5 . . ?
H11S C116 H11T 109.5 . . ?
H11S C116 H11U 109.5 . . ?
H11T C116 H11U 109.5 . . ?
C102 C117 H11V 109.5 . . ?
C102 C117 H11W 109.5 . . ?
C102 C117 H11X 109.5 . . ?
H11V C117 H11W 109.5 . . ?
H11V C117 H11X 109.5 . . ?
H11W C117 H11X 109.5 . . ?
C103 C120 H12A 109.5 . . ?
C103 C120 H12B 109.5 . . ?
C103 C120 H12C 109.5 . . ?
H12A C120 H12B 109.5 . . ?
H12A C120 H12C 109.5 . . ?
H12B C120 H12C 109.5 . . ?
C13 C19 H19A 109.5 . . ?
C13 C19 H19B 109.5 . . ?
C13 C19 H19C 109.5 . . ?
H19A C19 H19B 109.5 . . ?
H19A C19 H19C 109.5 . . ?
H19B C19 H19C 109.5 . . ?
C13 C20 H20A 109.5 . . ?
C13 C20 H20B 109.5 . . ?
C13 C20 H20C 109.5 . . ?
H20A C20 H20B 109.5 . . ?
H20A C20 H20C 109.5 . . ?
H20B C20 H20C 109.5 . . ?
C13 C21 H21A 109.5 . . ?
C13 C21 H21B 109.5 . . ?
C13 C21 H21C 109.5 . . ?
H21A C21 H21B 109.5 . . ?
H21A C21 H21C 109.5 . . ?
H21B C21 H21C 109.5 . . ?
C441 C432 H432 120.0 . . ?
C441 C432 C437 120.0 . . ?
C437 C432 H432 120.0 . . ?
C432 C441 H441 120.0 . . ?
C440 C441 C432 120.0 . . ?
C440 C441 H441 120.0 . . ?
C441 C440 H440 120.0 . . ?
C441 C440 C439 120.0 . . ?
C439 C440 H440 120.0 . . ?
C440 C439 H439 120.0 . . ?
C438 C439 C440 120.0 . . ?
C438 C439 H439 120.0 . . ?
C439 C438 Cl7 117.6(9) . . ?
C439 C438 C437 120.0 . . ?
C437 C438 Cl7 122.4(9) . . ?
C432 C437 H437 120.0 . . ?
C438 C437 C432 120.0 . . ?
C438 C437 H437 120.0 . . ?
C6A C1A H1AA 120.0 . . ?
C6A C1A C2A 120.0 . . ?
C2A C1A H1AA 120.0 . . ?
C1A C6A H6A 120.0 . . ?
C1A C6A C5A 120.0 . . ?
C5A C6A H6A 120.0 . . ?
C6A C5A H5AA 120.0 . . ?
C4A C5A C6A 120.0 . . ?
C4A C5A H5AA 120.0 . . ?
C5A C4A H4AA 120.0 . . ?
C5A C4A C3A 120.0 . . ?
C3A C4A H4AA 120.0 . . ?
C4A C3A Cl7A 122.9(9) . . ?
C4A C3A C2A 120.0 . . ?
C2A C3A Cl7A 116.9(9) . . ?
C1A C2A H2AA 120.0 . . ?
C3A C2A C1A 120.0 . . ?
C3A C2A H2AA 120.0 . . ?
C434 C433 H433 120.3 . . ?
C23A C433 H433 120.3 . . ?
C23A C433 C434 119.5(14) . . ?
C433 C434 H434 120.1 . . ?
C436 C434 C433 119.8(16) . . ?
C436 C434 H434 120.1 . . ?
C436 C435 H435 119.8 . . ?
C436 C435 C25A 120.3(14) . . ?
C25A C435 H435 119.8 . . ?
C434 C436 C435 121.7(15) . . ?
C434 C436 H436 119.2 . . ?
C435 C436 H436 119.2 . . ?
C433 C23A Cl9 119.8(13) . . ?
C433 C23A C25A 119.8(13) . . ?
C25A C23A Cl9 120.4(14) . . ?
C435 C25A C23A 118.7(15) . . ?
C435 C25A H25A 120.6 . . ?
C23A C25A H25A 120.6 . . ?
C125 C106 C95 111.5(8) . . ?
C125 C106 C127 105.6(12) . . ?
C126 C106 C125 108.4(10) . . ?
C126 C106 C95 113.2(10) . . ?
C126 C106 C127 107.6(10) . . ?
C95 C106 C127 110.2(12) . . ?
C106 C125 H12D 109.5 . . ?
C106 C125 H12E 109.5 . . ?
C106 C125 H12F 109.5 . . ?
H12D C125 H12E 109.5 . . ?
H12D C125 H12F 109.5 . . ?
H12E C125 H12F 109.5 . . ?
C106 C126 H12G 109.5 . . ?
C106 C126 H12H 109.5 . . ?
C106 C126 H12I 109.5 . . ?
H12G C126 H12H 109.5 . . ?
H12G C126 H12I 109.5 . . ?
H12H C126 H12I 109.5 . . ?
C72 C51 C37 117.0(4) . . ?
C72 C51 C73 120.0 . . ?
C73 C51 C37 123.0(4) . . ?
C51 C72 H72 120.0 . . ?
C94 C72 C51 120.0 . . ?
C94 C72 H72 120.0 . . ?
C72 C94 C105 120.9(6) . . ?
C104 C94 C72 120.0 . . ?
C104 C94 C105 119.1(6) . . ?
C94 C104 H104 120.0 . . ?
C94 C104 C95 120.0 . . ?
C95 C104 H104 120.0 . . ?
C104 C95 C106 117.9(5) . . ?
C73 C95 C106 122.0(5) . . ?
C73 C95 C104 120.0 . . ?
C51 C73 H73 120.0 . . ?
C95 C73 C51 120.0 . . ?
C95 C73 H73 120.0 . . ?
H12J C122 H12K 109.5 . . ?
H12J C122 H12L 109.5 . . ?
H12K C122 H12L 109.5 . . ?
C105 C122 H12J 109.5 . . ?
C105 C122 H12K 109.5 . . ?
C105 C122 H12L 109.5 . . ?
H12M C123 H12N 109.5 . . ?
H12M C123 H12O 109.5 . . ?
H12N C123 H12O 109.5 . . ?
C105 C123 H12M 109.5 . . ?
C105 C123 H12N 109.5 . . ?
C105 C123 H12O 109.5 . . ?
C122 C105 C94 111.1(9) . . ?
C123 C105 C94 110.0(12) . . ?
C123 C105 C122 108.5(11) . . ?
C124 C105 C94 115.8(10) . . ?
C124 C105 C122 112.5(14) . . ?
C124 C105 C123 97.9(14) . . ?
C105 C124 H12P 109.5 . . ?
C105 C124 H12Q 109.5 . . ?
C105 C124 H12R 109.5 . . ?
H12P C124 H12Q 109.5 . . ?
H12P C124 H12R 109.5 . . ?
H12Q C124 H12R 109.5 . . ?
C266 C318 H31P 109.5 . . ?
C266 C318 H31Q 109.5 . . ?
C266 C318 H31R 109.5 . . ?
H31P C318 H31Q 109.5 . . ?
H31P C318 H31R 109.5 . . ?
H31Q C318 H31R 109.5 . . ?
C266 C319 H31S 109.5 . . ?
C266 C319 H31T 109.5 . . ?
C266 C319 H31U 109.5 . . ?
H31S C319 H31T 109.5 . . ?
H31S C319 H31U 109.5 . . ?
H31T C319 H31U 109.5 . . ?
C266 C320 H32Z 109.5 . . ?
C266 C320 HH 109.5 . . ?
C266 C320 HI 109.5 . . ?
H32Z C320 HH 109.5 . . ?
H32Z C320 HI 109.5 . . ?
HH C320 HI 109.5 . . ?
H28G C282 H28H 109.5 . . ?
H28G C282 H28I 109.5 . . ?
H28H C282 H28I 109.5 . . ?
C243 C282 H28G 109.5 . . ?
C243 C282 H28H 109.5 . . ?
C243 C282 H28I 109.5 . . ?
H28J C283 H28K 109.5 . . ?
H28J C283 H28L 109.5 . . ?
H28K C283 H28L 109.5 . . ?
C243 C283 H28J 109.5 . . ?
C243 C283 H28K 109.5 . . ?
C243 C283 H28L 109.5 . . ?
C282 C243 C283 102.4(15) . . ?
C282 C243 C219 116.2(14) . . ?
C284 C243 C282 112.0(13) . . ?
C284 C243 C283 102.9(15) . . ?
C284 C243 C219 108.7(13) . . ?
C219 C243 C283 113.8(11) . . ?
C243 C284 H28M 109.5 . . ?
C243 C284 H28N 109.5 . . ?
C243 C284 H28O 109.5 . . ?
H28M C284 H28N 109.5 . . ?
H28M C284 H28O 109.5 . . ?
H28N C284 H28O 109.5 . . ?
C182 C198 H198 120.0 . . ?
C182 C198 C219 120.0 . . ?
C219 C198 H198 120.0 . . ?
C168 C182 C198 111.6(7) . . ?
C168 C182 C199 128.4(7) . . ?
C199 C182 C198 120.0 . . ?
C182 C199 H199 120.0 . . ?
C182 C199 C220 120.0 . . ?
C220 C199 H199 120.0 . . ?
C199 C220 C245 121.4(10) . . ?
C244 C220 C199 120.0 . . ?
C244 C220 C245 118.6(10) . . ?
C220 C244 H244 120.0 . . ?
C220 C244 C219 120.0 . . ?
C219 C244 H244 120.0 . . ?
C198 C219 C243 118.6(7) . . ?
C244 C219 C243 121.4(7) . . ?
C244 C219 C198 120.0 . . ?
H28P C285 H28Q 109.5 . . ?
H28P C285 H28R 109.5 . . ?
H28Q C285 H28R 109.5 . . ?
C245 C285 H28P 109.5 . . ?
C245 C285 H28Q 109.5 . . ?
C245 C285 H28R 109.5 . . ?
C220 C245 C286 111.1(13) . . ?
C285 C245 C220 109.1(16) . . ?
C285 C245 C286 104.1(18) . . ?
C285 C245 C287 115.8(16) . . ?
C287 C245 C220 111.7(15) . . ?
C287 C245 C286 104.6(18) . . ?
C245 C286 H28S 109.5 . . ?
C245 C286 H28T 109.5 . . ?
C245 C286 H28U 109.5 . . ?
H28S C286 H28T 109.5 . . ?
H28S C286 H28U 109.5 . . ?
H28T C286 H28U 109.5 . . ?
C245 C287 H28V 109.5 . . ?
C245 C287 H28W 109.5 . . ?
C245 C287 H28X 109.5 . . ?
H28V C287 H28W 109.5 . . ?
H28V C287 H28X 109.5 . . ?
H28W C287 H28X 109.5 . . ?
C357 C392 H39J 109.5 . . ?
C357 C392 H39K 109.5 . . ?
C357 C392 H39L 109.5 . . ?
H39J C392 H39K 109.5 . . ?
H39J C392 H39L 109.5 . . ?
H39K C392 H39L 109.5 . . ?
C393 C358 C394 108.3(12) . . ?
C393 C358 C395 107.7(13) . . ?
C393 C358 C303 113.9(11) . . ?
C395 C358 C394 111.1(10) . . ?
C303 C358 C394 109.2(9) . . ?
C303 C358 C395 106.7(9) . . ?
C358 C393 H39M 109.5 . . ?
C358 C393 H39N 109.5 . . ?
C358 C393 H39O 109.5 . . ?
H39M C393 H39N 109.5 . . ?
H39M C393 H39O 109.5 . . ?
H39N C393 H39O 109.5 . . ?
C358 C394 H39P 109.5 . . ?
C358 C394 H39Q 109.5 . . ?
C358 C394 H39R 109.5 . . ?
H39P C394 H39Q 109.5 . . ?
H39P C394 H39R 109.5 . . ?
H39Q C394 H39R 109.5 . . ?
C358 C395 H39S 109.5 . . ?
C358 C395 H39T 109.5 . . ?
C358 C395 H39U 109.5 . . ?
H39S C395 H39T 109.5 . . ?
H39S C395 H39U 109.5 . . ?
H39T C395 H39U 109.5 . . ?
C258 C303 C358 115.2(10) . . ?
C359 C303 C358 125.5(9) . . ?
C359 C303 C258 119.3(10) . . ?
C230 C258 C303 122.4(12) . . ?
C230 C258 H258 118.8 . . ?
C303 C258 H258 118.8 . . ?
C303 C359 H359 118.9 . . ?
C303 C359 C304 122.2(11) . . ?
C304 C359 H359 118.9 . . ?
C359 C304 C259 112(2) . . ?
C359 C304 C360 121.1(14) . . ?
C259 C304 C360 127(2) . . ?
C230 C259 C304 130(4) . . ?
C230 C259 H259 114.8 . . ?
C304 C259 H259 114.8 . . ?
C304 C360 C397 99.5(11) . . ?
C396 C360 C304 111.0(15) . . ?
C396 C360 C397 102.6(16) . . ?
C398 C360 C304 111.4(16) . . ?
C398 C360 C396 129.2(15) . . ?
C398 C360 C397 96.6(17) . . ?
C360 C396 H39V 109.5 . . ?
C360 C396 H39W 109.5 . . ?
C360 C396 H39X 109.5 . . ?
H39V C396 H39W 109.5 . . ?
H39V C396 H39X 109.5 . . ?
H39W C396 H39X 109.5 . . ?
C360 C397 H39Y 109.5 . . ?
C360 C397 HJ 109.5 . . ?
C360 C397 HK 109.5 . . ?
H39Y C397 HJ 109.5 . . ?
H39Y C397 HK 109.5 . . ?
HJ C397 HK 109.5 . . ?
C360 C398 H39Z 120.0 . . ?
C360 C398 HL 120.0 . . ?
H39Z C398 HL 120.0 . . ?
C231 C262 H26B 110.4 . . ?
C231 C262 H26C 110.4 . . ?
C231 C262 C307 106(2) . . ?
H26B C262 H26C 108.6 . . ?
C307 C262 H26B 110.4 . . ?
C307 C262 H26C 110.4 . . ?
C231 C263 H26D 107.6 . . ?
C231 C263 H26E 107.6 . . ?
H26D C263 H26E 107.0 . . ?
C308 C263 C231 119.0(16) . . ?
C308 C263 H26D 107.6 . . ?
C308 C263 H26E 107.6 . . ?
C361 C307 C262 128(2) . . ?
C361 C307 C364 115.7(15) . . ?
C364 C307 C262 116(2) . . ?
C263 C308 C361 114.0(14) . . ?
C263 C308 C365 120.5(16) . . ?
C365 C308 C361 125.5(15) . . ?
C307 C364 C405 111.6(15) . . ?
C307 C364 C406 106.7(12) . . ?
C405 C364 C406 103.7(15) . . ?
C407 C364 C307 117.7(15) . . ?
C407 C364 C405 103.9(14) . . ?
C407 C364 C406 112.4(15) . . ?
C308 C365 C408 108.4(14) . . ?
C308 C365 C409 106.4(17) . . ?
C409 C365 C408 107.1(12) . . ?
C410 C365 C308 112.3(13) . . ?
C410 C365 C408 110.9(19) . . ?
C410 C365 C409 111.4(15) . . ?
C364 C405 H40P 109.5 . . ?
C364 C405 H40Q 109.5 . . ?
C364 C405 H40R 109.5 . . ?
H40P C405 H40Q 109.5 . . ?
H40P C405 H40R 109.5 . . ?
H40Q C405 H40R 109.5 . . ?
C364 C406 H40S 109.5 . . ?
C364 C406 H40T 109.5 . . ?
C364 C406 H40U 109.5 . . ?
H40S C406 H40T 109.5 . . ?
H40S C406 H40U 109.5 . . ?
H40T C406 H40U 109.5 . . ?
C364 C407 H40V 109.5 . . ?
C364 C407 H40W 109.5 . . ?
C364 C407 H40X 109.5 . . ?
H40V C407 H40W 109.5 . . ?
H40V C407 H40X 109.5 . . ?
H40W C407 H40X 109.5 . . ?
C365 C408 H40Y 109.5 . . ?
C365 C408 HM 109.5 . . ?
C365 C408 HN 109.5 . . ?
H40Y C408 HM 109.5 . . ?
H40Y C408 HN 109.5 . . ?
HM C408 HN 109.5 . . ?
C365 C409 H40Z 109.5 . . ?
C365 C409 HO 109.5 . . ?
C365 C409 HP 109.5 . . ?
H40Z C409 HO 109.5 . . ?
H40Z C409 HP 109.5 . . ?
HO C409 HP 109.5 . . ?
C365 C410 H41Z 109.5 . . ?
C365 C410 HQ 109.5 . . ?
C365 C410 HR 109.5 . . ?
H41Z C410 HQ 109.5 . . ?
H41Z C410 HR 109.5 . . ?
HQ C410 HR 109.5 . . ?
C265 C312 H31V 109.5 . . ?
C265 C312 H31W 109.5 . . ?
C265 C312 H31X 109.5 . . ?
H31V C312 H31W 109.5 . . ?
H31V C312 H31X 109.5 . . ?
H31W C312 H31X 109.5 . . ?
C265 C313 H31Y 109.5 . . ?
C265 C313 HS 109.5 . . ?
C265 C313 HT 109.5 . . ?
H31Y C313 HS 109.5 . . ?
H31Y C313 HT 109.5 . . ?
HS C313 HT 109.5 . . ?
C265 C314 H31Z 109.5 . . ?
C265 C314 HU 109.5 . . ?
C265 C314 HV 109.5 . . ?
H31Z C314 HU 109.5 . . ?
H31Z C314 HV 109.5 . . ?
HU C314 HV 109.5 . . ?
C3 C4 H4A 109.5 . . ?
C3 C4 H4B 109.5 . . ?
C3 C4 H4C 109.5 . . ?
H4A C4 H4B 109.5 . . ?
H4A C4 H4C 109.5 . . ?
H4B C4 H4C 109.5 . . ?
H77A C77 H77B 109.5 . . ?
H77A C77 H77C 109.5 . . ?
H77B C77 H77C 109.5 . . ?
C54 C77 H77A 109.5 . . ?
C54 C77 H77B 109.5 . . ?
C54 C77 H77C 109.5 . . ?
C77 C54 C78 102.3(16) . . ?
C77 C54 C79 114.6(17) . . ?
C77 C54 C39 116.0(14) . . ?
C79 C54 C78 101.8(15) . . ?
C39 C54 C78 106.2(11) . . ?
C39 C54 C79 113.7(14) . . ?
C54 C78 H78A 109.5 . . ?
C54 C78 H78B 109.5 . . ?
C54 C78 H78C 109.5 . . ?
H78A C78 H78B 109.5 . . ?
H78A C78 H78C 109.5 . . ?
H78B C78 H78C 109.5 . . ?
C54 C79 H79A 109.5 . . ?
C54 C79 H79B 109.5 . . ?
C54 C79 H79C 109.5 . . ?
H79A C79 H79B 109.5 . . ?
H79A C79 H79C 109.5 . . ?
H79B C79 H79C 109.5 . . ?
C38 C28 H28 120.0 . . ?
C38 C28 C17 120.0 . . ?
C17 C28 H28 120.0 . . ?
C28 C38 C52 120.0 . . ?
C28 C38 C53 117.6(8) . . ?
C52 C38 C53 122.4(8) . . ?
C38 C52 H52 120.0 . . ?
C38 C52 C39 120.0 . . ?
C39 C52 H52 120.0 . . ?
C52 C39 C54 121.0(8) . . ?
C29 C39 C54 119.0(8) . . ?
C29 C39 C52 120.0 . . ?
C39 C29 H29 120.0 . . ?
C39 C29 C17 120.0 . . ?
C17 C29 H29 120.0 . . ?
C28 C17 C11 119.6(4) . . ?
C29 C17 C11 120.3(4) . . ?
C29 C17 C28 120.0 . . ?
H74A C74 H74B 109.5 . . ?
H74A C74 H74C 109.5 . . ?
H74B C74 H74C 109.5 . . ?
C53 C74 H74A 109.5 . . ?
C53 C74 H74B 109.5 . . ?
C53 C74 H74C 109.5 . . ?
H75A C75 H75B 109.5 . . ?
H75A C75 H75C 109.5 . . ?
H75B C75 H75C 109.5 . . ?
C53 C75 H75A 109.5 . . ?
C53 C75 H75B 109.5 . . ?
C53 C75 H75C 109.5 . . ?
C38 C53 C75 104.6(9) . . ?
C74 C53 C38 111.9(15) . . ?
C74 C53 C75 104.1(11) . . ?
C74 C53 C76 110.1(12) . . ?
C76 C53 C38 112.8(10) . . ?
C76 C53 C75 112.9(19) . . ?
C53 C76 H76A 109.5 . . ?
C53 C76 H76B 109.5 . . ?
C53 C76 H76C 109.5 . . ?
H76A C76 H76B 109.5 . . ?
H76A C76 H76C 109.5 . . ?
H76B C76 H76C 109.5 . . ?
C44 C61 H61A 109.5 . . ?
C44 C61 H61B 109.5 . . ?
C44 C61 H61C 109.5 . . ?
H61A C61 H61B 109.5 . . ?
H61A C61 H61C 109.5 . . ?
H61B C61 H61C 109.5 . . ?
C44 C62 H62A 109.5 . . ?
C44 C62 H62B 109.5 . . ?
C44 C62 H62C 109.5 . . ?
H62A C62 H62B 109.5 . . ?
H62A C62 H62C 109.5 . . ?
H62B C62 H62C 109.5 . . ?
C44 C63 H63A 109.5 . . ?
C44 C63 H63B 109.5 . . ?
C44 C63 H63C 109.5 . . ?
H63A C63 H63B 109.5 . . ?
H63A C63 H63C 109.5 . . ?
H63B C63 H63C 109.5 . . ?
H80A C80 H80B 109.5 . . ?
H80A C80 H80C 109.5 . . ?
H80B C80 H80C 109.5 . . ?
C55 C80 H80A 109.5 . . ?
C55 C80 H80B 109.5 . . ?
C55 C80 H80C 109.5 . . ?
C80 C55 C81 110.1(18) . . ?
C80 C55 C82 112.4(13) . . ?
C80 C55 C40 115.2(12) . . ?
C82 C55 C81 98.9(16) . . ?
C82 C55 C40 117.6(14) . . ?
C40 C55 C81 100.3(12) . . ?
C55 C81 H81A 109.5 . . ?
C55 C81 H81B 109.5 . . ?
C55 C81 H81C 109.5 . . ?
H81A C81 H81B 109.5 . . ?
H81A C81 H81C 109.5 . . ?
H81B C81 H81C 109.5 . . ?
C55 C82 H82A 109.5 . . ?
C55 C82 H82B 109.5 . . ?
C55 C82 H82C 109.5 . . ?
H82A C82 H82B 109.5 . . ?
H82A C82 H82C 109.5 . . ?
H82B C82 H82C 109.5 . . ?
C30 C40 C55 121.2(8) . . ?
C30 C40 C56 120.0 . . ?
C56 C40 C55 118.8(8) . . ?
C40 C30 H30 120.0 . . ?
C40 C30 C18 120.0 . . ?
C18 C30 H30 120.0 . . ?
C30 C18 C11 114.9(5) . . ?
C30 C18 C31 120.0 . . ?
C31 C18 C11 125.1(5) . . ?
C18 C31 H31 120.0 . . ?
C41 C31 C18 120.0 . . ?
C41 C31 H31 120.0 . . ?
C31 C41 C56 120.0 . . ?
C31 C41 C57 121.8(10) . . ?
C56 C41 C57 116.3(9) . . ?
C40 C56 H56 120.0 . . ?
C41 C56 C40 120.0 . . ?
C41 C56 H56 120.0 . . ?
H83A C83 H83B 109.5 . . ?
H83A C83 H83C 109.5 . . ?
H83B C83 H83C 109.5 . . ?
C57 C83 H83A 109.5 . . ?
C57 C83 H83B 109.5 . . ?
C57 C83 H83C 109.5 . . ?
C41 C57 C85 108.9(15) . . ?
C83 C57 C41 108.2(14) . . ?
C83 C57 C85 103.6(17) . . ?
C84 C57 C41 111.5(16) . . ?
C84 C57 C83 112.8(14) . . ?
C84 C57 C85 111.4(15) . . ?
C57 C84 H84A 109.5 . . ?
C57 C84 H84B 109.5 . . ?
C57 C84 H84C 109.5 . . ?
H84A C84 H84B 109.5 . . ?
H84A C84 H84C 109.5 . . ?
H84B C84 H84C 109.5 . . ?
C57 C85 H85A 109.5 . . ?
C57 C85 H85B 109.5 . . ?
C57 C85 H85C 109.5 . . ?
H85A C85 H85B 109.5 . . ?
H85A C85 H85C 109.5 . . ?
H85B C85 H85C 109.5 . . ?
C383 C422 H42S 109.5 . . ?
C383 C422 H42T 109.5 . . ?
C383 C422 H42U 109.5 . . ?
H42S C422 H42T 109.5 . . ?
H42S C422 H42U 109.5 . . ?
H42T C422 H42U 109.5 . . ?
C215 C195 C179 116.7(4) . . ?
C215 C195 C216 120.0 . . ?
C216 C195 C179 123.3(4) . . ?
C195 C215 H215 120.0 . . ?
C238 C215 C195 120.0 . . ?
C238 C215 H215 120.0 . . ?
C215 C238 C274 120.6(7) . . ?
C273 C238 C215 120.0 . . ?
C273 C238 C274 119.4(7) . . ?
C238 C273 H273 120.0 . . ?
C238 C273 C239 120.0 . . ?
C239 C273 H273 120.0 . . ?
C273 C239 C216 120.0 . . ?
C273 C239 C275 117.3(5) . . ?
C216 C239 C275 122.7(5) . . ?
C195 C216 H216 120.0 . . ?
C239 C216 C195 120.0 . . ?
C239 C216 H216 120.0 . . ?
C239 C275 C335 102.0(8) . . ?
C334 C275 C239 111.4(9) . . ?
C334 C275 C335 109.8(8) . . ?
C336 C275 C239 111.4(8) . . ?
C336 C275 C334 111.2(9) . . ?
C336 C275 C335 110.6(8) . . ?
C275 C334 H33J 109.5 . . ?
C275 C334 H33K 109.5 . . ?
C275 C334 H33L 109.5 . . ?
H33J C334 H33K 109.5 . . ?
H33J C334 H33L 109.5 . . ?
H33K C334 H33L 109.5 . . ?
C275 C335 H33M 109.5 . . ?
C275 C335 H33N 109.5 . . ?
C275 C335 H33O 109.5 . . ?
H33M C335 H33N 109.5 . . ?
H33M C335 H33O 109.5 . . ?
H33N C335 H33O 109.5 . . ?
C275 C336 H33P 109.5 . . ?
C275 C336 H33Q 109.5 . . ?
C275 C336 H33R 109.5 . . ?
H33P C336 H33Q 109.5 . . ?
H33P C336 H33R 109.5 . . ?
H33Q C336 H33R 109.5 . . ?
H33S C333 H33T 109.5 . . ?
H33S C333 H33U 109.5 . . ?
H33T C333 H33U 109.5 . . ?
C274 C333 H33S 109.5 . . ?
C274 C333 H33T 109.5 . . ?
C274 C333 H33U 109.5 . . ?
C238 C274 C3V 106.2(9) . . ?
C238 C274 C1 109.7(10) . . ?
C333 C274 C238 113.6(9) . . ?
C333 C274 C3V 110.3(13) . . ?
C333 C274 C1 110.4(10) . . ?
C1 C274 C3V 106.3(11) . . ?
C274 C3V H3VA 109.5 . . ?
C274 C3V H3VB 109.5 . . ?
C274 C3V H3VC 109.5 . . ?
H3VA C3V H3VB 109.5 . . ?
H3VA C3V H3VC 109.5 . . ?
H3VB C3V H3VC 109.5 . . ?
C274 C1 H1A 109.5 . . ?
C274 C1 H1B 109.5 . . ?
C274 C1 H1C 109.5 . . ?
H1A C1 H1B 109.5 . . ?
H1A C1 H1C 109.5 . . ?
H1B C1 H1C 109.5 . . ?
C106 C127 H12S 109.5 . . ?
C106 C127 H12T 109.5 . . ?
C106 C127 H12U 109.5 . . ?
H12S C127 H12T 109.5 . . ?
H12S C127 H12U 109.5 . . ?
H12T C127 H12U 109.5 . . ?
C103 C121 H12V 109.5 . . ?
C103 C121 H12W 109.5 . . ?
C103 C121 H12X 109.5 . . ?
H12V C121 H12W 109.5 . . ?
H12V C121 H12X 109.5 . . ?
H12W C121 H12X 109.5 . . ?
C383 C423 H42V 109.5 . . ?
C383 C423 H42W 109.5 . . ?
C383 C423 H42X 109.5 . . ?
H42V C423 H42W 109.5 . . ?
H42V C423 H42X 109.5 . . ?
H42W C423 H42X 109.5 . . ?
C383 C424 H42Y 109.5 . . ?
C383 C424 HW 109.5 . . ?
C383 C424 HX 109.5 . . ?
H42Y C424 HW 109.5 . . ?
H42Y C424 HX 109.5 . . ?
HW C424 HX 109.5 . . ?
C383 C425 H42Z 109.5 . . ?
C383 C425 HY 109.5 . . ?
C383 C425 HZ 109.5 . . ?
H42Z C425 HY 109.5 . . ?
H42Z C425 HZ 109.5 . . ?
HY C425 HZ 109.5 . . ?
C67A C47A C35 130.9(13) . . ?
C67A C47A C66A 110.6(13) . . ?
C66A C47A C35 118.4(12) . . ?
C47A C67A H67A 116.4 . . ?
C89A C67A C47A 127.2(14) . . ?
C89A C67A H67A 116.4 . . ?
C67A C89A C97A 118.2(13) . . ?
C67A C89A C99A 120.5(15) . . ?
C97A C89A C99A 121.3(15) . . ?
C89A C97A H97A 120.7 . . ?
C88A C97A C89A 118.6(13) . . ?
C88A C97A H97A 120.7 . . ?
C47A C66A H66A 117.3 . . ?
C88A C66A C47A 125.4(15) . . ?
C88A C66A H66A 117.3 . . ?
C97A C88A C66A 119.9(14) . . ?
C97A C88A C98A 114.8(13) . . ?
C66A C88A C98A 125.2(14) . . ?
H44A C442 H44B 109.5 . . ?
H44A C442 H44C 109.5 . . ?
H44B C442 H44C 109.5 . . ?
C98A C442 H44A 109.5 . . ?
C98A C442 H44B 109.5 . . ?
C98A C442 H44C 109.5 . . ?
C89A C99A C1E 105.6(11) . . ?
C1C C99A C89A 114.3(15) . . ?
C1C C99A C1D 111.3(17) . . ?
C1C C99A C1E 103.8(16) . . ?
C1D C99A C89A 113.6(15) . . ?
C1D C99A C1E 107.4(16) . . ?
H1BA C1B H1BB 109.5 . . ?
H1BA C1B H1BC 109.5 . . ?
H1BB C1B H1BC 109.5 . . ?
C98A C1B H1BA 109.5 . . ?
C98A C1B H1BB 109.5 . . ?
C98A C1B H1BC 109.5 . . ?
C99A C1C H1CA 109.5 . . ?
C99A C1C H1CB 109.5 . . ?
C99A C1C H1CC 109.5 . . ?
H1CA C1C H1CB 109.5 . . ?
H1CA C1C H1CC 109.5 . . ?
H1CB C1C H1CC 109.5 . . ?
C99A C1D H1DA 109.5 . . ?
C99A C1D H1DB 109.5 . . ?
C99A C1D H1DC 109.5 . . ?
H1DA C1D H1DB 109.5 . . ?
H1DA C1D H1DC 109.5 . . ?
H1DB C1D H1DC 109.5 . . ?
C99A C1E H1EA 109.5 . . ?
C99A C1E H1EB 109.5 . . ?
C99A C1E H1EC 109.5 . . ?
H1EA C1E H1EB 109.5 . . ?
H1EA C1E H1EC 109.5 . . ?
H1EB C1E H1EC 109.5 . . ?
C88A C98A C442 107.0(13) . . ?
C1B C98A C88A 112.6(12) . . ?
C1B C98A C442 104.9(15) . . ?
C1B C98A C1F 117.9(19) . . ?
C1F C98A C88A 110.2(14) . . ?
C1F C98A C442 103.1(15) . . ?
C98A C1F H1FA 109.5 . . ?
C98A C1F H1FB 109.5 . . ?
C98A C1F H1FC 109.5 . . ?
H1FA C1F H1FB 109.5 . . ?
H1FA C1F H1FC 109.5 . . ?
H1FB C1F H1FC 109.5 . . ?
C339 C443 H44D 109.5 . . ?
C339 C443 H44E 109.5 . . ?
C339 C443 H44F 109.5 . . ?
H44D C443 H44E 109.5 . . ?
H44D C443 H44F 109.5 . . ?
H44E C443 H44F 109.5 . . ?
C339 C1G H1GA 109.5 . . ?
C339 C1G H1GB 109.5 . . ?
C339 C1G H1GC 109.5 . . ?
H1GA C1G H1GB 109.5 . . ?
H1GA C1G H1GC 109.5 . . ?
H1GB C1G H1GC 109.5 . . ?
C339 C1H H1HA 109.5 . . ?
C339 C1H H1HB 109.5 . . ?
C339 C1H H1HC 109.5 . . ?
H1HA C1H H1HB 109.5 . . ?
H1HA C1H H1HC 109.5 . . ?
H1HB C1H H1HC 109.5 . . ?
C382 C444 H44G 109.5 . . ?
C382 C444 H44H 109.5 . . ?
C382 C444 H44I 109.5 . . ?
H44G C444 H44H 109.5 . . ?
H44G C444 H44I 109.5 . . ?
H44H C444 H44I 109.5 . . ?
C382 C1I H1IA 109.5 . . ?
C382 C1I H1IB 109.5 . . ?
C382 C1I H1IC 109.5 . . ?
H1IA C1I H1IB 109.5 . . ?
H1IA C1I H1IC 109.5 . . ?
H1IB C1I H1IC 109.5 . . ?
C382 C1J H1JA 109.5 . . ?
C382 C1J H1JB 109.5 . . ?
C382 C1J H1JC 109.5 . . ?
H1JA C1J H1JB 109.5 . . ?
H1JA C1J H1JC 109.5 . . ?
H1JB C1J H1JC 109.5 . . ?
C344 C445 H44J 109.5 . . ?
C344 C445 H44K 109.5 . . ?
C344 C445 H44L 109.5 . . ?
H44J C445 H44K 109.5 . . ?
H44J C445 H44L 109.5 . . ?
H44K C445 H44L 109.5 . . ?
C344 C1K H1KA 109.5 . . ?
C344 C1K H1KB 109.5 . . ?
C344 C1K H1KC 109.5 . . ?
H1KA C1K H1KB 109.5 . . ?
H1KA C1K H1KC 109.5 . . ?
H1KB C1K H1KC 109.5 . . ?
C344 C1L H1LA 109.5 . . ?
C344 C1L H1LB 109.5 . . ?
C344 C1L H1LC 109.5 . . ?
H1LA C1L H1LB 109.5 . . ?
H1LA C1L H1LC 109.5 . . ?
H1LB C1L H1LC 109.5 . . ?
C193 C446 H446 121.0 . . ?
C193 C446 C1N 118.0(15) . . ?
C1N C446 H446 121.0 . . ?
C193 C1M H1M 119.4 . . ?
C1O C1M C193 121.2(14) . . ?
C1O C1M H1M 119.4 . . ?
C267 C1N C446 116.5(13) . . ?
C267 C1N C1P 119.9(12) . . ?
C446 C1N C1P 122.4(12) . . ?
C267 C1O C1Q 125.2(12) . . ?
C1M C1O C267 117.5(13) . . ?
C1M C1O C1Q 116.4(12) . . ?
C1N C1P C1S 107.0(13) . . ?
C1N C1P C1T 111.7(12) . . ?
C1R C1P C1N 108.8(14) . . ?
C1R C1P C1S 113.1(14) . . ?
C1R C1P C1T 108.0(14) . . ?
C1T C1P C1S 108.2(15) . . ?
C1O C1Q C1W 114.3(12) . . ?
C1U C1Q C1O 109.2(15) . . ?
C1U C1Q C1V 112.0(15) . . ?
C1U C1Q C1W 101.8(14) . . ?
C1V C1Q C1O 107.3(14) . . ?
C1V C1Q C1W 112.3(14) . . ?
C1P C1R H1RA 109.5 . . ?
C1P C1R H1RB 109.5 . . ?
C1P C1R H1RC 109.5 . . ?
H1RA C1R H1RB 109.5 . . ?
H1RA C1R H1RC 109.5 . . ?
H1RB C1R H1RC 109.5 . . ?
C1P C1S H1SA 109.5 . . ?
C1P C1S H1SB 109.5 . . ?
C1P C1S H1SC 109.5 . . ?
H1SA C1S H1SB 109.5 . . ?
H1SA C1S H1SC 109.5 . . ?
H1SB C1S H1SC 109.5 . . ?
C1P C1T H1TA 109.5 . . ?
C1P C1T H1TB 109.5 . . ?
C1P C1T H1TC 109.5 . . ?
H1TA C1T H1TB 109.5 . . ?
H1TA C1T H1TC 109.5 . . ?
H1TB C1T H1TC 109.5 . . ?
C1Q C1U H1UA 109.5 . . ?
C1Q C1U H1UB 109.5 . . ?
C1Q C1U H1UC 109.5 . . ?
H1UA C1U H1UB 109.5 . . ?
H1UA C1U H1UC 109.5 . . ?
H1UB C1U H1UC 109.5 . . ?
C1Q C1V H1VA 109.5 . . ?
C1Q C1V H1VB 109.5 . . ?
C1Q C1V H1VC 109.5 . . ?
H1VA C1V H1VB 109.5 . . ?
H1VA C1V H1VC 109.5 . . ?
H1VB C1V H1VC 109.5 . . ?
C1Q C1W H1WA 109.5 . . ?
C1Q C1W H1WB 109.5 . . ?
C1Q C1W H1WC 109.5 . . ?
H1WA C1W H1WB 109.5 . . ?
H1WA C1W H1WC 109.5 . . ?
H1WB C1W H1WC 109.5 . . ?
C23B C447 H447 120.4 . . ?
C1Z C447 H447 120.4 . . ?
C1Z C447 C23B 119(2) . . ?
C447 C23B C25B 119.0(18) . . ?
C447 C23B Cl9A 123.4(19) . . ?
C25B C23B Cl9A 117.5(19) . . ?
C23B C25B H25B 120.3 . . ?
C1X C25B C23B 119(2) . . ?
C1X C25B H25B 120.3 . . ?
C25B C1X H1X 119.8 . . ?
C25B C1X C1Y 120(2) . . ?
C1Y C1X H1X 119.8 . . ?
C1X C1Y H1Y 119.7 . . ?
C1Z C1Y C1X 121(2) . . ?
C1Z C1Y H1Y 119.7 . . ?
C447 C1Z H1Z 119.3 . . ?
C1Y C1Z C447 121(2) . . ?
C1Y C1Z H1Z 119.3 . . ?
C386 C448 H44M 109.5 . . ?
C386 C448 H44N 109.5 . . ?
C386 C448 H44O 109.5 . . ?
H44M C448 H44N 109.5 . . ?
H44M C448 H44O 109.5 . . ?
H44N C448 H44O 109.5 . . ?
C386 C2B H2BA 109.5 . . ?
C386 C2B H2BB 109.5 . . ?
C386 C2B H2BC 109.5 . . ?
H2BA C2B H2BB 109.5 . . ?
H2BA C2B H2BC 109.5 . . ?
H2BB C2B H2BC 109.5 . . ?
C386 C2C H2CA 109.5 . . ?
C386 C2C H2CB 109.5 . . ?
C386 C2C H2CC 109.5 . . ?
H2CA C2C H2CB 109.5 . . ?
H2CA C2C H2CC 109.5 . . ?
H2CB C2C H2CC 109.5 . . ?
C206 C449 H449 119.5 . . ?
C206 C449 C2E 121.1(11) . . ?
C2E C449 H449 119.5 . . ?
C206 C2D H2D 117.9 . . ?
C206 C2D C2F 124.2(9) . . ?
C2F C2D H2D 117.9 . . ?
C299 C2E C2G 119.6(9) . . ?
C449 C2E C299 117.9(10) . . ?
C449 C2E C2G 122.5(9) . . ?
C299 C2F C2H 125.3(8) . . ?
C2D C2F C299 114.2(8) . . ?
C2D C2F C2H 120.4(8) . . ?
C2E C2G C2J 108.1(7) . . ?
C2E C2G C2K 110.6(8) . . ?
C2I C2G C2E 113.8(10) . . ?
C2I C2G C2J 107.4(10) . . ?
C2I C2G C2K 106.9(9) . . ?
C2K C2G C2J 110.0(9) . . ?
C2F C2H C2M 109.5(7) . . ?
C2L C2H C2F 110.9(7) . . ?
C2L C2H C2M 107.2(8) . . ?
C2N C2H C2F 109.2(6) . . ?
C2N C2H C2L 111.1(8) . . ?
C2N C2H C2M 109.0(8) . . ?
C2G C2I H2IA 109.5 . . ?
C2G C2I H2IB 109.5 . . ?
C2G C2I H2IC 109.5 . . ?
H2IA C2I H2IB 109.5 . . ?
H2IA C2I H2IC 109.5 . . ?
H2IB C2I H2IC 109.5 . . ?
C2G C2J H2JA 109.5 . . ?
C2G C2J H2JB 109.5 . . ?
C2G C2J H2JC 109.5 . . ?
H2JA C2J H2JB 109.5 . . ?
H2JA C2J H2JC 109.5 . . ?
H2JB C2J H2JC 109.5 . . ?
C2G C2K H2KA 109.5 . . ?
C2G C2K H2KB 109.5 . . ?
C2G C2K H2KC 109.5 . . ?
H2KA C2K H2KB 109.5 . . ?
H2KA C2K H2KC 109.5 . . ?
H2KB C2K H2KC 109.5 . . ?
C2H C2L H2LA 109.5 . . ?
C2H C2L H2LB 109.5 . . ?
C2H C2L H2LC 109.5 . . ?
H2LA C2L H2LB 109.5 . . ?
H2LA C2L H2LC 109.5 . . ?
H2LB C2L H2LC 109.5 . . ?
C2H C2M H2MA 109.5 . . ?
C2H C2M H2MB 109.5 . . ?
C2H C2M H2MC 109.5 . . ?
H2MA C2M H2MB 109.5 . . ?
H2MA C2M H2MC 109.5 . . ?
H2MB C2M H2MC 109.5 . . ?
C2H C2N H2NA 109.5 . . ?
C2H C2N H2NB 109.5 . . ?
C2H C2N H2NC 109.5 . . ?
H2NA C2N H2NB 109.5 . . ?
H2NA C2N H2NC 109.5 . . ?
H2NB C2N H2NC 109.5 . . ?
C455 C451 H451 120.0 . . ?
C455 C451 C452 120.0 . . ?
C452 C451 H451 120.0 . . ?
C451 C455 Cl1 120.7(6) . . ?
C451 C455 C450 120.0 . . ?
C450 C455 Cl1 119.3(6) . . ?
C455 C450 H450 120.0 . . ?
C454 C450 C455 120.0 . . ?
C454 C450 H450 120.0 . . ?
C450 C454 H454 120.0 . . ?
C453 C454 C450 120.0 . . ?
C453 C454 H454 120.0 . . ?
C454 C453 H453 120.0 . . ?
C452 C453 C454 120.0 . . ?
C452 C453 H453 120.0 . . ?
C451 C452 H452 120.0 . . ?
C453 C452 C451 120.0 . . ?
C453 C452 H452 120.0 . . ?

loop_
_geom_bond_atom_site_label_1
_geom_bond_atom_site_label_2
_geom_bond_distance
_geom_bond_site_symmetry_2
_geom_bond_publ_flag
C2 H2A 0.9800 . ?
C2 H2B 0.9800 . ?
C2 H2C 0.9800 . ?
C2 C3 1.50(2) . ?
C42 C32 1.567(11) . ?
C42 C58 1.500(17) . ?
C42 C59 1.549(16) . ?
C42 C60 1.51(2) . ?
C44 C33 1.540(16) . ?
C44 C61 1.57(2) . ?
C44 C62 1.63(3) . ?
C44 C63 1.41(3) . ?
C32 C22 1.3900 . ?
C32 C43 1.3900 . ?
C22 H22 0.9500 . ?
C22 C14 1.3900 . ?
C14 C23 1.3900 . ?
C14 C11 1.414(7) . ?
C23 H23 0.9500 . ?
C23 C33 1.3900 . ?
C33 C43 1.3900 . ?
C43 H43 0.9500 . ?
C58 H58A 0.9800 . ?
C58 H58B 0.9800 . ?
C58 H58C 0.9800 . ?
C59 H59A 0.9800 . ?
C59 H59B 0.9800 . ?
C59 H59C 0.9800 . ?
C420 H42A 0.9800 . ?
C420 H42B 0.9800 . ?
C420 H42C 0.9800 . ?
C420 C383 1.620(18) . ?
C150 C159 1.430(5) . ?
C150 C160 1.399(5) . ?
C150 C142 1.454(5) . ?
C159 H159 0.9500 . ?
C159 C171 1.362(5) . ?
C160 C152 1.446(5) . ?
C160 C172 1.431(5) . ?
C142 C136 1.446(5) . ?
C142 C137 1.424(5) . ?
C171 H171 0.9500 . ?
C171 C185 1.443(5) . ?
C60 H60A 0.9800 . ?
C60 H60B 0.9800 . ?
C60 H60C 0.9800 . ?
C152 C163 1.431(5) . ?
C152 C144 1.394(5) . ?
C172 C185 1.397(5) . ?
C172 C186 1.393(5) . ?
C136 C131 1.424(5) . ?
C136 C143 1.459(6) . ?
C137 C144 1.448(5) . ?
C137 C132 1.410(5) . ?
C185 C202 1.438(5) . ?
C163 C175 1.397(6) . ?
C163 C176 1.396(5) . ?
C144 C153 1.438(6) . ?
C186 C176 1.411(6) . ?
C186 C203 1.380(5) . ?
C131 C128 1.421(6) . ?
C131 C135 1.427(5) . ?
C143 C151 1.454(5) . ?
C143 C149 1.420(5) . ?
C132 H132 0.9500 . ?
C132 C128 1.362(5) . ?
C202 C223 1.485(6) . ?
C202 C224 1.414(5) . ?
C175 C189 1.436(5) . ?
C175 C164 1.450(5) . ?
C176 C190 1.370(5) . ?
C153 H153 0.9500 . ?
C153 C164 1.355(5) . ?
C203 C224 1.399(6) . ?
C203 C208 1.559(6) . ?
C128 C107 1.474(5) . ?
C135 C141 1.371(6) . ?
C135 C130 1.478(5) . ?
C151 C161 1.398(6) . ?
C151 C162 1.436(5) . ?
C149 C141 1.409(5) . ?
C149 C158 1.442(6) . ?
C223 C248 1.409(5) . ?
C223 C249 1.389(6) . ?
C224 H224 0.9500 . ?
C189 C206 1.493(6) . ?
C189 C207 1.402(5) . ?
C164 H164 0.9500 . ?
C190 C208 1.574(5) . ?
C190 C207 1.394(6) . ?
C208 C230 1.539(6) . ?
C208 C231 1.540(6) . ?
C107 C115 1.433(5) . ?
C107 C96 1.366(6) . ?
C5 H5A 0.9800 . ?
C5 H5B 0.9800 . ?
C5 H5C 0.9800 . ?
C5 C3 1.513(17) . ?
C141 H141 0.9500 . ?
C130 C115 1.410(6) . ?
C130 C134 1.417(6) . ?
C118 H11A 0.9800 . ?
C118 H11B 0.9800 . ?
C118 H11C 0.9800 . ?
C118 C102 1.511(17) . ?
C161 C173 1.434(6) . ?
C161 C169 1.458(5) . ?
C162 H162 0.9500 . ?
C162 C174 1.357(6) . ?
C158 C169 1.396(5) . ?
C158 C170 1.449(5) . ?
C248 H248 0.9500 . ?
C248 C290 1.375(6) . ?
C249 H249 0.9500 . ?
C249 C291 1.385(6) . ?
C206 C228 1.390(12) . ?
C206 C229 1.405(11) . ?
C206 C449 1.386(11) . ?
C206 C2D 1.385(10) . ?
C207 H207 0.9500 . ?
C230 C256 1.44(4) . ?
C230 C257 1.442(15) . ?
C230 C258 1.343(17) . ?
C230 C259 1.34(4) . ?
C231 C260 1.40(3) . ?
C231 C261 1.31(2) . ?
C231 C262 1.38(4) . ?
C231 C263 1.50(3) . ?
C115 C100 1.427(5) . ?
C96 H96 0.9500 . ?
C96 C86 1.420(5) . ?
C134 C129 1.432(5) . ?
C134 C140 1.428(6) . ?
C173 C187 1.410(5) . ?
C173 C188 1.380(6) . ?
C169 C183 1.424(6) . ?
C174 H174 0.9500 . ?
C174 C187 1.420(6) . ?
C170 H170 0.9500 . ?
C170 C184 1.358(6) . ?
C290 C339 1.539(5) . ?
C290 C340 1.407(6) . ?
C291 C340 1.398(6) . ?
C291 C341 1.531(6) . ?
C228 H228 0.9500 . ?
C228 C254 1.400(11) . ?
C229 H229 0.9500 . ?
C229 C255 1.397(11) . ?
C256 H256 0.9500 . ?
C256 C301 1.38(5) . ?
C257 H257 0.9500 . ?
C257 C302 1.415(17) . ?
C260 H260 0.9500 . ?
C260 C305 1.25(3) . ?
C261 H261 0.9500 . ?
C261 C306 1.41(2) . ?
C100 C114 1.403(6) . ?
C100 C90 1.454(6) . ?
C86 C90 1.423(6) . ?
C86 C64 1.447(7) . ?
C129 C114 1.378(6) . ?
C129 C133 1.472(5) . ?
C140 C145 1.383(6) . ?
C140 C148 1.438(6) . ?
C187 C204 1.439(6) . ?
C188 C205 1.372(6) . ?
C188 C200 1.417(6) . ?
C183 C200 1.387(6) . ?
C183 C201 1.421(6) . ?
C184 H184 0.9500 . ?
C184 C201 1.427(6) . ?
C339 C369 1.61(3) . ?
C339 C370 1.48(4) . ?
C339 C371 1.49(3) . ?
C339 C443 1.57(3) . ?
C339 C1G 1.548(19) . ?
C339 C1H 1.47(3) . ?
C340 H340 0.9500 . ?
C341 C372 1.533(7) . ?
C341 C373 1.538(8) . ?
C341 C374 1.550(6) . ?
C254 C298 1.525(11) . ?
C254 C299 1.402(12) . ?
C255 C299 1.410(11) . ?
C255 C300 1.530(12) . ?
C301 C355 1.52(2) . ?
C301 C356 1.421(18) . ?
C302 C356 1.371(14) . ?
C302 C357 1.536(17) . ?
C305 C361 1.551(14) . ?
C305 C362 1.521(19) . ?
C306 C361 1.236(16) . ?
C306 C363 1.583(17) . ?
C114 H114 0.9500 . ?
C90 C68 1.445(6) . ?
C64 C87 1.417(7) . ?
C64 C45 1.398(6) . ?
C133 C138 1.387(7) . ?
C133 C139 1.445(6) . ?
C145 C138 1.445(6) . ?
C145 C154 1.430(6) . ?
C148 H148 0.9500 . ?
C148 C157 1.349(6) . ?
C204 C225 1.492(5) . ?
C204 C226 1.392(6) . ?
C205 C226 1.410(6) . ?
C205 C227 1.566(6) . ?
C200 C221 1.368(6) . ?
C201 C222 1.446(6) . ?
C369 H36A 0.9800 . ?
C369 H36B 0.9800 . ?
C369 H36C 0.9800 . ?
C370 H37A 0.9800 . ?
C370 H37B 0.9800 . ?
C370 H37C 0.9800 . ?
C371 H37D 0.9800 . ?
C371 H37E 0.9800 . ?
C371 H37F 0.9800 . ?
C372 H37G 0.9800 . ?
C372 H37H 0.9800 . ?
C372 H37I 0.9800 . ?
C373 H37J 0.9800 . ?
C373 H37K 0.9800 . ?
C373 H37L 0.9800 . ?
C374 H37M 0.9800 . ?
C374 H37N 0.9800 . ?
C374 H37O 0.9800 . ?
C298 C349 1.514(12) . ?
C298 C350 1.535(12) . ?
C298 C351 1.527(12) . ?
C299 H299 0.9500 . ?
C299 H29A 0.9500 . ?
C299 C2E 1.398(11) . ?
C299 C2F 1.411(10) . ?
C300 C352 1.520(13) . ?
C300 C353 1.545(13) . ?
C300 C354 1.507(14) . ?
C355 C387 1.49(2) . ?
C355 C388 1.58(2) . ?
C355 C389 1.74(2) . ?
C356 H356 0.9500 . ?
C357 C390 1.553(17) . ?
C357 C391 1.483(18) . ?
C357 C392 1.551(19) . ?
C361 H361 0.9500 . ?
C361 H36D 0.9500 . ?
C361 C307 1.17(2) . ?
C361 C308 1.592(19) . ?
C362 C399 1.48(2) . ?
C362 C400 1.641(16) . ?
C362 C401 1.519(17) . ?
C363 C402 1.51(2) . ?
C363 C403 1.537(17) . ?
C363 C404 1.50(2) . ?
C68 C91 1.461(8) . ?
C68 C48 1.392(7) . ?
C87 H87 0.9500 . ?
C87 C65 1.371(7) . ?
C45 C48 1.440(7) . ?
C45 C34 1.434(7) . ?
C138 C146 1.433(6) . ?
C139 H139 0.9500 . ?
C139 C147 1.383(6) . ?
C154 C165 1.407(6) . ?
C154 C166 1.389(6) . ?
C157 H157 0.9500 . ?
C157 C165 1.430(6) . ?
C225 C250 1.384(6) . ?
C225 C251 1.390(6) . ?
C226 H226 0.9500 . ?
C227 C221 1.572(6) . ?
C227 C252 1.549(6) . ?
C227 C253 1.532(6) . ?
C221 C246 1.403(6) . ?
C222 C246 1.406(6) . ?
C222 C247 1.500(6) . ?
C349 H34A 0.9800 . ?
C349 H34B 0.9800 . ?
C349 H34C 0.9800 . ?
C350 H35A 0.9800 . ?
C350 H35B 0.9800 . ?
C350 H35C 0.9800 . ?
C351 H35D 0.9800 . ?
C351 H35E 0.9800 . ?
C351 H35F 0.9800 . ?
C352 H35G 0.9800 . ?
C352 H35H 0.9800 . ?
C352 H35I 0.9800 . ?
C353 H35J 0.9800 . ?
C353 H35K 0.9800 . ?
C353 H35L 0.9800 . ?
C354 H35M 0.9800 . ?
C354 H35N 0.9800 . ?
C354 H35O 0.9800 . ?
C387 H38A 0.9800 . ?
C387 H38B 0.9800 . ?
C387 H38C 0.9800 . ?
C388 H38D 0.9800 . ?
C388 H38E 0.9800 . ?
C388 H38F 0.9800 . ?
C389 H38G 0.9800 . ?
C389 H38H 0.9800 . ?
C389 H38I 0.9800 . ?
C390 H39A 0.9800 . ?
C390 H39B 0.9800 . ?
C390 H39C 0.9800 . ?
C391 H39D 0.9800 . ?
C391 H39E 0.9800 . ?
C391 H39F 0.9800 . ?
C399 H39G 0.9800 . ?
C399 H39H 0.9800 . ?
C399 H39I 0.9800 . ?
C400 H40A 0.9800 . ?
C400 H40B 0.9800 . ?
C400 H40C 0.9800 . ?
C401 H40D 0.9800 . ?
C401 H40E 0.9800 . ?
C401 H40F 0.9800 . ?
C402 H40G 0.9800 . ?
C402 H40H 0.9800 . ?
C402 H40I 0.9800 . ?
C403 H40J 0.9800 . ?
C403 H40K 0.9800 . ?
C403 H40L 0.9800 . ?
C404 H40M 0.9800 . ?
C404 H40N 0.9800 . ?
C404 H40O 0.9800 . ?
C91 H91 0.9500 . ?
C91 C69 1.359(6) . ?
C48 C36 1.444(6) . ?
C65 H65 0.9500 . ?
C65 C46 1.429(6) . ?
C34 C46 1.406(7) . ?
C34 C24 1.400(6) . ?
C146 C155 1.399(7) . ?
C146 C156 1.417(7) . ?
C147 H147 0.9500 . ?
C147 C156 1.418(7) . ?
C165 C177 1.436(7) . ?
C166 C155 1.406(7) . ?
C166 C178 1.362(7) . ?
C250 H250 0.9500 . ?
C250 C292 1.389(6) . ?
C251 H251 0.9500 . ?
C251 C293 1.365(6) . ?
C252 C294 1.378(6) . ?
C252 C295 1.390(6) . ?
C253 C296 1.396(6) . ?
C253 C297 1.382(7) . ?
C246 H246 0.9500 . ?
C247 C288 1.392(7) . ?
C247 C289 1.391(7) . ?
C69 H69 0.9500 . ?
C69 C49 1.430(7) . ?
C36 C49 1.399(7) . ?
C36 C26 1.362(7) . ?
C46 C35 1.437(7) . ?
C24 C26 1.403(7) . ?
C24 C15 1.367(7) . ?
C155 C167 1.362(6) . ?
C156 C168 1.441(6) . ?
C177 C191 1.420(7) . ?
C177 C192 1.488(7) . ?
C178 C191 1.388(7) . ?
C178 C179 1.589(6) . ?
C292 C342 1.531(6) . ?
C292 C343 1.399(7) . ?
C293 C343 1.397(7) . ?
C293 C344 1.555(7) . ?
C294 H294 0.9500 . ?
C294 C345 1.397(7) . ?
C295 H295 0.9500 . ?
C295 C346 1.385(8) . ?
C296 H296 0.9500 . ?
C296 C347 1.389(6) . ?
C297 H297 0.9500 . ?
C297 C348 1.399(6) . ?
C288 H288 0.9500 . ?
C288 C337 1.401(7) . ?
C289 H289 0.9500 . ?
C289 C338 1.405(7) . ?
C337 C366 1.386(7) . ?
C337 C367 1.538(8) . ?
C49 C37 1.429(6) . ?
C26 C16 1.376(6) . ?
C35 C47 1.451(9) . ?
C35 C25 1.421(6) . ?
C35 C47A 1.537(13) . ?
C15 C25 1.380(7) . ?
C15 C11 1.579(6) . ?
C167 C179 1.571(8) . ?
C167 C180 1.400(7) . ?
C168 C180 1.388(8) . ?
C168 C181 1.633(7) . ?
C168 C182 1.347(8) . ?
C191 H191 0.9500 . ?
C192 C209 1.377(7) . ?
C192 C210 1.392(7) . ?
C179 C193 1.533(7) . ?
C179 C194 1.483(6) . ?
C179 C195 1.639(7) . ?
C342 C375 1.532(7) . ?
C342 C376 1.529(8) . ?
C342 C377 1.532(7) . ?
C343 H343 0.9500 . ?
C344 C378 1.565(14) . ?
C344 C379 1.532(14) . ?
C344 C380 1.516(14) . ?
C344 C445 1.558(11) . ?
C344 C1K 1.537(11) . ?
C344 C1L 1.536(10) . ?
C345 C381 1.393(7) . ?
C345 C382 1.537(8) . ?
C346 C381 1.399(8) . ?
C346 C383 1.548(9) . ?
C347 C384 1.398(7) . ?
C347 C385 1.543(7) . ?
C348 C384 1.377(7) . ?
C348 C386 1.536(7) . ?
C338 C366 1.384(8) . ?
C338 C368 1.537(8) . ?
C366 H366 0.9500 . ?
C367 C411 1.559(8) . ?
C367 C412 1.534(8) . ?
C367 C413 1.524(8) . ?
C37 C27 1.403(8) . ?
C37 C50 1.360(7) . ?
C37 C51 1.633(7) . ?
C16 C11 1.582(8) . ?
C16 C27 1.379(8) . ?
C47 C66 1.398(9) . ?
C47 C67 1.386(10) . ?
C25 H25 0.9500 . ?
C11 C9 1.634(7) . ?
C11 C17 1.467(7) . ?
C11 C18 1.706(9) . ?
C180 H180 0.9500 . ?
C209 H209 0.9500 . ?
C209 C232 1.402(9) . ?
C210 H210 0.9500 . ?
C210 C233 1.387(7) . ?
C193 C211 1.325(11) . ?
C193 C212 1.430(11) . ?
C193 C446 1.334(14) . ?
C193 C1M 1.412(13) . ?
C194 C213 1.3900 . ?
C194 C214 1.3900 . ?
C213 H213 0.9500 . ?
C213 C236 1.3900 . ?
C236 C270 1.3900 . ?
C236 C271 1.551(11) . ?
C270 H270 0.9500 . ?
C270 C237 1.3900 . ?
C237 C214 1.3900 . ?
C237 C272 1.570(8) . ?
C214 H214 0.9500 . ?
C375 H37P 0.9800 . ?
C375 H37Q 0.9800 . ?
C375 H37R 0.9800 . ?
C376 H37S 0.9800 . ?
C376 H37T 0.9800 . ?
C376 H37U 0.9800 . ?
C377 H37V 0.9800 . ?
C377 H37W 0.9800 . ?
C377 H37X 0.9800 . ?
C378 H37Y 0.9800 . ?
C378 H 0.9800 . ?
C378 HA 0.9800 . ?
C379 H37Z 0.9800 . ?
C379 HB 0.9800 . ?
C379 HC 0.9800 . ?
C380 H38J 0.9800 . ?
C380 H38K 0.9800 . ?
C380 H38L 0.9800 . ?
C381 H381 0.9500 . ?
C382 C417 1.582(10) . ?
C382 C418 1.540(10) . ?
C382 C419 1.497(10) . ?
C382 C444 1.536(19) . ?
C382 C1I 1.574(19) . ?
C382 C1J 1.56(2) . ?
C383 C421 1.403(16) . ?
C383 C422 1.614(18) . ?
C383 C423 1.48(2) . ?
C383 C424 1.38(2) . ?
C383 C425 1.835(18) . ?
C384 H384 0.9500 . ?
C385 C426 1.544(8) . ?
C385 C427 1.521(9) . ?
C385 C428 1.526(9) . ?
C386 C429 1.492(9) . ?
C386 C430 1.569(11) . ?
C386 C431 1.531(9) . ?
C386 C448 1.576(19) . ?
C386 C2B 1.536(18) . ?
C386 C2C 1.489(19) . ?
C368 C414 1.524(9) . ?
C368 C415 1.546(9) . ?
C368 C416 1.549(10) . ?
C411 H41A 0.9800 . ?
C411 H41B 0.9800 . ?
C411 H41C 0.9800 . ?
C412 H41D 0.9800 . ?
C412 H41E 0.9800 . ?
C412 H41F 0.9800 . ?
C413 H41G 0.9800 . ?
C413 H41H 0.9800 . ?
C413 H41I 0.9800 . ?
C27 H27 0.9500 . ?
C50 C70 1.3900 . ?
C50 C71 1.3900 . ?
C70 H70 0.9500 . ?
C70 C92 1.3900 . ?
C92 C101 1.3900 . ?
C92 C102 1.625(12) . ?
C101 H101 0.9500 . ?
C101 C93 1.3900 . ?
C93 C71 1.3900 . ?
C93 C103 1.520(15) . ?
C71 H71 0.9500 . ?
C66 H66 0.9500 . ?
C66 C88 1.392(9) . ?
C67 H67 0.9500 . ?
C67 C89 1.357(12) . ?
C196 H196 0.9500 . ?
C196 C181 1.3900 . ?
C196 C217 1.3900 . ?
C181 C197 1.3900 . ?
C197 H197 0.9500 . ?
C197 C218 1.3900 . ?
C218 C240 1.3900 . ?
C218 C242 1.543(11) . ?
C240 H240 0.9500 . ?
C240 C217 1.3900 . ?
C217 C241 1.601(14) . ?
C232 C264 1.390(10) . ?
C232 C265 1.521(8) . ?
C233 C264 1.402(9) . ?
C233 C266 1.535(9) . ?
C211 H211 0.9500 . ?
C211 C234 1.478(14) . ?
C212 H212 0.9500 . ?
C212 C235 1.345(12) . ?
C417 H41J 0.9800 . ?
C417 H41K 0.9800 . ?
C417 H41L 0.9800 . ?
C418 H41M 0.9800 . ?
C418 H41N 0.9800 . ?
C418 H41O 0.9800 . ?
C419 H41P 0.9800 . ?
C419 H41Q 0.9800 . ?
C419 H41R 0.9800 . ?
C421 H42D 0.9800 . ?
C421 H42E 0.9800 . ?
C421 H42F 0.9800 . ?
C426 H42G 0.9800 . ?
C426 H42H 0.9800 . ?
C426 H42I 0.9800 . ?
C427 H42J 0.9800 . ?
C427 H42K 0.9800 . ?
C427 H42L 0.9800 . ?
C428 H42M 0.9800 . ?
C428 H42N 0.9800 . ?
C428 H42O 0.9800 . ?
C429 H42P 0.9800 . ?
C429 H42Q 0.9800 . ?
C429 H42R 0.9800 . ?
C430 H43A 0.9800 . ?
C430 H43B 0.9800 . ?
C430 H43C 0.9800 . ?
C431 H43D 0.9800 . ?
C431 H43E 0.9800 . ?
C431 H43F 0.9800 . ?
C414 H41S 0.9800 . ?
C414 H41T 0.9800 . ?
C414 H41U 0.9800 . ?
C415 H41V 0.9800 . ?
C415 H41W 0.9800 . ?
C415 H41X 0.9800 . ?
C416 H41Y 0.9800 . ?
C416 HD 0.9800 . ?
C416 HE 0.9800 . ?
C88 C97 1.376(11) . ?
C88 C98 1.530(10) . ?
C89 C97 1.457(12) . ?
C89 C99 1.537(13) . ?
C7 H7 0.9500 . ?
C7 C6 1.3900 . ?
C7 C9 1.3900 . ?
C6 C8 1.3900 . ?
C6 C3 1.558(14) . ?
C8 H8 0.9500 . ?
C8 C10 1.3900 . ?
C10 C12 1.3900 . ?
C10 C13 1.514(14) . ?
C12 H12 0.9500 . ?
C12 C9 1.3900 . ?
C264 H264 0.9500 . ?
C265 C309 1.222(18) . ?
C265 C310 1.96(2) . ?
C265 C311 1.531(12) . ?
C265 C312 1.527(11) . ?
C265 C313 1.443(10) . ?
C265 C314 1.607(11) . ?
C266 C315 1.554(17) . ?
C266 C316 1.492(12) . ?
C266 C317 1.578(16) . ?
C266 C318 1.567(16) . ?
C266 C319 1.447(16) . ?
C266 C320 1.565(17) . ?
C234 C267 1.367(12) . ?
C234 C268 1.522(13) . ?
C235 C267 1.340(12) . ?
C235 C269 1.555(12) . ?
C97 H97 0.9500 . ?
C98 C108 1.481(12) . ?
C98 C109 1.587(13) . ?
C98 C110 1.471(13) . ?
C99 C111 1.501(15) . ?
C99 C112 1.534(15) . ?
C99 C113 1.554(15) . ?
C241 C276 1.523(18) . ?
C241 C277 1.569(19) . ?
C241 C278 1.594(17) . ?
C242 C279 1.530(18) . ?
C242 C280 1.561(15) . ?
C242 C281 1.526(13) . ?
C279 H27A 0.9800 . ?
C279 H27B 0.9800 . ?
C279 H27C 0.9800 . ?
C309 H30A 0.9500 . ?
C309 H30B 0.9500 . ?
C310 H31A 0.9800 . ?
C310 H31B 0.9800 . ?
C310 H31C 0.9800 . ?
C311 H31D 0.9800 . ?
C311 H31E 0.9800 . ?
C311 H31F 0.9800 . ?
C315 H31G 0.9800 . ?
C315 H31H 0.9800 . ?
C315 H31I 0.9800 . ?
C316 H31J 0.9800 . ?
C316 H31K 0.9800 . ?
C316 H31L 0.9800 . ?
C317 H31M 0.9800 . ?
C317 H31N 0.9800 . ?
C317 H31O 0.9800 . ?
C267 H26A 0.9500 . ?
C267 H267 0.9500 . ?
C267 C1N 1.339(14) . ?
C267 C1O 1.365(13) . ?
C268 C321 1.472(15) . ?
C268 C322 1.628(19) . ?
C268 C323 1.537(15) . ?
C269 C324 1.506(14) . ?
C269 C325 1.538(14) . ?
C269 C326 1.539(15) . ?
C271 C327 1.487(14) . ?
C271 C328 1.568(16) . ?
C271 C329 1.534(13) . ?
C272 C330 1.531(14) . ?
C272 C331 1.499(14) . ?
C272 C332 1.524(14) . ?
C102 C116 1.486(17) . ?
C102 C117 1.58(2) . ?
C103 C119 1.564(15) . ?
C103 C120 1.517(17) . ?
C103 C121 1.543(19) . ?
C119 H11D 0.9800 . ?
C119 H11E 0.9800 . ?
C119 H11F 0.9800 . ?
C108 H10A 0.9800 . ?
C108 H10B 0.9800 . ?
C108 H10C 0.9800 . ?
C109 H10D 0.9800 . ?
C109 H10E 0.9800 . ?
C109 H10F 0.9800 . ?
C110 H11G 0.9800 . ?
C110 H11H 0.9800 . ?
C110 H11I 0.9800 . ?
C111 H11J 0.9800 . ?
C111 H11K 0.9800 . ?
C111 H11L 0.9800 . ?
C112 H11M 0.9800 . ?
C112 H11N 0.9800 . ?
C112 H11O 0.9800 . ?
C113 H11P 0.9800 . ?
C113 H11Q 0.9800 . ?
C113 H11R 0.9800 . ?
C3 C4 1.53(2) . ?
C13 C19 1.516(18) . ?
C13 C20 1.544(19) . ?
C13 C21 1.55(2) . ?
C276 H27D 0.9800 . ?
C276 H27E 0.9800 . ?
C276 H27F 0.9800 . ?
C277 H27G 0.9800 . ?
C277 H27H 0.9800 . ?
C277 H27I 0.9800 . ?
C278 H27J 0.9800 . ?
C278 H27K 0.9800 . ?
C278 H27L 0.9800 . ?
C280 H28A 0.9800 . ?
C280 H28B 0.9800 . ?
C280 H28C 0.9800 . ?
C281 H28D 0.9800 . ?
C281 H28E 0.9800 . ?
C281 H28F 0.9800 . ?
C321 H32A 0.9800 . ?
C321 H32B 0.9800 . ?
C321 H32C 0.9800 . ?
C322 H32D 0.9800 . ?
C322 H32E 0.9800 . ?
C322 H32F 0.9800 . ?
C323 H32G 0.9800 . ?
C323 H32H 0.9800 . ?
C323 H32I 0.9800 . ?
C324 H32J 0.9800 . ?
C324 H32K 0.9800 . ?
C324 H32L 0.9800 . ?
C325 H32M 0.9800 . ?
C325 H32N 0.9800 . ?
C325 H32O 0.9800 . ?
C326 H32P 0.9800 . ?
C326 H32Q 0.9800 . ?
C326 H32R 0.9800 . ?
C327 H32S 0.9800 . ?
C327 H32T 0.9800 . ?
C327 H32U 0.9800 . ?
C328 H32V 0.9800 . ?
C328 H32W 0.9800 . ?
C328 H32X 0.9800 . ?
C329 H32Y 0.9800 . ?
C329 HF 0.9800 . ?
C329 HG 0.9800 . ?
C330 H33A 0.9800 . ?
C330 H33B 0.9800 . ?
C330 H33C 0.9800 . ?
C331 H33D 0.9800 . ?
C331 H33E 0.9800 . ?
C331 H33F 0.9800 . ?
C332 H33G 0.9800 . ?
C332 H33H 0.9800 . ?
C332 H33I 0.9800 . ?
C116 H11S 0.9800 . ?
C116 H11T 0.9800 . ?
C116 H11U 0.9800 . ?
C117 H11V 0.9800 . ?
C117 H11W 0.9800 . ?
C117 H11X 0.9800 . ?
C120 H12A 0.9800 . ?
C120 H12B 0.9800 . ?
C120 H12C 0.9800 . ?
C19 H19A 0.9800 . ?
C19 H19B 0.9800 . ?
C19 H19C 0.9800 . ?
C20 H20A 0.9800 . ?
C20 H20B 0.9800 . ?
C20 H20C 0.9800 . ?
C21 H21A 0.9800 . ?
C21 H21B 0.9800 . ?
C21 H21C 0.9800 . ?
Cl7 C438 1.695(11) . ?
C432 H432 0.9500 . ?
C432 C441 1.3900 . ?
C432 C437 1.3900 . ?
C441 H441 0.9500 . ?
C441 C440 1.3900 . ?
C440 H440 0.9500 . ?
C440 C439 1.3900 . ?
C439 H439 0.9500 . ?
C439 C438 1.3900 . ?
C438 C437 1.3900 . ?
C437 H437 0.9500 . ?
Cl7A C3A 1.752(11) . ?
C1A H1AA 0.9500 . ?
C1A C6A 1.3900 . ?
C1A C2A 1.3900 . ?
C6A H6A 0.9500 . ?
C6A C5A 1.3900 . ?
C5A H5AA 0.9500 . ?
C5A C4A 1.3900 . ?
C4A H4AA 0.9500 . ?
C4A C3A 1.3900 . ?
C3A C2A 1.3900 . ?
C2A H2AA 0.9500 . ?
Cl9 C23A 1.687(13) . ?
C433 H433 0.9500 . ?
C433 C434 1.388(18) . ?
C433 C23A 1.375(18) . ?
C434 H434 0.9500 . ?
C434 C436 1.332(17) . ?
C435 H435 0.9500 . ?
C435 C436 1.359(17) . ?
C435 C25A 1.368(16) . ?
C436 H436 0.9500 . ?
C23A C25A 1.394(16) . ?
C25A H25A 0.9500 . ?
C106 C125 1.524(15) . ?
C106 C126 1.508(16) . ?
C106 C95 1.540(13) . ?
C106 C127 1.550(19) . ?
C125 H12D 0.9800 . ?
C125 H12E 0.9800 . ?
C125 H12F 0.9800 . ?
C126 H12G 0.9800 . ?
C126 H12H 0.9800 . ?
C126 H12I 0.9800 . ?
C51 C72 1.3900 . ?
C51 C73 1.3900 . ?
C72 H72 0.9500 . ?
C72 C94 1.3900 . ?
C94 C104 1.3900 . ?
C94 C105 1.538(12) . ?
C104 H104 0.9500 . ?
C104 C95 1.3900 . ?
C95 C73 1.3900 . ?
C73 H73 0.9500 . ?
C122 H12J 0.9800 . ?
C122 H12K 0.9800 . ?
C122 H12L 0.9800 . ?
C122 C105 1.539(18) . ?
C123 H12M 0.9800 . ?
C123 H12N 0.9800 . ?
C123 H12O 0.9800 . ?
C123 C105 1.53(2) . ?
C105 C124 1.490(18) . ?
C124 H12P 0.9800 . ?
C124 H12Q 0.9800 . ?
C124 H12R 0.9800 . ?
C318 H31P 0.9800 . ?
C318 H31Q 0.9800 . ?
C318 H31R 0.9800 . ?
C319 H31S 0.9800 . ?
C319 H31T 0.9800 . ?
C319 H31U 0.9800 . ?
C320 H32Z 0.9800 . ?
C320 HH 0.9800 . ?
C320 HI 0.9800 . ?
C282 H28G 0.9800 . ?
C282 H28H 0.9800 . ?
C282 H28I 0.9800 . ?
C282 C243 1.56(2) . ?
C283 H28J 0.9800 . ?
C283 H28K 0.9800 . ?
C283 H28L 0.9800 . ?
C283 C243 1.60(2) . ?
C243 C284 1.55(2) . ?
C243 C219 1.60(2) . ?
C284 H28M 0.9800 . ?
C284 H28N 0.9800 . ?
C284 H28O 0.9800 . ?
C198 H198 0.9500 . ?
C198 C182 1.3900 . ?
C198 C219 1.3900 . ?
C182 C199 1.3900 . ?
C199 H199 0.9500 . ?
C199 C220 1.3900 . ?
C220 C244 1.3900 . ?
C220 C245 1.535(18) . ?
C244 H244 0.9500 . ?
C244 C219 1.3900 . ?
C285 H28P 0.9800 . ?
C285 H28Q 0.9800 . ?
C285 H28R 0.9800 . ?
C285 C245 1.42(3) . ?
C245 C286 1.60(3) . ?
C245 C287 1.50(2) . ?
C286 H28S 0.9800 . ?
C286 H28T 0.9800 . ?
C286 H28U 0.9800 . ?
C287 H28V 0.9800 . ?
C287 H28W 0.9800 . ?
C287 H28X 0.9800 . ?
C392 H39J 0.9800 . ?
C392 H39K 0.9800 . ?
C392 H39L 0.9800 . ?
C358 C393 1.454(19) . ?
C358 C394 1.554(16) . ?
C358 C395 1.542(16) . ?
C358 C303 1.538(15) . ?
C393 H39M 0.9800 . ?
C393 H39N 0.9800 . ?
C393 H39O 0.9800 . ?
C394 H39P 0.9800 . ?
C394 H39Q 0.9800 . ?
C394 H39R 0.9800 . ?
C395 H39S 0.9800 . ?
C395 H39T 0.9800 . ?
C395 H39U 0.9800 . ?
C303 C258 1.431(18) . ?
C303 C359 1.363(15) . ?
C258 H258 0.9500 . ?
C359 H359 0.9500 . ?
C359 C304 1.379(19) . ?
C304 C259 1.42(5) . ?
C304 C360 1.52(2) . ?
C259 H259 0.9500 . ?
C360 C396 1.42(2) . ?
C360 C397 1.71(3) . ?
C360 C398 1.27(2) . ?
C396 H39V 0.9800 . ?
C396 H39W 0.9800 . ?
C396 H39X 0.9800 . ?
C397 H39Y 0.9800 . ?
C397 HJ 0.9800 . ?
C397 HK 0.9800 . ?
C398 H39Z 0.9500 . ?
C398 HL 0.9500 . ?
C262 H26B 0.9900 . ?
C262 H26C 0.9900 . ?
C262 C307 1.61(3) . ?
C263 H26D 0.9900 . ?
C263 H26E 0.9900 . ?
C263 C308 1.39(3) . ?
C307 C364 1.50(2) . ?
C308 C365 1.52(3) . ?
C364 C405 1.52(3) . ?
C364 C406 1.53(2) . ?
C364 C407 1.47(2) . ?
C365 C408 1.57(3) . ?
C365 C409 1.58(2) . ?
C365 C410 1.50(3) . ?
C405 H40P 0.9800 . ?
C405 H40Q 0.9800 . ?
C405 H40R 0.9800 . ?
C406 H40S 0.9800 . ?
C406 H40T 0.9800 . ?
C406 H40U 0.9800 . ?
C407 H40V 0.9800 . ?
C407 H40W 0.9800 . ?
C407 H40X 0.9800 . ?
C408 H40Y 0.9800 . ?
C408 HM 0.9800 . ?
C408 HN 0.9800 . ?
C409 H40Z 0.9800 . ?
C409 HO 0.9800 . ?
C409 HP 0.9800 . ?
C410 H41Z 0.9800 . ?
C410 HQ 0.9800 . ?
C410 HR 0.9800 . ?
C312 H31V 0.9800 . ?
C312 H31W 0.9800 . ?
C312 H31X 0.9800 . ?
C313 H31Y 0.9800 . ?
C313 HS 0.9800 . ?
C313 HT 0.9800 . ?
C314 H31Z 0.9800 . ?
C314 HU 0.9800 . ?
C314 HV 0.9800 . ?
C4 H4A 0.9800 . ?
C4 H4B 0.9800 . ?
C4 H4C 0.9800 . ?
C77 H77A 0.9800 . ?
C77 H77B 0.9800 . ?
C77 H77C 0.9800 . ?
C77 C54 1.42(2) . ?
C54 C78 1.63(2) . ?
C54 C79 1.53(3) . ?
C54 C39 1.509(19) . ?
C78 H78A 0.9800 . ?
C78 H78B 0.9800 . ?
C78 H78C 0.9800 . ?
C79 H79A 0.9800 . ?
C79 H79B 0.9800 . ?
C79 H79C 0.9800 . ?
C28 H28 0.9500 . ?
C28 C38 1.3900 . ?
C28 C17 1.3900 . ?
C38 C52 1.3900 . ?
C38 C53 1.573(16) . ?
C52 H52 0.9500 . ?
C52 C39 1.3900 . ?
C39 C29 1.3900 . ?
C29 H29 0.9500 . ?
C29 C17 1.3900 . ?
C74 H74A 0.9800 . ?
C74 H74B 0.9800 . ?
C74 H74C 0.9800 . ?
C74 C53 1.51(2) . ?
C75 H75A 0.9800 . ?
C75 H75B 0.9800 . ?
C75 H75C 0.9800 . ?
C75 C53 1.65(2) . ?
C53 C76 1.52(2) . ?
C76 H76A 0.9800 . ?
C76 H76B 0.9800 . ?
C76 H76C 0.9800 . ?
C61 H61A 0.9800 . ?
C61 H61B 0.9800 . ?
C61 H61C 0.9800 . ?
C62 H62A 0.9800 . ?
C62 H62B 0.9800 . ?
C62 H62C 0.9800 . ?
C63 H63A 0.9800 . ?
C63 H63B 0.9800 . ?
C63 H63C 0.9800 . ?
C80 H80A 0.9800 . ?
C80 H80B 0.9800 . ?
C80 H80C 0.9800 . ?
C80 C55 1.50(2) . ?
C55 C81 1.51(3) . ?
C55 C82 1.49(2) . ?
C55 C40 1.511(16) . ?
C81 H81A 0.9800 . ?
C81 H81B 0.9800 . ?
C81 H81C 0.9800 . ?
C82 H82A 0.9800 . ?
C82 H82B 0.9800 . ?
C82 H82C 0.9800 . ?
C40 C30 1.3900 . ?
C40 C56 1.3900 . ?
C30 H30 0.9500 . ?
C30 C18 1.3900 . ?
C18 C31 1.3900 . ?
C31 H31 0.9500 . ?
C31 C41 1.3900 . ?
C41 C56 1.3900 . ?
C41 C57 1.518(13) . ?
C56 H56 0.9500 . ?
C83 H83A 0.9800 . ?
C83 H83B 0.9800 . ?
C83 H83C 0.9800 . ?
C83 C57 1.517(17) . ?
C57 C84 1.44(3) . ?
C57 C85 1.529(14) . ?
C84 H84A 0.9800 . ?
C84 H84B 0.9800 . ?
C84 H84C 0.9800 . ?
C85 H85A 0.9800 . ?
C85 H85B 0.9800 . ?
C85 H85C 0.9800 . ?
C422 H42S 0.9800 . ?
C422 H42T 0.9800 . ?
C422 H42U 0.9800 . ?
C195 C215 1.3900 . ?
C195 C216 1.3900 . ?
C215 H215 0.9500 . ?
C215 C238 1.3900 . ?
C238 C273 1.3900 . ?
C238 C274 1.530(8) . ?
C273 H273 0.9500 . ?
C273 C239 1.3900 . ?
C239 C216 1.3900 . ?
C239 C275 1.565(11) . ?
C216 H216 0.9500 . ?
C275 C334 1.538(11) . ?
C275 C335 1.591(11) . ?
C275 C336 1.538(11) . ?
C334 H33J 0.9800 . ?
C334 H33K 0.9800 . ?
C334 H33L 0.9800 . ?
C335 H33M 0.9800 . ?
C335 H33N 0.9800 . ?
C335 H33O 0.9800 . ?
C336 H33P 0.9800 . ?
C336 H33Q 0.9800 . ?
C336 H33R 0.9800 . ?
C333 H33S 0.9800 . ?
C333 H33T 0.9800 . ?
C333 H33U 0.9800 . ?
C333 C274 1.495(13) . ?
C274 C3V 1.539(16) . ?
C274 C1 1.532(15) . ?
C3V H3VA 0.9800 . ?
C3V H3VB 0.9800 . ?
C3V H3VC 0.9800 . ?
C1 H1A 0.9800 . ?
C1 H1B 0.9800 . ?
C1 H1C 0.9800 . ?
C127 H12S 0.9800 . ?
C127 H12T 0.9800 . ?
C127 H12U 0.9800 . ?
C121 H12V 0.9800 . ?
C121 H12W 0.9800 . ?
C121 H12X 0.9800 . ?
C423 H42V 0.9800 . ?
C423 H42W 0.9800 . ?
C423 H42X 0.9800 . ?
C424 H42Y 0.9800 . ?
C424 HW 0.9800 . ?
C424 HX 0.9800 . ?
C425 H42Z 0.9800 . ?
C425 HY 0.9800 . ?
C425 HZ 0.9800 . ?
C47A C67A 1.406(15) . ?
C47A C66A 1.421(14) . ?
C67A H67A 0.9500 . ?
C67A C89A 1.386(17) . ?
C89A C97A 1.418(17) . ?
C89A C99A 1.533(18) . ?
C97A H97A 0.9500 . ?
C97A C88A 1.374(16) . ?
C66A H66A 0.9500 . ?
C66A C88A 1.399(14) . ?
C88A C98A 1.534(15) . ?
C442 H44A 0.9800 . ?
C442 H44B 0.9800 . ?
C442 H44C 0.9800 . ?
C442 C98A 1.629(19) . ?
C99A C1C 1.52(2) . ?
C99A C1D 1.52(2) . ?
C99A C1E 1.59(2) . ?
C1B H1BA 0.9800 . ?
C1B H1BB 0.9800 . ?
C1B H1BC 0.9800 . ?
C1B C98A 1.435(17) . ?
C1C H1CA 0.9800 . ?
C1C H1CB 0.9800 . ?
C1C H1CC 0.9800 . ?
C1D H1DA 0.9800 . ?
C1D H1DB 0.9800 . ?
C1D H1DC 0.9800 . ?
C1E H1EA 0.9800 . ?
C1E H1EB 0.9800 . ?
C1E H1EC 0.9800 . ?
C98A C1F 1.473(18) . ?
C1F H1FA 0.9800 . ?
C1F H1FB 0.9800 . ?
C1F H1FC 0.9800 . ?
C443 H44D 0.9800 . ?
C443 H44E 0.9800 . ?
C443 H44F 0.9800 . ?
C1G H1GA 0.9800 . ?
C1G H1GB 0.9800 . ?
C1G H1GC 0.9800 . ?
C1H H1HA 0.9800 . ?
C1H H1HB 0.9800 . ?
C1H H1HC 0.9800 . ?
C444 H44G 0.9800 . ?
C444 H44H 0.9800 . ?
C444 H44I 0.9800 . ?
C1I H1IA 0.9800 . ?
C1I H1IB 0.9800 . ?
C1I H1IC 0.9800 . ?
C1J H1JA 0.9800 . ?
C1J H1JB 0.9800 . ?
C1J H1JC 0.9800 . ?
C445 H44J 0.9800 . ?
C445 H44K 0.9800 . ?
C445 H44L 0.9800 . ?
C1K H1KA 0.9800 . ?
C1K H1KB 0.9800 . ?
C1K H1KC 0.9800 . ?
C1L H1LA 0.9800 . ?
C1L H1LB 0.9800 . ?
C1L H1LC 0.9800 . ?
C446 H446 0.9500 . ?
C446 C1N 1.471(16) . ?
C1M H1M 0.9500 . ?
C1M C1O 1.356(14) . ?
C1N C1P 1.516(14) . ?
C1O C1Q 1.557(14) . ?
C1P C1R 1.456(17) . ?
C1P C1S 1.60(2) . ?
C1P C1T 1.552(17) . ?
C1Q C1U 1.512(15) . ?
C1Q C1V 1.525(17) . ?
C1Q C1W 1.564(17) . ?
C1R H1RA 0.9800 . ?
C1R H1RB 0.9800 . ?
C1R H1RC 0.9800 . ?
C1S H1SA 0.9800 . ?
C1S H1SB 0.9800 . ?
C1S H1SC 0.9800 . ?
C1T H1TA 0.9800 . ?
C1T H1TB 0.9800 . ?
C1T H1TC 0.9800 . ?
C1U H1UA 0.9800 . ?
C1U H1UB 0.9800 . ?
C1U H1UC 0.9800 . ?
C1V H1VA 0.9800 . ?
C1V H1VB 0.9800 . ?
C1V H1VC 0.9800 . ?
C1W H1WA 0.9800 . ?
C1W H1WB 0.9800 . ?
C1W H1WC 0.9800 . ?
C447 H447 0.9500 . ?
C447 C23B 1.39(2) . ?
C447 C1Z 1.38(2) . ?
C23B C25B 1.39(2) . ?
C23B Cl9A 1.673(18) . ?
C25B H25B 0.9500 . ?
C25B C1X 1.37(2) . ?
C1X H1X 0.9500 . ?
C1X C1Y 1.37(2) . ?
C1Y H1Y 0.9500 . ?
C1Y C1Z 1.33(2) . ?
C1Z H1Z 0.9500 . ?
C448 H44M 0.9800 . ?
C448 H44N 0.9800 . ?
C448 H44O 0.9800 . ?
C2B H2BA 0.9800 . ?
C2B H2BB 0.9800 . ?
C2B H2BC 0.9800 . ?
C2C H2CA 0.9800 . ?
C2C H2CB 0.9800 . ?
C2C H2CC 0.9800 . ?
C449 H449 0.9500 . ?
C449 C2E 1.394(11) . ?
C2D H2D 0.9500 . ?
C2D C2F 1.402(10) . ?
C2E C2G 1.517(10) . ?
C2F C2H 1.541(10) . ?
C2G C2I 1.515(11) . ?
C2G C2J 1.547(12) . ?
C2G C2K 1.529(10) . ?
C2H C2L 1.520(12) . ?
C2H C2M 1.546(11) . ?
C2H C2N 1.484(13) . ?
C2I H2IA 0.9800 . ?
C2I H2IB 0.9800 . ?
C2I H2IC 0.9800 . ?
C2J H2JA 0.9800 . ?
C2J H2JB 0.9800 . ?
C2J H2JC 0.9800 . ?
C2K H2KA 0.9800 . ?
C2K H2KB 0.9800 . ?
C2K H2KC 0.9800 . ?
C2L H2LA 0.9800 . ?
C2L H2LB 0.9800 . ?
C2L H2LC 0.9800 . ?
C2M H2MA 0.9800 . ?
C2M H2MB 0.9800 . ?
C2M H2MC 0.9800 . ?
C2N H2NA 0.9800 . ?
C2N H2NB 0.9800 . ?
C2N H2NC 0.9800 . ?
Cl1 C455 1.696(13) . ?
C451 H451 0.9500 . ?
C451 C455 1.3900 . ?
C451 C452 1.3900 . ?
C455 C450 1.3900 . ?
C450 H450 0.9500 . ?
C450 C454 1.3900 . ?
C454 H454 0.9500 . ?
C454 C453 1.3900 . ?
C453 H453 0.9500 . ?
C453 C452 1.3900 . ?
C452 H452 0.9500 . ?

loop_
_geom_torsion_atom_site_label_1
_geom_torsion_atom_site_label_2
_geom_torsion_atom_site_label_3
_geom_torsion_atom_site_label_4
_geom_torsion
_geom_torsion_site_symmetry_1
_geom_torsion_site_symmetry_2
_geom_torsion_site_symmetry_3
_geom_torsion_site_symmetry_4
_geom_torsion_publ_flag
C42 C32 C22 C14 -179.3(9) . . . . ?
C42 C32 C43 C33 179.3(9) . . . . ?
C44 C33 C43 C32 -179.8(11) . . . . ?
C32 C22 C14 C23 0.0 . . . . ?
C32 C22 C14 C11 -177.8(7) . . . . ?
C22 C32 C43 C33 0.0 . . . . ?
C22 C14 C23 C33 0.0 . . . . ?
C22 C14 C11 C15 147.0(6) . . . . ?
C22 C14 C11 C16 -93.8(6) . . . . ?
C22 C14 C11 C9 14.1(8) . . . . ?
C14 C23 C33 C44 179.8(11) . . . . ?
C14 C23 C33 C43 0.0 . . . . ?
C14 C11 C9 C7 61.4(5) . . . . ?
C14 C11 C9 C12 -119.0(5) . . . . ?
C23 C14 C11 C15 -30.8(9) . . . . ?
C23 C14 C11 C16 88.3(5) . . . . ?
C23 C14 C11 C9 -163.7(5) . . . . ?
C23 C33 C43 C32 0.0 . . . . ?
C43 C32 C22 C14 0.0 . . . . ?
C58 C42 C32 C22 59.9(12) . . . . ?
C58 C42 C32 C43 -119.4(9) . . . . ?
C59 C42 C32 C22 179.8(9) . . . . ?
C59 C42 C32 C43 0.6(13) . . . . ?
C150 C159 C171 C185 -0.5(7) . . . . ?
C150 C160 C152 C163 178.0(4) . . . . ?
C150 C160 C152 C144 1.8(6) . . . . ?
C150 C160 C172 C185 -1.4(6) . . . . ?
C150 C160 C172 C186 -179.6(4) . . . . ?
C150 C142 C136 C131 155.8(4) . . . . ?
C150 C142 C136 C143 -25.6(6) . . . . ?
C150 C142 C137 C144 9.8(6) . . . . ?
C150 C142 C137 C132 -171.1(4) . . . . ?
C159 C150 C160 C152 -170.0(4) . . . . ?
C159 C150 C160 C172 8.3(6) . . . . ?
C159 C150 C142 C136 -12.6(7) . . . . ?
C159 C150 C142 C137 164.2(4) . . . . ?
C159 C171 C185 C172 7.3(6) . . . . ?
C159 C171 C185 C202 -178.3(4) . . . . ?
C160 C150 C159 C171 -7.6(6) . . . . ?
C160 C150 C142 C136 170.1(4) . . . . ?
C160 C150 C142 C137 -13.1(6) . . . . ?
C160 C152 C163 C175 -177.9(4) . . . . ?
C160 C152 C163 C176 0.7(6) . . . . ?
C160 C152 C144 C137 -5.3(6) . . . . ?
C160 C152 C144 C153 173.9(4) . . . . ?
C160 C172 C185 C171 -6.5(6) . . . . ?
C160 C172 C185 C202 178.6(4) . . . . ?
C160 C172 C186 C176 2.6(6) . . . . ?
C160 C172 C186 C203 177.7(4) . . . . ?
C142 C150 C159 C171 175.0(4) . . . . ?
C142 C150 C160 C152 7.5(6) . . . . ?
C142 C150 C160 C172 -174.2(4) . . . . ?
C142 C136 C131 C128 23.9(6) . . . . ?
C142 C136 C131 C135 -159.2(4) . . . . ?
C142 C136 C143 C151 -30.0(6) . . . . ?
C142 C136 C143 C149 157.3(4) . . . . ?
C142 C137 C144 C152 -0.6(6) . . . . ?
C142 C137 C144 C153 -179.7(4) . . . . ?
C142 C137 C132 C128 7.5(7) . . . . ?
C171 C185 C202 C223 9.7(7) . . . . ?
C171 C185 C202 C224 -171.0(4) . . . . ?
C60 C42 C32 C22 -59.1(11) . . . . ?
C60 C42 C32 C43 121.6(10) . . . . ?
C152 C160 C172 C185 176.9(4) . . . . ?
C152 C160 C172 C186 -1.3(6) . . . . ?
C152 C163 C175 C189 -178.8(4) . . . . ?
C152 C163 C175 C164 4.5(6) . . . . ?
C152 C163 C176 C186 0.5(6) . . . . ?
C152 C163 C176 C190 -178.0(4) . . . . ?
C152 C144 C153 C164 3.7(7) . . . . ?
C172 C160 C152 C163 -0.3(6) . . . . ?
C172 C160 C152 C144 -176.5(4) . . . . ?
C172 C185 C202 C223 -176.1(4) . . . . ?
C172 C185 C202 C224 3.1(6) . . . . ?
C172 C186 C176 C163 -2.3(7) . . . . ?
C172 C186 C176 C190 176.4(4) . . . . ?
C172 C186 C203 C224 4.4(7) . . . . ?
C172 C186 C203 C208 -173.9(4) . . . . ?
C136 C142 C137 C144 -173.2(4) . . . . ?
C136 C142 C137 C132 5.9(6) . . . . ?
C136 C131 C128 C132 -11.0(6) . . . . ?
C136 C131 C128 C107 164.1(4) . . . . ?
C136 C131 C135 C141 -9.3(6) . . . . ?
C136 C131 C135 C130 173.5(4) . . . . ?
C136 C143 C151 C161 175.6(4) . . . . ?
C136 C143 C151 C162 -12.4(6) . . . . ?
C136 C143 C149 C141 13.6(6) . . . . ?
C136 C143 C149 C158 -170.0(4) . . . . ?
C137 C142 C136 C131 -21.0(6) . . . . ?
C137 C142 C136 C143 157.6(4) . . . . ?
C137 C144 C153 C164 -177.2(4) . . . . ?
C137 C132 C128 C131 -5.0(7) . . . . ?
C137 C132 C128 C107 -180.0(4) . . . . ?
C185 C172 C186 C176 -175.8(4) . . . . ?
C185 C172 C186 C203 -0.7(7) . . . . ?
C185 C202 C223 C248 -136.0(4) . . . . ?
C185 C202 C223 C249 45.1(6) . . . . ?
C185 C202 C224 C203 0.7(6) . . . . ?
C163 C152 C144 C137 178.4(4) . . . . ?
C163 C152 C144 C153 -2.4(6) . . . . ?
C163 C175 C189 C206 175.9(4) . . . . ?
C163 C175 C189 C207 -4.5(6) . . . . ?
C163 C175 C164 C153 -3.2(6) . . . . ?
C163 C176 C190 C208 176.0(4) . . . . ?
C163 C176 C190 C207 -2.1(7) . . . . ?
C144 C152 C163 C175 -1.7(6) . . . . ?
C144 C152 C163 C176 177.0(4) . . . . ?
C144 C137 C132 C128 -173.4(4) . . . . ?
C144 C153 C164 C175 -0.8(7) . . . . ?
C186 C172 C185 C171 171.7(4) . . . . ?
C186 C172 C185 C202 -3.1(6) . . . . ?
C186 C176 C190 C208 -2.6(5) . . . . ?
C186 C176 C190 C207 179.3(4) . . . . ?
C186 C203 C224 C202 -4.2(6) . . . . ?
C186 C203 C208 C190 -3.0(4) . . . . ?
C186 C203 C208 C230 111.3(4) . . . . ?
C186 C203 C208 C231 -123.9(4) . . . . ?
C131 C136 C143 C151 148.5(4) . . . . ?
C131 C136 C143 C149 -24.1(5) . . . . ?
C131 C128 C107 C115 21.5(6) . . . . ?
C131 C128 C107 C96 -158.7(5) . . . . ?
C131 C135 C141 C149 -2.0(6) . . . . ?
C131 C135 C130 C115 23.8(6) . . . . ?
C131 C135 C130 C134 -159.7(4) . . . . ?
C143 C136 C131 C128 -154.8(4) . . . . ?
C143 C136 C131 C135 22.1(6) . . . . ?
C143 C151 C161 C173 179.5(3) . . . . ?
C143 C151 C161 C169 0.2(5) . . . . ?
C143 C151 C162 C174 -179.1(4) . . . . ?
C143 C149 C141 C135 -0.4(6) . . . . ?
C143 C149 C158 C169 -10.5(6) . . . . ?
C143 C149 C158 C170 169.2(4) . . . . ?
C132 C137 C144 C152 -179.7(4) . . . . ?
C132 C137 C144 C153 1.2(7) . . . . ?
C132 C128 C107 C115 -163.6(4) . . . . ?
C132 C128 C107 C96 16.2(7) . . . . ?
C202 C223 C248 C290 -178.1(4) . . . . ?
C202 C223 C249 C291 178.4(4) . . . . ?
C175 C163 C176 C186 179.3(4) . . . . ?
C175 C163 C176 C190 0.7(7) . . . . ?
C175 C189 C206 C228 128.1(7) . . . . ?
C175 C189 C206 C229 -56.5(6) . . . . ?
C175 C189 C206 C449 135.1(4) . . . . ?
C175 C189 C206 C2D -43.6(5) . . . . ?
C175 C189 C207 C190 3.2(7) . . . . ?
C176 C163 C175 C189 2.5(6) . . . . ?
C176 C163 C175 C164 -174.2(4) . . . . ?
C176 C186 C203 C224 180.0(4) . . . . ?
C176 C186 C203 C208 1.7(5) . . . . ?
C176 C190 C208 C203 3.3(4) . . . . ?
C176 C190 C208 C230 -113.4(4) . . . . ?
C176 C190 C208 C231 123.9(4) . . . . ?
C176 C190 C207 C189 0.1(6) . . . . ?
C203 C186 C176 C163 -178.1(4) . . . . ?
C203 C186 C176 C190 0.6(5) . . . . ?
C203 C208 C230 C256 -171.8(17) . . . . ?
C203 C208 C230 C257 -6.1(7) . . . . ?
C203 C208 C230 C258 14.6(8) . . . . ?
C203 C208 C230 C259 -179(2) . . . . ?
C203 C208 C231 C260 110.0(14) . . . . ?
C203 C208 C231 C261 -75.8(10) . . . . ?
C203 C208 C231 C262 108.4(16) . . . . ?
C203 C208 C231 C263 -65.0(11) . . . . ?
C128 C131 C135 C141 167.6(4) . . . . ?
C128 C131 C135 C130 -9.6(6) . . . . ?
C128 C107 C115 C130 -7.2(7) . . . . ?
C128 C107 C115 C100 175.2(4) . . . . ?
C128 C107 C96 C86 -174.6(5) . . . . ?
C135 C131 C128 C132 172.1(4) . . . . ?
C135 C131 C128 C107 -12.8(6) . . . . ?
C135 C130 C115 C107 -15.1(7) . . . . ?
C135 C130 C115 C100 162.5(5) . . . . ?
C135 C130 C134 C129 -150.1(4) . . . . ?
C135 C130 C134 C140 28.7(7) . . . . ?
C151 C143 C149 C141 -159.3(4) . . . . ?
C151 C143 C149 C158 17.1(6) . . . . ?
C151 C161 C173 C187 -2.2(6) . . . . ?
C151 C161 C173 C188 179.9(4) . . . . ?
C151 C161 C169 C158 6.4(6) . . . . ?
C151 C161 C169 C183 -177.1(4) . . . . ?
C151 C162 C174 C187 1.9(6) . . . . ?
C149 C143 C151 C161 -11.9(5) . . . . ?
C149 C143 C151 C162 160.1(4) . . . . ?
C149 C158 C169 C161 -1.3(6) . . . . ?
C149 C158 C169 C183 -177.8(4) . . . . ?
C149 C158 C170 C184 -178.1(4) . . . . ?
C223 C202 C224 C203 179.9(4) . . . . ?
C223 C248 C290 C339 178.1(4) . . . . ?
C223 C248 C290 C340 -1.5(6) . . . . ?
C223 C249 C291 C340 0.8(6) . . . . ?
C223 C249 C291 C341 -177.7(4) . . . . ?
C224 C202 C223 C248 44.8(6) . . . . ?
C224 C202 C223 C249 -134.2(4) . . . . ?
C224 C203 C208 C190 179.3(5) . . . . ?
C224 C203 C208 C230 -66.4(6) . . . . ?
C224 C203 C208 C231 58.4(6) . . . . ?
C189 C175 C164 C153 -179.6(4) . . . . ?
C189 C206 C228 C254 -179.6(6) . . . . ?
C189 C206 C229 C255 178.6(7) . . . . ?
C189 C206 C449 C2E -179.3(2) . . . . ?
C189 C206 C2D C2F 179.1(2) . . . . ?
C164 C175 C189 C206 -7.8(6) . . . . ?
C164 C175 C189 C207 171.8(4) . . . . ?
C190 C208 C230 C256 -61.8(17) . . . . ?
C190 C208 C230 C257 104.0(6) . . . . ?
C190 C208 C230 C258 124.6(7) . . . . ?
C190 C208 C230 C259 -69(2) . . . . ?
C190 C208 C231 C260 -3.9(15) . . . . ?
C190 C208 C231 C261 170.4(10) . . . . ?
C190 C208 C231 C262 -5.5(16) . . . . ?
C190 C208 C231 C263 -178.9(11) . . . . ?
C208 C203 C224 C202 173.4(5) . . . . ?
C208 C190 C207 C189 -177.3(5) . . . . ?
C208 C230 C256 C301 173.4(15) . . . . ?
C208 C230 C257 C302 -174.1(7) . . . . ?
C208 C230 C258 C303 172.9(8) . . . . ?
C208 C230 C259 C304 180(3) . . . . ?
C208 C231 C260 C305 -174(2) . . . . ?
C208 C231 C261 C306 179.9(10) . . . . ?
C208 C231 C262 C307 174.3(13) . . . . ?
C208 C231 C263 C308 178.3(13) . . . . ?
C107 C115 C100 C114 170.9(5) . . . . ?
C107 C115 C100 C90 -4.8(8) . . . . ?
C107 C96 C86 C90 3.9(8) . . . . ?
C107 C96 C86 C64 -176.7(5) . . . . ?
C141 C135 C130 C115 -153.2(4) . . . . ?
C141 C135 C130 C134 23.2(7) . . . . ?
C141 C149 C158 C169 165.9(4) . . . . ?
C141 C149 C158 C170 -14.4(6) . . . . ?
C130 C135 C141 C149 175.0(4) . . . . ?
C130 C115 C100 C114 -6.8(8) . . . . ?
C130 C115 C100 C90 177.6(5) . . . . ?
C130 C134 C129 C114 -18.4(7) . . . . ?
C130 C134 C129 C133 164.2(4) . . . . ?
C130 C134 C140 C145 -163.3(4) . . . . ?
C130 C134 C140 C148 20.6(7) . . . . ?
C161 C151 C162 C174 -6.9(5) . . . . ?
C161 C173 C187 C174 -2.8(6) . . . . ?
C161 C173 C187 C204 -179.2(4) . . . . ?
C161 C173 C188 C205 176.5(4) . . . . ?
C161 C173 C188 C200 -2.3(6) . . . . ?
C161 C169 C183 C200 -3.3(6) . . . . ?
C161 C169 C183 C201 178.0(4) . . . . ?
C162 C151 C161 C173 6.8(5) . . . . ?
C162 C151 C161 C169 -172.5(3) . . . . ?
C162 C174 C187 C173 2.9(6) . . . . ?
C162 C174 C187 C204 178.9(4) . . . . ?
C158 C149 C141 C135 -176.8(4) . . . . ?
C158 C169 C183 C200 173.2(4) . . . . ?
C158 C169 C183 C201 -5.5(6) . . . . ?
C158 C170 C184 C201 -2.9(7) . . . . ?
C248 C223 C249 C291 -0.5(6) . . . . ?
C248 C290 C339 C369 -16.2(14) . . . . ?
C248 C290 C339 C370 -135.4(14) . . . . ?
C248 C290 C339 C371 98.9(17) . . . . ?
C248 C290 C339 C443 -120.0(11) . . . . ?
C248 C290 C339 C1G 122.5(10) . . . . ?
C248 C290 C339 C1H 1.7(12) . . . . ?
C248 C290 C340 C291 1.7(6) . . . . ?
C249 C223 C248 C290 0.9(6) . . . . ?
C249 C291 C340 C290 -1.4(6) . . . . ?
C249 C291 C341 C372 178.9(4) . . . . ?
C249 C291 C341 C373 60.0(5) . . . . ?
C249 C291 C341 C374 -60.6(6) . . . . ?
C206 C189 C207 C190 -177.2(4) . . . . ?
C206 C228 C254 C298 -179.9(8) . . . . ?
C206 C228 C254 C299 1.5(12) . . . . ?
C206 C229 C255 C299 0.0(13) . . . . ?
C206 C229 C255 C300 177.9(9) . . . . ?
C206 C449 C2E C299 0.4(3) . . . . ?
C206 C449 C2E C2G -179.7(2) . . . . ?
C206 C2D C2F C299 0.0(3) . . . . ?
C206 C2D C2F C2H -180.0(2) . . . . ?
C207 C189 C206 C228 -51.4(7) . . . . ?
C207 C189 C206 C229 123.9(6) . . . . ?
C207 C189 C206 C449 -44.5(5) . . . . ?
C207 C189 C206 C2D 136.8(4) . . . . ?
C207 C190 C208 C203 -179.1(5) . . . . ?
C207 C190 C208 C230 64.1(6) . . . . ?
C207 C190 C208 C231 -58.5(7) . . . . ?
C230 C208 C231 C260 -124.9(14) . . . . ?
C230 C208 C231 C261 49.3(10) . . . . ?
C230 C208 C231 C262 -126.5(16) . . . . ?
C230 C208 C231 C263 60.1(11) . . . . ?
C230 C256 C301 C355 -179.3(19) . . . . ?
C230 C256 C301 C356 -5(3) . . . . ?
C230 C257 C302 C356 5.2(14) . . . . ?
C230 C257 C302 C357 -178.1(8) . . . . ?
C231 C208 C230 C256 62.3(17) . . . . ?
C231 C208 C230 C257 -132.0(6) . . . . ?
C231 C208 C230 C258 -111.3(8) . . . . ?
C231 C208 C230 C259 55(2) . . . . ?
C231 C260 C305 C361 -9(4) . . . . ?
C231 C260 C305 C362 178(2) . . . . ?
C231 C261 C306 C361 0(2) . . . . ?
C231 C261 C306 C363 177.6(14) . . . . ?
C231 C262 C307 C361 15(4) . . . . ?
C231 C262 C307 C364 -169.3(16) . . . . ?
C231 C263 C308 C361 3(2) . . . . ?
C231 C263 C308 C365 -176.4(18) . . . . ?
C115 C107 C96 C86 5.1(8) . . . . ?
C115 C130 C134 C129 26.3(7) . . . . ?
C115 C130 C134 C140 -155.0(5) . . . . ?
C115 C100 C114 C129 15.0(8) . . . . ?
C115 C100 C90 C86 13.6(8) . . . . ?
C115 C100 C90 C68 -170.2(6) . . . . ?
C96 C107 C115 C130 173.1(5) . . . . ?
C96 C107 C115 C100 -4.6(7) . . . . ?
C96 C86 C90 C100 -13.1(8) . . . . ?
C96 C86 C90 C68 170.5(6) . . . . ?
C96 C86 C64 C87 3.4(9) . . . . ?
C96 C86 C64 C45 -179.4(6) . . . . ?
C134 C130 C115 C107 168.4(5) . . . . ?
C134 C130 C115 C100 -14.0(7) . . . . ?
C134 C129 C114 C100 -2.3(8) . . . . ?
C134 C129 C133 C138 4.3(7) . . . . ?
C134 C129 C133 C139 -172.7(5) . . . . ?
C134 C140 C145 C138 -6.0(7) . . . . ?
C134 C140 C145 C154 173.9(4) . . . . ?
C134 C140 C148 C157 -173.3(4) . . . . ?
C173 C161 C169 C158 -172.8(4) . . . . ?
C173 C161 C169 C183 3.7(6) . . . . ?
C173 C187 C204 C225 -178.5(3) . . . . ?
C173 C187 C204 C226 3.1(6) . . . . ?
C173 C188 C205 C226 2.6(6) . . . . ?
C173 C188 C205 C227 -177.3(4) . . . . ?
C173 C188 C200 C183 2.8(6) . . . . ?
C173 C188 C200 C221 178.8(4) . . . . ?
C169 C161 C173 C187 177.0(4) . . . . ?
C169 C161 C173 C188 -0.9(6) . . . . ?
C169 C158 C170 C184 1.6(6) . . . . ?
C169 C183 C200 C188 0.1(6) . . . . ?
C169 C183 C200 C221 -175.3(4) . . . . ?
C169 C183 C201 C184 4.1(6) . . . . ?
C169 C183 C201 C222 -176.9(4) . . . . ?
C174 C187 C204 C225 5.5(6) . . . . ?
C174 C187 C204 C226 -172.9(4) . . . . ?
C170 C158 C169 C161 178.9(4) . . . . ?
C170 C158 C169 C183 2.4(6) . . . . ?
C170 C184 C201 C183 0.1(6) . . . . ?
C170 C184 C201 C222 -178.9(4) . . . . ?
C228 C206 C229 C255 -6.0(12) . . . . ?
C228 C254 C298 C349 6.4(13) . . . . ?
C228 C254 C298 C350 -111.8(12) . . . . ?
C228 C254 C298 C351 129.0(11) . . . . ?
C228 C254 C299 C255 -7.6(13) . . . . ?
C229 C206 C228 C254 5.2(12) . . . . ?
C229 C255 C299 C254 6.8(13) . . . . ?
C229 C255 C300 C352 167.6(9) . . . . ?
C229 C255 C300 C353 48.8(13) . . . . ?
C229 C255 C300 C354 -69.2(12) . . . . ?
C256 C230 C257 C302 -9(2) . . . . ?
C256 C301 C355 C387 64(2) . . . . ?
C256 C301 C355 C388 -167.9(19) . . . . ?
C256 C301 C355 C389 -47(2) . . . . ?
C256 C301 C356 C302 2(2) . . . . ?
C257 C230 C256 C301 9(3) . . . . ?
C257 C302 C356 C301 -1.7(15) . . . . ?
C257 C302 C357 C390 53.3(14) . . . . ?
C257 C302 C357 C391 175.1(10) . . . . ?
C257 C302 C357 C392 -59.1(13) . . . . ?
C260 C231 C261 C306 -5(2) . . . . ?
C260 C305 C361 C306 2(2) . . . . ?
C260 C305 C362 C399 64(3) . . . . ?
C260 C305 C362 C400 -50(3) . . . . ?
C260 C305 C362 C401 -167(2) . . . . ?
C261 C231 C260 C305 11(4) . . . . ?
C261 C306 C361 C305 1.6(19) . . . . ?
C261 C306 C363 C402 72.9(16) . . . . ?
C261 C306 C363 C403 -170.8(13) . . . . ?
C261 C306 C363 C404 -57.5(17) . . . . ?
C100 C90 C68 C91 20.3(10) . . . . ?
C100 C90 C68 C48 -164.2(6) . . . . ?
C86 C90 C68 C91 -163.5(6) . . . . ?
C86 C90 C68 C48 12.0(9) . . . . ?
C86 C64 C87 C65 174.3(6) . . . . ?
C86 C64 C45 C48 5.8(9) . . . . ?
C86 C64 C45 C34 -176.8(6) . . . . ?
C129 C134 C140 C145 15.4(7) . . . . ?
C129 C134 C140 C148 -160.7(4) . . . . ?
C129 C133 C138 C145 4.8(8) . . . . ?
C129 C133 C138 C146 -176.6(5) . . . . ?
C129 C133 C139 C147 174.5(5) . . . . ?
C140 C134 C129 C114 162.8(5) . . . . ?
C140 C134 C129 C133 -14.6(7) . . . . ?
C140 C145 C138 C133 -4.1(8) . . . . ?
C140 C145 C138 C146 177.4(5) . . . . ?
C140 C145 C154 C165 -0.1(7) . . . . ?
C140 C145 C154 C166 -177.2(5) . . . . ?
C140 C148 C157 C165 -0.8(7) . . . . ?
C187 C173 C188 C205 -1.5(6) . . . . ?
C187 C173 C188 C200 179.6(4) . . . . ?
C187 C204 C225 C250 54.2(5) . . . . ?
C187 C204 C225 C251 -122.8(4) . . . . ?
C187 C204 C226 C205 -2.0(6) . . . . ?
C188 C173 C187 C174 175.1(4) . . . . ?
C188 C173 C187 C204 -1.3(5) . . . . ?
C188 C205 C226 C204 -0.7(6) . . . . ?
C188 C205 C227 C221 -2.3(4) . . . . ?
C188 C205 C227 C252 113.1(4) . . . . ?
C188 C205 C227 C253 -125.3(4) . . . . ?
C188 C200 C221 C227 -1.4(5) . . . . ?
C188 C200 C221 C246 177.0(4) . . . . ?
C183 C200 C221 C227 174.3(4) . . . . ?
C183 C200 C221 C246 -7.3(7) . . . . ?
C183 C201 C222 C246 -8.2(6) . . . . ?
C183 C201 C222 C247 167.5(4) . . . . ?
C184 C201 C222 C246 170.6(4) . . . . ?
C184 C201 C222 C247 -13.6(7) . . . . ?
C339 C290 C340 C291 -177.9(4) . . . . ?
C340 C290 C339 C369 163.4(14) . . . . ?
C340 C290 C339 C370 44.2(15) . . . . ?
C340 C290 C339 C371 -81.5(17) . . . . ?
C340 C290 C339 C443 59.5(11) . . . . ?
C340 C290 C339 C1G -57.9(10) . . . . ?
C340 C290 C339 C1H -178.7(11) . . . . ?
C340 C291 C341 C372 0.5(6) . . . . ?
C340 C291 C341 C373 -118.4(5) . . . . ?
C340 C291 C341 C374 121.1(5) . . . . ?
C341 C291 C340 C290 177.1(4) . . . . ?
C114 C100 C90 C86 -161.8(6) . . . . ?
C114 C100 C90 C68 14.5(9) . . . . ?
C114 C129 C133 C138 -173.0(5) . . . . ?
C114 C129 C133 C139 9.9(8) . . . . ?
C90 C100 C114 C129 -169.5(5) . . . . ?
C90 C86 C64 C87 -177.2(6) . . . . ?
C90 C86 C64 C45 0.0(9) . . . . ?
C90 C68 C91 C69 -172.2(6) . . . . ?
C90 C68 C48 C45 -6.4(9) . . . . ?
C90 C68 C48 C36 172.0(6) . . . . ?
C64 C86 C90 C100 167.5(5) . . . . ?
C64 C86 C90 C68 -8.9(9) . . . . ?
C64 C87 C65 C46 2.8(10) . . . . ?
C64 C45 C48 C68 -2.6(10) . . . . ?
C64 C45 C48 C36 178.9(6) . . . . ?
C64 C45 C34 C46 1.8(10) . . . . ?
C64 C45 C34 C24 -179.5(6) . . . . ?
C133 C129 C114 C100 175.1(5) . . . . ?
C133 C138 C146 C155 -177.7(5) . . . . ?
C133 C138 C146 C156 3.3(8) . . . . ?
C133 C139 C147 C156 0.7(8) . . . . ?
C145 C140 C148 C157 10.5(7) . . . . ?
C145 C138 C146 C155 0.9(8) . . . . ?
C145 C138 C146 C156 -178.1(5) . . . . ?
C145 C154 C165 C157 9.3(7) . . . . ?
C145 C154 C165 C177 -174.0(5) . . . . ?
C145 C154 C166 C155 -1.4(8) . . . . ?
C145 C154 C166 C178 176.2(5) . . . . ?
C148 C140 C145 C138 170.4(4) . . . . ?
C148 C140 C145 C154 -9.7(6) . . . . ?
C148 C157 C165 C154 -8.7(7) . . . . ?
C148 C157 C165 C177 175.0(5) . . . . ?
C204 C225 C250 C292 -176.7(4) . . . . ?
C204 C225 C251 C293 174.2(4) . . . . ?
C205 C188 C200 C183 -176.2(4) . . . . ?
C205 C188 C200 C221 -0.2(5) . . . . ?
C205 C227 C221 C200 2.2(4) . . . . ?
C205 C227 C221 C246 -175.6(5) . . . . ?
C205 C227 C252 C294 6.1(5) . . . . ?
C205 C227 C252 C295 -173.7(4) . . . . ?
C205 C227 C253 C296 -60.0(5) . . . . ?
C205 C227 C253 C297 119.6(4) . . . . ?
C200 C188 C205 C226 -178.5(4) . . . . ?
C200 C188 C205 C227 1.7(5) . . . . ?
C200 C183 C201 C184 -174.6(4) . . . . ?
C200 C183 C201 C222 4.5(6) . . . . ?
C200 C221 C246 C222 3.0(6) . . . . ?
C201 C183 C200 C188 178.9(4) . . . . ?
C201 C183 C200 C221 3.5(7) . . . . ?
C201 C222 C246 C221 4.6(7) . . . . ?
C201 C222 C247 C288 -43.2(6) . . . . ?
C201 C222 C247 C289 144.8(4) . . . . ?
C298 C254 C299 C255 173.9(8) . . . . ?
C299 C254 C298 C349 -175.0(10) . . . . ?
C299 C254 C298 C350 66.7(12) . . . . ?
C299 C254 C298 C351 -52.4(12) . . . . ?
C299 C255 C300 C352 -14.7(15) . . . . ?
C299 C255 C300 C353 -133.4(10) . . . . ?
C299 C255 C300 C354 108.6(11) . . . . ?
C299 C2E C2G C2I -179.2(8) . . . . ?
C299 C2E C2G C2J 61.6(8) . . . . ?
C299 C2E C2G C2K -58.8(8) . . . . ?
C299 C2F C2H C2L -16.2(6) . . . . ?
C299 C2F C2H C2M -134.3(7) . . . . ?
C299 C2F C2H C2N 106.5(7) . . . . ?
C300 C255 C299 C254 -170.9(10) . . . . ?
C355 C301 C356 C302 175.6(10) . . . . ?
C356 C301 C355 C387 -110.3(16) . . . . ?
C356 C301 C355 C388 17.8(18) . . . . ?
C356 C301 C355 C389 138.7(13) . . . . ?
C356 C302 C357 C390 -130.2(12) . . . . ?
C356 C302 C357 C391 -8.4(15) . . . . ?
C356 C302 C357 C392 117.4(12) . . . . ?
C357 C302 C356 C301 -178.3(10) . . . . ?
C361 C305 C362 C399 -107.1(15) . . . . ?
C361 C305 C362 C400 138.1(12) . . . . ?
C361 C305 C362 C401 21.2(19) . . . . ?
C361 C306 C363 C402 -109.7(15) . . . . ?
C361 C306 C363 C403 6.6(18) . . . . ?
C361 C306 C363 C404 119.9(14) . . . . ?
C361 C307 C364 C405 -124.7(18) . . . . ?
C361 C307 C364 C406 122.6(18) . . . . ?
C361 C307 C364 C407 -5(2) . . . . ?
C361 C308 C365 C408 -50(2) . . . . ?
C361 C308 C365 C409 65(2) . . . . ?
C361 C308 C365 C410 -173.1(17) . . . . ?
C362 C305 C361 C306 174.9(14) . . . . ?
C363 C306 C361 C305 -175.7(11) . . . . ?
C68 C91 C69 C49 -1.7(9) . . . . ?
C68 C48 C36 C49 2.4(9) . . . . ?
C68 C48 C36 C26 -178.8(6) . . . . ?
C87 C64 C45 C48 -176.7(6) . . . . ?
C87 C64 C45 C34 0.6(9) . . . . ?
C87 C65 C46 C34 -0.3(9) . . . . ?
C87 C65 C46 C35 -177.7(6) . . . . ?
C45 C64 C87 C65 -2.9(9) . . . . ?
C45 C48 C36 C49 -179.1(6) . . . . ?
C45 C48 C36 C26 -0.4(9) . . . . ?
C45 C34 C46 C65 -2.0(9) . . . . ?
C45 C34 C46 C35 175.7(6) . . . . ?
C45 C34 C24 C26 1.5(9) . . . . ?
C45 C34 C24 C15 -177.6(6) . . . . ?
C138 C133 C139 C147 -2.5(8) . . . . ?
C138 C145 C154 C165 179.8(5) . . . . ?
C138 C145 C154 C166 2.7(7) . . . . ?
C138 C146 C155 C166 0.4(8) . . . . ?
C138 C146 C155 C167 -177.5(5) . . . . ?
C138 C146 C156 C147 -4.9(8) . . . . ?
C138 C146 C156 C168 177.8(5) . . . . ?
C139 C133 C138 C145 -178.0(5) . . . . ?
C139 C133 C138 C146 0.6(8) . . . . ?
C139 C147 C156 C146 2.8(8) . . . . ?
C139 C147 C156 C168 179.7(6) . . . . ?
C154 C145 C138 C133 176.0(5) . . . . ?
C154 C145 C138 C146 -2.5(7) . . . . ?
C154 C165 C177 C191 -3.6(7) . . . . ?
C154 C165 C177 C192 177.0(4) . . . . ?
C154 C166 C155 C146 -0.2(8) . . . . ?
C154 C166 C155 C167 178.1(5) . . . . ?
C154 C166 C178 C191 -0.5(8) . . . . ?
C154 C166 C178 C179 -177.8(5) . . . . ?
C157 C165 C177 C191 172.5(5) . . . . ?
C157 C165 C177 C192 -6.9(8) . . . . ?
C225 C204 C226 C205 179.6(4) . . . . ?
C225 C250 C292 C342 178.3(4) . . . . ?
C225 C250 C292 C343 1.9(6) . . . . ?
C225 C251 C293 C343 3.0(7) . . . . ?
C225 C251 C293 C344 -168.3(4) . . . . ?
C226 C204 C225 C250 -127.3(4) . . . . ?
C226 C204 C225 C251 55.7(5) . . . . ?
C226 C205 C227 C221 177.9(5) . . . . ?
C226 C205 C227 C252 -66.7(6) . . . . ?
C226 C205 C227 C253 54.9(6) . . . . ?
C227 C205 C226 C204 179.1(4) . . . . ?
C227 C221 C246 C222 -179.3(5) . . . . ?
C227 C252 C294 C345 180.0(4) . . . . ?
C227 C252 C295 C346 178.0(4) . . . . ?
C227 C253 C296 C347 178.1(4) . . . . ?
C227 C253 C297 C348 178.2(4) . . . . ?
C221 C227 C252 C294 116.6(4) . . . . ?
C221 C227 C252 C295 -63.2(5) . . . . ?
C221 C227 C253 C296 -174.4(4) . . . . ?
C221 C227 C253 C297 5.2(6) . . . . ?
C222 C247 C288 C337 -173.9(4) . . . . ?
C222 C247 C289 C338 171.9(4) . . . . ?
C91 C68 C48 C45 169.5(6) . . . . ?
C91 C68 C48 C36 -12.1(9) . . . . ?
C91 C69 C49 C36 -8.2(8) . . . . ?
C91 C69 C49 C37 175.6(5) . . . . ?
C48 C68 C91 C69 12.1(9) . . . . ?
C48 C45 C34 C46 179.2(6) . . . . ?
C48 C45 C34 C24 -2.1(9) . . . . ?
C48 C36 C49 C69 8.0(8) . . . . ?
C48 C36 C49 C37 -175.5(5) . . . . ?
C48 C36 C26 C24 -0.3(9) . . . . ?
C48 C36 C26 C16 176.5(6) . . . . ?
C65 C46 C35 C47 1.9(10) . . . . ?
C65 C46 C35 C25 179.3(5) . . . . ?
C65 C46 C35 C47A 2.3(12) . . . . ?
C34 C45 C48 C68 180.0(6) . . . . ?
C34 C45 C48 C36 1.6(9) . . . . ?
C34 C46 C35 C47 -175.5(7) . . . . ?
C34 C46 C35 C25 1.9(8) . . . . ?
C34 C46 C35 C47A -175.1(9) . . . . ?
C34 C24 C26 C36 -0.3(9) . . . . ?
C34 C24 C26 C16 -177.5(5) . . . . ?
C34 C24 C15 C25 1.8(9) . . . . ?
C34 C24 C15 C11 178.2(6) . . . . ?
C146 C155 C167 C179 178.0(5) . . . . ?
C146 C155 C167 C180 -0.7(9) . . . . ?
C146 C156 C168 C180 0.2(8) . . . . ?
C146 C156 C168 C181 -173.8(5) . . . . ?
C146 C156 C168 C182 168.6(8) . . . . ?
C147 C156 C168 C180 -176.7(6) . . . . ?
C147 C156 C168 C181 9.4(9) . . . . ?
C147 C156 C168 C182 -8.2(12) . . . . ?
C165 C154 C166 C155 -178.7(5) . . . . ?
C165 C154 C166 C178 -1.1(8) . . . . ?
C165 C177 C191 C178 2.1(8) . . . . ?
C165 C177 C192 C209 134.6(5) . . . . ?
C165 C177 C192 C210 -42.3(7) . . . . ?
C166 C154 C165 C157 -173.6(5) . . . . ?
C166 C154 C165 C177 3.1(7) . . . . ?
C166 C155 C167 C179 -0.2(6) . . . . ?
C166 C155 C167 C180 -178.8(5) . . . . ?
C166 C178 C191 C177 -0.1(8) . . . . ?
C166 C178 C179 C167 -0.1(5) . . . . ?
C166 C178 C179 C193 114.3(5) . . . . ?
C166 C178 C179 C194 -111.1(6) . . . . ?
C166 C178 C179 C195 -127.9(5) . . . . ?
C250 C225 C251 C293 -2.8(6) . . . . ?
C250 C292 C342 C375 -59.9(5) . . . . ?
C250 C292 C342 C376 59.6(5) . . . . ?
C250 C292 C342 C377 -179.7(5) . . . . ?
C250 C292 C343 C293 -1.7(7) . . . . ?
C251 C225 C250 C292 0.3(6) . . . . ?
C251 C293 C343 C292 -0.7(8) . . . . ?
C251 C293 C344 C378 -159.7(16) . . . . ?
C251 C293 C344 C379 85.9(17) . . . . ?
C251 C293 C344 C380 -45.7(18) . . . . ?
C251 C293 C344 C445 101.5(9) . . . . ?
C251 C293 C344 C1K -20.3(15) . . . . ?
C251 C293 C344 C1L -141.0(9) . . . . ?
C252 C227 C221 C200 -115.5(4) . . . . ?
C252 C227 C221 C246 66.7(6) . . . . ?
C252 C227 C253 C296 63.6(5) . . . . ?
C252 C227 C253 C297 -116.8(4) . . . . ?
C252 C294 C345 C381 1.5(6) . . . . ?
C252 C294 C345 C382 -177.3(4) . . . . ?
C252 C295 C346 C381 2.3(8) . . . . ?
C252 C295 C346 C383 -176.5(6) . . . . ?
C253 C227 C221 C200 122.9(4) . . . . ?
C253 C227 C221 C246 -55.0(7) . . . . ?
C253 C227 C252 C294 -117.5(4) . . . . ?
C253 C227 C252 C295 62.6(5) . . . . ?
C253 C296 C347 C384 3.6(7) . . . . ?
C253 C296 C347 C385 -175.8(5) . . . . ?
C253 C297 C348 C384 3.6(7) . . . . ?
C253 C297 C348 C386 -175.7(4) . . . . ?
C246 C222 C247 C288 132.7(5) . . . . ?
C246 C222 C247 C289 -39.3(6) . . . . ?
C247 C222 C246 C221 -171.4(4) . . . . ?
C247 C288 C337 C366 2.2(7) . . . . ?
C247 C288 C337 C367 -178.3(4) . . . . ?
C247 C289 C338 C366 1.4(7) . . . . ?
C247 C289 C338 C368 -178.3(5) . . . . ?
C69 C49 C37 C27 172.1(5) . . . . ?
C69 C49 C37 C50 7.4(9) . . . . ?
C69 C49 C37 C51 -14.7(8) . . . . ?
C36 C49 C37 C27 -3.9(7) . . . . ?
C36 C49 C37 C50 -168.6(6) . . . . ?
C36 C49 C37 C51 169.3(5) . . . . ?
C36 C26 C16 C11 -178.6(5) . . . . ?
C36 C26 C16 C27 1.1(8) . . . . ?
C46 C34 C24 C26 -179.7(6) . . . . ?
C46 C34 C24 C15 1.2(9) . . . . ?
C46 C35 C47 C66 -52.2(11) . . . . ?
C46 C35 C47 C67 126.9(8) . . . . ?
C46 C35 C25 C15 1.1(8) . . . . ?
C46 C35 C47A C67A 112.2(12) . . . . ?
C46 C35 C47A C66A -63.4(11) . . . . ?
C24 C34 C46 C65 179.3(6) . . . . ?
C24 C34 C46 C35 -3.0(8) . . . . ?
C24 C26 C16 C11 -1.5(6) . . . . ?
C24 C26 C16 C27 178.2(5) . . . . ?
C24 C15 C25 C35 -2.9(8) . . . . ?
C24 C15 C11 C14 120.3(7) . . . . ?
C24 C15 C11 C16 0.0(6) . . . . ?
C24 C15 C11 C9 -101.1(5) . . . . ?
C24 C15 C11 C17 -132.1(5) . . . . ?
C24 C15 C11 C18 112.7(5) . . . . ?
C155 C146 C156 C147 176.0(5) . . . . ?
C155 C146 C156 C168 -1.2(8) . . . . ?
C155 C166 C178 C191 177.4(5) . . . . ?
C155 C166 C178 C179 0.0(6) . . . . ?
C155 C167 C179 C178 0.2(5) . . . . ?
C155 C167 C179 C193 -112.3(5) . . . . ?
C155 C167 C179 C194 122.5(5) . . . . ?
C155 C167 C179 C195 114.3(4) . . . . ?
C155 C167 C180 C168 -0.5(8) . . . . ?
C156 C146 C155 C166 179.5(5) . . . . ?
C156 C146 C155 C167 1.6(9) . . . . ?
C156 C168 C180 C167 0.7(9) . . . . ?
C156 C168 C181 C196 50.8(7) . . . . ?
C156 C168 C181 C197 -127.8(5) . . . . ?
C156 C168 C182 C198 66.5(10) . . . . ?
C156 C168 C182 C199 -112.8(9) . . . . ?
C177 C192 C209 C232 -176.4(5) . . . . ?
C177 C192 C210 C233 175.5(5) . . . . ?
C178 C166 C155 C146 -178.1(5) . . . . ?
C178 C166 C155 C167 0.1(7) . . . . ?
C178 C179 C193 C211 124.5(15) . . . . ?
C178 C179 C193 C212 -63.6(8) . . . . ?
C178 C179 C193 C446 115(2) . . . . ?
C178 C179 C193 C1M -47.3(11) . . . . ?
C178 C179 C194 C213 -0.8(6) . . . . ?
C178 C179 C194 C214 177.7(4) . . . . ?
C178 C179 C195 C215 113.4(4) . . . . ?
C178 C179 C195 C216 -66.9(4) . . . . ?
C294 C252 C295 C346 -1.9(7) . . . . ?
C294 C345 C381 C346 -1.0(7) . . . . ?
C294 C345 C382 C417 68.5(7) . . . . ?
C294 C345 C382 C418 -177.4(6) . . . . ?
C294 C345 C382 C419 -52.2(8) . . . . ?
C294 C345 C382 C444 -16.9(19) . . . . ?
C294 C345 C382 C1I -120.7(16) . . . . ?
C294 C345 C382 C1J 117.4(17) . . . . ?
C295 C252 C294 C345 -0.2(6) . . . . ?
C295 C346 C381 C345 -0.9(8) . . . . ?
C295 C346 C383 C420 -165.4(9) . . . . ?
C295 C346 C383 C421 67.9(12) . . . . ?
C295 C346 C383 C422 -62.6(10) . . . . ?
C295 C346 C383 C423 8.6(16) . . . . ?
C295 C346 C383 C424 -128.9(12) . . . . ?
C295 C346 C383 C425 119.3(9) . . . . ?
C296 C253 C297 C348 -2.2(7) . . . . ?
C296 C347 C384 C348 -2.2(7) . . . . ?
C296 C347 C385 C426 122.4(5) . . . . ?
C296 C347 C385 C427 -118.4(6) . . . . ?
C296 C347 C385 C428 3.5(8) . . . . ?
C297 C253 C296 C347 -1.5(7) . . . . ?
C297 C348 C384 C347 -1.4(7) . . . . ?
C297 C348 C386 C429 -165.7(7) . . . . ?
C297 C348 C386 C430 -46.8(6) . . . . ?
C297 C348 C386 C431 67.5(8) . . . . ?
C297 C348 C386 C448 112.2(14) . . . . ?
C297 C348 C386 C2B -148.0(19) . . . . ?
C297 C348 C386 C2C -8.5(18) . . . . ?
C288 C247 C289 C338 -0.3(6) . . . . ?
C288 C337 C366 C338 -1.0(8) . . . . ?
C288 C337 C367 C411 -51.3(6) . . . . ?
C288 C337 C367 C412 66.7(6) . . . . ?
C288 C337 C367 C413 -171.5(5) . . . . ?
C289 C247 C288 C337 -1.6(6) . . . . ?
C289 C338 C366 C337 -0.7(8) . . . . ?
C289 C338 C368 C414 3.4(8) . . . . ?
C289 C338 C368 C415 -118.3(6) . . . . ?
C289 C338 C368 C416 122.6(6) . . . . ?
C49 C36 C26 C24 178.6(5) . . . . ?
C49 C36 C26 C16 -4.7(9) . . . . ?
C49 C37 C27 C16 0.6(8) . . . . ?
C49 C37 C50 C70 102.9(6) . . . . ?
C49 C37 C50 C71 -66.1(6) . . . . ?
C49 C37 C51 C72 137.5(5) . . . . ?
C49 C37 C51 C73 -42.8(7) . . . . ?
C26 C36 C49 C69 -170.8(5) . . . . ?
C26 C36 C49 C37 5.8(8) . . . . ?
C26 C24 C15 C25 -177.3(5) . . . . ?
C26 C24 C15 C11 -0.9(7) . . . . ?
C26 C16 C11 C14 -138.6(5) . . . . ?
C26 C16 C11 C15 0.9(5) . . . . ?
C26 C16 C11 C9 100.9(4) . . . . ?
C26 C16 C11 C17 130.2(5) . . . . ?
C26 C16 C11 C18 -101.4(5) . . . . ?
C26 C16 C27 C37 0.9(8) . . . . ?
C35 C47 C66 C88 177.1(9) . . . . ?
C35 C47 C67 C89 -176.0(8) . . . . ?
C35 C47A C67A C89A -176.1(18) . . . . ?
C35 C47A C66A C88A 176.4(15) . . . . ?
C15 C24 C26 C36 178.9(5) . . . . ?
C15 C24 C26 C16 1.6(7) . . . . ?
C15 C11 C9 C7 -85.9(4) . . . . ?
C15 C11 C9 C12 93.7(4) . . . . ?
C15 C11 C17 C28 -139.5(4) . . . . ?
C15 C11 C17 C29 42.0(5) . . . . ?
C15 C11 C18 C30 -150.5(5) . . . . ?
C15 C11 C18 C31 31.1(7) . . . . ?
C167 C179 C193 C211 -127.5(15) . . . . ?
C167 C179 C193 C212 44.4(7) . . . . ?
C167 C179 C193 C446 -137(2) . . . . ?
C167 C179 C193 C1M 60.6(10) . . . . ?
C167 C179 C194 C213 -110.2(4) . . . . ?
C167 C179 C194 C214 68.3(5) . . . . ?
C167 C179 C195 C215 1.1(4) . . . . ?
C167 C179 C195 C216 -179.3(4) . . . . ?
C168 C181 C197 C218 178.7(6) . . . . ?
C168 C182 C199 C220 179.1(12) . . . . ?
C191 C177 C192 C209 -44.8(7) . . . . ?
C191 C177 C192 C210 138.4(5) . . . . ?
C191 C178 C179 C167 -176.8(6) . . . . ?
C191 C178 C179 C193 -62.4(8) . . . . ?
C191 C178 C179 C194 72.2(8) . . . . ?
C191 C178 C179 C195 55.4(7) . . . . ?
C192 C177 C191 C178 -178.5(5) . . . . ?
C192 C209 C232 C264 1.1(9) . . . . ?
C192 C209 C232 C265 177.9(6) . . . . ?
C192 C210 C233 C264 0.6(8) . . . . ?
C192 C210 C233 C266 -176.0(5) . . . . ?
C179 C178 C191 C177 176.4(5) . . . . ?
C179 C167 C180 C168 -178.6(6) . . . . ?
C179 C193 C211 C234 -167.6(16) . . . . ?
C179 C193 C212 C235 169.4(18) . . . . ?
C179 C193 C446 C1N 173(2) . . . . ?
C179 C193 C1M C1O -174(2) . . . . ?
C179 C194 C213 C236 178.5(6) . . . . ?
C179 C194 C214 C237 -178.4(6) . . . . ?
C179 C195 C215 C238 179.7(2) . . . . ?
C179 C195 C216 C239 -179.7(2) . . . . ?
C342 C292 C343 C293 -177.9(5) . . . . ?
C343 C292 C342 C375 116.2(5) . . . . ?
C343 C292 C342 C376 -124.3(5) . . . . ?
C343 C292 C342 C377 -3.6(7) . . . . ?
C343 C293 C344 C378 29.3(17) . . . . ?
C343 C293 C344 C379 -85.1(17) . . . . ?
C343 C293 C344 C380 143.3(18) . . . . ?
C343 C293 C344 C445 -69.5(9) . . . . ?
C343 C293 C344 C1K 168.7(14) . . . . ?
C343 C293 C344 C1L 48.0(11) . . . . ?
C344 C293 C343 C292 170.5(5) . . . . ?
C366 C337 C367 C411 128.1(5) . . . . ?
C366 C337 C367 C412 -113.8(6) . . . . ?
C366 C337 C367 C413 7.9(8) . . . . ?
C366 C338 C368 C414 -176.3(5) . . . . ?
C366 C338 C368 C415 62.0(7) . . . . ?
C366 C338 C368 C416 -57.1(7) . . . . ?
C367 C337 C366 C338 179.5(5) . . . . ?
C37 C50 C70 C92 -168.4(6) . . . . ?
C37 C50 C71 C93 169.5(5) . . . . ?
C37 C51 C72 C94 179.6(6) . . . . ?
C37 C51 C73 C95 -179.6(6) . . . . ?
C16 C11 C9 C7 171.9(3) . . . . ?
C16 C11 C9 C12 -8.5(3) . . . . ?
C16 C11 C17 C28 98.5(5) . . . . ?
C16 C11 C17 C29 -80.0(5) . . . . ?
C16 C11 C18 C30 -46.2(6) . . . . ?
C16 C11 C18 C31 135.4(6) . . . . ?
C47 C35 C25 C15 178.5(6) . . . . ?
C47 C66 C88 C97 0.1(11) . . . . ?
C47 C66 C88 C98 -177.2(8) . . . . ?
C47 C67 C89 C97 -2.2(13) . . . . ?
C47 C67 C89 C99 178.2(9) . . . . ?
C25 C35 C47 C66 130.3(8) . . . . ?
C25 C35 C47 C67 -50.5(11) . . . . ?
C25 C35 C47A C67A -64.9(15) . . . . ?
C25 C35 C47A C66A 119.5(8) . . . . ?
C25 C15 C11 C14 -64.2(10) . . . . ?
C25 C15 C11 C16 175.4(6) . . . . ?
C25 C15 C11 C9 74.4(7) . . . . ?
C25 C15 C11 C17 43.3(8) . . . . ?
C25 C15 C11 C18 -71.9(8) . . . . ?
C11 C14 C23 C33 177.9(7) . . . . ?
C11 C15 C25 C35 -178.0(6) . . . . ?
C11 C16 C27 C37 -179.3(6) . . . . ?
C11 C18 C31 C41 178.3(8) . . . . ?
C180 C167 C179 C178 178.4(6) . . . . ?
C180 C167 C179 C193 65.9(7) . . . . ?
C180 C167 C179 C194 -59.3(8) . . . . ?
C180 C167 C179 C195 -67.5(8) . . . . ?
C180 C168 C181 C196 -123.1(6) . . . . ?
C180 C168 C181 C197 58.3(7) . . . . ?
C180 C168 C182 C198 -124.1(6) . . . . ?
C180 C168 C182 C199 56.7(11) . . . . ?
C209 C192 C210 C233 -1.4(8) . . . . ?
C209 C232 C264 C233 -2.0(10) . . . . ?
C209 C232 C265 C309 33.3(14) . . . . ?
C209 C232 C265 C310 133.7(8) . . . . ?
C209 C232 C265 C311 -127(2) . . . . ?
C209 C232 C265 C312 -126.8(12) . . . . ?
C209 C232 C265 C313 107.8(9) . . . . ?
C209 C232 C265 C314 -11.5(10) . . . . ?
C210 C192 C209 C232 0.5(9) . . . . ?
C210 C233 C264 C232 1.2(9) . . . . ?
C210 C233 C266 C315 -57.9(9) . . . . ?
C210 C233 C266 C316 170.8(9) . . . . ?
C210 C233 C266 C317 50.8(9) . . . . ?
C210 C233 C266 C318 -135.1(9) . . . . ?
C210 C233 C266 C319 -7.2(12) . . . . ?
C210 C233 C266 C320 114.5(8) . . . . ?
C193 C179 C194 C213 129.5(4) . . . . ?
C193 C179 C194 C214 -52.0(7) . . . . ?
C193 C179 C195 C215 -131.7(4) . . . . ?
C193 C179 C195 C216 48.0(4) . . . . ?
C193 C211 C234 C267 -19(3) . . . . ?
C193 C211 C234 C268 171.2(16) . . . . ?
C193 C212 C235 C267 13(3) . . . . ?
C193 C212 C235 C269 -177.1(17) . . . . ?
C193 C446 C1N C267 23(4) . . . . ?
C193 C446 C1N C1P -169.5(18) . . . . ?
C193 C1M C1O C267 -15(4) . . . . ?
C193 C1M C1O C1Q 175.2(19) . . . . ?
C194 C179 C193 C211 -10.8(17) . . . . ?
C194 C179 C193 C212 161.1(7) . . . . ?
C194 C213 C236 C270 0.0 . . . . ?
C194 C213 C236 C271 -179.7(7) . . . . ?
C213 C194 C214 C237 0.0 . . . . ?
C213 C236 C270 C237 0.0 . . . . ?
C213 C236 C271 C327 174.1(7) . . . . ?
C213 C236 C271 C328 52.3(9) . . . . ?
C213 C236 C271 C329 -63.3(9) . . . . ?
C236 C270 C237 C214 0.0 . . . . ?
C236 C270 C237 C272 -178.8(7) . . . . ?
C270 C236 C271 C327 -5.6(12) . . . . ?
C270 C236 C271 C328 -127.3(7) . . . . ?
C270 C236 C271 C329 117.0(8) . . . . ?
C270 C237 C214 C194 0.0 . . . . ?
C270 C237 C272 C330 -121.3(7) . . . . ?
C270 C237 C272 C331 0.9(10) . . . . ?
C270 C237 C272 C332 119.3(7) . . . . ?
C214 C194 C213 C236 0.0 . . . . ?
C214 C237 C272 C330 59.9(9) . . . . ?
C214 C237 C272 C331 -177.9(7) . . . . ?
C214 C237 C272 C332 -59.5(9) . . . . ?
C381 C345 C382 C417 -110.2(6) . . . . ?
C381 C345 C382 C418 3.9(8) . . . . ?
C381 C345 C382 C419 129.1(7) . . . . ?
C381 C345 C382 C444 164.3(18) . . . . ?
C381 C345 C382 C1I 60.5(17) . . . . ?
C381 C345 C382 C1J -61.4(17) . . . . ?
C381 C346 C383 C420 15.8(11) . . . . ?
C381 C346 C383 C421 -110.9(12) . . . . ?
C381 C346 C383 C422 118.6(9) . . . . ?
C381 C346 C383 C423 -170.2(14) . . . . ?
C381 C346 C383 C424 52.2(14) . . . . ?
C381 C346 C383 C425 -59.5(10) . . . . ?
C382 C345 C381 C346 177.8(5) . . . . ?
C383 C346 C381 C345 178.0(6) . . . . ?
C384 C347 C385 C426 -57.0(7) . . . . ?
C384 C347 C385 C427 62.2(7) . . . . ?
C384 C347 C385 C428 -175.9(6) . . . . ?
C384 C348 C386 C429 15.0(9) . . . . ?
C384 C348 C386 C430 133.9(6) . . . . ?
C384 C348 C386 C431 -111.8(7) . . . . ?
C384 C348 C386 C448 -67.1(14) . . . . ?
C384 C348 C386 C2B 32.7(19) . . . . ?
C384 C348 C386 C2C 172.2(17) . . . . ?
C385 C347 C384 C348 177.3(5) . . . . ?
C386 C348 C384 C347 177.9(5) . . . . ?
C368 C338 C366 C337 179.0(5) . . . . ?
C27 C37 C50 C70 -62.6(6) . . . . ?
C27 C37 C50 C71 128.4(5) . . . . ?
C27 C37 C51 C72 -49.6(7) . . . . ?
C27 C37 C51 C73 130.0(5) . . . . ?
C27 C16 C11 C14 41.7(8) . . . . ?
C27 C16 C11 C15 -178.8(6) . . . . ?
C27 C16 C11 C9 -78.8(7) . . . . ?
C27 C16 C11 C17 -49.5(9) . . . . ?
C27 C16 C11 C18 78.9(7) . . . . ?
C50 C37 C27 C16 166.3(5) . . . . ?
C50 C70 C92 C101 0.0 . . . . ?
C50 C70 C92 C102 176.3(7) . . . . ?
C70 C50 C71 C93 0.0 . . . . ?
C70 C92 C101 C93 0.0 . . . . ?
C70 C92 C102 C118 69.3(11) . . . . ?
C70 C92 C102 C116 -165.6(7) . . . . ?
C70 C92 C102 C117 -44.7(11) . . . . ?
C92 C101 C93 C71 0.0 . . . . ?
C92 C101 C93 C103 179.3(7) . . . . ?
C101 C92 C102 C118 -114.4(10) . . . . ?
C101 C92 C102 C116 10.7(11) . . . . ?
C101 C92 C102 C117 131.6(9) . . . . ?
C101 C93 C71 C50 0.0 . . . . ?
C101 C93 C103 C119 -8.6(10) . . . . ?
C101 C93 C103 C120 -125.9(9) . . . . ?
C101 C93 C103 C121 111.6(10) . . . . ?
C71 C50 C70 C92 0.0 . . . . ?
C71 C93 C103 C119 170.7(6) . . . . ?
C71 C93 C103 C120 53.4(11) . . . . ?
C71 C93 C103 C121 -69.1(11) . . . . ?
C66 C47 C67 C89 3.1(14) . . . . ?
C66 C88 C97 C89 0.6(12) . . . . ?
C66 C88 C98 C108 -127.1(9) . . . . ?
C66 C88 C98 C109 116.7(9) . . . . ?
C66 C88 C98 C110 0.6(13) . . . . ?
C67 C47 C66 C88 -2.0(12) . . . . ?
C67 C89 C97 C88 0.5(13) . . . . ?
C67 C89 C99 C111 -177.9(9) . . . . ?
C67 C89 C99 C112 62.3(12) . . . . ?
C67 C89 C99 C113 -55.7(12) . . . . ?
C196 C181 C197 C218 0.0 . . . . ?
C196 C217 C241 C276 -6.3(14) . . . . ?
C196 C217 C241 C277 -125.1(9) . . . . ?
C196 C217 C241 C278 116.8(9) . . . . ?
C181 C168 C180 C167 174.1(6) . . . . ?
C181 C196 C217 C240 0.0 . . . . ?
C181 C196 C217 C241 178.9(8) . . . . ?
C181 C197 C218 C240 0.0 . . . . ?
C181 C197 C218 C242 -176.0(7) . . . . ?
C197 C218 C240 C217 0.0 . . . . ?
C197 C218 C242 C279 -37.8(10) . . . . ?
C197 C218 C242 C280 83.9(9) . . . . ?
C197 C218 C242 C281 -159.8(7) . . . . ?
C218 C240 C217 C196 0.0 . . . . ?
C218 C240 C217 C241 -178.9(8) . . . . ?
C240 C218 C242 C279 146.2(7) . . . . ?
C240 C218 C242 C280 -92.1(9) . . . . ?
C240 C218 C242 C281 24.2(10) . . . . ?
C240 C217 C241 C276 172.5(10) . . . . ?
C240 C217 C241 C277 53.8(11) . . . . ?
C240 C217 C241 C278 -64.3(11) . . . . ?
C217 C196 C181 C168 -178.5(7) . . . . ?
C217 C196 C181 C197 0.0 . . . . ?
C211 C193 C212 C235 -18(2) . . . . ?
C211 C234 C267 C235 14(3) . . . . ?
C211 C234 C268 C321 60(2) . . . . ?
C211 C234 C268 C322 -58(2) . . . . ?
C211 C234 C268 C323 -174(2) . . . . ?
C212 C193 C211 C234 20(3) . . . . ?
C212 C235 C267 C234 -12(4) . . . . ?
C212 C235 C269 C324 116(3) . . . . ?
C212 C235 C269 C325 -125(2) . . . . ?
C212 C235 C269 C326 -2(3) . . . . ?
C7 C6 C8 C10 0.0 . . . . ?
C7 C6 C3 C2 121.1(9) . . . . ?
C7 C6 C3 C5 -118.3(9) . . . . ?
C7 C6 C3 C4 -2.5(14) . . . . ?
C6 C7 C9 C11 179.65(7) . . . . ?
C6 C7 C9 C12 0.0 . . . . ?
C6 C8 C10 C12 0.0 . . . . ?
C6 C8 C10 C13 -177.5(4) . . . . ?
C8 C6 C3 C2 -55.8(11) . . . . ?
C8 C6 C3 C5 64.7(12) . . . . ?
C8 C6 C3 C4 -179.4(9) . . . . ?
C8 C10 C12 C9 0.0 . . . . ?
C8 C10 C13 C19 74.7(12) . . . . ?
C8 C10 C13 C20 -49.2(12) . . . . ?
C8 C10 C13 C21 -167.2(8) . . . . ?
C10 C12 C9 C11 -179.57(8) . . . . ?
C10 C12 C9 C7 0.0 . . . . ?
C12 C10 C13 C19 -102.8(12) . . . . ?
C12 C10 C13 C20 133.3(11) . . . . ?
C12 C10 C13 C21 15.4(9) . . . . ?
C9 C7 C6 C8 0.0 . . . . ?
C9 C7 C6 C3 -176.9(8) . . . . ?
C264 C232 C265 C309 -150.1(12) . . . . ?
C264 C232 C265 C310 -49.6(9) . . . . ?
C264 C232 C265 C311 50(2) . . . . ?
C264 C232 C265 C312 49.9(13) . . . . ?
C264 C232 C265 C313 -75.6(10) . . . . ?
C264 C232 C265 C314 165.1(8) . . . . ?
C264 C233 C266 C315 125.7(9) . . . . ?
C264 C233 C266 C316 -5.6(12) . . . . ?
C264 C233 C266 C317 -125.6(9) . . . . ?
C264 C233 C266 C318 48.5(11) . . . . ?
C264 C233 C266 C319 176.4(10) . . . . ?
C264 C233 C266 C320 -61.9(9) . . . . ?
C265 C232 C264 C233 -178.8(6) . . . . ?
C266 C233 C264 C232 177.8(6) . . . . ?
C97 C88 C98 C108 55.6(12) . . . . ?
C97 C88 C98 C109 -60.6(10) . . . . ?
C97 C88 C98 C110 -176.7(9) . . . . ?
C97 C89 C99 C111 2.6(14) . . . . ?
C97 C89 C99 C112 -117.2(10) . . . . ?
C97 C89 C99 C113 124.8(10) . . . . ?
C98 C88 C97 C89 177.9(8) . . . . ?
C99 C89 C97 C88 180.0(9) . . . . ?
C242 C218 C240 C217 176.0(7) . . . . ?
C267 C234 C268 C321 -109.4(17) . . . . ?
C267 C234 C268 C322 133.3(15) . . . . ?
C267 C234 C268 C323 17(2) . . . . ?
C267 C235 C269 C324 -74(3) . . . . ?
C267 C235 C269 C325 45(3) . . . . ?
C267 C235 C269 C326 168(2) . . . . ?
C267 C1N C1P C1R -116(2) . . . . ?
C267 C1N C1P C1S 121.1(19) . . . . ?
C267 C1N C1P C1T 3(2) . . . . ?
C267 C1O C1Q C1U -63(4) . . . . ?
C267 C1O C1Q C1V 59(4) . . . . ?
C267 C1O C1Q C1W -176(3) . . . . ?
C268 C234 C267 C235 -177(2) . . . . ?
C269 C235 C267 C234 177.6(15) . . . . ?
C271 C236 C270 C237 179.6(7) . . . . ?
C272 C237 C214 C194 178.8(7) . . . . ?
C102 C92 C101 C93 -176.3(7) . . . . ?
C103 C93 C71 C50 -179.3(7) . . . . ?
C3 C6 C8 C10 177.0(8) . . . . ?
C13 C10 C12 C9 177.4(4) . . . . ?
Cl7 C438 C437 C432 -179.5(11) . . . . ?
C432 C441 C440 C439 0.0 . . . . ?
C441 C432 C437 C438 0.0 . . . . ?
C441 C440 C439 C438 0.0 . . . . ?
C440 C439 C438 Cl7 179.5(11) . . . . ?
C440 C439 C438 C437 0.0 . . . . ?
C439 C438 C437 C432 0.0 . . . . ?
C437 C432 C441 C440 0.0 . . . . ?
Cl7A C3A C2A C1A 175.8(11) . . . . ?
C1A C6A C5A C4A 0.0 . . . . ?
C6A C1A C2A C3A 0.0 . . . . ?
C6A C5A C4A C3A 0.0 . . . . ?
C5A C4A C3A Cl7A -175.5(11) . . . . ?
C5A C4A C3A C2A 0.0 . . . . ?
C4A C3A C2A C1A 0.0 . . . . ?
C2A C1A C6A C5A 0.0 . . . . ?
Cl9 C23A C25A C435 -176.7(11) . . . . ?
C433 C434 C436 C435 -4(2) . . . . ?
C433 C23A C25A C435 1(2) . . . . ?
C434 C433 C23A Cl9 177.1(11) . . . . ?
C434 C433 C23A C25A 0(2) . . . . ?
C436 C435 C25A C23A -3(2) . . . . ?
C23A C433 C434 C436 2(2) . . . . ?
C25A C435 C436 C434 5(2) . . . . ?
C106 C95 C73 C51 175.2(7) . . . . ?
C125 C106 C95 C104 -167.3(8) . . . . ?
C125 C106 C95 C73 17.3(12) . . . . ?
C126 C106 C95 C104 -44.8(10) . . . . ?
C126 C106 C95 C73 139.8(7) . . . . ?
C51 C37 C27 C16 -171.8(5) . . . . ?
C51 C72 C94 C104 0.0 . . . . ?
C51 C72 C94 C105 -176.8(9) . . . . ?
C72 C51 C73 C95 0.0 . . . . ?
C72 C94 C104 C95 0.0 . . . . ?
C72 C94 C105 C122 -140.3(9) . . . . ?
C72 C94 C105 C123 99.5(11) . . . . ?
C72 C94 C105 C124 -10.3(17) . . . . ?
C94 C104 C95 C106 -175.4(7) . . . . ?
C94 C104 C95 C73 0.0 . . . . ?
C104 C94 C105 C122 42.9(13) . . . . ?
C104 C94 C105 C123 -77.3(12) . . . . ?
C104 C94 C105 C124 172.8(13) . . . . ?
C104 C95 C73 C51 0.0 . . . . ?
C73 C51 C72 C94 0.0 . . . . ?
C105 C94 C104 C95 176.9(9) . . . . ?
C282 C243 C219 C198 -134.4(12) . . . . ?
C282 C243 C219 C244 46.3(16) . . . . ?
C283 C243 C219 C198 -15.9(16) . . . . ?
C283 C243 C219 C244 164.8(12) . . . . ?
C284 C243 C219 C198 98.1(12) . . . . ?
C284 C243 C219 C244 -81.2(13) . . . . ?
C198 C182 C199 C220 0.0 . . . . ?
C182 C168 C180 C167 -169.2(7) . . . . ?
C182 C198 C219 C243 -179.3(10) . . . . ?
C182 C198 C219 C244 0.0 . . . . ?
C182 C199 C220 C244 0.0 . . . . ?
C182 C199 C220 C245 -177.6(13) . . . . ?
C199 C220 C244 C219 0.0 . . . . ?
C199 C220 C245 C285 86.1(18) . . . . ?
C199 C220 C245 C286 -28(2) . . . . ?
C199 C220 C245 C287 -144.6(14) . . . . ?
C220 C244 C219 C243 179.3(10) . . . . ?
C220 C244 C219 C198 0.0 . . . . ?
C244 C220 C245 C285 -91.6(16) . . . . ?
C244 C220 C245 C286 154.2(14) . . . . ?
C244 C220 C245 C287 38(2) . . . . ?
C219 C198 C182 C168 -179.3(10) . . . . ?
C219 C198 C182 C199 0.0 . . . . ?
C245 C220 C244 C219 177.7(12) . . . . ?
C358 C303 C258 C230 -178.1(10) . . . . ?
C358 C303 C359 C304 175.6(12) . . . . ?
C393 C358 C303 C258 -46.1(16) . . . . ?
C393 C358 C303 C359 135.1(14) . . . . ?
C394 C358 C303 C258 -167.3(10) . . . . ?
C394 C358 C303 C359 13.9(16) . . . . ?
C395 C358 C303 C258 72.5(12) . . . . ?
C395 C358 C303 C359 -106.3(12) . . . . ?
C303 C359 C304 C259 -1(2) . . . . ?
C303 C359 C304 C360 179.8(12) . . . . ?
C258 C230 C259 C304 -13(4) . . . . ?
C258 C303 C359 C304 -3.2(17) . . . . ?
C359 C303 C258 C230 0.8(17) . . . . ?
C359 C304 C259 C230 10(4) . . . . ?
C359 C304 C360 C396 26(2) . . . . ?
C359 C304 C360 C397 -81.9(17) . . . . ?
C359 C304 C360 C398 177.1(17) . . . . ?
C259 C230 C258 C303 6(2) . . . . ?
C259 C304 C360 C396 -153(2) . . . . ?
C259 C304 C360 C397 100(2) . . . . ?
C259 C304 C360 C398 -1(3) . . . . ?
C360 C304 C259 C230 -171(3) . . . . ?
C262 C231 C263 C308 6(3) . . . . ?
C262 C307 C364 C405 59(2) . . . . ?
C262 C307 C364 C406 -53(2) . . . . ?
C262 C307 C364 C407 179(2) . . . . ?
C263 C231 C262 C307 -13(3) . . . . ?
C263 C308 C365 C408 129.7(18) . . . . ?
C263 C308 C365 C409 -115.5(18) . . . . ?
C263 C308 C365 C410 7(3) . . . . ?
C307 C361 C308 C263 -2(2) . . . . ?
C307 C361 C308 C365 178.1(18) . . . . ?
C308 C361 C307 C262 -8(3) . . . . ?
C308 C361 C307 C364 176.1(13) . . . . ?
C77 C54 C39 C52 46.6(14) . . . . ?
C77 C54 C39 C29 -133.4(13) . . . . ?
C54 C39 C29 C17 180.0(3) . . . . ?
C78 C54 C39 C52 -66.3(12) . . . . ?
C78 C54 C39 C29 113.7(12) . . . . ?
C79 C54 C39 C52 -177.4(12) . . . . ?
C79 C54 C39 C29 2.7(12) . . . . ?
C28 C38 C52 C39 0.0 . . . . ?
C28 C38 C53 C74 178.5(9) . . . . ?
C28 C38 C53 C75 -69.3(11) . . . . ?
C28 C38 C53 C76 53.8(15) . . . . ?
C38 C28 C17 C11 -178.5(3) . . . . ?
C38 C28 C17 C29 0.0 . . . . ?
C38 C52 C39 C54 -180.0(3) . . . . ?
C38 C52 C39 C29 0.0 . . . . ?
C52 C38 C53 C74 -2.1(10) . . . . ?
C52 C38 C53 C75 110.1(11) . . . . ?
C52 C38 C53 C76 -126.9(14) . . . . ?
C52 C39 C29 C17 0.0 . . . . ?
C39 C29 C17 C11 178.4(3) . . . . ?
C39 C29 C17 C28 0.0 . . . . ?
C17 C11 C18 C30 88.5(6) . . . . ?
C17 C11 C18 C31 -89.9(6) . . . . ?
C17 C28 C38 C52 0.0 . . . . ?
C17 C28 C38 C53 179.4(2) . . . . ?
C53 C38 C52 C39 -179.4(3) . . . . ?
C61 C44 C33 C23 -173.6(11) . . . . ?
C61 C44 C33 C43 6.2(17) . . . . ?
C62 C44 C33 C23 78.1(13) . . . . ?
C62 C44 C33 C43 -102.1(12) . . . . ?
C63 C44 C33 C23 -24(2) . . . . ?
C63 C44 C33 C43 155.4(15) . . . . ?
C80 C55 C40 C30 -17(2) . . . . ?
C80 C55 C40 C56 162.1(13) . . . . ?
C55 C40 C30 C18 179.4(12) . . . . ?
C55 C40 C56 C41 -179.5(12) . . . . ?
C81 C55 C40 C30 100.9(14) . . . . ?
C81 C55 C40 C56 -79.6(14) . . . . ?
C82 C55 C40 C30 -153.3(14) . . . . ?
C82 C55 C40 C56 26.1(19) . . . . ?
C40 C30 C18 C11 -178.4(8) . . . . ?
C40 C30 C18 C31 0.0 . . . . ?
C30 C40 C56 C41 0.0 . . . . ?
C30 C18 C31 C41 0.0 . . . . ?
C18 C11 C17 C28 -30.8(5) . . . . ?
C18 C11 C17 C29 150.7(4) . . . . ?
C18 C31 C41 C56 0.0 . . . . ?
C18 C31 C41 C57 163.6(15) . . . . ?
C31 C41 C56 C40 0.0 . . . . ?
C31 C41 C57 C83 6(2) . . . . ?
C31 C41 C57 C84 130.2(13) . . . . ?
C31 C41 C57 C85 -106.4(15) . . . . ?
C56 C40 C30 C18 0.0 . . . . ?
C56 C41 C57 C83 169.7(14) . . . . ?
C56 C41 C57 C84 -65.7(15) . . . . ?
C56 C41 C57 C85 58(2) . . . . ?
C57 C41 C56 C40 -164.4(14) . . . . ?
C195 C179 C193 C446 2(2) . . . . ?
C195 C179 C193 C1M -160.3(10) . . . . ?
C195 C215 C238 C273 0.0 . . . . ?
C195 C215 C238 C274 179.96(9) . . . . ?
C215 C195 C216 C239 0.0 . . . . ?
C215 C238 C273 C239 0.0 . . . . ?
C215 C238 C274 C333 135.8(11) . . . . ?
C215 C238 C274 C3V -102.7(10) . . . . ?
C215 C238 C274 C1 11.7(9) . . . . ?
C238 C273 C239 C216 0.0 . . . . ?
C238 C273 C239 C275 -179.8(2) . . . . ?
C273 C238 C274 C333 -44.3(11) . . . . ?
C273 C238 C274 C3V 77.2(10) . . . . ?
C273 C238 C274 C1 -168.3(9) . . . . ?
C273 C239 C216 C195 0.0 . . . . ?
C273 C239 C275 C334 162.2(7) . . . . ?
C273 C239 C275 C335 45.1(7) . . . . ?
C273 C239 C275 C336 -72.9(8) . . . . ?
C216 C195 C215 C238 0.0 . . . . ?
C216 C239 C275 C334 -17.6(8) . . . . ?
C216 C239 C275 C335 -134.7(7) . . . . ?
C216 C239 C275 C336 107.3(8) . . . . ?
C275 C239 C216 C195 179.8(3) . . . . ?
C274 C238 C273 C239 -179.96(8) . . . . ?
C127 C106 C95 C104 75.7(10) . . . . ?
C127 C106 C95 C73 -99.6(9) . . . . ?
C47A C35 C25 C15 178.1(9) . . . . ?
C47A C67A C89A C97A 0.0(6) . . . . ?
C47A C67A C89A C99A 179.5(3) . . . . ?
C47A C66A C88A C97A 0.5(6) . . . . ?
C47A C66A C88A C98A -179.8(4) . . . . ?
C67A C47A C66A C88A 0.0(3) . . . . ?
C67A C89A C97A C88A 0.6(7) . . . . ?
C67A C89A C99A C1C 164.8(17) . . . . ?
C67A C89A C99A C1D 35.7(16) . . . . ?
C67A C89A C99A C1E -81.7(14) . . . . ?
C89A C97A C88A C66A -0.8(8) . . . . ?
C89A C97A C88A C98A 179.5(5) . . . . ?
C97A C89A C99A C1C -15.6(18) . . . . ?
C97A C89A C99A C1D -144.8(16) . . . . ?
C97A C89A C99A C1E 97.8(14) . . . . ?
C97A C88A C98A C442 -44.0(13) . . . . ?
C97A C88A C98A C1B 70.7(17) . . . . ?
C97A C88A C98A C1F -155.4(16) . . . . ?
C66A C47A C67A C89A -0.2(3) . . . . ?
C66A C88A C98A C442 136.3(13) . . . . ?
C66A C88A C98A C1B -109.0(17) . . . . ?
C66A C88A C98A C1F 24.9(17) . . . . ?
C99A C89A C97A C88A -179.0(5) . . . . ?
C446 C193 C1M C1O 22(3) . . . . ?
C446 C1N C1P C1R 77(3) . . . . ?
C446 C1N C1P C1S -46(3) . . . . ?
C446 C1N C1P C1T -164(3) . . . . ?
C1M C193 C446 C1N -25(4) . . . . ?
C1M C1O C1Q C1U 106(3) . . . . ?
C1M C1O C1Q C1V -132(3) . . . . ?
C1M C1O C1Q C1W -7(3) . . . . ?
C1N C267 C1O C1M 13(4) . . . . ?
C1N C267 C1O C1Q -178(2) . . . . ?
C1O C267 C1N C446 -17(4) . . . . ?
C1O C267 C1N C1P 175(3) . . . . ?
C447 C23B C25B C1X 0.0(3) . . . . ?
C23B C447 C1Z C1Y 0.0(7) . . . . ?
C23B C25B C1X C1Y 0.0(5) . . . . ?
C25B C1X C1Y C1Z 0.1(7) . . . . ?
C1X C1Y C1Z C447 -0.1(8) . . . . ?
C1Z C447 C23B C25B 0.0(5) . . . . ?
C1Z C447 C23B Cl9A -180.0(3) . . . . ?
Cl9A C23B C25B C1X 180.0(2) . . . . ?
C449 C206 C2D C2F 0.3(4) . . . . ?
C449 C2E C2G C2I 0.9(8) . . . . ?
C449 C2E C2G C2J -118.3(8) . . . . ?
C449 C2E C2G C2K 121.3(8) . . . . ?
C2D C206 C449 C2E -0.5(3) . . . . ?
C2D C2F C2H C2L 163.8(6) . . . . ?
C2D C2F C2H C2M 45.8(7) . . . . ?
C2D C2F C2H C2N -73.4(7) . . . . ?
C2E C299 C2F C2D -0.2(2) . . . . ?
C2E C299 C2F C2H 179.8(2) . . . . ?
C2F C299 C2E C449 0.0(3) . . . . ?
C2F C299 C2E C2G -179.90(18) . . . . ?
Cl1 C455 C450 C454 -179.5(12) . . . . ?
C451 C455 C450 C454 0.0 . . . . ?
C455 C451 C452 C453 0.0 . . . . ?
C455 C450 C454 C453 0.0 . . . . ?
C450 C454 C453 C452 0.0 . . . . ?
C454 C453 C452 C451 0.0 . . . . ?
C452 C451 C455 Cl1 179.5(12) . . . . ?
C452 C451 C455 C450 0.0 . . . . ?

loop_
_smtbx_masks_void_nr
_smtbx_masks_void_average_x
_smtbx_masks_void_average_y
_smtbx_masks_void_average_z
_smtbx_masks_void_volume
_smtbx_masks_void_count_electrons
_smtbx_masks_void_content
1 -0.129 0.000 0.000 1741.6 390.4 '0.63 C6H5Cl'
2 -0.116 -0.118 0.369 174.4 10.8 ?
3 0.116 0.118 0.631 174.4 10.8 ?
4 -0.014 0.174 0.396 7.2 0.0 ?
5 0.000 0.500 0.000 94.4 36.6 '1 CH2Cl2'
6 -0.042 0.403 0.615 7.2 0.0 ?
7 0.042 0.597 0.385 7.2 0.0 ?
8 0.014 0.826 0.604 7.2 0.0 ?
9 0.451 0.050 0.440 9.9 0.0 ?
10 0.549 0.950 0.560 9.9 0.0 ?
